data_4024284
loop_
_publ_author_name
'Luk\'a\<s Kumprecht'
'Milo\<s Bud\<es\'insk\'y'
'Ji\<r\'i Vondr\'a\<sek'
'Ji\<r\'i Vym\<etal'
'Ji\<r\'i \<C\<ern\'y'
'Ivana C\'isa\<rov\'a'
'Ji\<r\'i Brynda'
'Vladim\'ir Herzig'
'Petr Koutn\'ik'
'Ji\<r\'i Z\'avada'
'Tom\'a\<s Kraus'

_publ_section_title
;
Rigid Duplex \a-Cyclodextrin Reversibly Connected With Disulfide Bonds.
Synthesis and Inclusion Complexes
;
_journal_name_full 'Journal of Organic Chemistry'
_journal_page_first 1082
_journal_page_last 1092
_journal_paper_doi 10.1021/jo802139s
_journal_volume 74
_journal_year 2009
_chemical_absolute_configuration syn
_chemical_compound_source 'see text'
_chemical_formula_moiety 'C72 H116 O56 S4, 6(H2 O)'
_chemical_formula_sum 'C72 H128 O62 S4'
_chemical_formula_weight 2113.98
_chemical_name_systematic ?
_space_group_IT_number 79
_symmetry_cell_setting tetragonal
_symmetry_Int_Tables_number 79
_symmetry_space_group_name_Hall 'I 4'
_symmetry_space_group_name_H-M 'I 4'
_atom_sites_solution_hydrogens geom
_atom_sites_solution_primary direct
_atom_sites_solution_secondary difmap
_audit_creation_date 'Jul 10 11:16:08 2008'
_audit_creation_method 'PLATON <TABLE ACC> option'
_audit_update_record
;
2008-07-24 # Formatted by publCIF
;
_cell_angle_alpha 90
_cell_angle_beta 90
_cell_angle_gamma 90
_cell_formula_units_Z 4
_cell_length_a 22.3680(7)
_cell_length_b 22.3680(7)
_cell_length_c 23.1510(4)
_cell_measurement_reflns_used 4627
_cell_measurement_temperature 293
_cell_measurement_theta_max 24.00
_cell_measurement_theta_min 1.00
_cell_volume 11583.1(6)
_computing_cell_refinement 'COLLECT and DENZO'
_computing_data_collection 'COLLECT (Hooft, 1998) and DENZO (Otwinowski & Minor, 1997)'
_computing_data_reduction 'COLLECT and DENZO'
_computing_publication_material 'PLATON (Spek, 2003)'
_computing_structure_refinement 'SHELXL-97 (Sheldrick, 1997)'
_computing_structure_solution 'SIR92 (Altomare et al., 1994)'
_diffrn_ambient_temperature 293
_diffrn_detector_area_resol_mean 9.091
_diffrn_measured_fraction_theta_full 0.981
_diffrn_measured_fraction_theta_max 0.981
_diffrn_measurement_device_type 'Nonius KappaCCD area detector'
_diffrn_measurement_method '\f and \w scans to fill the Ewald sphere'
_diffrn_radiation_monochromator graphite
_diffrn_radiation_probe x-ray
_diffrn_radiation_type MoK\a
_diffrn_radiation_wavelength 0.71073
_diffrn_reflns_av_R_equivalents 0.0456
_diffrn_reflns_av_sigmaI/netI 0.0355
_diffrn_reflns_limit_h_max 25
_diffrn_reflns_limit_h_min -23
_diffrn_reflns_limit_k_max 25
_diffrn_reflns_limit_k_min -25
_diffrn_reflns_limit_l_max 24
_diffrn_reflns_limit_l_min -26
_diffrn_reflns_number 30096
_diffrn_reflns_reduction_process
;
;
_diffrn_reflns_theta_full 24.10
_diffrn_reflns_theta_max 24.10
_diffrn_reflns_theta_min 3.33
_diffrn_standards_number 0
_exptl_absorpt_coefficient_mu 0.174
_exptl_absorpt_correction_type none
_exptl_crystal_colour colourless
_exptl_crystal_density_diffrn 1.212
_exptl_crystal_density_method 'Not Measured'
_exptl_crystal_description prism
_exptl_crystal_F_000 4288
_exptl_crystal_size_max 0.500
_exptl_crystal_size_mid 0.400
_exptl_crystal_size_min 0.250
_refine_diff_density_max 0.665
_refine_diff_density_min -0.404
_refine_diff_density_rms 0.095
_refine_ls_abs_structure_details 'Flack H.D. (1983), Acta Cryst. A39, 876-881'
_refine_ls_abs_structure_Flack 0.3(3)
_refine_ls_extinction_method none
_refine_ls_goodness_of_fit_ref 2.784
_refine_ls_hydrogen_treatment constr
_refine_ls_matrix_type full
_refine_ls_number_parameters 587
_refine_ls_number_reflns 8758
_refine_ls_number_restraints 990
_refine_ls_restrained_S_all 2.726
_refine_ls_R_factor_all 0.1610
_refine_ls_R_factor_gt 0.1343
_refine_ls_shift/su_max 0.012
_refine_ls_shift/su_mean 0.001
_refine_ls_structure_factor_coef Fsqd
_refine_ls_weighting_details 'calc w=1/[\s^2^(Fo^2^)+(0.1000P)^2^]         where P=(Fo^2^+2Fc^2^)/3'
_refine_ls_weighting_scheme calc
_refine_ls_wR_factor_gt 0.3430
_refine_ls_wR_factor_ref 0.3687
_reflns_number_gt 6791
_reflns_number_total 8758
_reflns_threshold_expression i>2\s(i)
_cod_data_source_file jo802139s_si_002.cif
_cod_data_source_block global
_cod_depositor_comments
;
The following automatic conversions were performed:
'_chemical_absolute_configuration' value 'SYN' changed to 'syn' according
to '/home/saulius/struct/CIF-dictionaries/cif_core.dic' dictionary named
'cif_core.dic' version 2.4.1 from 2010-06-29.

'_symmetry_cell_setting'
value 'Tetragonal' changed to 'tetragonal' according to
'/home/saulius/struct/CIF-dictionaries/cif_core.dic' dictionary named
'cif_core.dic' version 2.4.1 from
2010-06-29.

'_exptl_absorpt_correction_type' value ' none' changed to
'none' according to '/home/saulius/struct/CIF-dictionaries/cif_core.dic'
dictionary named 'cif_core.dic' version 2.4.1 from 2010-06-29.

Automatic conversion script
Id: cif_fix_enum 1527 2010-12-29 10:47:43Z saulius 
;
_cod_database_code 4024284

loop_
_symmetry_equiv_pos_site_id
_symmetry_equiv_pos_as_xyz
1 x,y,z
2 -y,x,z
3 -x,-y,z
4 y,-x,z
5 1/2+x,1/2+y,1/2+z
6 1/2-y,1/2+x,1/2+z
7 1/2-x,1/2-y,1/2+z
8 1/2+y,1/2-x,1/2+z

loop_
_atom_site_aniso_label
_atom_site_aniso_U_11
_atom_site_aniso_U_22
_atom_site_aniso_U_33
_atom_site_aniso_U_23
_atom_site_aniso_U_13
_atom_site_aniso_U_12
S1E_1 0.080(3) 0.118(4) 0.193(7) 0.021(4) -0.010(3) 0.038(3)
S1B_1 0.057(5) 0.129(9) 0.170(11) 0.047(8) -0.010(5) 0.027(5)
S2B_1 0.077(5) 0.109(6) 0.065(4) 0.017(4) -0.006(3) 0.010(4)

loop_
_atom_site_label
_atom_site_type_symbol
_atom_site_thermal_displace_type
_atom_site_fract_x
_atom_site_fract_y
_atom_site_fract_z
_atom_site_occupancy
_atom_site_U_iso_or_equiv
_atom_site_calc_flag
_atom_site_refinement_flags
S3 S Uiso 0.5206(3) 0.1110(3) 0.1569(4) 0.500 0.130(2) . .
S1E_1 S Uani 0.4089(3) -0.1141(4) 0.0991(3) 0.500 0.130(3) . .
O1 O Uiso 0.3891(5) 0.1152(4) -0.1524(5) 0.500 0.058(3) . .
O1A_1 O Uiso 0.4002(5) 0.1485(5) 0.2314(4) 0.500 0.070(3) . .
O2 O Uiso 0.2445(5) 0.2065(5) -0.1538(4) 0.500 0.065(3) . .
O2A_1 O Uiso 0.2470(6) 0.2043(7) 0.2565(6) 0.500 0.087(4) . .
O3 O Uiso 0.1924(5) 0.0918(7) -0.1630(6) 0.500 0.083(4) . .
O3A_1 O Uiso 0.2872(7) 0.2801(6) 0.1648(6) 0.500 0.082(4) . .
O4 O Uiso 0.2661(5) -0.0002(5) -0.1231(5) 0.500 0.057(4) . .
O4A_1 O Uiso 0.3765(6) 0.2211(6) 0.0917(5) 0.500 0.068(4) . .
O5 O Uiso 0.4055(8) -0.0051(8) -0.1953(7) 0.500 0.125(5) . .
O6A_1 O Uiso 0.5080(15) 0.1966(18) 0.1916(18) 0.500 0.257(16) . .
O6 O Uiso 0.2941(6) -0.1027(6) -0.1270(5) 0.500 0.084(4) . .
O1B_1 O Uiso 0.4567(5) 0.2330(6) 0.0297(6) 0.500 0.083(4) . .
O7 O Uiso 0.1514(6) -0.0379(8) -0.1645(6) 0.500 0.091(5) . .
O2B_1 O Uiso 0.3297(7) 0.3328(6) 0.0565(6) 0.500 0.084(4) . .
O8 O Uiso 0.1227(7) -0.1021(8) -0.0594(8) 0.500 0.110(6) . .
O3B_1 O Uiso 0.3093(6) 0.2965(6) -0.0597(5) 0.500 0.083(3) . .
O9 O Uiso 0.2213(5) -0.1222(4) 0.0109(4) 0.500 0.063(3) . .
O4B_1 O Uiso 0.3545(5) 0.1801(5) -0.0798(4) 0.500 0.055(3) . .
O10 O Uiso 0.2697(5) -0.1818(4) 0.0807(4) 0.500 0.064(3) . .
O1C_1 O Uiso 0.3738(5) 0.1117(4) -0.1671(5) 0.500 0.060(3) . .
O11 O Uiso 0.1113(5) -0.1635(6) 0.0509(6) 0.500 0.091(3) . .
O2C_1 O Uiso 0.2638(6) 0.2233(5) -0.1487(5) 0.500 0.075(3) . .
O12 O Uiso 0.1263(5) -0.1097(6) 0.1629(5) 0.500 0.080(3) . .
O3C_1 O Uiso 0.2019(6) 0.1106(8) -0.1689(7) 0.500 0.096(5) . .
O13 O Uiso 0.2411(7) -0.0573(6) 0.1775(6) 0.500 0.079(5) . .
O4C_1 O Uiso 0.2629(6) 0.0115(6) -0.1265(6) 0.500 0.070(5) . .
O14 O Uiso 0.3390(8) -0.1860(8) 0.1875(8) 0.500 0.133(5) . .
O6C_1 O Uiso 0.4515(5) 0.0109(5) -0.1486(5) 0.500 0.087(3) . .
O15 O Uiso 0.3032(6) -0.0423(6) 0.2557(6) 0.500 0.081(5) . .
O1D_1 O Uiso 0.2978(5) -0.0880(5) -0.1415(5) 0.500 0.069(3) . .
O16 O Uiso 0.1453(6) -0.0022(8) 0.2382(8) 0.500 0.106(5) . .
O2D_1 O Uiso 0.1519(5) -0.0166(7) -0.1577(6) 0.500 0.083(4) . .
O17 O Uiso 0.2019(5) 0.1140(5) 0.2461(5) 0.500 0.071(3) . .
O3D_1 O Uiso 0.1307(5) -0.1165(6) -0.0756(5) 0.500 0.073(3) . .
O18 O Uiso 0.3250(4) 0.1157(4) 0.2133(4) 0.500 0.052(2) . .
O4D_1 O Uiso 0.2393(6) -0.1228(5) 0.0000(5) 0.500 0.072(3) . .
O19 O Uiso 0.4009(7) 0.0094(6) 0.3035(6) 0.500 0.080(4) . .
O6D_1 O Uiso 0.3497(15) -0.1927(13) -0.1094(14) 0.500 0.214(12) . .
O20 O Uiso 0.4162(4) 0.1652(5) 0.2211(4) 0.500 0.065(3) . .
O1E_1 O Uiso 0.2902(6) -0.1773(5) 0.0667(5) 0.500 0.078(3) . .
O21 O Uiso 0.2653(5) 0.2181(5) 0.2566(4) 0.500 0.056(2) . .
O2E_1 O Uiso 0.1328(6) -0.1833(7) 0.0278(7) 0.500 0.111(4) . .
O22 O Uiso 0.3017(6) 0.2934(5) 0.1593(5) 0.500 0.069(4) . .
O3E_1 O Uiso 0.1294(6) -0.1432(7) 0.1460(6) 0.500 0.102(4) . .
O23 O Uiso 0.3766(5) 0.2320(6) 0.0826(5) 0.500 0.063(4) . .
O4E_1 O Uiso 0.2333(6) -0.0678(6) 0.1721(5) 0.500 0.066(4) . .
O24 O Uiso 0.4499(5) 0.2418(5) 0.0117(6) 0.500 0.074(3) . .
O1F_1 O Uiso 0.2925(6) -0.0543(6) 0.2511(5) 0.500 0.072(4) . .
O25 O Uiso 0.3137(8) 0.3260(7) 0.0452(7) 0.500 0.103(5) . .
O2F_1 O Uiso 0.1387(6) -0.0214(9) 0.2237(8) 0.500 0.115(5) . .
O26 O Uiso 0.2905(5) 0.2821(5) -0.0702(5) 0.500 0.076(3) . .
O3F_1 O Uiso 0.1841(7) 0.0942(7) 0.2482(6) 0.500 0.101(4) . .
O27 O Uiso 0.3436(4) 0.1679(4) -0.0890(4) 0.500 0.042(2) . .
O4F_1 O Uiso 0.3050(5) 0.1051(4) 0.2178(4) 0.500 0.056(2) . .
O28 O Uiso 0.4986(10) 0.1924(9) -0.0979(8) 0.500 0.138(6) . .
O6F_1 O Uiso 0.3848(9) 0.0147(9) 0.3140(7) 0.500 0.109(6) . .
C1 C Uiso 0.3436(5) 0.1618(6) -0.1499(5) 0.500 0.058(4) . .
C1A_1 C Uiso 0.3392(5) 0.1466(5) 0.2511(6) 0.500 0.063(3) . .
C2 C Uiso 0.2791(6) 0.1564(6) -0.1689(6) 0.500 0.066(4) . .
C2A_1 C Uiso 0.3086(7) 0.2052(6) 0.2399(6) 0.500 0.071(4) . .
C3 C Uiso 0.2524(5) 0.0996(6) -0.1438(6) 0.500 0.057(4) . .
C3A_1 C Uiso 0.3118(6) 0.2220(6) 0.1768(6) 0.500 0.064(4) . .
C4 C Uiso 0.2949(6) 0.0476(6) -0.1536(8) 0.500 0.067(6) . .
C4A_1 C Uiso 0.3768(6) 0.2180(6) 0.1540(5) 0.500 0.059(4) . .
C5 C Uiso 0.3593(6) 0.0621(5) -0.1296(8) 0.500 0.063(5) . .
C5A_1 C Uiso 0.4065(6) 0.1575(7) 0.1699(6) 0.500 0.072(4) . .
C6 C Uiso 0.4007(8) 0.0092(7) -0.1367(8) 0.500 0.089(5) . .
C6A_1 C Uiso 0.4736(7) 0.1591(9) 0.1571(8) 0.500 0.090(5) . .
C7 C Uiso 0.2546(6) -0.0577(6) -0.1497(7) 0.500 0.070(5) . .
C1B_1 C Uiso 0.4129(6) 0.2650(7) 0.0641(7) 0.500 0.084(5) . .
C8 C Uiso 0.1912(7) -0.0797(10) -0.1375(7) 0.500 0.089(6) . .
C2B_1 C Uiso 0.3742(7) 0.3044(7) 0.0239(6) 0.500 0.077(5) . .
C9 C Uiso 0.1813(8) -0.0792(11) -0.0716(8) 0.500 0.125(12) . .
C3B_1 C Uiso 0.3408(6) 0.2625(6) -0.0178(5) 0.500 0.058(4) . .
C10 C Uiso 0.2264(6) -0.1276(7) -0.0492(6) 0.500 0.070(4) . .
C4B_1 C Uiso 0.3885(6) 0.2248(6) -0.0505(7) 0.500 0.068(5) . .
C11 C Uiso 0.2904(6) -0.1091(7) -0.0667(6) 0.500 0.068(4) . .
C5B_1 C Uiso 0.4312(8) 0.1921(8) -0.0091(8) 0.500 0.089(7) . .
C12 C Uiso 0.3401(6) -0.1499(9) -0.0448(9) 0.500 0.111(7) . .
C6B_1 C Uiso 0.4706(8) 0.1525(9) -0.0492(9) 0.500 0.124(11) . .
C13 C Uiso 0.2182(5) -0.1751(5) 0.0452(5) 0.500 0.059(3) . .
C1C_1 C Uiso 0.3577(6) 0.1697(5) -0.1388(5) 0.500 0.059(4) . .
C14 C Uiso 0.1642(5) -0.1679(6) 0.0836(5) 0.500 0.062(3) . .
C2C_1 C Uiso 0.2936(6) 0.1705(6) -0.1641(6) 0.500 0.064(4) . .
C15 C Uiso 0.1726(5) -0.1115(6) 0.1225(5) 0.500 0.058(3) . .
C3C_1 C Uiso 0.2590(5) 0.1171(6) -0.1400(6) 0.500 0.059(4) . .
C16 C Uiso 0.2324(5) -0.1155(7) 0.1558(6) 0.500 0.063(4) . .
C4C_1 C Uiso 0.2894(6) 0.0587(6) -0.1567(8) 0.500 0.065(6) . .
C17 C Uiso 0.2831(6) -0.1305(7) 0.1151(7) 0.500 0.062(6) . .
C5C_1 C Uiso 0.3542(6) 0.0578(6) -0.1424(9) 0.500 0.076(7) . .
C18 C Uiso 0.3430(5) -0.1412(7) 0.1447(6) 0.500 0.061(4) . .
C6C_1 C Uiso 0.3903(5) 0.0066(6) -0.1645(8) 0.500 0.067(3) . .
C19 C Uiso 0.2430(5) -0.0479(6) 0.2388(5) 0.500 0.061(4) . .
C1D_1 C Uiso 0.2559(6) -0.0425(7) -0.1579(7) 0.500 0.074(5) . .
C20 C Uiso 0.2053(6) 0.0060(6) 0.2549(7) 0.500 0.076(4) . .
C2D_1 C Uiso 0.1943(6) -0.0648(8) -0.1438(7) 0.500 0.083(6) . .
C21 C Uiso 0.2344(5) 0.0620(5) 0.2285(6) 0.500 0.055(3) . .
C3D_1 C Uiso 0.1868(5) -0.0849(6) -0.0813(6) 0.500 0.050(4) . .
C22 C Uiso 0.3013(5) 0.0674(5) 0.2447(5) 0.500 0.055(3) . .
C4D_1 C Uiso 0.2396(6) -0.1238(8) -0.0613(6) 0.500 0.072(4) . .
C23 C Uiso 0.3326(7) 0.0092(6) 0.2291(8) 0.500 0.077(6) . .
C5D_1 C Uiso 0.2997(6) -0.0996(7) -0.0808(6) 0.500 0.071(4) . .
C24 C Uiso 0.3992(8) 0.0079(12) 0.2437(8) 0.500 0.100(8) . .
C6D_1 C Uiso 0.3481(9) -0.1459(10) -0.0702(10) 0.500 0.112(7) . .
C25 C Uiso 0.3566(5) 0.1601(5) 0.2424(5) 0.500 0.051(3) . .
C1E_1 C Uiso 0.2417(6) -0.1780(7) 0.0291(7) 0.500 0.095(5) . .
C26 C Uiso 0.3243(5) 0.2185(6) 0.2323(4) 0.500 0.050(3) . .
C2E_1 C Uiso 0.1839(7) -0.1821(7) 0.0635(6) 0.500 0.080(4) . .
C27 C Uiso 0.3244(5) 0.2340(5) 0.1685(4) 0.500 0.039(3) . .
C3E_1 C Uiso 0.1786(6) -0.1329(8) 0.1085(6) 0.500 0.078(4) . .
C28 C Uiso 0.3872(6) 0.2324(6) 0.1430(5) 0.500 0.059(4) . .
C4E_1 C Uiso 0.2367(6) -0.1245(7) 0.1423(7) 0.500 0.065(4) . .
C29 C Uiso 0.4189(6) 0.1751(6) 0.1608(5) 0.500 0.060(3) . .
C5E_1 C Uiso 0.2922(7) -0.1282(8) 0.1064(8) 0.500 0.073(7) . .
C30 C Uiso 0.4845(7) 0.1863(8) 0.1457(8) 0.500 0.093(5) . .
C6E_1 C Uiso 0.3452(9) -0.144(2) 0.1468(12) 0.500 0.19(2) . .
C31 C Uiso 0.4073(6) 0.2706(6) 0.0458(6) 0.500 0.070(4) . .
C1F_1 C Uiso 0.2340(6) -0.0666(7) 0.2327(6) 0.500 0.072(4) . .
C32 C Uiso 0.3593(7) 0.3007(7) 0.0095(6) 0.500 0.072(4) . .
C2F_1 C Uiso 0.1952(7) -0.0148(7) 0.2505(8) 0.500 0.094(6) . .
C33 C Uiso 0.3304(6) 0.2534(6) -0.0309(6) 0.500 0.059(4) . .
C3F_1 C Uiso 0.2191(6) 0.0451(6) 0.2269(7) 0.500 0.070(4) . .
C34 C Uiso 0.3773(5) 0.2169(5) -0.0639(5) 0.500 0.044(3) . .
C4F_1 C Uiso 0.2832(5) 0.0532(5) 0.2467(6) 0.500 0.057(3) . .
C35 C Uiso 0.4236(6) 0.1918(6) -0.0212(7) 0.500 0.064(4) . .
C5F_1 C Uiso 0.3206(6) -0.0010(6) 0.2294(6) 0.500 0.059(4) . .
C36 C Uiso 0.4809(8) 0.1677(10) -0.0475(7) 0.500 0.083(5) . .
C6F_1 C Uiso 0.3857(6) 0.0028(7) 0.2542(6) 0.500 0.062(4) . .
S1 S Uiso 0.4066(4) -0.0981(6) -0.0475(6) 0.250 0.119(4) . .
S1B_1 S Uani 0.5338(5) 0.1374(9) 0.0033(6) 0.250 0.119(5) . .
S2B_1 S Uani 0.5311(5) 0.2045(4) -0.0728(4) 0.250 0.084(3) . .
S2 S Uiso 0.4027(4) -0.1430(4) -0.1009(3) 0.250 0.084(2) . .
O1_2 O Uiso 0.2599(18) 0.0326(18) 0.0628(17) 0.500 0.224(13) . .
O2_3 O Uiso 0.0944(16) 0.0077(17) 0.1157(17) 0.500 0.215(12) . .
O3_4 O Uiso 0.3836(7) -0.3344(7) 0.2226(7) 1.000 0.195(5) . .
O4_6 O Uiso 0.0429(14) -0.0560(15) 0.3029(15) 0.500 0.198(10) . .
O5_7 O Uiso 0.452(2) 0.365(2) 0.2152(18) 0.500 0.250(16) . .
H1 H Uiso 0.36030 0.19840 -0.16670 0.500 0.0690 calc .
H2 H Uiso 0.27860 0.15280 -0.21110 0.500 0.0790 calc .
H1A_1 H Uiso 0.33750 0.13640 0.29230 0.500 0.0750 calc .
H2A_1 H Uiso 0.32890 0.23630 0.26240 0.500 0.0850 calc .
H3 H Uiso 0.25040 0.10560 -0.10190 0.500 0.0680 calc .
H3A_1 H Uiso 0.28800 0.19270 0.15530 0.500 0.0770 calc .
H4 H Uiso 0.29710 0.03810 -0.19490 0.500 0.0800 calc .
H4A_1 H Uiso 0.40050 0.25100 0.16980 0.500 0.0710 calc .
H5 H Uiso 0.35480 0.06850 -0.08790 0.500 0.0750 calc .
H5A_1 H Uiso 0.38740 0.12480 0.14860 0.500 0.0860 calc .
H6 H Uiso 0.43980 0.01880 -0.12120 0.500 0.1070 calc .
H6A1_1 H Uiso 0.48910 0.11880 0.16080 0.500 0.1080 calc .
H7 H Uiso 0.38510 -0.02490 -0.11550 0.500 0.1070 calc .
H6A2_1 H Uiso 0.47890 0.17120 0.11720 0.500 0.1080 calc .
H8 H Uiso 0.26040 -0.05440 -0.19150 0.500 0.0840 calc .
H1B_1 H Uiso 0.43300 0.28990 0.09310 0.500 0.1010 calc .
H9 H Uiso 0.18530 -0.12000 -0.15310 0.500 0.1070 calc .
H2B_1 H Uiso 0.39870 0.33350 0.00280 0.500 0.0920 calc .
H10 H Uiso 0.18830 -0.03980 -0.05440 0.500 0.1500 calc .
H3B_1 H Uiso 0.31340 0.23650 0.00350 0.500 0.0690 calc .
H11 H Uiso 0.21620 -0.16790 -0.06270 0.500 0.0840 calc .
H4B_1 H Uiso 0.41080 0.24960 -0.07800 0.500 0.0820 calc .
H12 H Uiso 0.29760 -0.06950 -0.04990 0.500 0.0820 calc .
H5B_1 H Uiso 0.40660 0.16470 0.01390 0.500 0.1060 calc .
H13 H Uiso 0.21340 -0.21020 0.02030 0.500 0.0700 calc .
H1C_1 H Uiso 0.38100 0.20190 -0.15670 0.500 0.0710 calc .
H14 H Uiso 0.16130 -0.20320 0.10860 0.500 0.0750 calc .
H2C_1 H Uiso 0.29560 0.16740 -0.20630 0.500 0.0770 calc .
H15 H Uiso 0.17200 -0.07530 0.09870 0.500 0.0700 calc .
H3C_1 H Uiso 0.25410 0.12020 -0.09810 0.500 0.0710 calc .
H16 H Uiso 0.22990 -0.14480 0.18730 0.500 0.0750 calc .
H4C_1 H Uiso 0.28440 0.05210 -0.19830 0.500 0.0790 calc .
H17 H Uiso 0.28810 -0.09650 0.08880 0.500 0.0750 calc .
H5C_1 H Uiso 0.35890 0.06010 -0.10040 0.500 0.0910 calc .
H18 H Uiso 0.37230 -0.15300 0.11600 0.500 0.0730 calc .
H6C1_1 H Uiso 0.37390 -0.03040 -0.14950 0.500 0.0800 calc .
H19 H Uiso 0.35660 -0.10420 0.16220 0.500 0.0730 calc .
H6C2_1 H Uiso 0.38720 0.00530 -0.20630 0.500 0.0800 calc .
H20 H Uiso 0.22610 -0.08320 0.25780 0.500 0.0740 calc .
H1D_1 H Uiso 0.25910 -0.03460 -0.19940 0.500 0.0890 calc .
H21 H Uiso 0.20640 0.01010 0.29700 0.500 0.0920 calc .
H2D_1 H Uiso 0.18560 -0.09890 -0.16890 0.500 0.1000 calc .
H22 H Uiso 0.23160 0.05880 0.18630 0.500 0.0670 calc .
H3D_1 H Uiso 0.18530 -0.04930 -0.05680 0.500 0.0600 calc .
H23 H Uiso 0.30530 0.07500 0.28630 0.500 0.0660 calc .
H4D_1 H Uiso 0.23450 -0.16480 -0.07520 0.500 0.0860 calc .
H24 H Uiso 0.32920 0.00440 0.18720 0.500 0.0920 calc .
H5D_1 H Uiso 0.30910 -0.06280 -0.05980 0.500 0.0850 calc .
H25 H Uiso 0.41780 -0.02830 0.22910 0.500 0.1200 calc .
H6D1_1 H Uiso 0.38660 -0.12590 -0.07090 0.500 0.1340 calc .
H26 H Uiso 0.41960 0.04220 0.22740 0.500 0.1200 calc .
H6D2_1 H Uiso 0.34260 -0.16230 -0.03180 0.500 0.1340 calc .
H27 H Uiso 0.35740 0.15110 0.28380 0.500 0.0610 calc .
H1E_1 H Uiso 0.24500 -0.21120 0.00170 0.500 0.1140 calc .
H28 H Uiso 0.34700 0.24980 0.25230 0.500 0.0600 calc .
H2E_1 H Uiso 0.18490 -0.22020 0.08440 0.500 0.0970 calc .
H29 H Uiso 0.29910 0.20530 0.14780 0.500 0.0470 calc .
H3E_1 H Uiso 0.17080 -0.09550 0.08790 0.500 0.0940 calc .
H30 H Uiso 0.41020 0.26770 0.15450 0.500 0.0710 calc .
H4E_1 H Uiso 0.23870 -0.15600 0.17160 0.500 0.0780 calc .
H31 H Uiso 0.40320 0.14060 0.13950 0.500 0.0720 calc .
H5E_1 H Uiso 0.29940 -0.09050 0.08610 0.500 0.0880 calc .
H32 H Uiso 0.50190 0.21610 0.17110 0.500 0.1110 calc .
H6E1_1 H Uiso 0.34850 -0.18620 0.15380 0.500 0.2340 calc .
H33 H Uiso 0.48870 0.19950 0.10600 0.500 0.1110 calc .
H6E2_1 H Uiso 0.34290 -0.12250 0.18340 0.500 0.2340 calc .
H34 H Uiso 0.42740 0.30120 0.06920 0.500 0.0840 calc .
H1F_1 H Uiso 0.21940 -0.10430 0.24890 0.500 0.0870 calc .
H35 H Uiso 0.37760 0.33230 -0.01390 0.500 0.0860 calc .
H2F_1 H Uiso 0.19100 -0.01330 0.29260 0.500 0.1120 calc .
H36 H Uiso 0.30710 0.22580 -0.00700 0.500 0.0710 calc .
H3F_1 H Uiso 0.21760 0.04470 0.18460 0.500 0.0840 calc .
H37 H Uiso 0.39660 0.24100 -0.09390 0.500 0.0530 calc .
H4F_1 H Uiso 0.28470 0.05900 0.28860 0.500 0.0680 calc .
H38 H Uiso 0.40540 0.16240 0.00480 0.500 0.0760 calc .
H5F_1 H Uiso 0.32250 -0.00320 0.18720 0.500 0.0710 calc .
H39 H Uiso 0.51280 0.17300 -0.01960 0.500 0.1000 calc .
H6F1_1 H Uiso 0.40630 -0.03470 0.24720 0.500 0.0750 calc .
H40 H Uiso 0.47610 0.12510 -0.05350 0.500 0.1000 calc .
H6F2_1 H Uiso 0.40750 0.03420 0.23440 0.500 0.0750 calc .

loop_
_atom_type_symbol
_atom_type_description
_atom_type_scat_dispersion_real
_atom_type_scat_dispersion_imag
_atom_type_scat_source
S S 0.1246 0.1234 'International Tables Vol C Tables 4.2.6.8 and 6.1.1.4'
O O 0.0106 0.0060 'International Tables Vol C Tables 4.2.6.8 and 6.1.1.4'
H H 0.0000 0.0000 'International Tables Vol C Tables 4.2.6.8 and 6.1.1.4'
C C 0.0033 0.0016 'International Tables Vol C Tables 4.2.6.8 and 6.1.1.4'

loop_
_geom_angle_atom_site_label_1
_geom_angle_atom_site_label_2
_geom_angle_atom_site_label_3
_geom_angle
_geom_angle_site_symmetry_1
_geom_angle_site_symmetry_2
_geom_angle_site_symmetry_3
_geom_angle_publ_flag
S1B_1 S1 S2 102.6(9) 3_655 . . yes
S1 S1B_1 S2B_1 81.6(7) 3_655 . . yes
S1 S2 S2B_1 97.6(6) . . 3_655 yes
S1B_1 S2B_1 S2 78.2(5) . . 3_655 yes
O6A_1 S3 C6A_1 41.5(12) . . . yes
O6A_1 S3 C30 34.8(12) . . . yes
C6A_1 S3 C30 20.3(9) . . . yes
C18 S1E_1 C6E_1 2.8(9) . . . yes
C6A_1 S3 H6A1_1 32.00 . . . no
O6A_1 S3 H6A1_1 67.00 . . . no
C30 S3 H6A1_1 53.00 . . . no
C6E_1 S1E_1 H18 26.00 . . . no
C18 S1E_1 H18 27.00 . . . no
O1C_1 O1 C5C_1 67.1(17) . . . yes
O1C_1 O1 C1C_1 86.9(17) . . . yes
C1 O1 C5 104.4(10) . . . yes
C1 O1 C1C_1 17.6(7) . . . yes
C1 O1 C5C_1 103.8(10) . . . yes
C5 O1 C1C_1 112.7(10) . . . yes
C5 O1 C5C_1 12.6(10) . . . yes
C1C_1 O1 C5C_1 115.5(10) . . . yes
O1C_1 O1 C1 69.7(17) . . . yes
O1C_1 O1 C5 78.6(18) . . . yes
O20 O1A_1 C1A_1 138.4(19) . . . yes
O20 O1A_1 C25 122(2) . . . yes
C1A_1 O1A_1 C5A_1 114.1(10) . . . yes
C1A_1 O1A_1 C25 16.6(8) . . . yes
C5A_1 O1A_1 C25 107.3(11) . . . yes
O20 O1A_1 C5A_1 55.6(14) . . . yes
O2C_1 O2 C2 99.0(18) . . . yes
O2C_1 O2 C2C_1 79.8(17) . . . yes
C2 O2 C2C_1 19.2(8) . . . yes
O21 O2A_1 C2A_1 39.1(18) . . . yes
O3C_1 O3 C3C_1 54(2) . . . yes
C3 O3 C3C_1 12.7(7) . . . yes
O3C_1 O3 C3 65(2) . . . yes
C3A_1 O3A_1 C27 17.5(7) . . . yes
O22 O3A_1 C3A_1 112(3) . . . yes
O22 O3A_1 C27 95(3) . . . yes
C4C_1 O4 C1D_1 111.2(12) . . . yes
O4C_1 O4 C7 131(4) . . . yes
O4C_1 O4 C4C_1 36(3) . . . yes
O4C_1 O4 C1D_1 118(4) . . . yes
C4 O4 C7 122.2(12) . . . yes
C4 O4 C4C_1 8.3(7) . . . yes
C4 O4 C1D_1 109.0(13) . . . yes
O4C_1 O4 C4 44(3) . . . yes
C7 O4 C1D_1 14.6(10) . . . yes
C7 O4 C4C_1 125.2(12) . . . yes
O23 O4A_1 C1B_1 35(3) . . . yes
O23 O4A_1 C28 118(3) . . . yes
C4A_1 O4A_1 C1B_1 118.5(12) . . . yes
C4A_1 O4A_1 C28 18.3(8) . . . yes
O23 O4A_1 C31 24(3) . . . yes
O23 O4A_1 C4A_1 134(3) . . . yes
C1B_1 O4A_1 C28 100.3(12) . . . yes
C1B_1 O4A_1 C31 14.2(8) . . . yes
C28 O4A_1 C31 113.1(12) . . . yes
C4A_1 O4A_1 C31 131.4(11) . . . yes
O6C_1 O5 C6C_1 66.2(14) . . . yes
C6 O5 C6C_1 20.8(13) . . . yes
O6C_1 O5 C6 46.7(10) . . . yes
C6A_1 O6A_1 C30 30.5(15) . . . yes
S3 O6A_1 C30 63.1(19) . . . yes
S3 O6A_1 C6A_1 45.8(14) . . . yes
O1D_1 O6 C11 141(2) . . . yes
O1D_1 O6 C7 51(2) . . . yes
C7 O6 C11 113.4(12) . . . yes
O1D_1 O6 C1D_1 43(2) . . . yes
O1D_1 O6 C5D_1 129(3) . . . yes
C11 O6 C1D_1 117.1(11) . . . yes
C7 O6 C1D_1 8.6(7) . . . yes
C7 O6 C5D_1 112.9(14) . . . yes
C11 O6 C5D_1 13.9(10) . . . yes
C1D_1 O6 C5D_1 114.4(14) . . . yes
C1B_1 O1B_1 C5B_1 113.5(12) . . . yes
O24 O1B_1 C1B_1 93(2) . . . yes
O24 O1B_1 C5B_1 66(2) . . . yes
C1B_1 O1B_1 C31 18.3(8) . . . yes
C1B_1 O1B_1 C35 111.1(10) . . . yes
C5B_1 O1B_1 C31 103.6(12) . . . yes
C5B_1 O1B_1 C35 7.2(9) . . . yes
C31 O1B_1 C35 99.5(10) . . . yes
O24 O1B_1 C35 59(2) . . . yes
O24 O1B_1 C31 75(2) . . . yes
O2D_1 O7 C2D_1 109(2) . . . yes
O2D_1 O7 C8 118(2) . . . yes
C8 O7 C2D_1 13.4(11) . . . yes
O25 O2B_1 C32 77(3) . . . yes
C2B_1 O2B_1 C32 19.1(9) . . . yes
O25 O2B_1 C2B_1 95(3) . . . yes
O3D_1 O8 C3D_1 67(2) . . . yes
C9 O8 C3D_1 9.7(10) . . . yes
O3D_1 O8 C9 77(2) . . . yes
C3B_1 O3B_1 C33 17.3(8) . . . yes
O26 O3B_1 C33 93.9(19) . . . yes
O26 O3B_1 C3B_1 110(2) . . . yes
O4D_1 O9 C13 108(2) . . . yes
O4D_1 O9 C10 53.2(18) . . . yes
C10 O9 C13 119.0(10) . . . yes
O4D_1 O9 C4D_1 44.2(18) . . . yes
O4D_1 O9 C1E_1 81.8(19) . . . yes
C10 O9 C4D_1 9.8(7) . . . yes
C10 O9 C1E_1 101.3(11) . . . yes
C13 O9 C4D_1 122.3(10) . . . yes
C13 O9 C1E_1 26.5(8) . . . yes
C4D_1 O9 C1E_1 101.4(10) . . . yes
C1C_1 O4B_1 C34 117.2(12) . . . yes
O27 O4B_1 C4B_1 176(2) . . . yes
C1 O4B_1 C4B_1 134.6(10) . . . yes
C1 O4B_1 C1C_1 12.1(7) . . . yes
C1 O4B_1 C34 127.2(11) . . . yes
C4B_1 O4B_1 C1C_1 123.9(11) . . . yes
C4B_1 O4B_1 C34 9.0(9) . . . yes
O27 O4B_1 C1 43.8(17) . . . yes
O27 O4B_1 C1C_1 55.0(17) . . . yes
O27 O4B_1 C34 167(2) . . . yes
O1E_1 O10 C13 107.7(17) . . . yes
O1E_1 O10 C1E_1 81.9(17) . . . yes
O1E_1 O10 C5E_1 78.8(16) . . . yes
C13 O10 C17 114.0(10) . . . yes
C13 O10 C1E_1 26.8(8) . . . yes
C13 O10 C5E_1 115.9(10) . . . yes
C17 O10 C1E_1 122.7(11) . . . yes
O1E_1 O10 C17 90.4(17) . . . yes
C1E_1 O10 C5E_1 118.6(12) . . . yes
C17 O10 C5E_1 11.7(9) . . . yes
O1 O1C_1 C5 82.1(18) . . . yes
O1 O1C_1 C1C_1 74.0(16) . . . yes
C1 O1C_1 C5 110.1(11) . . . yes
C1 O1C_1 C1C_1 17.1(7) . . . yes
O1 O1C_1 C5C_1 94.2(19) . . . yes
O1 O1C_1 C1 90.7(17) . . . yes
C1 O1C_1 C5C_1 115.5(11) . . . yes
C5 O1C_1 C1C_1 110.4(11) . . . yes
C5 O1C_1 C5C_1 13.3(10) . . . yes
C1C_1 O1C_1 C5C_1 119.4(12) . . . yes
O2E_1 O11 C2E_1 55.7(13) . . . yes
C14 O11 C2E_1 24.3(7) . . . yes
O2E_1 O11 C14 79.9(14) . . . yes
O2 O2C_1 C2 59.9(15) . . . yes
O2 O2C_1 C2C_1 76.0(16) . . . yes
C2 O2C_1 C2C_1 16.1(7) . . . yes
O3E_1 O12 C15 66.7(13) . . . yes
C3 O3C_1 C3C_1 16.7(8) . . . yes
O3 O3C_1 C3 95(3) . . . yes
O3 O3C_1 C3C_1 110(3) . . . yes
O4E_1 O13 C19 121(4) . . . yes
O4E_1 O13 C16 26(3) . . . yes
C16 O13 C19 119.5(12) . . . yes
O4E_1 O13 C4E_1 30(3) . . . yes
O4E_1 O13 C1F_1 102(4) . . . yes
C16 O13 C1F_1 100.7(13) . . . yes
C19 O13 C4E_1 126.9(12) . . . yes
C19 O13 C1F_1 19.7(9) . . . yes
C4E_1 O13 C1F_1 108.6(12) . . . yes
C16 O13 C4E_1 8.7(8) . . . yes
C7 O4C_1 C1D_1 11.8(9) . . . yes
C4C_1 O4C_1 C1D_1 115.7(13) . . . yes
C4 O4C_1 C7 120.5(13) . . . yes
C4 O4C_1 C4C_1 10.6(8) . . . yes
C4 O4C_1 C1D_1 110.9(14) . . . yes
C7 O4C_1 C4C_1 126.4(13) . . . yes
O4 O4C_1 C4 126(4) . . . yes
O4 O4C_1 C7 41(3) . . . yes
O4 O4C_1 C4C_1 137(4) . . . yes
O4 O4C_1 C1D_1 52(3) . . . yes
C18 O14 C6E_1 2.4(10) . . . yes
O5 O6C_1 C6 60.5(12) . . . yes
O5 O6C_1 C6C_1 32.4(10) . . . yes
C6 O6C_1 C6C_1 28.7(12) . . . yes
C1F_1 O15 C5F_1 112.7(13) . . . yes
O1F_1 O15 C23 137(3) . . . yes
O1F_1 O15 C1F_1 28(3) . . . yes
C19 O15 C1F_1 13.5(8) . . . yes
C19 O15 C5F_1 104.1(13) . . . yes
C23 O15 C1F_1 121.5(12) . . . yes
C23 O15 C5F_1 8.8(10) . . . yes
O1F_1 O15 C19 41(3) . . . yes
C19 O15 C23 112.5(12) . . . yes
O1F_1 O15 C5F_1 129(3) . . . yes
O6 O1D_1 C1D_1 124(2) . . . yes
O6 O1D_1 C7 111(2) . . . yes
C7 O1D_1 C1D_1 13.5(9) . . . yes
C7 O1D_1 C5D_1 106.4(13) . . . yes
C1D_1 O1D_1 C5D_1 114.1(12) . . . yes
O6 O1D_1 C5D_1 35.8(19) . . . yes
O2F_1 O16 C2F_1 102(3) . . . yes
C20 O16 C2F_1 21.3(10) . . . yes
O2F_1 O16 C20 121(2) . . . yes
C8 O2D_1 C2D_1 9.6(8) . . . yes
O7 O2D_1 C2D_1 52(2) . . . yes
O7 O2D_1 C8 47(2) . . . yes
O3F_1 O17 C3F_1 59.0(18) . . . yes
O3F_1 O17 C21 76.1(19) . . . yes
C21 O17 C3F_1 17.3(7) . . . yes
O8 O3D_1 C3D_1 94(2) . . . yes
O8 O3D_1 C9 82(2) . . . yes
C9 O3D_1 C3D_1 11.4(10) . . . yes
C22 O18 C25 119.3(9) . . . yes
O4F_1 O18 C1A_1 111.0(17) . . . yes
O4F_1 O18 C22 38.5(14) . . . yes
O4F_1 O18 C25 132.0(17) . . . yes
C1A_1 O18 C22 99.9(10) . . . yes
C1A_1 O18 C25 21.7(8) . . . yes
O9 O4D_1 C4D_1 122(2) . . . yes
O9 O4D_1 C1E_1 78.6(18) . . . yes
C10 O4D_1 C13 118.8(12) . . . yes
C10 O4D_1 C4D_1 15.1(9) . . . yes
C10 O4D_1 C1E_1 113.1(13) . . . yes
C13 O4D_1 C4D_1 128.9(11) . . . yes
C13 O4D_1 C1E_1 23.0(7) . . . yes
C4D_1 O4D_1 C1E_1 117.7(12) . . . yes
O9 O4D_1 C10 108(2) . . . yes
O9 O4D_1 C13 55.8(17) . . . yes
O6F_1 O19 C6F_1 109(3) . . . yes
C24 O19 C6F_1 16.0(11) . . . yes
O6F_1 O19 C24 122(3) . . . yes
O1A_1 O20 C5A_1 101.7(17) . . . yes
O1A_1 O20 C29 122.9(16) . . . yes
C5A_1 O20 C25 99.1(10) . . . yes
O1A_1 O20 C25 38.3(14) . . . yes
C25 O20 C29 113.2(9) . . . yes
C5A_1 O20 C29 21.4(9) . . . yes
O10 O1E_1 C17 67.9(15) . . . yes
O10 O1E_1 C1E_1 74.1(17) . . . yes
C13 O1E_1 C17 95.5(9) . . . yes
C13 O1E_1 C1E_1 21.7(8) . . . yes
O10 O1E_1 C5E_1 78.2(16) . . . yes
O10 O1E_1 C13 53.5(15) . . . yes
C13 O1E_1 C5E_1 101.4(10) . . . yes
C17 O1E_1 C1E_1 112.5(12) . . . yes
C17 O1E_1 C5E_1 10.4(9) . . . yes
C1E_1 O1E_1 C5E_1 115.8(12) . . . yes
O2A_1 O21 C2A_1 124(2) . . . yes
O2A_1 O21 C26 137(2) . . . yes
C2A_1 O21 C26 15.9(9) . . . yes
C14 O2E_1 C2E_1 28.1(8) . . . yes
O11 O2E_1 C2E_1 94.6(17) . . . yes
O11 O2E_1 C14 66.7(14) . . . yes
O3A_1 O22 C27 67(2) . . . yes
C3A_1 O22 C27 13.8(6) . . . yes
O3A_1 O22 C3A_1 54(2) . . . yes
O12 O3E_1 C3E_1 101.7(16) . . . yes
O12 O3E_1 C14 134.7(16) . . . yes
O12 O3E_1 C15 77.0(14) . . . yes
C14 O3E_1 C3E_1 36.3(8) . . . yes
C15 O3E_1 C3E_1 24.7(9) . . . yes
C14 O3E_1 C15 59.8(9) . . . yes
C1B_1 O23 C31 18.2(10) . . . yes
O4A_1 O23 C28 50(3) . . . yes
O4A_1 O23 C31 151(3) . . . yes
C28 O23 C31 121.1(12) . . . yes
C4A_1 O23 C31 135.6(11) . . . yes
C1B_1 O23 C28 103.8(13) . . . yes
O4A_1 O23 C4A_1 38(3) . . . yes
O4A_1 O23 C1B_1 136(3) . . . yes
C4A_1 O23 C28 14.6(7) . . . yes
C4A_1 O23 C1B_1 118.2(12) . . . yes
O13 O4E_1 C19 49(3) . . . yes
O13 O4E_1 C16 147(4) . . . yes
C4E_1 O4E_1 C1F_1 119.6(13) . . . yes
C19 O4E_1 C1F_1 16.5(8) . . . yes
O13 O4E_1 C4E_1 144(4) . . . yes
O13 O4E_1 C1F_1 66(3) . . . yes
C16 O4E_1 C19 125.4(13) . . . yes
C16 O4E_1 C4E_1 9.9(9) . . . yes
C16 O4E_1 C1F_1 110.6(14) . . . yes
C19 O4E_1 C4E_1 133.5(12) . . . yes
O1B_1 O24 C31 85(2) . . . yes
O1B_1 O24 C35 105(2) . . . yes
C1B_1 O24 C5B_1 114.1(13) . . . yes
C1B_1 O24 C31 16.8(8) . . . yes
C1B_1 O24 C35 116.3(11) . . . yes
C5B_1 O24 C31 113.0(13) . . . yes
C5B_1 O24 C35 11.0(10) . . . yes
C31 O24 C35 111.7(11) . . . yes
O1B_1 O24 C5B_1 94(2) . . . yes
O1B_1 O24 C1B_1 69(2) . . . yes
C1F_1 O1F_1 C5F_1 117.6(12) . . . yes
O15 O1F_1 C1F_1 145(3) . . . yes
O15 O1F_1 C5F_1 39(3) . . . yes
C19 O1F_1 C23 108.6(12) . . . yes
C19 O1F_1 C1F_1 18.8(9) . . . yes
C19 O1F_1 C5F_1 103.3(12) . . . yes
O15 O1F_1 C19 127(3) . . . yes
O15 O1F_1 C23 35(3) . . . yes
C23 O1F_1 C5F_1 5.6(8) . . . yes
C23 O1F_1 C1F_1 123.2(12) . . . yes
O2B_1 O25 C32 85(3) . . . yes
O2B_1 O25 C2B_1 67(3) . . . yes
C2B_1 O25 C32 18.4(8) . . . yes
O16 O2F_1 C2F_1 55(2) . . . yes
O3B_1 O26 C3B_1 51.1(16) . . . yes
O3B_1 O26 C33 62.1(17) . . . yes
C3B_1 O26 C33 12.0(7) . . . yes
O17 O3F_1 C21 79.7(19) . . . yes
O17 O3F_1 C3F_1 100(2) . . . yes
C21 O3F_1 C3F_1 20.7(7) . . . yes
O4B_1 O27 C1 124(2) . . . yes
O4B_1 O27 C1C_1 108(2) . . . yes
C1 O27 C34 118.1(9) . . . yes
C1C_1 O27 C34 102.9(10) . . . yes
C1 O27 C1C_1 17.0(8) . . . yes
O4B_1 O27 C34 9.2(17) . . . yes
O18 O4F_1 C22 123.7(19) . . . yes
O18 O4F_1 C1A_1 49.3(14) . . . yes
C1A_1 O4F_1 C4F_1 117.3(10) . . . yes
O18 O4F_1 C4F_1 139.8(18) . . . yes
C1A_1 O4F_1 C22 104.1(11) . . . yes
C22 O4F_1 C4F_1 16.7(8) . . . yes
C6B_1 O28 C36 13.8(12) . . . yes
O19 O6F_1 C24 45(3) . . . yes
O19 O6F_1 C6F_1 54(3) . . . yes
C24 O6F_1 C6F_1 11.7(9) . . . yes
C6C_1 O5 H6C1_1 43.00 . . . no
C6C_1 O5 H6C2_1 88.00 . . . no
O6C_1 O5 H6C1_1 84.00 . . . no
O6C_1 O5 H6C2_1 138.00 . . . no
C6 O5 H6C1_1 47.00 . . . no
C6 O5 H6C2_1 108.00 . . . no
H6C1_1 O5 H6C2_1 99.00 . . . no
S3 O6A_1 H32 111.00 . . . no
C6A_1 O6A_1 H32 83.00 . . . no
C30 O6A_1 H32 53.00 . . . no
C6E_1 O14 H6E2_1 41.00 . . . no
H6E1_1 O14 H6E2_1 86.00 . . . no
C6E_1 O14 H6E1_1 45.00 . . . no
C18 O14 H6E1_1 46.00 . . . no
C18 O14 H6E2_1 41.00 . . . no
C6C_1 O6C_1 H6 84.00 . . . no
O5 O6C_1 H6 116.00 . . . no
C6 O6C_1 H6 56.00 . . . no
O4B_1 C1 C1C_1 41(2) . . . yes
O4B_1 C1 O1C_1 114.0(10) . . . yes
O4B_1 C1 O27 11.9(5) . . . yes
O4B_1 C1 C2 115.8(9) . . . yes
O1 C1 O4B_1 96.3(9) . . . yes
O1 C1 O1C_1 19.6(7) . . . yes
O1 C1 O27 96.2(9) . . . yes
O1 C1 C2 126.7(11) . . . yes
O1 C1 C1C_1 79(2) . . . yes
O1 C1 C2C_1 140.1(13) . . . yes
C1C_1 C1 C2C_1 140(3) . . . no
O1C_1 C1 C1C_1 98(2) . . . yes
O1C_1 C1 C2C_1 121.4(13) . . . yes
O27 C1 C2 107.3(10) . . . yes
O27 C1 C1C_1 52(2) . . . yes
O4B_1 C1 C2C_1 111.3(11) . . . yes
O1C_1 C1 O27 111.6(10) . . . yes
O1C_1 C1 C2 108.7(11) . . . yes
C2 C1 C2C_1 14.1(8) . . . no
O27 C1 C2C_1 105.1(11) . . . yes
C2 C1 C1C_1 151(3) . . . no
O1A_1 C1A_1 O18 92.2(10) . . . yes
O1A_1 C1A_1 O4F_1 110.8(10) . . . yes
O1A_1 C1A_1 C2A_1 110.6(10) . . . yes
O1A_1 C1A_1 C25 33.9(15) . . . yes
C25 C1A_1 C26 60.6(17) . . . no
O18 C1A_1 C25 105(2) . . . yes
O18 C1A_1 C26 108.5(10) . . . yes
O4F_1 C1A_1 C2A_1 103.3(10) . . . yes
O4F_1 C1A_1 C25 124(2) . . . yes
O1A_1 C1A_1 C26 94.4(9) . . . yes
O18 C1A_1 O4F_1 19.7(6) . . . yes
O18 C1A_1 C2A_1 105.4(11) . . . yes
C2A_1 C1A_1 C26 16.2(7) . . . no
O4F_1 C1A_1 C26 111.8(9) . . . yes
C2A_1 C1A_1 C25 76.9(18) . . . no
O2 C2 C3 110.8(11) . . . yes
O2 C2 C2C_1 78(2) . . . yes
O2 C2 C3C_1 103.9(12) . . . yes
O2C_1 C2 C1 92.5(10) . . . yes
O2 C2 C1 112.9(11) . . . yes
O2 C2 O2C_1 21.1(7) . . . yes
C1 C2 C3 109.3(11) . . . no
C1 C2 C2C_1 38(2) . . . no
C1 C2 C3C_1 104.8(12) . . . no
C3 C2 C2C_1 139(3) . . . no
O2C_1 C2 C3 125.8(11) . . . yes
O2C_1 C2 C2C_1 57(2) . . . yes
O2C_1 C2 C3C_1 116.3(12) . . . yes
C3 C2 C3C_1 11.8(9) . . . no
C2C_1 C2 C3C_1 129(3) . . . no
O2A_1 C2A_1 C3A_1 108.0(12) . . . yes
O21 C2A_1 C1A_1 125.4(14) . . . yes
O2A_1 C2A_1 C25 132.9(12) . . . yes
O2A_1 C2A_1 C26 142(3) . . . yes
O2A_1 C2A_1 O21 17.4(9) . . . yes
O2A_1 C2A_1 C1A_1 112.4(12) . . . yes
C1A_1 C2A_1 C3A_1 111.3(11) . . . no
C1A_1 C2A_1 C25 20.6(7) . . . no
C1A_1 C2A_1 C26 105(3) . . . no
C3A_1 C2A_1 C25 100.0(11) . . . no
O21 C2A_1 C3A_1 108.8(13) . . . yes
O21 C2A_1 C25 145.1(14) . . . yes
O21 C2A_1 C26 127(3) . . . yes
C3A_1 C2A_1 C26 58.0(19) . . . no
C25 C2A_1 C26 85(2) . . . no
O3 C3 C3C_1 120(3) . . . yes
O3C_1 C3 C4 128.7(14) . . . yes
O3 C3 C4C_1 116.9(13) . . . yes
O3C_1 C3 C2 90.7(12) . . . yes
O3 C3 O3C_1 20.1(10) . . . yes
O3 C3 C2 110.7(12) . . . yes
O3 C3 C4 116.7(12) . . . yes
C4 C3 C4C_1 5.8(10) . . . no
C3C_1 C3 C4C_1 119(2) . . . no
O3C_1 C3 C3C_1 103(3) . . . yes
O3C_1 C3 C4C_1 126.9(15) . . . yes
C2 C3 C4 109.7(10) . . . no
C2 C3 C3C_1 35(2) . . . no
C2 C3 C4C_1 104.9(12) . . . no
C4 C3 C3C_1 121(2) . . . no
O22 C3A_1 C4A_1 95.7(10) . . . yes
O3A_1 C3A_1 O22 14.8(8) . . . yes
O3A_1 C3A_1 C2A_1 113.2(12) . . . yes
O3A_1 C3A_1 C4A_1 110.2(12) . . . yes
O3A_1 C3A_1 C26 108.9(12) . . . yes
O3A_1 C3A_1 C27 67(2) . . . yes
O22 C3A_1 C2A_1 117.9(11) . . . yes
C26 C3A_1 C27 109(2) . . . no
C4A_1 C3A_1 C27 44(2) . . . no
O22 C3A_1 C26 108.9(11) . . . yes
O22 C3A_1 C27 52(2) . . . yes
C2A_1 C3A_1 C4A_1 111.1(11) . . . no
C2A_1 C3A_1 C26 18.5(8) . . . no
C2A_1 C3A_1 C27 128(3) . . . no
C4A_1 C3A_1 C26 97.5(10) . . . no
O4C_1 C4 C3 93.5(12) . . . yes
O4C_1 C4 C5 118.7(15) . . . yes
O4C_1 C4 C4C_1 116(4) . . . yes
O4C_1 C4 C5C_1 124.6(16) . . . yes
C3 C4 C5 111.2(11) . . . no
C3 C4 C4C_1 26(4) . . . no
C3 C4 C5C_1 116.7(12) . . . no
C5 C4 C4C_1 108(4) . . . no
O4 C4 C5C_1 117.8(14) . . . yes
O4 C4 O4C_1 9.1(8) . . . yes
O4 C4 C3 102.5(11) . . . yes
O4 C4 C5 113.0(13) . . . yes
O4 C4 C4C_1 125(4) . . . yes
C5 C4 C5C_1 10.1(11) . . . no
C4C_1 C4 C5C_1 109(4) . . . no
O23 C4A_1 C28 49(2) . . . yes
C3A_1 C4A_1 C27 13.6(7) . . . no
O23 C4A_1 C29 104.4(10) . . . yes
C3A_1 C4A_1 C5A_1 111.8(11) . . . no
O4A_1 C4A_1 O23 8.0(7) . . . yes
O4A_1 C4A_1 C3A_1 109.5(11) . . . yes
O4A_1 C4A_1 C5A_1 106.3(11) . . . yes
O4A_1 C4A_1 C27 104.3(11) . . . yes
O4A_1 C4A_1 C28 55(2) . . . yes
O4A_1 C4A_1 C29 98.8(11) . . . yes
O23 C4A_1 C3A_1 108.8(10) . . . yes
O23 C4A_1 C5A_1 113.4(10) . . . yes
O23 C4A_1 C27 101.8(10) . . . yes
C5A_1 C4A_1 C28 121(3) . . . no
C5A_1 C4A_1 C29 19.3(8) . . . no
C27 C4A_1 C28 114(3) . . . no
C27 C4A_1 C29 144.2(13) . . . no
C3A_1 C4A_1 C28 127(3) . . . no
C3A_1 C4A_1 C29 130.9(12) . . . no
C5A_1 C4A_1 C27 125.3(12) . . . no
C28 C4A_1 C29 102(3) . . . no
O1 C5 C5C_1 94(4) . . . yes
O1C_1 C5 C4 98.7(12) . . . yes
O1C_1 C5 C6 113.5(13) . . . yes
O1 C5 C6C_1 104.2(11) . . . yes
O1 C5 O1C_1 19.4(7) . . . yes
O1 C5 C4 117.2(12) . . . yes
O1 C5 C6 108.5(12) . . . yes
O1 C5 C4C_1 109.0(11) . . . yes
C4C_1 C5 C5C_1 48(3) . . . no
C4C_1 C5 C6C_1 100.1(11) . . . no
C5C_1 C5 C6C_1 59(3) . . . no
C4 C5 C5C_1 47(3) . . . no
C4 C5 C6C_1 93.3(10) . . . no
O1C_1 C5 C4C_1 91.1(11) . . . yes
O1C_1 C5 C5C_1 76(4) . . . yes
O1C_1 C5 C6C_1 101.0(12) . . . yes
C4 C5 C6 111.1(11) . . . no
C4 C5 C4C_1 9.3(7) . . . no
C6 C5 C5C_1 84(3) . . . no
C6 C5 C6C_1 24.8(9) . . . no
C6 C5 C4C_1 119.5(12) . . . no
O1A_1 C5A_1 O20 22.7(7) . . . yes
O1A_1 C5A_1 C4A_1 108.3(11) . . . yes
O20 C5A_1 C4A_1 100.6(12) . . . yes
O20 C5A_1 C6A_1 90.6(12) . . . yes
O20 C5A_1 C29 101(2) . . . yes
C4A_1 C5A_1 C6A_1 110.7(13) . . . no
C4A_1 C5A_1 C29 59(2) . . . no
O1A_1 C5A_1 C6A_1 106.8(12) . . . yes
O1A_1 C5A_1 C29 123(2) . . . yes
C6A_1 C5A_1 C29 52(2) . . . no
O6C_1 C6 C5 126.5(14) . . . yes
O6C_1 C6 C5C_1 128.7(15) . . . yes
C5 C6 C5C_1 12.6(10) . . . no
C5 C6 C6C_1 88(2) . . . no
O6C_1 C6 C6C_1 96(2) . . . yes
O5 C6 O6C_1 72.8(13) . . . yes
O5 C6 C5 109.4(15) . . . yes
O5 C6 C5C_1 97.6(15) . . . yes
O5 C6 C6C_1 25.5(15) . . . yes
C5C_1 C6 C6C_1 75.3(19) . . . no
S3 C6A_1 C29 150.4(17) . . . yes
O6A_1 C6A_1 C5A_1 117(2) . . . yes
O6A_1 C6A_1 C29 109(2) . . . yes
S3 C6A_1 C30 112(2) . . . yes
S3 C6A_1 O6A_1 92.7(18) . . . yes
S3 C6A_1 C5A_1 132.0(15) . . . yes
C29 C6A_1 C30 97(2) . . . no
O6A_1 C6A_1 C30 60(3) . . . yes
C5A_1 C6A_1 C29 19.0(9) . . . no
C5A_1 C6A_1 C30 116(2) . . . no
O1D_1 C7 C2D_1 135.8(15) . . . yes
C8 C7 C1D_1 116(3) . . . no
C8 C7 C2D_1 13.2(11) . . . no
O1D_1 C7 C1D_1 121(3) . . . yes
O4 C7 O6 110.9(12) . . . yes
O4 C7 O4C_1 7.4(7) . . . yes
O4 C7 O1D_1 107.0(12) . . . yes
O4 C7 C8 111.9(13) . . . yes
O4 C7 C1D_1 55(3) . . . yes
O4 C7 C2D_1 103.7(12) . . . yes
O6 C7 O4C_1 117.9(12) . . . yes
O6 C7 O1D_1 18.0(8) . . . yes
O6 C7 C8 106.1(13) . . . yes
O6 C7 C1D_1 138(3) . . . yes
O6 C7 C2D_1 119.3(13) . . . yes
O4C_1 C7 O1D_1 112.9(12) . . . yes
O4C_1 C7 C8 110.3(12) . . . yes
O4C_1 C7 C1D_1 48(3) . . . yes
O4C_1 C7 C2D_1 100.8(12) . . . yes
O1D_1 C7 C8 122.6(14) . . . yes
C1D_1 C7 C2D_1 103(3) . . . no
O23 C1B_1 O24 116.2(14) . . . yes
O23 C1B_1 C2B_1 101.0(12) . . . yes
O1B_1 C1B_1 C31 79(3) . . . yes
O24 C1B_1 C2B_1 91.1(11) . . . yes
O24 C1B_1 C31 61(2) . . . yes
O23 C1B_1 C31 109(3) . . . yes
O4A_1 C1B_1 O1B_1 107.0(12) . . . yes
O4A_1 C1B_1 O23 9.1(8) . . . yes
O4A_1 C1B_1 O24 115.0(12) . . . yes
O4A_1 C1B_1 C2B_1 110.0(12) . . . yes
O4A_1 C1B_1 C31 116(3) . . . yes
O1B_1 C1B_1 O23 110.8(14) . . . yes
O1B_1 C1B_1 O24 18.1(7) . . . yes
O1B_1 C1B_1 C2B_1 109.2(13) . . . yes
C2B_1 C1B_1 C31 30(2) . . . no
C7 C8 C1D_1 11.7(7) . . . no
C7 C8 C2D_1 58(3) . . . no
C7 C8 C9 108.3(14) . . . no
C9 C8 C1D_1 112.7(14) . . . no
C9 C8 C2D_1 114(4) . . . no
C7 C8 C3D_1 106.4(13) . . . no
O7 C8 O2D_1 14.9(8) . . . yes
O7 C8 C7 106.6(15) . . . yes
O7 C8 C9 109.7(15) . . . yes
O7 C8 C1D_1 95.0(14) . . . yes
O7 C8 C2D_1 50(3) . . . yes
O7 C8 C3D_1 116.4(15) . . . yes
O2D_1 C8 C7 99.2(13) . . . yes
O2D_1 C8 C9 100.9(14) . . . yes
O2D_1 C8 C1D_1 87.7(12) . . . yes
O2D_1 C8 C2D_1 42(3) . . . yes
O2D_1 C8 C3D_1 107.7(14) . . . yes
C2D_1 C8 C3D_1 119(4) . . . no
C9 C8 C3D_1 6.8(10) . . . no
C1D_1 C8 C2D_1 46(3) . . . no
C1D_1 C8 C3D_1 112.1(13) . . . no
O25 C2B_1 C32 70(3) . . . yes
C1B_1 C2B_1 C3B_1 107.6(12) . . . no
C1B_1 C2B_1 C31 11.4(9) . . . no
O25 C2B_1 C31 128.8(14) . . . yes
O2B_1 C2B_1 O25 17.9(9) . . . yes
O2B_1 C2B_1 C1B_1 109.4(12) . . . yes
O2B_1 C2B_1 C3B_1 105.6(12) . . . yes
O2B_1 C2B_1 C31 120.5(14) . . . yes
O2B_1 C2B_1 C32 88(3) . . . yes
O25 C2B_1 C1B_1 119.0(12) . . . yes
O25 C2B_1 C3B_1 88.0(11) . . . yes
C31 C2B_1 C32 129(3) . . . no
C1B_1 C2B_1 C32 135(3) . . . no
C3B_1 C2B_1 C31 100.7(13) . . . no
C3B_1 C2B_1 C32 28(2) . . . no
O3D_1 C9 C3D_1 92(5) . . . yes
O3D_1 C9 C4D_1 106.5(17) . . . yes
C8 C9 C10 103.3(15) . . . no
O3D_1 C9 C2D_1 100.5(13) . . . yes
O8 C9 O3D_1 21.3(9) . . . yes
O8 C9 C8 108.9(15) . . . yes
O8 C9 C10 106.0(17) . . . yes
O8 C9 C2D_1 114.3(14) . . . yes
O8 C9 C3D_1 113(5) . . . yes
O8 C9 C4D_1 118.4(18) . . . yes
O3D_1 C9 C8 92.6(14) . . . yes
O3D_1 C9 C10 97.5(16) . . . yes
C8 C9 C4D_1 91.4(13) . . . no
C10 C9 C2D_1 109.9(13) . . . no
C10 C9 C3D_1 71(5) . . . no
C10 C9 C4D_1 14.5(7) . . . no
C2D_1 C9 C3D_1 42(5) . . . no
C8 C9 C2D_1 11.3(10) . . . no
C8 C9 C3D_1 33(4) . . . no
C3D_1 C9 C4D_1 60(4) . . . no
C2D_1 C9 C4D_1 96.8(12) . . . no
C32 C3B_1 C34 128.9(13) . . . no
C32 C3B_1 C33 159(3) . . . no
O3B_1 C3B_1 C34 97.6(9) . . . yes
C33 C3B_1 C34 62(2) . . . no
O3B_1 C3B_1 C33 60(2) . . . yes
O3B_1 C3B_1 O26 18.6(7) . . . yes
O3B_1 C3B_1 C2B_1 110.1(12) . . . yes
O3B_1 C3B_1 C4B_1 107.3(11) . . . yes
O3B_1 C3B_1 C32 99.1(13) . . . yes
C2B_1 C3B_1 C4B_1 107.6(11) . . . no
C2B_1 C3B_1 C32 11.5(10) . . . no
O26 C3B_1 C2B_1 127.4(11) . . . yes
O26 C3B_1 C4B_1 104.2(9) . . . yes
O26 C3B_1 C32 116.1(13) . . . yes
O26 C3B_1 C33 43(2) . . . yes
O26 C3B_1 C34 91.4(8) . . . yes
C2B_1 C3B_1 C34 122.0(11) . . . no
C4B_1 C3B_1 C32 115.3(14) . . . no
C2B_1 C3B_1 C33 171(3) . . . no
C4B_1 C3B_1 C34 14.8(7) . . . no
C4B_1 C3B_1 C33 77(3) . . . no
O9 C10 C9 102.5(12) . . . yes
O9 C10 O4D_1 18.8(8) . . . yes
C11 C10 C4D_1 27(2) . . . no
C3D_1 C10 C4D_1 87(3) . . . no
O4D_1 C10 C3D_1 124.4(14) . . . yes
O4D_1 C10 C4D_1 117(3) . . . yes
O9 C10 C11 108.2(11) . . . yes
O9 C10 C3D_1 112.9(12) . . . yes
O9 C10 C4D_1 135(3) . . . yes
O4D_1 C10 C9 114.4(14) . . . yes
O4D_1 C10 C11 90.1(12) . . . yes
C9 C10 C3D_1 10.4(9) . . . no
C9 C10 C4D_1 95(3) . . . no
C9 C10 C11 108.9(13) . . . no
C11 C10 C3D_1 104.3(11) . . . no
O4B_1 C4B_1 C3B_1 104.2(10) . . . yes
O4B_1 C4B_1 C5B_1 107.1(12) . . . yes
C34 C4B_1 C35 120(3) . . . no
C3B_1 C4B_1 C33 16.1(7) . . . no
C3B_1 C4B_1 C34 100(2) . . . no
C3B_1 C4B_1 C35 118.5(14) . . . no
O4B_1 C4B_1 C33 88.9(10) . . . yes
O4B_1 C4B_1 C34 22(2) . . . yes
O4B_1 C4B_1 C35 100.1(12) . . . yes
C3B_1 C4B_1 C5B_1 112.4(13) . . . no
C33 C4B_1 C35 127.8(15) . . . no
C5B_1 C4B_1 C34 127(3) . . . no
C5B_1 C4B_1 C35 7.9(10) . . . no
C5B_1 C4B_1 C33 123.1(14) . . . no
C33 C4B_1 C34 84(2) . . . no
O6 C11 C12 110.4(13) . . . yes
O6 C11 C4D_1 100.9(13) . . . yes
O6 C11 C10 110.0(12) . . . yes
C12 C11 C6D_1 23.4(12) . . . no
C4D_1 C11 C5D_1 131(3) . . . no
C4D_1 C11 C6D_1 131.4(17) . . . no
C5D_1 C11 C6D_1 80(3) . . . no
C10 C11 C5D_1 139(3) . . . no
C10 C11 C6D_1 130.6(14) . . . no
C12 C11 C4D_1 119.7(15) . . . no
O6 C11 C5D_1 36(2) . . . yes
O6 C11 C6D_1 87.3(13) . . . yes
C10 C11 C12 115.4(13) . . . no
C10 C11 C4D_1 9.2(9) . . . no
C12 C11 C5D_1 101(3) . . . no
O1B_1 C5B_1 C4B_1 110.0(14) . . . yes
O1B_1 C5B_1 C6B_1 121.5(15) . . . yes
O1B_1 C5B_1 O24 20.2(8) . . . yes
C35 C5B_1 C36 83(4) . . . no
C6B_1 C5B_1 C36 15.3(11) . . . no
O24 C5B_1 C4B_1 91.4(13) . . . yes
O24 C5B_1 C6B_1 122.2(16) . . . yes
O24 C5B_1 C35 121(4) . . . yes
O24 C5B_1 C36 107.0(15) . . . yes
C4B_1 C5B_1 C6B_1 104.5(14) . . . no
O1B_1 C5B_1 C35 141(4) . . . yes
O1B_1 C5B_1 C36 108.1(14) . . . yes
C6B_1 C5B_1 C35 77(4) . . . no
C4B_1 C5B_1 C35 32(4) . . . no
C4B_1 C5B_1 C36 105.1(14) . . . no
C11 C12 C5D_1 15.1(7) . . . no
C5D_1 C12 C6D_1 66(3) . . . no
C11 C12 C6D_1 79(3) . . . no
O28 C6B_1 C36 51(3) . . . yes
C5B_1 C6B_1 C35 12.2(9) . . . no
O28 C6B_1 C35 104.7(15) . . . yes
O28 C6B_1 C5B_1 109.3(16) . . . yes
C5B_1 C6B_1 C36 78(4) . . . no
C35 C6B_1 C36 83(4) . . . no
O10 C13 C1E_1 70.4(17) . . . yes
O4D_1 C13 C14 122.1(10) . . . yes
O10 C13 C2E_1 113.8(14) . . . yes
O4D_1 C13 O1E_1 86.2(8) . . . yes
O9 C13 O10 111.7(9) . . . yes
O9 C13 O4D_1 16.0(6) . . . yes
O9 C13 O1E_1 98.2(9) . . . yes
O9 C13 C14 106.2(10) . . . yes
O9 C13 C1E_1 73.9(18) . . . yes
O9 C13 C2E_1 116.9(15) . . . yes
O10 C13 O4D_1 102.2(9) . . . yes
O10 C13 O1E_1 18.8(6) . . . yes
O10 C13 C14 108.6(9) . . . yes
O1E_1 C13 C1E_1 52.5(16) . . . yes
O1E_1 C13 C2E_1 132.6(15) . . . yes
C14 C13 C1E_1 179(2) . . . no
C14 C13 C2E_1 17.9(12) . . . no
O4D_1 C13 C1E_1 58.0(17) . . . yes
O4D_1 C13 C2E_1 132.7(15) . . . yes
O1E_1 C13 C14 126.4(9) . . . yes
C1E_1 C13 C2E_1 163(2) . . . no
O1 C1C_1 C2C_1 112.2(10) . . . yes
O4B_1 C1C_1 O27 16.9(7) . . . yes
O4B_1 C1C_1 C1 127(3) . . . yes
O4B_1 C1C_1 O1C_1 126.1(10) . . . yes
O1 C1C_1 O4B_1 112.5(10) . . . yes
O1 C1C_1 O1C_1 19.0(6) . . . yes
O1 C1C_1 O27 108.1(10) . . . yes
O1 C1C_1 C1 83(2) . . . yes
O1C_1 C1C_1 C1 65(2) . . . yes
O1C_1 C1C_1 C2C_1 93.9(9) . . . yes
O27 C1C_1 C1 111(2) . . . yes
O27 C1C_1 C2C_1 96.9(11) . . . yes
C1 C1C_1 C2C_1 29(2) . . . no
O4B_1 C1C_1 C2C_1 108.8(11) . . . yes
O1C_1 C1C_1 O27 117.1(10) . . . yes
C2E_1 C14 C3E_1 121(2) . . . no
O11 C14 C2E_1 101.5(17) . . . yes
O11 C14 C3E_1 120.9(15) . . . yes
O2E_1 C14 O3E_1 125.3(10) . . . yes
O2E_1 C14 C13 81.0(9) . . . yes
O11 C14 O2E_1 33.4(8) . . . yes
O11 C14 O3E_1 92.8(9) . . . yes
O11 C14 C13 111.3(10) . . . yes
O11 C14 C15 110.8(11) . . . yes
C15 C14 C3E_1 11.5(9) . . . no
O3E_1 C14 C15 46.8(7) . . . yes
O3E_1 C14 C2E_1 164.0(18) . . . yes
O3E_1 C14 C3E_1 55.1(11) . . . yes
O2E_1 C14 C15 137.2(11) . . . yes
O2E_1 C14 C2E_1 68.2(16) . . . yes
O2E_1 C14 C3E_1 143.3(16) . . . yes
O3E_1 C14 C13 152.4(10) . . . yes
C13 C14 C15 109.3(9) . . . no
C13 C14 C2E_1 22.5(14) . . . no
C13 C14 C3E_1 99.3(12) . . . no
C15 C14 C2E_1 131.3(18) . . . no
O2 C2C_1 C2 83(2) . . . yes
O2 C2C_1 C1C_1 132.6(11) . . . yes
O2 C2C_1 C1 143.1(14) . . . yes
O2 C2C_1 O2C_1 24.2(7) . . . yes
O2C_1 C2C_1 C1C_1 110.7(11) . . . yes
O2C_1 C2C_1 C3C_1 108.9(11) . . . yes
C1 C2C_1 C2 128(3) . . . no
C1 C2C_1 C1C_1 10.6(8) . . . no
O2 C2C_1 C3C_1 89.4(10) . . . yes
O2C_1 C2C_1 C1 121.2(13) . . . yes
O2C_1 C2C_1 C2 108(3) . . . yes
C1C_1 C2C_1 C3C_1 108.8(10) . . . no
C1 C2C_1 C3C_1 104.4(12) . . . no
C2 C2C_1 C1C_1 137(3) . . . no
C2 C2C_1 C3C_1 37(2) . . . no
O12 C15 C14 108.7(10) . . . yes
O12 C15 C16 108.0(10) . . . yes
O12 C15 C3E_1 124(2) . . . yes
O12 C15 O3E_1 36.3(9) . . . yes
O3E_1 C15 C3E_1 88(2) . . . yes
O3E_1 C15 C4E_1 117.4(12) . . . yes
C14 C15 C16 110.2(10) . . . no
C14 C15 C3E_1 20.0(16) . . . no
O12 C15 C4E_1 119.9(11) . . . yes
O3E_1 C15 C14 73.4(10) . . . yes
O3E_1 C15 C16 113.4(11) . . . yes
C3E_1 C15 C4E_1 78.4(18) . . . no
C14 C15 C4E_1 97.6(10) . . . no
C16 C15 C3E_1 91.7(19) . . . no
C16 C15 C4E_1 14.3(8) . . . no
O3 C3C_1 C3 47(2) . . . yes
O3 C3C_1 C2C_1 126.6(11) . . . yes
O3 C3C_1 C4C_1 91.5(10) . . . yes
O3 C3C_1 C2 113.9(12) . . . yes
O3 C3C_1 O3C_1 15.9(9) . . . yes
C2C_1 C3C_1 C4C_1 110.6(11) . . . no
O3C_1 C3C_1 C2C_1 110.9(12) . . . yes
O3C_1 C3C_1 C4C_1 101.0(12) . . . yes
C2 C3C_1 C3 134(3) . . . no
C2 C3C_1 C2C_1 13.7(9) . . . no
C2 C3C_1 C4C_1 108.8(12) . . . no
O3C_1 C3C_1 C2 98.5(13) . . . yes
O3C_1 C3C_1 C3 61(2) . . . yes
C3 C3C_1 C4C_1 47(2) . . . no
C3 C3C_1 C2C_1 145(3) . . . no
O13 C16 C15 104.1(12) . . . yes
O13 C16 O4E_1 7.1(9) . . . yes
O13 C16 C4E_1 138(3) . . . yes
O13 C16 C17 108.9(12) . . . yes
O13 C16 C3E_1 123.2(13) . . . yes
C3E_1 C16 C4E_1 62(3) . . . no
O4E_1 C16 C3E_1 116.8(13) . . . yes
O4E_1 C16 C4E_1 140(4) . . . yes
C15 C16 C17 110.5(11) . . . no
C15 C16 C3E_1 20.8(8) . . . no
C15 C16 C4E_1 81(3) . . . no
O4E_1 C16 C15 97.3(12) . . . yes
O4E_1 C16 C17 113.8(13) . . . yes
C17 C16 C4E_1 36(3) . . . no
C17 C16 C3E_1 94.6(11) . . . no
O4 C4C_1 C3C_1 115.7(12) . . . yes
O4 C4C_1 C5 99.0(10) . . . yes
O4C_1 C4C_1 C4 53(4) . . . yes
O4 C4C_1 C5C_1 101.3(11) . . . yes
O4C_1 C4C_1 C3 98.6(13) . . . yes
O4 C4C_1 C4 46(4) . . . yes
O4 C4C_1 O4C_1 6.9(7) . . . yes
O4 C4C_1 C3 105.3(12) . . . yes
C5 C4C_1 C5C_1 9.6(10) . . . no
C3C_1 C4C_1 C5C_1 113.0(12) . . . no
C3 C4C_1 C3C_1 14.2(7) . . . no
C3 C4C_1 C5C_1 126.4(14) . . . no
O4C_1 C4C_1 C5 104.0(12) . . . yes
O4C_1 C4C_1 C3C_1 109.4(12) . . . yes
O4C_1 C4C_1 C5C_1 107.0(13) . . . yes
C3 C4C_1 C4 148(5) . . . no
C3 C4C_1 C5 119.0(13) . . . no
C4 C4C_1 C3C_1 151(6) . . . no
C4 C4C_1 C5C_1 61(4) . . . no
C4 C4C_1 C5 63(4) . . . no
C5 C4C_1 C3C_1 106.3(11) . . . no
C18 C17 C5E_1 74(4) . . . no
C18 C17 C6E_1 2.0(14) . . . no
C16 C17 C6E_1 114.0(15) . . . no
C18 C17 C4E_1 122.2(15) . . . no
O10 C17 O1E_1 21.7(7) . . . yes
O10 C17 C16 111.6(11) . . . yes
O10 C17 C18 108.0(12) . . . yes
O10 C17 C4E_1 101.4(13) . . . yes
O10 C17 C5E_1 84(5) . . . yes
O10 C17 C6E_1 106.6(18) . . . yes
O1E_1 C17 C16 132.9(12) . . . yes
O1E_1 C17 C18 97.5(11) . . . yes
O1E_1 C17 C4E_1 122.5(14) . . . yes
O1E_1 C17 C5E_1 63(5) . . . yes
O1E_1 C17 C6E_1 96.7(16) . . . yes
C16 C17 C18 114.5(12) . . . no
C16 C17 C4E_1 10.6(9) . . . no
C16 C17 C5E_1 157(5) . . . no
C5E_1 C17 C6E_1 75(4) . . . no
C4E_1 C17 C5E_1 159(5) . . . no
C4E_1 C17 C6E_1 121.5(17) . . . no
O1C_1 C5C_1 C6 116.0(12) . . . yes
C4 C5C_1 C5 123(4) . . . no
O1C_1 C5C_1 C4C_1 101.7(12) . . . yes
O1C_1 C5C_1 C6C_1 110.5(13) . . . yes
O1C_1 C5C_1 C5 90(3) . . . yes
O1 C5C_1 O1C_1 18.7(7) . . . yes
O1 C5C_1 C4 127.5(13) . . . yes
O1 C5C_1 C5 73(3) . . . yes
O1 C5C_1 C6 105.5(11) . . . yes
O1 C5C_1 C4C_1 117.1(12) . . . yes
O1 C5C_1 C6C_1 108.6(11) . . . yes
O1C_1 C5C_1 C4 111.6(13) . . . yes
C4 C5C_1 C6C_1 109.3(13) . . . no
C5 C5C_1 C6 84(3) . . . no
C5 C5C_1 C4C_1 122(4) . . . no
C5 C5C_1 C6C_1 110(3) . . . no
C6 C5C_1 C4C_1 134.5(13) . . . no
C4 C5C_1 C6 124.3(13) . . . no
C4 C5C_1 C4C_1 10.5(8) . . . no
C4C_1 C5C_1 C6C_1 117.5(13) . . . no
C6 C5C_1 C6C_1 26.4(10) . . . no
O14 C18 C5E_1 121.0(13) . . . yes
O14 C18 C17 111.8(12) . . . yes
S1E_1 C18 O14 131.4(11) . . . yes
C17 C18 C5E_1 11.0(9) . . . no
S1E_1 C18 C5E_1 101.6(10) . . . yes
S1E_1 C18 C17 112.3(10) . . . yes
O5 C6C_1 C5 147(2) . . . yes
O5 C6C_1 O6C_1 81.4(15) . . . yes
O6C_1 C6C_1 C6 54.9(17) . . . yes
O6C_1 C6C_1 C5C_1 112.4(12) . . . yes
C5 C6C_1 C6 67.4(19) . . . no
C5 C6C_1 C5C_1 11.0(9) . . . no
O5 C6C_1 C6 134(2) . . . yes
O5 C6C_1 C5C_1 139(2) . . . yes
O6C_1 C6C_1 C5 103.3(11) . . . yes
C6 C6C_1 C5C_1 78(2) . . . no
C20 C19 C2F_1 20.0(9) . . . no
O13 C19 C2F_1 105.0(13) . . . yes
O15 C19 O4E_1 114.7(10) . . . yes
C1F_1 C19 C2F_1 102(2) . . . no
O13 C19 O15 108.4(11) . . . yes
O13 C19 O4E_1 9.7(8) . . . yes
O13 C19 O1F_1 104.8(12) . . . yes
O13 C19 C20 110.0(11) . . . yes
O13 C19 C1F_1 65(2) . . . yes
O4E_1 C19 C20 112.2(10) . . . yes
O4E_1 C19 C1F_1 55(2) . . . yes
O15 C19 O1F_1 12.4(9) . . . yes
O15 C19 C20 113.1(11) . . . yes
O15 C19 C1F_1 124(2) . . . yes
O15 C19 C2F_1 131.6(13) . . . yes
O4E_1 C19 O1F_1 109.3(11) . . . yes
O1F_1 C19 C20 124.9(13) . . . yes
O1F_1 C19 C1F_1 111(3) . . . yes
O4E_1 C19 C2F_1 103.9(12) . . . yes
C20 C19 C1F_1 122(2) . . . no
O1F_1 C19 C2F_1 142.4(15) . . . yes
O4 C1D_1 O4C_1 10.1(8) . . . yes
O4 C1D_1 O6 103.2(12) . . . yes
O6 C1D_1 C8 85.8(11) . . . yes
O6 C1D_1 C2D_1 96.0(11) . . . yes
O4C_1 C1D_1 O1D_1 113.4(12) . . . yes
O4C_1 C1D_1 C7 120(4) . . . yes
O4C_1 C1D_1 C8 111.2(12) . . . yes
O4C_1 C1D_1 C2D_1 105.8(13) . . . yes
O1D_1 C1D_1 C7 46(3) . . . yes
O1D_1 C1D_1 C8 97.6(12) . . . yes
O4 C1D_1 O1D_1 104.2(12) . . . yes
O4 C1D_1 C7 111(4) . . . yes
O4 C1D_1 C8 109.7(13) . . . yes
O4 C1D_1 C2D_1 106.0(13) . . . yes
O6 C1D_1 O4C_1 113.1(12) . . . yes
O6 C1D_1 O1D_1 13.1(6) . . . yes
O6 C1D_1 C7 34(3) . . . yes
C7 C1D_1 C2D_1 62(3) . . . no
O1D_1 C1D_1 C2D_1 107.8(13) . . . yes
C7 C1D_1 C8 52(3) . . . no
C8 C1D_1 C2D_1 10.2(9) . . . no
C21 C20 C3F_1 13.5(9) . . . no
O16 C20 C19 111.0(12) . . . yes
O16 C20 C21 113.6(13) . . . yes
O16 C20 C2F_1 55(2) . . . yes
C2F_1 C20 C3F_1 134(3) . . . no
C21 C20 C2F_1 145(3) . . . no
C19 C20 C3F_1 108.8(14) . . . no
C19 C20 C2F_1 59(2) . . . no
O16 C20 C3F_1 101.7(15) . . . yes
C19 C20 C21 108.3(11) . . . no
O7 C2D_1 C8 117(4) . . . yes
O7 C2D_1 C9 109.7(13) . . . yes
O7 C2D_1 C1D_1 118.0(16) . . . yes
O7 C2D_1 C3D_1 115.4(13) . . . yes
O7 C2D_1 C7 132.5(17) . . . yes
O7 C2D_1 O2D_1 18.8(10) . . . yes
C8 C2D_1 C3D_1 49(4) . . . no
C9 C2D_1 C1D_1 115.3(13) . . . no
C9 C2D_1 C3D_1 7.1(9) . . . no
C1D_1 C2D_1 C3D_1 113.9(12) . . . no
O2D_1 C2D_1 C7 122.0(14) . . . yes
O2D_1 C2D_1 C8 129(4) . . . yes
O2D_1 C2D_1 C9 103.9(12) . . . yes
O2D_1 C2D_1 C1D_1 107.5(13) . . . yes
O2D_1 C2D_1 C3D_1 110.7(12) . . . yes
C7 C2D_1 C8 109(4) . . . no
C7 C2D_1 C9 106.6(13) . . . no
C7 C2D_1 C1D_1 14.7(9) . . . no
C7 C2D_1 C3D_1 103.8(12) . . . no
C8 C2D_1 C9 55(4) . . . no
C8 C2D_1 C1D_1 124(4) . . . no
C22 C21 C3F_1 136(2) . . . no
C22 C21 C4F_1 15.7(7) . . . no
C3F_1 C21 C4F_1 121(2) . . . no
O3F_1 C21 C22 130.7(11) . . . yes
O17 C21 O3F_1 24.3(8) . . . yes
O17 C21 C20 109.5(10) . . . yes
O17 C21 C22 111.0(10) . . . yes
O17 C21 C3F_1 106(2) . . . yes
O17 C21 C4F_1 120.1(12) . . . yes
O3F_1 C21 C20 87.1(10) . . . yes
C20 C21 C22 112.1(10) . . . no
O3F_1 C21 C3F_1 82(2) . . . yes
O3F_1 C21 C4F_1 134.7(14) . . . yes
C20 C21 C3F_1 31(2) . . . no
C20 C21 C4F_1 96.5(11) . . . no
O8 C3D_1 O3D_1 19.5(8) . . . yes
C8 C3D_1 C9 141(5) . . . no
C8 C3D_1 C10 120.3(13) . . . no
C8 C3D_1 C2D_1 12.3(12) . . . no
C8 C3D_1 C4D_1 107.0(12) . . . no
C9 C3D_1 C10 99(5) . . . no
O8 C3D_1 C8 114.3(13) . . . yes
O8 C3D_1 C9 58(5) . . . yes
O8 C3D_1 C10 102.9(12) . . . yes
O8 C3D_1 C2D_1 118.7(11) . . . yes
O8 C3D_1 C4D_1 117.8(12) . . . yes
O3D_1 C3D_1 C8 101.5(12) . . . yes
O3D_1 C3D_1 C9 77(5) . . . yes
O3D_1 C3D_1 C10 99.0(11) . . . yes
O3D_1 C3D_1 C2D_1 109.0(11) . . . yes
O3D_1 C3D_1 C4D_1 111.2(12) . . . yes
C10 C3D_1 C2D_1 126.4(11) . . . no
C10 C3D_1 C4D_1 15.7(8) . . . no
C2D_1 C3D_1 C4D_1 111.6(11) . . . no
C9 C3D_1 C4D_1 110(5) . . . no
C9 C3D_1 C2D_1 131(5) . . . no
C21 C22 C5F_1 97.5(9) . . . no
C21 C22 C4F_1 38.4(17) . . . no
O4F_1 C22 C4F_1 127(2) . . . yes
O4F_1 C22 C5F_1 127.1(12) . . . yes
C21 C22 C23 108.7(10) . . . no
O18 C22 O4F_1 17.8(7) . . . yes
O18 C22 C21 107.4(9) . . . yes
O18 C22 C23 111.2(10) . . . yes
O18 C22 C4F_1 145(2) . . . yes
O18 C22 C5F_1 120.6(10) . . . yes
O4F_1 C22 C21 89.7(11) . . . yes
O4F_1 C22 C23 120.6(12) . . . yes
C4F_1 C22 C5F_1 69.5(18) . . . no
C23 C22 C4F_1 81.7(19) . . . no
C23 C22 C5F_1 12.2(7) . . . no
O4D_1 C4D_1 C11 96.0(13) . . . yes
O4D_1 C4D_1 C3D_1 106.8(12) . . . yes
O4D_1 C4D_1 C5D_1 107.2(12) . . . yes
C9 C4D_1 C10 70(3) . . . no
O9 C4D_1 O4D_1 13.5(7) . . . yes
O9 C4D_1 C9 86.6(10) . . . yes
O9 C4D_1 C10 35(3) . . . yes
O9 C4D_1 C11 108.9(12) . . . yes
O9 C4D_1 C3D_1 95.6(10) . . . yes
O9 C4D_1 C5D_1 119.5(11) . . . yes
O4D_1 C4D_1 C9 97.5(12) . . . yes
O4D_1 C4D_1 C10 48(3) . . . yes
C10 C4D_1 C11 144(3) . . . no
C10 C4D_1 C3D_1 77(3) . . . no
C10 C4D_1 C5D_1 155(3) . . . no
C11 C4D_1 C3D_1 123.1(16) . . . no
C9 C4D_1 C11 124.7(17) . . . no
C9 C4D_1 C3D_1 9.3(8) . . . no
C9 C4D_1 C5D_1 116.0(14) . . . no
C11 C4D_1 C5D_1 12.6(9) . . . no
C3D_1 C4D_1 C5D_1 112.9(13) . . . no
O15 C23 C4F_1 94.0(11) . . . yes
O1F_1 C23 C22 112.9(11) . . . yes
O15 C23 C5F_1 31(3) . . . yes
O15 C23 C6F_1 97.6(13) . . . yes
O15 C23 O1F_1 8.4(7) . . . yes
O15 C23 C22 111.5(13) . . . yes
O15 C23 C24 109.3(14) . . . yes
C24 C23 C5F_1 137(4) . . . no
C24 C23 C6F_1 14.2(10) . . . no
C4F_1 C23 C5F_1 82(3) . . . no
C4F_1 C23 C6F_1 126.6(14) . . . no
C5F_1 C23 C6F_1 127(4) . . . no
C22 C23 C5F_1 102(3) . . . no
O1F_1 C23 C24 114.8(14) . . . yes
O1F_1 C23 C4F_1 94.2(10) . . . yes
O1F_1 C23 C5F_1 23(3) . . . yes
O1F_1 C23 C6F_1 104.0(12) . . . yes
C22 C23 C24 114.4(14) . . . no
C22 C23 C4F_1 19.5(6) . . . no
C22 C23 C6F_1 113.5(13) . . . no
C24 C23 C4F_1 131.0(15) . . . no
O6 C5D_1 O1D_1 15.0(9) . . . yes
C12 C5D_1 C6D_1 21.9(11) . . . no
C4D_1 C5D_1 C6D_1 109.9(14) . . . no
C12 C5D_1 C4D_1 95.2(11) . . . no
O1D_1 C5D_1 C11 143(3) . . . yes
O1D_1 C5D_1 C12 129.1(13) . . . yes
O1D_1 C5D_1 C4D_1 109.3(11) . . . yes
O6 C5D_1 C11 130(3) . . . yes
O6 C5D_1 C12 121.0(15) . . . yes
O6 C5D_1 C4D_1 99.7(13) . . . yes
O6 C5D_1 C6D_1 101.5(15) . . . yes
O1D_1 C5D_1 C6D_1 107.7(13) . . . yes
C11 C5D_1 C12 64(3) . . . no
C11 C5D_1 C4D_1 36(2) . . . no
C11 C5D_1 C6D_1 84(3) . . . no
O19 C24 C6F_1 55(3) . . . yes
O6F_1 C24 C23 91.5(13) . . . yes
O19 C24 C23 104.3(15) . . . yes
O19 C24 O6F_1 13.3(10) . . . yes
O6F_1 C24 C6F_1 45(3) . . . yes
C23 C24 C6F_1 54(3) . . . no
O6D_1 C6D_1 C12 121(3) . . . yes
C11 C6D_1 C5D_1 16.6(8) . . . no
O6D_1 C6D_1 C5D_1 115(2) . . . yes
C11 C6D_1 C12 78(2) . . . no
O6D_1 C6D_1 C11 118(2) . . . yes
C12 C6D_1 C5D_1 93(3) . . . no
O1A_1 C25 C2A_1 147.5(13) . . . yes
O18 C25 O20 111.4(9) . . . yes
O18 C25 C1A_1 53.7(18) . . . yes
O1A_1 C25 C26 128.7(12) . . . yes
O1A_1 C25 O18 100.3(11) . . . yes
O1A_1 C25 O20 19.8(8) . . . yes
O1A_1 C25 C1A_1 130(2) . . . yes
O20 C25 C2A_1 127.8(11) . . . yes
O20 C25 C26 108.9(9) . . . yes
C1A_1 C25 C2A_1 82.6(18) . . . no
C1A_1 C25 C26 101.5(19) . . . no
O18 C25 C2A_1 95.7(9) . . . yes
O18 C25 C26 107.4(9) . . . yes
O20 C25 C1A_1 149(2) . . . yes
C2A_1 C25 C26 19.0(7) . . . no
O9 C1E_1 C2E_1 86.2(11) . . . yes
O10 C1E_1 O1E_1 24.0(7) . . . yes
O10 C1E_1 C13 82.8(19) . . . yes
O10 C1E_1 O4D_1 119.7(13) . . . yes
O9 C1E_1 O10 118.4(13) . . . yes
O9 C1E_1 O4D_1 19.5(7) . . . yes
O9 C1E_1 O1E_1 115.7(12) . . . yes
O9 C1E_1 C13 79.6(17) . . . yes
O4D_1 C1E_1 C13 99.0(19) . . . yes
O4D_1 C1E_1 C2E_1 105.7(12) . . . yes
O1E_1 C1E_1 C13 106(2) . . . yes
O1E_1 C1E_1 C2E_1 109.6(13) . . . yes
C13 C1E_1 C2E_1 9.9(14) . . . no
O10 C1E_1 C2E_1 85.8(11) . . . yes
O4D_1 C1E_1 O1E_1 108.6(12) . . . yes
O21 C26 C25 112.0(10) . . . yes
O21 C26 C27 112.6(9) . . . yes
C1A_1 C26 C2A_1 59(2) . . . no
C1A_1 C26 C3A_1 110.4(11) . . . no
C1A_1 C26 C25 17.9(6) . . . no
O21 C26 C1A_1 94.3(9) . . . yes
O21 C26 C2A_1 37(2) . . . yes
O21 C26 C3A_1 100.8(10) . . . yes
C2A_1 C26 C25 76(2) . . . no
C2A_1 C26 C27 119(2) . . . no
C3A_1 C26 C25 107.7(11) . . . no
C3A_1 C26 C27 15.7(7) . . . no
C25 C26 C27 110.3(9) . . . no
C1A_1 C26 C27 117.7(9) . . . no
C2A_1 C26 C3A_1 104(2) . . . no
O2E_1 C2E_1 C13 115.0(16) . . . yes
O2E_1 C2E_1 C14 83.7(17) . . . yes
O2E_1 C2E_1 C1E_1 112.5(12) . . . yes
O2E_1 C2E_1 C3E_1 110.6(13) . . . yes
C13 C2E_1 C14 140(2) . . . no
O11 C2E_1 O2E_1 29.7(8) . . . yes
O11 C2E_1 C13 134.3(16) . . . yes
O11 C2E_1 C14 54.2(14) . . . yes
O11 C2E_1 C1E_1 135.0(12) . . . yes
O11 C2E_1 C3E_1 82.3(10) . . . yes
C14 C2E_1 C3E_1 35.4(14) . . . no
C1E_1 C2E_1 C3E_1 112.4(13) . . . no
C13 C2E_1 C3E_1 105.4(16) . . . no
C14 C2E_1 C1E_1 147(2) . . . no
C13 C2E_1 C1E_1 7.2(10) . . . no
O22 C27 C28 106.8(10) . . . yes
C3A_1 C27 C4A_1 123(3) . . . no
O22 C27 C4A_1 123.1(11) . . . yes
O22 C27 C26 110.8(9) . . . yes
O3A_1 C27 O22 18.5(8) . . . yes
O3A_1 C27 C3A_1 96(2) . . . yes
O3A_1 C27 C4A_1 141.2(12) . . . yes
O3A_1 C27 C26 103.9(10) . . . yes
O3A_1 C27 C28 124.8(11) . . . yes
O22 C27 C3A_1 114(3) . . . yes
C4A_1 C27 C28 16.5(8) . . . no
C26 C27 C28 111.9(9) . . . no
C3A_1 C27 C28 139(3) . . . no
C4A_1 C27 C26 101.2(10) . . . no
C3A_1 C27 C26 55(2) . . . no
C15 C3E_1 C16 67.5(17) . . . no
C15 C3E_1 C2E_1 167(2) . . . no
C14 C3E_1 C2E_1 23.8(9) . . . no
C14 C3E_1 C4E_1 130.5(16) . . . no
O3E_1 C3E_1 C14 88.7(13) . . . yes
O3E_1 C3E_1 C15 67.8(18) . . . yes
O3E_1 C3E_1 C16 101.2(11) . . . yes
O3E_1 C3E_1 C2E_1 111.2(14) . . . yes
O3E_1 C3E_1 C4E_1 111.5(12) . . . yes
C14 C3E_1 C15 149(2) . . . no
C14 C3E_1 C16 140.6(16) . . . no
C15 C3E_1 C4E_1 79.3(18) . . . no
C16 C3E_1 C2E_1 124.1(12) . . . no
C16 C3E_1 C4E_1 12.8(7) . . . no
C2E_1 C3E_1 C4E_1 111.9(12) . . . no
C4A_1 C28 C29 61(2) . . . no
C27 C28 C29 110.1(10) . . . no
O4A_1 C28 C27 101.4(11) . . . yes
O23 C28 C4A_1 116(2) . . . yes
O23 C28 C27 103.2(10) . . . yes
O23 C28 C29 109.9(11) . . . yes
C4A_1 C28 C27 50(2) . . . no
O4A_1 C28 O23 11.6(8) . . . yes
O4A_1 C28 C4A_1 106(2) . . . yes
O4A_1 C28 C29 100.3(11) . . . yes
C17 C4E_1 C5E_1 4.0(10) . . . no
C15 C4E_1 C3E_1 22.4(8) . . . no
C15 C4E_1 C5E_1 128.3(14) . . . no
C16 C4E_1 C17 134(3) . . . no
C16 C4E_1 C3E_1 106(3) . . . no
C16 C4E_1 C5E_1 134(3) . . . no
C17 C4E_1 C3E_1 116.4(15) . . . no
O13 C4E_1 O4E_1 6.3(8) . . . yes
O13 C4E_1 C15 91.7(10) . . . yes
O13 C4E_1 C16 34(3) . . . yes
O13 C4E_1 C17 107.0(13) . . . yes
O13 C4E_1 C3E_1 113.6(12) . . . yes
O13 C4E_1 C5E_1 105.4(12) . . . yes
O4E_1 C4E_1 C15 85.8(10) . . . yes
O4E_1 C4E_1 C16 31(3) . . . yes
O4E_1 C4E_1 C17 112.8(14) . . . yes
O4E_1 C4E_1 C3E_1 107.9(12) . . . yes
O4E_1 C4E_1 C5E_1 110.9(13) . . . yes
C15 C4E_1 C16 85(3) . . . no
C15 C4E_1 C17 131.4(15) . . . no
C3E_1 C4E_1 C5E_1 114.5(13) . . . no
C5A_1 C29 C28 120(2) . . . no
C6A_1 C29 C28 131.6(14) . . . no
C6A_1 C29 C30 27.3(11) . . . no
C5A_1 C29 C30 136(2) . . . no
O20 C29 C4A_1 101.3(10) . . . yes
O20 C29 C5A_1 57.6(19) . . . yes
O20 C29 C6A_1 93.6(12) . . . yes
O20 C29 C28 112.3(10) . . . yes
O20 C29 C30 107.0(11) . . . yes
C4A_1 C29 C5A_1 102(2) . . . no
C4A_1 C29 C6A_1 149.0(15) . . . no
C4A_1 C29 C28 17.7(8) . . . no
C4A_1 C29 C30 121.7(13) . . . no
C5A_1 C29 C6A_1 109(2) . . . no
C28 C29 C30 104.3(11) . . . no
C17 C5E_1 C6E_1 94(5) . . . no
C18 C5E_1 C6E_1 1.8(16) . . . no
C4E_1 C5E_1 C6E_1 108.2(16) . . . no
C18 C5E_1 C4E_1 108.5(14) . . . no
O10 C5E_1 O1E_1 23.0(7) . . . yes
O10 C5E_1 C17 84(5) . . . yes
O10 C5E_1 C18 110.9(14) . . . yes
O10 C5E_1 C4E_1 89.2(12) . . . yes
O10 C5E_1 C6E_1 109(2) . . . yes
O1E_1 C5E_1 C17 107(5) . . . yes
O1E_1 C5E_1 C18 105.0(13) . . . yes
O1E_1 C5E_1 C4E_1 111.9(13) . . . yes
O1E_1 C5E_1 C6E_1 103.7(19) . . . yes
C17 C5E_1 C18 95(5) . . . no
C17 C5E_1 C4E_1 17(4) . . . no
S3 C30 C29 103.5(11) . . . yes
O6A_1 C30 C6A_1 89(3) . . . yes
O6A_1 C30 C29 104(2) . . . yes
C6A_1 C30 C29 56.1(18) . . . no
S3 C30 O6A_1 82(2) . . . yes
S3 C30 C6A_1 47.7(17) . . . yes
S1E_1 C6E_1 O14 137(2) . . . yes
O14 C6E_1 C5E_1 120(2) . . . yes
C17 C6E_1 C5E_1 10.5(9) . . . no
S1E_1 C6E_1 C17 108.3(18) . . . yes
S1E_1 C6E_1 C5E_1 98.1(17) . . . yes
O14 C6E_1 C17 111(2) . . . yes
O24 C31 C32 112.0(12) . . . yes
C1B_1 C31 C2B_1 138(3) . . . no
C1B_1 C31 C32 145(3) . . . no
O24 C31 C1B_1 102(3) . . . yes
O24 C31 C2B_1 119.0(14) . . . yes
O4A_1 C31 O1B_1 95.4(10) . . . yes
O4A_1 C31 O23 5.4(7) . . . yes
O4A_1 C31 O24 109.5(11) . . . yes
O4A_1 C31 C1B_1 49(2) . . . yes
O4A_1 C31 C2B_1 116.0(13) . . . yes
O4A_1 C31 C32 110.6(11) . . . yes
O1B_1 C31 O23 100.1(11) . . . yes
O1B_1 C31 O24 19.7(8) . . . yes
O1B_1 C31 C1B_1 83(3) . . . yes
O1B_1 C31 C2B_1 138.6(15) . . . yes
O1B_1 C31 C32 131.2(12) . . . yes
O23 C31 O24 113.4(12) . . . yes
O23 C31 C1B_1 53(2) . . . yes
O23 C31 C2B_1 110.6(13) . . . yes
O23 C31 C32 105.3(11) . . . yes
C2B_1 C31 C32 14.2(10) . . . no
O4E_1 C1F_1 C19 108(2) . . . yes
O1F_1 C1F_1 C19 50(2) . . . yes
O1F_1 C1F_1 C2F_1 107.7(13) . . . yes
O4E_1 C1F_1 C2F_1 106.4(13) . . . yes
O13 C1F_1 O15 98.2(12) . . . yes
O13 C1F_1 O4E_1 12.8(8) . . . yes
O13 C1F_1 O1F_1 98.8(12) . . . yes
O13 C1F_1 C19 96(2) . . . yes
O13 C1F_1 C2F_1 102.5(13) . . . yes
O15 C1F_1 O4E_1 109.0(11) . . . yes
O15 C1F_1 O1F_1 7.1(7) . . . yes
O15 C1F_1 C19 43(2) . . . yes
O15 C1F_1 C2F_1 101.0(11) . . . yes
O4E_1 C1F_1 O1F_1 108.5(12) . . . yes
C19 C1F_1 C2F_1 60(2) . . . no
C2B_1 C32 C33 146(3) . . . no
C3B_1 C32 C33 5.7(9) . . . no
C31 C32 C33 109.0(12) . . . no
C3B_1 C32 C31 103.3(14) . . . no
O2B_1 C32 O25 18.6(9) . . . yes
O2B_1 C32 C2B_1 73(3) . . . yes
O2B_1 C32 C3B_1 128.0(15) . . . yes
O2B_1 C32 C31 97.2(11) . . . yes
O2B_1 C32 C33 126.5(13) . . . yes
O25 C32 C2B_1 92(3) . . . yes
O25 C32 C3B_1 111.0(15) . . . yes
O25 C32 C31 111.1(12) . . . yes
O25 C32 C33 108.7(13) . . . yes
C2B_1 C32 C3B_1 140(3) . . . no
C2B_1 C32 C31 37(2) . . . no
C19 C2F_1 C20 101(3) . . . no
C19 C2F_1 C1F_1 18.4(8) . . . no
C19 C2F_1 C3F_1 97.6(12) . . . no
C20 C2F_1 C1F_1 119(3) . . . no
C20 C2F_1 C3F_1 32(2) . . . no
C1F_1 C2F_1 C3F_1 111.8(13) . . . no
O16 C2F_1 O2F_1 23.0(12) . . . yes
O16 C2F_1 C19 147.3(19) . . . yes
O16 C2F_1 C20 104(3) . . . yes
O16 C2F_1 C1F_1 131.3(17) . . . yes
O16 C2F_1 C3F_1 92.0(14) . . . yes
O2F_1 C2F_1 C19 124.8(16) . . . yes
O2F_1 C2F_1 C20 124(3) . . . yes
O2F_1 C2F_1 C1F_1 108.3(14) . . . yes
O2F_1 C2F_1 C3F_1 104.2(14) . . . yes
C4B_1 C33 C32 96.4(11) . . . no
C4B_1 C33 C34 16.4(7) . . . no
C32 C33 C34 112.2(11) . . . no
O3B_1 C33 C34 113.5(12) . . . yes
O26 C33 C3B_1 125(3) . . . yes
O26 C33 C4B_1 122.3(12) . . . yes
O3B_1 C33 O26 24.1(8) . . . yes
O3B_1 C33 C3B_1 102(3) . . . yes
O3B_1 C33 C4B_1 118.9(13) . . . yes
O3B_1 C33 C32 87.3(11) . . . yes
C3B_1 C33 C34 103(3) . . . no
O26 C33 C34 110.5(11) . . . yes
C3B_1 C33 C4B_1 87(3) . . . no
O26 C33 C32 109.7(11) . . . yes
C3B_1 C33 C32 15(2) . . . no
O17 C3F_1 C20 120.3(14) . . . yes
O17 C3F_1 C21 56.3(19) . . . yes
O17 C3F_1 O3F_1 20.9(8) . . . yes
C2F_1 C3F_1 C4F_1 108.9(12) . . . no
O3F_1 C3F_1 C2F_1 110.7(13) . . . yes
O3F_1 C3F_1 C4F_1 108.7(12) . . . yes
C20 C3F_1 C21 135(3) . . . no
O17 C3F_1 C2F_1 129.4(12) . . . yes
O17 C3F_1 C4F_1 91.6(9) . . . yes
O3F_1 C3F_1 C20 104.2(14) . . . yes
O3F_1 C3F_1 C21 77(2) . . . yes
C20 C3F_1 C2F_1 14.4(11) . . . no
C20 C3F_1 C4F_1 100.2(13) . . . no
C21 C3F_1 C2F_1 148(3) . . . no
C21 C3F_1 C4F_1 42.0(18) . . . no
O4B_1 C34 C3B_1 117.8(11) . . . yes
O4B_1 C34 C4B_1 149(3) . . . yes
O4B_1 C34 O27 3.8(7) . . . yes
C33 C34 C35 109.6(10) . . . no
O27 C34 C33 104.3(9) . . . yes
O27 C34 C35 109.4(9) . . . yes
C3B_1 C34 C4B_1 65(2) . . . no
O4B_1 C34 C33 105.3(11) . . . yes
O4B_1 C34 C35 105.7(11) . . . yes
O27 C34 C3B_1 117.3(9) . . . yes
O27 C34 C4B_1 153(3) . . . yes
C3B_1 C34 C33 14.5(7) . . . no
C3B_1 C34 C35 98.1(9) . . . no
C4B_1 C34 C33 80(2) . . . no
C4B_1 C34 C35 46(2) . . . no
O4F_1 C4F_1 C23 98.7(10) . . . yes
O4F_1 C4F_1 C3F_1 106.2(10) . . . yes
O4F_1 C4F_1 C22 35.9(17) . . . yes
O4F_1 C4F_1 C21 90.7(11) . . . yes
C3F_1 C4F_1 C5F_1 110.1(10) . . . no
C21 C4F_1 C3F_1 16.8(8) . . . no
C21 C4F_1 C5F_1 122.9(12) . . . no
C22 C4F_1 C23 78.8(18) . . . no
C22 C4F_1 C3F_1 142(2) . . . no
O4F_1 C4F_1 C5F_1 109.6(10) . . . yes
C21 C4F_1 C22 126(2) . . . no
C21 C4F_1 C23 132.4(13) . . . no
C23 C4F_1 C5F_1 13.2(7) . . . no
C22 C4F_1 C5F_1 92.0(19) . . . no
C23 C4F_1 C3F_1 121.6(11) . . . no
C5B_1 C35 C36 85(4) . . . no
C6B_1 C35 C34 113.8(13) . . . no
C6B_1 C35 C36 15.6(11) . . . no
C34 C35 C36 116.1(13) . . . no
C5B_1 C35 C34 153(4) . . . no
O1B_1 C35 O24 16.3(7) . . . yes
O1B_1 C35 C4B_1 109.2(12) . . . yes
O1B_1 C35 C5B_1 32(4) . . . yes
O1B_1 C35 C6B_1 108.3(12) . . . yes
O1B_1 C35 C34 123.4(10) . . . yes
O1B_1 C35 C36 96.0(11) . . . yes
O24 C35 C4B_1 94.7(11) . . . yes
O24 C35 C5B_1 48(4) . . . yes
O24 C35 C6B_1 112.6(12) . . . yes
O24 C35 C34 108.9(10) . . . yes
O24 C35 C36 98.0(12) . . . yes
C4B_1 C35 C5B_1 140(4) . . . no
C4B_1 C35 C6B_1 122.4(16) . . . no
C4B_1 C35 C34 14.2(8) . . . no
C4B_1 C35 C36 120.9(15) . . . no
C5B_1 C35 C6B_1 91(4) . . . no
C22 C5F_1 C6F_1 96.6(10) . . . no
C23 C5F_1 C4F_1 85(3) . . . no
C23 C5F_1 C6F_1 43(3) . . . no
C4F_1 C5F_1 C6F_1 111.7(11) . . . no
O15 C5F_1 O1F_1 11.7(8) . . . yes
O15 C5F_1 C22 122.6(13) . . . yes
O15 C5F_1 C23 141(4) . . . yes
O15 C5F_1 C4F_1 107.9(12) . . . yes
O15 C5F_1 C6F_1 99.3(12) . . . yes
O1F_1 C5F_1 C22 125.9(11) . . . yes
O1F_1 C5F_1 C23 151(4) . . . yes
O1F_1 C5F_1 C4F_1 109.1(11) . . . yes
O1F_1 C5F_1 C6F_1 108.8(11) . . . yes
C22 C5F_1 C23 66(3) . . . no
C22 C5F_1 C4F_1 18.5(6) . . . no
C5B_1 C36 C6B_1 87(4) . . . no
C5B_1 C36 C35 12.4(9) . . . no
C6B_1 C36 C35 82(4) . . . no
O28 C36 C35 116.7(17) . . . yes
O28 C36 C5B_1 124.8(19) . . . yes
O28 C36 C6B_1 115(4) . . . yes
C24 C6F_1 C5F_1 119(3) . . . no
O6F_1 C6F_1 C5F_1 110.9(13) . . . yes
C23 C6F_1 C24 112(4) . . . no
C23 C6F_1 C5F_1 10.3(8) . . . no
O19 C6F_1 O6F_1 17.6(11) . . . yes
O19 C6F_1 C23 130.9(16) . . . yes
O19 C6F_1 C24 109(4) . . . yes
O19 C6F_1 C5F_1 128.2(14) . . . yes
O6F_1 C6F_1 C23 113.3(15) . . . yes
O6F_1 C6F_1 C24 123(4) . . . yes
O1 C1 H1 108.00 . . . no
O1 C1 H1C_1 92.00 . . . no
O4B_1 C1 H1 97.00 . . . no
O4B_1 C1 H1C_1 81.00 . . . no
O1C_1 C1 H1 112.00 . . . no
O1C_1 C1 H1C_1 103.00 . . . no
O27 C1 H1 108.00 . . . no
O27 C1 H1C_1 93.00 . . . no
C2 C1 H1 108.00 . . . no
C2 C1 H1C_1 132.00 . . . no
C1C_1 C1 H1 68.00 . . . no
C1C_1 C1 H1C_1 46.00 . . . no
C2C_1 C1 H1 96.00 . . . no
C2C_1 C1 H1C_1 119.00 . . . no
H1 C1 H1C_1 24.00 . . . no
O1A_1 C1A_1 H1A_1 111.00 . . . no
O1A_1 C1A_1 H27 80.00 . . . no
O18 C1A_1 H1A_1 126.00 . . . no
O18 C1A_1 H27 149.00 . . . no
O4F_1 C1A_1 H1A_1 111.00 . . . no
O4F_1 C1A_1 H27 143.00 . . . no
C2A_1 C1A_1 H1A_1 111.00 . . . no
C2A_1 C1A_1 H27 105.00 . . . no
C25 C1A_1 H1A_1 122.00 . . . no
C25 C1A_1 H27 85.00 . . . no
C26 C1A_1 H1A_1 117.00 . . . no
C26 C1A_1 H27 102.00 . . . no
H1A_1 C1A_1 H27 36.00 . . . no
O2 C2 H2 108.00 . . . no
O2 C2 H2C_1 103.00 . . . no
O2C_1 C2 H2 111.00 . . . no
O2C_1 C2 H2C_1 96.00 . . . no
C1 C2 H2 108.00 . . . no
C1 C2 H2C_1 83.00 . . . no
C3 C2 H2 108.00 . . . no
C3 C2 H2C_1 135.00 . . . no
C2C_1 C2 H2 108.00 . . . no
C2C_1 C2 H2C_1 77.00 . . . no
C3C_1 C2 H2 120.00 . . . no
C3C_1 C2 H2C_1 146.00 . . . no
H2 C2 H2C_1 30.00 . . . no
O2A_1 C2A_1 H2A_1 108.00 . . . no
O2A_1 C2A_1 H28 125.00 . . . no
O21 C2A_1 H2A_1 92.00 . . . no
O21 C2A_1 H28 107.00 . . . no
C1A_1 C2A_1 H2A_1 108.00 . . . no
C1A_1 C2A_1 H28 109.00 . . . no
C3A_1 C2A_1 H2A_1 108.00 . . . no
C3A_1 C2A_1 H28 90.00 . . . no
C25 C2A_1 H2A_1 97.00 . . . no
C25 C2A_1 H28 92.00 . . . no
C26 C2A_1 H2A_1 55.00 . . . no
C26 C2A_1 H28 34.00 . . . no
H2A_1 C2A_1 H28 21.00 . . . no
O3 C3 H3 106.00 . . . no
O3 C3 H3C_1 111.00 . . . no
O3C_1 C3 H3 112.00 . . . no
O3C_1 C3 H3C_1 111.00 . . . no
C2 C3 H3 106.00 . . . no
C2 C3 H3C_1 90.00 . . . no
C4 C3 H3 106.00 . . . no
C4 C3 H3C_1 115.00 . . . no
C3C_1 C3 H3 72.00 . . . no
C3C_1 C3 H3C_1 56.00 . . . no
C4C_1 C3 H3 111.00 . . . no
C4C_1 C3 H3C_1 119.00 . . . no
H3 C3 H3C_1 16.00 . . . no
O3A_1 C3A_1 H3A_1 107.00 . . . no
O3A_1 C3A_1 H29 97.00 . . . no
O22 C3A_1 H3A_1 116.00 . . . no
O22 C3A_1 H29 101.00 . . . no
C2A_1 C3A_1 H3A_1 107.00 . . . no
C2A_1 C3A_1 H29 132.00 . . . no
C4A_1 C3A_1 H3A_1 107.00 . . . no
C4A_1 C3A_1 H29 91.00 . . . no
C26 C3A_1 H3A_1 125.00 . . . no
C26 C3A_1 H29 148.00 . . . no
C27 C3A_1 H3A_1 123.00 . . . no
C27 C3A_1 H29 98.00 . . . no
H3A_1 C3A_1 H29 25.00 . . . no
O4 C4 H4 110.00 . . . no
O4 C4 H4C_1 117.00 . . . no
O4C_1 C4 H4 112.00 . . . no
O4C_1 C4 H4C_1 115.00 . . . no
C3 C4 H4 110.00 . . . no
C3 C4 H4C_1 86.00 . . . no
C5 C4 H4 110.00 . . . no
C5 C4 H4C_1 122.00 . . . no
C4C_1 C4 H4 88.00 . . . no
C4C_1 C4 H4C_1 65.00 . . . no
C5C_1 C4 H4 100.00 . . . no
C5C_1 C4 H4C_1 112.00 . . . no
H4 C4 H4C_1 24.00 . . . no
O4A_1 C4A_1 H4A_1 110.00 . . . no
O4A_1 C4A_1 H30 88.00 . . . no
O23 C4A_1 H4A_1 103.00 . . . no
O23 C4A_1 H30 82.00 . . . no
C3A_1 C4A_1 H4A_1 110.00 . . . no
C3A_1 C4A_1 H30 118.00 . . . no
C5A_1 C4A_1 H4A_1 110.00 . . . no
C5A_1 C4A_1 H30 119.00 . . . no
C27 C4A_1 H4A_1 101.00 . . . no
C27 C4A_1 H30 106.00 . . . no
C28 C4A_1 H4A_1 55.00 . . . no
C28 C4A_1 H30 33.00 . . . no
C29 C4A_1 H4A_1 97.00 . . . no
C29 C4A_1 H30 101.00 . . . no
H4A_1 C4A_1 H30 21.00 . . . no
O1 C5 H5 106.00 . . . no
O1 C5 H5C_1 115.00 . . . no
O1C_1 C5 H5 120.00 . . . no
O1C_1 C5 H5C_1 131.00 . . . no
C4 C5 H5 106.00 . . . no
C4 C5 H5C_1 109.00 . . . no
C6 C5 H5 107.00 . . . no
C6 C5 H5C_1 94.00 . . . no
C4C_1 C5 H5 106.00 . . . no
C4C_1 C5 H5C_1 111.00 . . . no
C5C_1 C5 H5 152.00 . . . no
C5C_1 C5 H5C_1 150.00 . . . no
C6C_1 C5 H5 130.00 . . . no
C6C_1 C5 H5C_1 117.00 . . . no
H5 C5 H5C_1 13.00 . . . no
O1A_1 C5A_1 H5A_1 110.00 . . . no
O1A_1 C5A_1 H31 142.00 . . . no
O20 C5A_1 H5A_1 132.00 . . . no
O20 C5A_1 H31 160.00 . . . no
C4A_1 C5A_1 H5A_1 110.00 . . . no
C4A_1 C5A_1 H31 99.00 . . . no
C6A_1 C5A_1 H5A_1 110.00 . . . no
C6A_1 C5A_1 H31 86.00 . . . no
C29 C5A_1 H5A_1 126.00 . . . no
C29 C5A_1 H31 93.00 . . . no
H5A_1 C5A_1 H31 34.00 . . . no
O5 C6 H6 110.00 . . . no
O5 C6 H7 110.00 . . . no
O5 C6 H6C1_1 66.00 . . . no
O6C_1 C6 H6 37.00 . . . no
O6C_1 C6 H7 120.00 . . . no
O6C_1 C6 H6C1_1 119.00 . . . no
C5 C6 H6 110.00 . . . no
C5 C6 H7 110.00 . . . no
C5 C6 H6C1_1 109.00 . . . no
C5C_1 C6 H6 120.00 . . . no
C5C_1 C6 H7 111.00 . . . no
C5C_1 C6 H6C1_1 100.00 . . . no
C6C_1 C6 H6 132.00 . . . no
C6C_1 C6 H7 107.00 . . . no
C6C_1 C6 H6C1_1 60.00 . . . no
H6 C6 H7 108.00 . . . no
H6 C6 H6C1_1 140.00 . . . no
H7 C6 H6C1_1 47.00 . . . no
S3 C6A_1 H6A1_1 24.00 . . . no
S3 C6A_1 H6A2_1 96.00 . . . no
O6A_1 C6A_1 H6A1_1 108.00 . . . no
O6A_1 C6A_1 H6A2_1 108.00 . . . no
C5A_1 C6A_1 H6A1_1 108.00 . . . no
C5A_1 C6A_1 H6A2_1 108.00 . . . no
C29 C6A_1 H6A1_1 127.00 . . . no
C29 C6A_1 H6A2_1 96.00 . . . no
C30 C6A_1 H6A1_1 135.00 . . . no
C30 C6A_1 H6A2_1 50.00 . . . no
H6A1_1 C6A_1 H6A2_1 107.00 . . . no
O4 C7 H8 109.00 . . . no
O4 C7 H1D_1 91.00 . . . no
O6 C7 H8 109.00 . . . no
O6 C7 H1D_1 125.00 . . . no
O4C_1 C7 H8 104.00 . . . no
O4C_1 C7 H1D_1 84.00 . . . no
O1D_1 C7 H8 95.00 . . . no
O1D_1 C7 H1D_1 108.00 . . . no
C8 C7 H8 109.00 . . . no
C8 C7 H1D_1 112.00 . . . no
C1D_1 C7 H8 56.00 . . . no
C1D_1 C7 H1D_1 37.00 . . . no
C2D_1 C7 H8 104.00 . . . no
C2D_1 C7 H1D_1 103.00 . . . no
H8 C7 H1D_1 20.00 . . . no
O4A_1 C1B_1 H1B_1 110.00 . . . no
O4A_1 C1B_1 H34 142.00 . . . no
O1B_1 C1B_1 H1B_1 110.00 . . . no
O1B_1 C1B_1 H34 106.00 . . . no
O23 C1B_1 H1B_1 115.00 . . . no
O23 C1B_1 H34 141.00 . . . no
O24 C1B_1 H1B_1 119.00 . . . no
O24 C1B_1 H34 102.00 . . . no
C2B_1 C1B_1 H1B_1 110.00 . . . no
C2B_1 C1B_1 H34 76.00 . . . no
C31 C1B_1 H1B_1 127.00 . . . no
C31 C1B_1 H34 88.00 . . . no
H1B_1 C1B_1 H34 38.00 . . . no
O7 C8 H9 111.00 . . . no
O7 C8 H2D_1 82.00 . . . no
O2D_1 C8 H9 126.00 . . . no
O2D_1 C8 H2D_1 96.00 . . . no
C7 C8 H9 111.00 . . . no
C7 C8 H2D_1 98.00 . . . no
C9 C8 H9 111.00 . . . no
C9 C8 H2D_1 146.00 . . . no
C1D_1 C8 H9 117.00 . . . no
C1D_1 C8 H2D_1 98.00 . . . no
C2D_1 C8 H9 135.00 . . . no
C2D_1 C8 H2D_1 98.00 . . . no
C3D_1 C8 H9 106.00 . . . no
C3D_1 C8 H2D_1 142.00 . . . no
H9 C8 H2D_1 37.00 . . . no
O2B_1 C2B_1 H2B_1 111.00 . . . no
O2B_1 C2B_1 H35 103.00 . . . no
O25 C2B_1 H2B_1 117.00 . . . no
O25 C2B_1 H35 98.00 . . . no
C1B_1 C2B_1 H2B_1 111.00 . . . no
C1B_1 C2B_1 H35 141.00 . . . no
C3B_1 C2B_1 H2B_1 111.00 . . . no
C3B_1 C2B_1 H35 83.00 . . . no
C31 C2B_1 H2B_1 107.00 . . . no
C31 C2B_1 H35 133.00 . . . no
C32 C2B_1 H2B_1 99.00 . . . no
C32 C2B_1 H35 65.00 . . . no
H2B_1 C2B_1 H35 34.00 . . . no
O8 C9 H10 113.00 . . . no
O8 C9 H3D_1 110.00 . . . no
O3D_1 C9 H10 133.00 . . . no
O3D_1 C9 H3D_1 130.00 . . . no
C8 C9 H10 113.00 . . . no
C8 C9 H3D_1 116.00 . . . no
C10 C9 H10 113.00 . . . no
C10 C9 H3D_1 113.00 . . . no
C2D_1 C9 H10 101.00 . . . no
C2D_1 C9 H3D_1 105.00 . . . no
C3D_1 C9 H10 131.00 . . . no
C3D_1 C9 H3D_1 134.00 . . . no
C4D_1 C9 H10 111.00 . . . no
C4D_1 C9 H3D_1 112.00 . . . no
H10 C9 H3D_1 4.00 . . . no
O3B_1 C3B_1 H3B_1 111.00 . . . no
O3B_1 C3B_1 H36 102.00 . . . no
O26 C3B_1 H3B_1 96.00 . . . no
O26 C3B_1 H36 85.00 . . . no
C2B_1 C3B_1 H3B_1 110.00 . . . no
C2B_1 C3B_1 H36 128.00 . . . no
C4B_1 C3B_1 H3B_1 111.00 . . . no
C4B_1 C3B_1 H36 100.00 . . . no
C32 C3B_1 H3B_1 113.00 . . . no
C32 C3B_1 H36 131.00 . . . no
C33 C3B_1 H3B_1 75.00 . . . no
C33 C3B_1 H36 57.00 . . . no
C34 C3B_1 H3B_1 105.00 . . . no
C34 C3B_1 H36 91.00 . . . no
H3B_1 C3B_1 H36 18.00 . . . no
O9 C10 H11 112.00 . . . no
O9 C10 H4D_1 131.00 . . . no
O4D_1 C10 H11 117.00 . . . no
O4D_1 C10 H4D_1 126.00 . . . no
C9 C10 H11 112.00 . . . no
C9 C10 H4D_1 118.00 . . . no
C11 C10 H11 112.00 . . . no
C11 C10 H4D_1 84.00 . . . no
C3D_1 C10 H11 107.00 . . . no
C3D_1 C10 H4D_1 109.00 . . . no
C4D_1 C10 H11 98.00 . . . no
C4D_1 C10 H4D_1 70.00 . . . no
H11 C10 H4D_1 29.00 . . . no
O4B_1 C4B_1 H4B_1 111.00 . . . no
O4B_1 C4B_1 H37 83.00 . . . no
C3B_1 C4B_1 H4B_1 111.00 . . . no
C3B_1 C4B_1 H37 113.00 . . . no
C5B_1 C4B_1 H4B_1 111.00 . . . no
C5B_1 C4B_1 H37 129.00 . . . no
C33 C4B_1 H4B_1 113.00 . . . no
C33 C4B_1 H37 106.00 . . . no
C34 C4B_1 H4B_1 93.00 . . . no
C34 C4B_1 H37 65.00 . . . no
C35 C4B_1 H4B_1 111.00 . . . no
C35 C4B_1 H37 126.00 . . . no
H4B_1 C4B_1 H37 29.00 . . . no
O6 C11 H12 107.00 . . . no
O6 C11 H5D_1 91.00 . . . no
C10 C11 H12 107.00 . . . no
C10 C11 H5D_1 124.00 . . . no
C12 C11 H12 107.00 . . . no
C12 C11 H5D_1 103.00 . . . no
C4D_1 C11 H12 111.00 . . . no
C4D_1 C11 H5D_1 126.00 . . . no
C5D_1 C11 H12 77.00 . . . no
C5D_1 C11 H5D_1 59.00 . . . no
C6D_1 C11 H12 112.00 . . . no
C6D_1 C11 H5D_1 101.00 . . . no
H12 C11 H5D_1 19.00 . . . no
O1B_1 C5B_1 H5B_1 107.00 . . . no
O1B_1 C5B_1 H38 120.00 . . . no
O24 C5B_1 H5B_1 121.00 . . . no
O24 C5B_1 H38 133.00 . . . no
C4B_1 C5B_1 H5B_1 107.00 . . . no
C4B_1 C5B_1 H38 100.00 . . . no
C6B_1 C5B_1 H5B_1 107.00 . . . no
C6B_1 C5B_1 H38 99.00 . . . no
C35 C5B_1 H5B_1 99.00 . . . no
C35 C5B_1 H38 88.00 . . . no
C36 C5B_1 H5B_1 120.00 . . . no
C36 C5B_1 H38 113.00 . . . no
H5B_1 C5B_1 H38 13.00 . . . no
C11 C12 H6D1_1 100.00 . . . no
C11 C12 H6D2_1 138.00 . . . no
C5D_1 C12 H6D1_1 86.00 . . . no
C5D_1 C12 H6D2_1 153.00 . . . no
C6D_1 C12 H6D1_1 44.00 . . . no
C6D_1 C12 H6D2_1 138.00 . . . no
H6D1_1 C12 H6D2_1 120.00 . . . no
O28 C6B_1 H39 83.00 . . . no
O28 C6B_1 H40 111.00 . . . no
C5B_1 C6B_1 H39 84.00 . . . no
C5B_1 C6B_1 H40 139.00 . . . no
C35 C6B_1 H39 94.00 . . . no
C35 C6B_1 H40 140.00 . . . no
C36 C6B_1 H39 39.00 . . . no
C36 C6B_1 H40 135.00 . . . no
H39 C6B_1 H40 107.00 . . . no
O9 C13 H13 110.00 . . . no
O9 C13 H1E_1 93.00 . . . no
O10 C13 H13 110.00 . . . no
O10 C13 H1E_1 90.00 . . . no
O4D_1 C13 H13 103.00 . . . no
O4D_1 C13 H1E_1 80.00 . . . no
O1E_1 C13 H13 105.00 . . . no
O1E_1 C13 H1E_1 78.00 . . . no
C14 C13 H13 110.00 . . . no
C14 C13 H1E_1 145.00 . . . no
C1E_1 C13 H13 71.00 . . . no
C1E_1 C13 H1E_1 36.00 . . . no
C2E_1 C13 H13 93.00 . . . no
C2E_1 C13 H1E_1 127.00 . . . no
H13 C13 H1E_1 34.00 . . . no
O1 C1C_1 H1 114.00 . . . no
O1 C1C_1 H1C_1 106.00 . . . no
O4B_1 C1C_1 H1 126.00 . . . no
O4B_1 C1C_1 H1C_1 109.00 . . . no
O1C_1 C1C_1 H1 107.00 . . . no
O1C_1 C1C_1 H1C_1 109.00 . . . no
O27 C1C_1 H1 136.00 . . . no
O27 C1C_1 H1C_1 125.00 . . . no
C1 C1C_1 H1 85.00 . . . no
C1 C1C_1 H1C_1 115.00 . . . no
C2C_1 C1C_1 H1 77.00 . . . no
C2C_1 C1C_1 H1C_1 109.00 . . . no
H1 C1C_1 H1C_1 32.00 . . . no
O11 C14 H14 109.00 . . . no
O11 C14 H2E_1 112.00 . . . no
O2E_1 C14 H14 107.00 . . . no
O2E_1 C14 H2E_1 88.00 . . . no
O3E_1 C14 H14 75.00 . . . no
O3E_1 C14 H2E_1 117.00 . . . no
C13 C14 H14 108.00 . . . no
C13 C14 H2E_1 67.00 . . . no
C15 C14 H14 109.00 . . . no
C15 C14 H2E_1 134.00 . . . no
C2E_1 C14 H14 94.00 . . . no
C2E_1 C14 H2E_1 51.00 . . . no
C3E_1 C14 H14 108.00 . . . no
C3E_1 C14 H2E_1 126.00 . . . no
H14 C14 H2E_1 43.00 . . . no
O2 C2C_1 H2 97.00 . . . no
O2 C2C_1 H2C_1 104.00 . . . no
O2C_1 C2C_1 H2 112.00 . . . no
O2C_1 C2C_1 H2C_1 110.00 . . . no
C1 C2C_1 H2 117.00 . . . no
C1 C2C_1 H2C_1 103.00 . . . no
C2 C2C_1 H2 51.00 . . . no
C2 C2C_1 H2C_1 75.00 . . . no
C1C_1 C2C_1 H2 127.00 . . . no
C1C_1 C2C_1 H2C_1 109.00 . . . no
C3C_1 C2C_1 H2 86.00 . . . no
C3C_1 C2C_1 H2C_1 109.00 . . . no
H2 C2C_1 H2C_1 25.00 . . . no
O12 C15 H15 110.00 . . . no
O12 C15 H3E_1 124.00 . . . no
O3E_1 C15 H15 132.00 . . . no
O3E_1 C15 H3E_1 124.00 . . . no
C14 C15 H15 110.00 . . . no
C14 C15 H3E_1 78.00 . . . no
C16 C15 H15 110.00 . . . no
C16 C15 H3E_1 121.00 . . . no
C3E_1 C15 H15 111.00 . . . no
C3E_1 C15 H3E_1 81.00 . . . no
C4E_1 C15 H15 110.00 . . . no
C4E_1 C15 H3E_1 113.00 . . . no
H15 C15 H3E_1 32.00 . . . no
O3 C3C_1 H3 91.00 . . . no
O3 C3C_1 H3C_1 104.00 . . . no
O3C_1 C3C_1 H3 103.00 . . . no
O3C_1 C3C_1 H3C_1 111.00 . . . no
C2 C3C_1 H3 144.00 . . . no
C2 C3C_1 H3C_1 123.00 . . . no
C3 C3C_1 H3 83.00 . . . no
C3 C3C_1 H3C_1 103.00 . . . no
C2C_1 C3C_1 H3 131.00 . . . no
C2C_1 C3C_1 H3C_1 111.00 . . . no
C4C_1 C3C_1 H3 95.00 . . . no
C4C_1 C3C_1 H3C_1 111.00 . . . no
H3 C3C_1 H3C_1 21.00 . . . no
O13 C16 H16 111.00 . . . no
O13 C16 H4E_1 134.00 . . . no
O4E_1 C16 H16 112.00 . . . no
O4E_1 C16 H4E_1 138.00 . . . no
C15 C16 H16 111.00 . . . no
C15 C16 H4E_1 111.00 . . . no
C17 C16 H16 111.00 . . . no
C17 C16 H4E_1 85.00 . . . no
C3E_1 C16 H16 107.00 . . . no
C3E_1 C16 H4E_1 98.00 . . . no
C4E_1 C16 H16 106.00 . . . no
C4E_1 C16 H4E_1 78.00 . . . no
H16 C16 H4E_1 28.00 . . . no
O4 C4C_1 H4 96.00 . . . no
O4 C4C_1 H4C_1 108.00 . . . no
O4C_1 C4C_1 H4 100.00 . . . no
O4C_1 C4C_1 H4C_1 109.00 . . . no
C3 C4C_1 H4 130.00 . . . no
C3 C4C_1 H4C_1 105.00 . . . no
C4 C4C_1 H4 76.00 . . . no
C4 C4C_1 H4C_1 99.00 . . . no
C5 C4C_1 H4 101.00 . . . no
C5 C4C_1 H4C_1 119.00 . . . no
C3C_1 C4C_1 H4 134.00 . . . no
C3C_1 C4C_1 H4C_1 109.00 . . . no
C5C_1 C4C_1 H4 91.00 . . . no
C5C_1 C4C_1 H4C_1 109.00 . . . no
H4 C4C_1 H4C_1 25.00 . . . no
O10 C17 H17 108.00 . . . no
O10 C17 H5E_1 111.00 . . . no
O1E_1 C17 H17 94.00 . . . no
O1E_1 C17 H5E_1 94.00 . . . no
C16 C17 H17 107.00 . . . no
C16 C17 H5E_1 115.00 . . . no
C18 C17 H17 108.00 . . . no
C18 C17 H5E_1 96.00 . . . no
C4E_1 C17 H17 109.00 . . . no
C4E_1 C17 H5E_1 118.00 . . . no
C5E_1 C17 H17 50.00 . . . no
C5E_1 C17 H5E_1 42.00 . . . no
C6E_1 C17 H17 109.00 . . . no
C6E_1 C17 H5E_1 98.00 . . . no
H17 C17 H5E_1 12.00 . . . no
O1 C5C_1 H5 89.00 . . . no
O1 C5C_1 H5C_1 93.00 . . . no
O1C_1 C5C_1 H5 104.00 . . . no
O1C_1 C5C_1 H5C_1 109.00 . . . no
C4 C5C_1 H5 103.00 . . . no
C4 C5C_1 H5C_1 107.00 . . . no
C5 C5C_1 H5 21.00 . . . no
C5 C5C_1 H5C_1 20.00 . . . no
C6 C5C_1 H5 92.00 . . . no
C6 C5C_1 H5C_1 83.00 . . . no
C4C_1 C5C_1 H5 103.00 . . . no
C4C_1 C5C_1 H5C_1 109.00 . . . no
C6C_1 C5C_1 H5 118.00 . . . no
C6C_1 C5C_1 H5C_1 109.00 . . . no
H5 C5C_1 H5C_1 9.00 . . . no
S1E_1 C18 H18 36.00 . . . no
S1E_1 C18 H19 74.00 . . . no
S1E_1 C18 H6E1_1 109.00 . . . no
S1E_1 C18 H6E2_1 112.00 . . . no
O14 C18 H18 109.00 . . . no
O14 C18 H19 109.00 . . . no
O14 C18 H6E1_1 34.00 . . . no
O14 C18 H6E2_1 70.00 . . . no
C17 C18 H18 109.00 . . . no
C17 C18 H19 109.00 . . . no
C17 C18 H6E1_1 110.00 . . . no
C17 C18 H6E2_1 110.00 . . . no
C5E_1 C18 H18 99.00 . . . no
C5E_1 C18 H19 109.00 . . . no
C5E_1 C18 H6E1_1 114.00 . . . no
C5E_1 C18 H6E2_1 117.00 . . . no
H18 C18 H19 108.00 . . . no
H18 C18 H6E1_1 78.00 . . . no
H18 C18 H6E2_1 138.00 . . . no
H19 C18 H6E1_1 135.00 . . . no
H19 C18 H6E2_1 42.00 . . . no
H6E1_1 C18 H6E2_1 103.00 . . . no
O5 C6C_1 H7 127.00 . . . no
O5 C6C_1 H6C1_1 101.00 . . . no
O5 C6C_1 H6C2_1 33.00 . . . no
O6C_1 C6C_1 H7 84.00 . . . no
O6C_1 C6C_1 H6C1_1 109.00 . . . no
O6C_1 C6C_1 H6C2_1 109.00 . . . no
C5 C6C_1 H7 87.00 . . . no
C5 C6C_1 H6C1_1 108.00 . . . no
C5 C6C_1 H6C2_1 119.00 . . . no
C6 C6C_1 H7 44.00 . . . no
C6 C6C_1 H6C1_1 82.00 . . . no
C6 C6C_1 H6C2_1 164.00 . . . no
C5C_1 C6C_1 H7 94.00 . . . no
C5C_1 C6C_1 H6C1_1 109.00 . . . no
C5C_1 C6C_1 H6C2_1 109.00 . . . no
H7 C6C_1 H6C1_1 38.00 . . . no
H7 C6C_1 H6C2_1 145.00 . . . no
H6C1_1 C6C_1 H6C2_1 108.00 . . . no
O13 C19 H20 108.00 . . . no
O13 C19 H1F_1 91.00 . . . no
O15 C19 H20 108.00 . . . no
O15 C19 H1F_1 113.00 . . . no
O4E_1 C19 H20 99.00 . . . no
O4E_1 C19 H1F_1 82.00 . . . no
O1F_1 C19 H20 99.00 . . . no
O1F_1 C19 H1F_1 102.00 . . . no
C20 C19 H20 108.00 . . . no
C20 C19 H1F_1 118.00 . . . no
C1F_1 C19 H20 44.00 . . . no
C1F_1 C19 H1F_1 27.00 . . . no
C2F_1 C19 H20 93.00 . . . no
C2F_1 C19 H1F_1 100.00 . . . no
H20 C19 H1F_1 17.00 . . . no
O4 C1D_1 H8 145.00 . . . no
O4 C1D_1 H1D_1 119.00 . . . no
O6 C1D_1 H8 94.00 . . . no
O6 C1D_1 H1D_1 120.00 . . . no
O4C_1 C1D_1 H8 138.00 . . . no
O4C_1 C1D_1 H1D_1 110.00 . . . no
O1D_1 C1D_1 H8 87.00 . . . no
O1D_1 C1D_1 H1D_1 110.00 . . . no
C7 C1D_1 H8 101.00 . . . no
C7 C1D_1 H1D_1 130.00 . . . no
C8 C1D_1 H8 102.00 . . . no
C8 C1D_1 H1D_1 114.00 . . . no
C2D_1 C1D_1 H8 102.00 . . . no
C2D_1 C1D_1 H1D_1 110.00 . . . no
H8 C1D_1 H1D_1 29.00 . . . no
O16 C20 H21 108.00 . . . no
O16 C20 H2F_1 83.00 . . . no
C19 C20 H21 108.00 . . . no
C19 C20 H2F_1 93.00 . . . no
C21 C20 H21 108.00 . . . no
C21 C20 H2F_1 144.00 . . . no
C2F_1 C20 H21 107.00 . . . no
C2F_1 C20 H2F_1 70.00 . . . no
C3F_1 C20 H21 119.00 . . . no
C3F_1 C20 H2F_1 154.00 . . . no
H21 C20 H2F_1 37.00 . . . no
O7 C2D_1 H9 107.00 . . . no
O7 C2D_1 H2D_1 90.00 . . . no
O2D_1 C2D_1 H9 125.00 . . . no
O2D_1 C2D_1 H2D_1 108.00 . . . no
C7 C2D_1 H9 105.00 . . . no
C7 C2D_1 H2D_1 103.00 . . . no
C8 C2D_1 H9 33.00 . . . no
C8 C2D_1 H2D_1 60.00 . . . no
C9 C2D_1 H9 87.00 . . . no
C9 C2D_1 H2D_1 113.00 . . . no
C1D_1 C2D_1 H9 116.00 . . . no
C1D_1 C2D_1 H2D_1 108.00 . . . no
C3D_1 C2D_1 H9 82.00 . . . no
C3D_1 C2D_1 H2D_1 108.00 . . . no
H9 C2D_1 H2D_1 27.00 . . . no
O17 C21 H22 108.00 . . . no
O17 C21 H3F_1 111.00 . . . no
O3F_1 C21 H22 108.00 . . . no
O3F_1 C21 H3F_1 101.00 . . . no
C20 C21 H22 108.00 . . . no
C20 C21 H3F_1 86.00 . . . no
C22 C21 H22 108.00 . . . no
C22 C21 H3F_1 124.00 . . . no
C3F_1 C21 H22 80.00 . . . no
C3F_1 C21 H3F_1 58.00 . . . no
C4F_1 C21 H22 114.00 . . . no
C4F_1 C21 H3F_1 124.00 . . . no
H22 C21 H3F_1 22.00 . . . no
O8 C3D_1 H10 94.00 . . . no
O8 C3D_1 H3D_1 89.00 . . . no
O3D_1 C3D_1 H10 113.00 . . . no
O3D_1 C3D_1 H3D_1 108.00 . . . no
C8 C3D_1 H10 116.00 . . . no
C8 C3D_1 H3D_1 120.00 . . . no
C9 C3D_1 H10 39.00 . . . no
C9 C3D_1 H3D_1 34.00 . . . no
C10 C3D_1 H10 105.00 . . . no
C10 C3D_1 H3D_1 105.00 . . . no
C2D_1 C3D_1 H10 104.00 . . . no
C2D_1 C3D_1 H3D_1 108.00 . . . no
C4D_1 C3D_1 H10 108.00 . . . no
C4D_1 C3D_1 H3D_1 108.00 . . . no
H10 C3D_1 H3D_1 5.00 . . . no
O18 C22 H23 110.00 . . . no
O18 C22 H4F_1 138.00 . . . no
O4F_1 C22 H23 116.00 . . . no
O4F_1 C22 H4F_1 135.00 . . . no
C21 C22 H23 110.00 . . . no
C21 C22 H4F_1 83.00 . . . no
C23 C22 H23 110.00 . . . no
C23 C22 H4F_1 103.00 . . . no
C4F_1 C22 H23 95.00 . . . no
C4F_1 C22 H4F_1 63.00 . . . no
C5F_1 C22 H23 111.00 . . . no
C5F_1 C22 H4F_1 97.00 . . . no
H23 C22 H4F_1 32.00 . . . no
O9 C4D_1 H11 86.00 . . . no
O9 C4D_1 H4D_1 108.00 . . . no
O4D_1 C4D_1 H11 92.00 . . . no
O4D_1 C4D_1 H4D_1 110.00 . . . no
C9 C4D_1 H11 99.00 . . . no
C9 C4D_1 H4D_1 115.00 . . . no
C10 C4D_1 H11 60.00 . . . no
C10 C4D_1 H4D_1 87.00 . . . no
C11 C4D_1 H11 134.00 . . . no
C11 C4D_1 H4D_1 110.00 . . . no
C3D_1 C4D_1 H11 98.00 . . . no
C3D_1 C4D_1 H4D_1 110.00 . . . no
C5D_1 C4D_1 H11 136.00 . . . no
C5D_1 C4D_1 H4D_1 110.00 . . . no
H11 C4D_1 H4D_1 27.00 . . . no
O15 C23 H24 107.00 . . . no
O15 C23 H5F_1 95.00 . . . no
O1F_1 C23 H24 99.00 . . . no
O1F_1 C23 H5F_1 87.00 . . . no
C22 C23 H24 107.00 . . . no
C22 C23 H5F_1 111.00 . . . no
C24 C23 H24 107.00 . . . no
C24 C23 H5F_1 115.00 . . . no
C4F_1 C23 H24 106.00 . . . no
C4F_1 C23 H5F_1 105.00 . . . no
C5F_1 C23 H24 84.00 . . . no
C5F_1 C23 H5F_1 71.00 . . . no
C6F_1 C23 H24 119.00 . . . no
C6F_1 C23 H5F_1 125.00 . . . no
H24 C23 H5F_1 13.00 . . . no
O6 C5D_1 H12 139.00 . . . no
O6 C5D_1 H5D_1 125.00 . . . no
O1D_1 C5D_1 H12 126.00 . . . no
O1D_1 C5D_1 H5D_1 110.00 . . . no
C11 C5D_1 H12 77.00 . . . no
C11 C5D_1 H5D_1 98.00 . . . no
C12 C5D_1 H12 97.00 . . . no
C12 C5D_1 H5D_1 102.00 . . . no
C4D_1 C5D_1 H12 89.00 . . . no
C4D_1 C5D_1 H5D_1 110.00 . . . no
C6D_1 C5D_1 H12 113.00 . . . no
C6D_1 C5D_1 H5D_1 110.00 . . . no
H12 C5D_1 H5D_1 22.00 . . . no
O19 C24 H25 111.00 . . . no
O19 C24 H26 111.00 . . . no
O19 C24 H6F1_1 86.00 . . . no
O19 C24 H6F2_1 107.00 . . . no
O6F_1 C24 H25 120.00 . . . no
O6F_1 C24 H26 114.00 . . . no
O6F_1 C24 H6F1_1 92.00 . . . no
O6F_1 C24 H6F2_1 107.00 . . . no
C23 C24 H25 111.00 . . . no
C23 C24 H26 111.00 . . . no
C23 C24 H6F1_1 101.00 . . . no
C23 C24 H6F2_1 101.00 . . . no
C6F_1 C24 H25 107.00 . . . no
C6F_1 C24 H26 144.00 . . . no
C6F_1 C24 H6F1_1 78.00 . . . no
C6F_1 C24 H6F2_1 132.00 . . . no
H25 C24 H26 109.00 . . . no
H25 C24 H6F1_1 31.00 . . . no
H25 C24 H6F2_1 121.00 . . . no
H26 C24 H6F1_1 137.00 . . . no
H26 C24 H6F2_1 13.00 . . . no
H6F1_1 C24 H6F2_1 150.00 . . . no
O6D_1 C6D_1 H6D1_1 108.00 . . . no
O6D_1 C6D_1 H6D2_1 109.00 . . . no
C11 C6D_1 H6D1_1 120.00 . . . no
C11 C6D_1 H6D2_1 93.00 . . . no
C12 C6D_1 H6D1_1 110.00 . . . no
C12 C6D_1 H6D2_1 16.00 . . . no
C5D_1 C6D_1 H6D1_1 108.00 . . . no
C5D_1 C6D_1 H6D2_1 108.00 . . . no
H6D1_1 C6D_1 H6D2_1 108.00 . . . no
O1A_1 C25 H1A_1 114.00 . . . no
O1A_1 C25 H27 100.00 . . . no
O18 C25 H1A_1 88.00 . . . no
O18 C25 H27 110.00 . . . no
O20 C25 H1A_1 129.00 . . . no
O20 C25 H27 110.00 . . . no
C1A_1 C25 H1A_1 38.00 . . . no
C1A_1 C25 H27 62.00 . . . no
C2A_1 C25 H1A_1 94.00 . . . no
C2A_1 C25 H27 101.00 . . . no
C26 C25 H1A_1 109.00 . . . no
C26 C25 H27 110.00 . . . no
H1A_1 C25 H27 23.00 . . . no
O9 C1E_1 H13 113.00 . . . no
O9 C1E_1 H1E_1 121.00 . . . no
O10 C1E_1 H13 116.00 . . . no
O10 C1E_1 H1E_1 119.00 . . . no
O4D_1 C1E_1 H13 121.00 . . . no
O4D_1 C1E_1 H1E_1 111.00 . . . no
O1E_1 C1E_1 H13 130.00 . . . no
O1E_1 C1E_1 H1E_1 111.00 . . . no
C13 C1E_1 H13 71.00 . . . no
C13 C1E_1 H1E_1 121.00 . . . no
C2E_1 C1E_1 H13 61.00 . . . no
C2E_1 C1E_1 H1E_1 111.00 . . . no
H13 C1E_1 H1E_1 50.00 . . . no
O21 C26 H2A_1 77.00 . . . no
O21 C26 H28 107.00 . . . no
C1A_1 C26 H2A_1 103.00 . . . no
C1A_1 C26 H28 117.00 . . . no
C2A_1 C26 H2A_1 95.00 . . . no
C2A_1 C26 H28 129.00 . . . no
C3A_1 C26 H2A_1 147.00 . . . no
C3A_1 C26 H28 122.00 . . . no
C25 C26 H2A_1 103.00 . . . no
C25 C26 H28 107.00 . . . no
C27 C26 H2A_1 137.00 . . . no
C27 C26 H28 107.00 . . . no
H2A_1 C26 H28 35.00 . . . no
O11 C2E_1 H13 117.00 . . . no
O11 C2E_1 H14 81.00 . . . no
O11 C2E_1 H2E_1 109.00 . . . no
O2E_1 C2E_1 H13 87.00 . . . no
O2E_1 C2E_1 H14 99.00 . . . no
O2E_1 C2E_1 H2E_1 107.00 . . . no
C13 C2E_1 H13 46.00 . . . no
C13 C2E_1 H14 144.00 . . . no
C13 C2E_1 H2E_1 112.00 . . . no
C14 C2E_1 H13 171.00 . . . no
C14 C2E_1 H14 51.00 . . . no
C14 C2E_1 H2E_1 95.00 . . . no
C1E_1 C2E_1 H13 39.00 . . . no
C1E_1 C2E_1 H14 143.00 . . . no
C1E_1 C2E_1 H2E_1 107.00 . . . no
C3E_1 C2E_1 H13 152.00 . . . no
C3E_1 C2E_1 H14 71.00 . . . no
C3E_1 C2E_1 H2E_1 107.00 . . . no
H13 C2E_1 H14 130.00 . . . no
H13 C2E_1 H2E_1 87.00 . . . no
H14 C2E_1 H2E_1 43.00 . . . no
O3A_1 C27 H3A_1 98.00 . . . no
O3A_1 C27 H29 97.00 . . . no
O22 C27 H3A_1 114.00 . . . no
O22 C27 H29 109.00 . . . no
C3A_1 C27 H3A_1 41.00 . . . no
C3A_1 C27 H29 56.00 . . . no
C4A_1 C27 H3A_1 109.00 . . . no
C4A_1 C27 H29 103.00 . . . no
C26 C27 H3A_1 94.00 . . . no
C26 C27 H29 109.00 . . . no
C28 C27 H3A_1 119.00 . . . no
C28 C27 H29 109.00 . . . no
H3A_1 C27 H29 15.00 . . . no
O3E_1 C3E_1 H15 100.00 . . . no
O3E_1 C3E_1 H3E_1 107.00 . . . no
C14 C3E_1 H15 128.00 . . . no
C14 C3E_1 H3E_1 109.00 . . . no
C15 C3E_1 H15 44.00 . . . no
C15 C3E_1 H3E_1 62.00 . . . no
C16 C3E_1 H15 88.00 . . . no
C16 C3E_1 H3E_1 104.00 . . . no
C2E_1 C3E_1 H15 127.00 . . . no
C2E_1 C3E_1 H3E_1 107.00 . . . no
C4E_1 C3E_1 H15 94.00 . . . no
C4E_1 C3E_1 H3E_1 107.00 . . . no
H15 C3E_1 H3E_1 20.00 . . . no
O4A_1 C28 H4A_1 157.00 . . . no
O4A_1 C28 H30 122.00 . . . no
O23 C28 H4A_1 146.00 . . . no
O23 C28 H30 111.00 . . . no
C4A_1 C28 H4A_1 97.00 . . . no
C4A_1 C28 H30 131.00 . . . no
C27 C28 H4A_1 92.00 . . . no
C27 C28 H30 111.00 . . . no
C29 C28 H4A_1 93.00 . . . no
C29 C28 H30 111.00 . . . no
H4A_1 C28 H30 35.00 . . . no
O13 C4E_1 H16 86.00 . . . no
O13 C4E_1 H4E_1 107.00 . . . no
O4E_1 C4E_1 H16 85.00 . . . no
O4E_1 C4E_1 H4E_1 108.00 . . . no
C15 C4E_1 H16 103.00 . . . no
C15 C4E_1 H4E_1 113.00 . . . no
C16 C4E_1 H16 56.00 . . . no
C16 C4E_1 H4E_1 80.00 . . . no
C17 C4E_1 H16 123.00 . . . no
C17 C4E_1 H4E_1 104.00 . . . no
C3E_1 C4E_1 H16 108.00 . . . no
C3E_1 C4E_1 H4E_1 108.00 . . . no
C5E_1 C4E_1 H16 126.00 . . . no
C5E_1 C4E_1 H4E_1 108.00 . . . no
H16 C4E_1 H4E_1 25.00 . . . no
O20 C29 H5A_1 93.00 . . . no
O20 C29 H31 111.00 . . . no
C4A_1 C29 H5A_1 102.00 . . . no
C4A_1 C29 H31 104.00 . . . no
C5A_1 C29 H5A_1 36.00 . . . no
C5A_1 C29 H31 55.00 . . . no
C6A_1 C29 H5A_1 105.00 . . . no
C6A_1 C29 H31 95.00 . . . no
C28 C29 H5A_1 114.00 . . . no
C28 C29 H31 111.00 . . . no
C30 C29 H5A_1 126.00 . . . no
C30 C29 H31 111.00 . . . no
H5A_1 C29 H31 19.00 . . . no
O10 C5E_1 H17 119.00 . . . no
O10 C5E_1 H5E_1 125.00 . . . no
O1E_1 C5E_1 H17 110.00 . . . no
O1E_1 C5E_1 H5E_1 111.00 . . . no
C17 C5E_1 H17 115.00 . . . no
C17 C5E_1 H5E_1 127.00 . . . no
C18 C5E_1 H17 124.00 . . . no
C18 C5E_1 H5E_1 109.00 . . . no
C4E_1 C5E_1 H17 98.00 . . . no
C4E_1 C5E_1 H5E_1 111.00 . . . no
C6E_1 C5E_1 H17 125.00 . . . no
C6E_1 C5E_1 H5E_1 111.00 . . . no
H17 C5E_1 H5E_1 16.00 . . . no
S3 C30 H6A2_1 78.00 . . . no
S3 C30 H32 111.00 . . . no
S3 C30 H33 111.00 . . . no
O6A_1 C30 H6A2_1 159.00 . . . no
O6A_1 C30 H32 33.00 . . . no
O6A_1 C30 H33 137.00 . . . no
C6A_1 C30 H6A2_1 83.00 . . . no
C6A_1 C30 H32 120.00 . . . no
C6A_1 C30 H33 131.00 . . . no
C29 C30 H6A2_1 88.00 . . . no
C29 C30 H32 111.00 . . . no
C29 C30 H33 111.00 . . . no
H6A2_1 C30 H32 155.00 . . . no
H6A2_1 C30 H33 47.00 . . . no
H32 C30 H33 109.00 . . . no
S1E_1 C6E_1 H18 35.00 . . . no
S1E_1 C6E_1 H19 73.00 . . . no
S1E_1 C6E_1 H6E1_1 112.00 . . . no
S1E_1 C6E_1 H6E2_1 111.00 . . . no
O14 C6E_1 H18 116.00 . . . no
O14 C6E_1 H19 114.00 . . . no
O14 C6E_1 H6E1_1 37.00 . . . no
O14 C6E_1 H6E2_1 74.00 . . . no
C17 C6E_1 H18 104.00 . . . no
C17 C6E_1 H19 103.00 . . . no
C17 C6E_1 H6E1_1 109.00 . . . no
C17 C6E_1 H6E2_1 105.00 . . . no
C5E_1 C6E_1 H18 95.00 . . . no
C5E_1 C6E_1 H19 102.00 . . . no
C5E_1 C6E_1 H6E1_1 113.00 . . . no
C5E_1 C6E_1 H6E2_1 112.00 . . . no
H18 C6E_1 H19 107.00 . . . no
H18 C6E_1 H6E1_1 83.00 . . . no
H18 C6E_1 H6E2_1 142.00 . . . no
H19 C6E_1 H6E1_1 143.00 . . . no
H19 C6E_1 H6E2_1 42.00 . . . no
H6E1_1 C6E_1 H6E2_1 110.00 . . . no
O4A_1 C31 H1B_1 82.00 . . . no
O4A_1 C31 H34 107.00 . . . no
O1B_1 C31 H1B_1 94.00 . . . no
O1B_1 C31 H34 101.00 . . . no
O23 C31 H1B_1 85.00 . . . no
O23 C31 H34 109.00 . . . no
O24 C31 H1B_1 109.00 . . . no
O24 C31 H34 109.00 . . . no
C1B_1 C31 H1B_1 37.00 . . . no
C1B_1 C31 H34 64.00 . . . no
C2B_1 C31 H1B_1 115.00 . . . no
C2B_1 C31 H34 94.00 . . . no
C32 C31 H1B_1 129.00 . . . no
C32 C31 H34 109.00 . . . no
H1B_1 C31 H34 27.00 . . . no
O13 C1F_1 H20 156.00 . . . no
O13 C1F_1 H1F_1 124.00 . . . no
O15 C1F_1 H20 98.00 . . . no
O15 C1F_1 H1F_1 117.00 . . . no
O4E_1 C1F_1 H20 143.00 . . . no
O4E_1 C1F_1 H1F_1 111.00 . . . no
O1F_1 C1F_1 H20 95.00 . . . no
O1F_1 C1F_1 H1F_1 111.00 . . . no
C19 C1F_1 H20 108.00 . . . no
C19 C1F_1 H1F_1 140.00 . . . no
C2F_1 C1F_1 H20 92.00 . . . no
C2F_1 C1F_1 H1F_1 111.00 . . . no
H20 C1F_1 H1F_1 32.00 . . . no
O2B_1 C32 H2B_1 98.00 . . . no
O2B_1 C32 H35 104.00 . . . no
O25 C32 H2B_1 112.00 . . . no
O25 C32 H35 109.00 . . . no
C2B_1 C32 H2B_1 57.00 . . . no
C2B_1 C32 H35 88.00 . . . no
C3B_1 C32 H2B_1 133.00 . . . no
C3B_1 C32 H35 113.00 . . . no
C31 C32 H2B_1 79.00 . . . no
C31 C32 H35 109.00 . . . no
C33 C32 H2B_1 132.00 . . . no
C33 C32 H35 109.00 . . . no
H2B_1 C32 H35 32.00 . . . no
O16 C2F_1 H21 107.00 . . . no
O16 C2F_1 H2F_1 98.00 . . . no
O2F_1 C2F_1 H21 128.00 . . . no
O2F_1 C2F_1 H2F_1 111.00 . . . no
C19 C2F_1 H21 105.00 . . . no
C19 C2F_1 H2F_1 107.00 . . . no
C20 C2F_1 H21 49.00 . . . no
C20 C2F_1 H2F_1 80.00 . . . no
C1F_1 C2F_1 H21 118.00 . . . no
C1F_1 C2F_1 H2F_1 111.00 . . . no
C3F_1 C2F_1 H21 81.00 . . . no
C3F_1 C2F_1 H2F_1 111.00 . . . no
H21 C2F_1 H2F_1 31.00 . . . no
O3B_1 C33 H3B_1 126.00 . . . no
O3B_1 C33 H36 125.00 . . . no
O26 C33 H3B_1 117.00 . . . no
O26 C33 H36 108.00 . . . no
C3B_1 C33 H3B_1 79.00 . . . no
C3B_1 C33 H36 101.00 . . . no
C4B_1 C33 H3B_1 115.00 . . . no
C4B_1 C33 H36 111.00 . . . no
C32 C33 H3B_1 86.00 . . . no
C32 C33 H36 108.00 . . . no
C34 C33 H3B_1 118.00 . . . no
C34 C33 H36 108.00 . . . no
H3B_1 C33 H36 22.00 . . . no
O17 C3F_1 H22 92.00 . . . no
O17 C3F_1 H3F_1 106.00 . . . no
O3F_1 C3F_1 H22 104.00 . . . no
O3F_1 C3F_1 H3F_1 109.00 . . . no
C20 C3F_1 H22 146.00 . . . no
C20 C3F_1 H3F_1 124.00 . . . no
C21 C3F_1 H22 70.00 . . . no
C21 C3F_1 H3F_1 96.00 . . . no
C2F_1 C3F_1 H22 133.00 . . . no
C2F_1 C3F_1 H3F_1 110.00 . . . no
C4F_1 C3F_1 H22 89.00 . . . no
C4F_1 C3F_1 H3F_1 110.00 . . . no
H22 C3F_1 H3F_1 26.00 . . . no
O4B_1 C34 H4B_1 140.00 . . . no
O4B_1 C34 H37 114.00 . . . no
O27 C34 H4B_1 138.00 . . . no
O27 C34 H37 111.00 . . . no
C3B_1 C34 H4B_1 97.00 . . . no
C3B_1 C34 H37 109.00 . . . no
C4B_1 C34 H4B_1 63.00 . . . no
C4B_1 C34 H37 92.00 . . . no
C33 C34 H4B_1 105.00 . . . no
C33 C34 H37 111.00 . . . no
C35 C34 H4B_1 89.00 . . . no
C35 C34 H37 111.00 . . . no
H4B_1 C34 H37 28.00 . . . no
O4F_1 C4F_1 H23 83.00 . . . no
O4F_1 C4F_1 H4F_1 110.00 . . . no
C21 C4F_1 H23 127.00 . . . no
C21 C4F_1 H4F_1 111.00 . . . no
C22 C4F_1 H23 58.00 . . . no
C22 C4F_1 H4F_1 89.00 . . . no
C23 C4F_1 H23 100.00 . . . no
C23 C4F_1 H4F_1 109.00 . . . no
C3F_1 C4F_1 H23 134.00 . . . no
C3F_1 C4F_1 H4F_1 110.00 . . . no
C5F_1 C4F_1 H23 108.00 . . . no
C5F_1 C4F_1 H4F_1 110.00 . . . no
H23 C4F_1 H4F_1 31.00 . . . no
O1B_1 C35 H5B_1 86.00 . . . no
O1B_1 C35 H38 97.00 . . . no
O24 C35 H5B_1 100.00 . . . no
O24 C35 H38 111.00 . . . no
C4B_1 C35 H5B_1 121.00 . . . no
C4B_1 C35 H38 117.00 . . . no
C5B_1 C35 H5B_1 63.00 . . . no
C5B_1 C35 H38 73.00 . . . no
C6B_1 C35 H5B_1 104.00 . . . no
C6B_1 C35 H38 99.00 . . . no
C34 C35 H5B_1 117.00 . . . no
C34 C35 H38 111.00 . . . no
C36 C35 H5B_1 114.00 . . . no
C36 C35 H38 111.00 . . . no
H5B_1 C35 H38 11.00 . . . no
O15 C5F_1 H24 132.00 . . . no
O15 C5F_1 H5F_1 120.00 . . . no
O1F_1 C5F_1 H24 122.00 . . . no
O1F_1 C5F_1 H5F_1 109.00 . . . no
C22 C5F_1 H24 99.00 . . . no
C22 C5F_1 H5F_1 106.00 . . . no
C23 C5F_1 H24 76.00 . . . no
C23 C5F_1 H5F_1 89.00 . . . no
C4F_1 C5F_1 H24 105.00 . . . no
C4F_1 C5F_1 H5F_1 109.00 . . . no
C6F_1 C5F_1 H24 100.00 . . . no
C6F_1 C5F_1 H5F_1 109.00 . . . no
H24 C5F_1 H5F_1 13.00 . . . no
O28 C36 H39 108.00 . . . no
O28 C36 H40 108.00 . . . no
C5B_1 C36 H39 96.00 . . . no
C5B_1 C36 H40 111.00 . . . no
C6B_1 C36 H39 125.00 . . . no
C6B_1 C36 H40 28.00 . . . no
C35 C36 H39 108.00 . . . no
C35 C36 H40 108.00 . . . no
H39 C36 H40 107.00 . . . no
O19 C6F_1 H25 112.00 . . . no
O19 C6F_1 H26 102.00 . . . no
O19 C6F_1 H6F1_1 98.00 . . . no
O19 C6F_1 H6F2_1 103.00 . . . no
O6F_1 C6F_1 H25 128.00 . . . no
O6F_1 C6F_1 H26 110.00 . . . no
O6F_1 C6F_1 H6F1_1 110.00 . . . no
O6F_1 C6F_1 H6F2_1 110.00 . . . no
C23 C6F_1 H25 114.00 . . . no
C23 C6F_1 H26 104.00 . . . no
C23 C6F_1 H6F1_1 116.00 . . . no
C23 C6F_1 H6F2_1 99.00 . . . no
C24 C6F_1 H25 53.00 . . . no
C24 C6F_1 H26 26.00 . . . no
C24 C6F_1 H6F1_1 78.00 . . . no
C24 C6F_1 H6F2_1 30.00 . . . no
C5F_1 C6F_1 H25 111.00 . . . no
C5F_1 C6F_1 H26 113.00 . . . no
C5F_1 C6F_1 H6F1_1 109.00 . . . no
C5F_1 C6F_1 H6F2_1 109.00 . . . no
H25 C6F_1 H26 79.00 . . . no
H25 C6F_1 H6F1_1 26.00 . . . no
H25 C6F_1 H6F2_1 83.00 . . . no
H26 C6F_1 H6F1_1 103.00 . . . no
H26 C6F_1 H6F2_1 5.00 . . . no
H6F1_1 C6F_1 H6F2_1 108.00 . . . no

loop_
_geom_bond_atom_site_label_1
_geom_bond_atom_site_label_2
_geom_bond_distance
_geom_bond_site_symmetry_1
_geom_bond_site_symmetry_2
_geom_bond_publ_flag
S1 S2 1.595(16) . . yes
S1 C12 1.89(2) . . yes
S1 C6D_1 1.77(2) . . yes
S1 S1B_1 1.983(19) . 3_655 yes
S1B_1 S2B_1 2.315(19) . . yes
S1B_1 C6B_1 1.90(2) . . yes
S1B_1 C36 1.80(2) . . yes
S2 C6D_1 1.42(2) . . yes
S2 O6D_1 1.64(3) . . yes
S2 C12 1.916(19) . . yes
S2 S2B_1 2.123(13) . 3_655 yes
S2B_1 C36 1.51(2) . . yes
S2B_1 O28 0.97(2) . . yes
S2B_1 C6B_1 1.87(2) . . yes
S3 O6A_1 2.10(4) . . yes
S3 C6A_1 1.504(19) . . yes
S3 C30 1.886(19) . . yes
S1E_1 C18 1.912(14) . . yes
S1E_1 C6E_1 1.92(3) . . yes
S1 H6D1_1 0.9400 . . no
S1B_1 H39 1.0700 . . no
S2 H6D1_1 0.8700 . . no
S2B_1 H39 1.4800 . . no
S3 H6A1_1 0.7300 . . no
S1E_1 H18 1.2600 . . no
O1 C1 1.458(16) . . yes
O1 C1C_1 1.442(15) . . yes
O1 O1C_1 0.489(16) . . yes
O1 C5C_1 1.520(17) . . yes
O1 C5 1.461(16) . . yes
O1A_1 C1A_1 1.439(16) . . yes
O1A_1 O20 0.570(15) . . yes
O1A_1 C25 1.041(16) . . yes
O1A_1 C5A_1 1.445(17) . . yes
O2 C2C_1 1.383(17) . . yes
O2 O2C_1 0.584(17) . . yes
O2 C2 1.406(17) . . yes
O2A_1 O21 0.513(18) . . yes
O2A_1 C2A_1 1.43(2) . . yes
O3 C3 1.425(16) . . yes
O3 O3C_1 0.49(2) . . yes
O3 C3C_1 1.680(17) . . yes
O3A_1 C27 1.328(18) . . yes
O3A_1 O22 0.458(19) . . yes
O3A_1 C3A_1 1.438(19) . . yes
O4 C7 1.449(18) . . yes
O4 C4C_1 1.616(19) . . yes
O4 C1D_1 1.264(19) . . yes
O4 C4 1.434(19) . . yes
O4 O4C_1 0.283(17) . . yes
O4A_1 C31 1.682(19) . . yes
O4A_1 C1B_1 1.43(2) . . yes
O4A_1 C28 1.238(17) . . yes
O4A_1 C4A_1 1.444(16) . . yes
O4A_1 O23 0.322(18) . . yes
O5 O6C_1 1.54(2) . . yes
O5 C6 1.40(2) . . yes
O5 C6C_1 0.83(2) . . yes
O6A_1 C30 1.21(4) . . yes
O6A_1 C6A_1 1.39(4) . . yes
O6 C7 1.439(19) . . yes
O6 C11 1.406(18) . . yes
O6 C1D_1 1.75(2) . . yes
O6 O1D_1 0.477(17) . . yes
O6 C5D_1 1.079(18) . . yes
O1B_1 C31 1.438(18) . . yes
O1B_1 C1B_1 1.45(2) . . yes
O1B_1 C35 1.67(2) . . yes
O1B_1 O24 0.485(19) . . yes
O1B_1 C5B_1 1.40(2) . . yes
O7 C8 1.43(2) . . yes
O7 C2D_1 1.23(2) . . yes
O7 O2D_1 0.50(2) . . yes
O2B_1 C2B_1 1.40(2) . . yes
O2B_1 C32 1.46(2) . . yes
O2B_1 O25 0.47(2) . . yes
O8 C3D_1 1.57(2) . . yes
O8 O3D_1 0.53(2) . . yes
O8 C9 1.44(2) . . yes
O3B_1 C3B_1 1.420(18) . . yes
O3B_1 C33 1.264(19) . . yes
O3B_1 O26 0.583(17) . . yes
O9 O4D_1 0.475(17) . . yes
O9 C10 1.401(17) . . yes
O9 C1E_1 1.394(18) . . yes
O9 C13 1.427(14) . . yes
O9 C4D_1 1.721(17) . . yes
O4B_1 C1C_1 1.387(15) . . yes
O4B_1 C4B_1 1.428(18) . . yes
O4B_1 C1 1.691(15) . . yes
O4B_1 O27 0.423(14) . . yes
O4B_1 C34 1.036(16) . . yes
O10 O1E_1 0.571(17) . . yes
O10 C1E_1 1.352(18) . . yes
O10 C5E_1 1.43(2) . . yes
O10 C13 1.423(15) . . yes
O10 C17 1.429(18) . . yes
O1C_1 C5 1.446(18) . . yes
O1C_1 C1C_1 1.497(15) . . yes
O1C_1 C1 1.368(16) . . yes
O1C_1 C5C_1 1.405(18) . . yes
O11 C14 1.408(17) . . yes
O11 C2E_1 1.702(19) . . yes
O11 O2E_1 0.85(2) . . yes
O2C_1 C2 1.605(18) . . yes
O2C_1 C2C_1 1.402(18) . . yes
O12 O3E_1 0.85(2) . . yes
O12 C15 1.396(16) . . yes
O3C_1 C3C_1 1.449(18) . . yes
O3C_1 C3 1.294(19) . . yes
O13 C19 1.435(18) . . yes
O13 O4E_1 0.318(19) . . yes
O13 C4E_1 1.71(2) . . yes
O13 C16 1.41(2) . . yes
O13 C1F_1 1.30(2) . . yes
O4C_1 C1D_1 1.42(2) . . yes
O4C_1 C4C_1 1.40(2) . . yes
O4C_1 C4 1.25(2) . . yes
O4C_1 C7 1.649(19) . . yes
O14 C18 1.41(2) . . yes
O14 C6E_1 1.34(4) . . yes
O6C_1 C6C_1 1.421(16) . . yes
O6C_1 C6 1.17(2) . . yes
O15 C19 1.408(18) . . yes
O15 C23 1.46(2) . . yes
O15 C1F_1 1.725(19) . . yes
O15 O1F_1 0.375(19) . . yes
O15 C5F_1 1.173(19) . . yes
O1D_1 C7 1.196(18) . . yes
O1D_1 C1D_1 1.435(19) . . yes
O1D_1 C5D_1 1.430(18) . . yes
O16 C20 1.41(2) . . yes
O16 C2F_1 1.19(2) . . yes
O16 O2F_1 0.57(3) . . yes
O2D_1 C2D_1 1.47(2) . . yes
O2D_1 C8 1.73(3) . . yes
O17 C21 1.431(16) . . yes
O17 O3F_1 0.598(19) . . yes
O17 C3F_1 1.650(18) . . yes
O3D_1 C9 1.41(2) . . yes
O3D_1 C3D_1 1.446(17) . . yes
O18 C22 1.406(14) . . yes
O18 C25 1.393(14) . . yes
O18 C1A_1 1.160(16) . . yes
O18 O4F_1 0.517(14) . . yes
O4D_1 C10 1.180(18) . . yes
O4D_1 C4D_1 1.419(18) . . yes
O4D_1 C1E_1 1.408(19) . . yes
O4D_1 C13 1.639(16) . . yes
O19 O6F_1 0.45(2) . . yes
O19 C24 1.39(2) . . yes
O19 C6F_1 1.20(2) . . yes
O6D_1 C6D_1 1.39(4) . . yes
O20 C25 1.426(14) . . yes
O20 C29 1.415(15) . . yes
O20 C5A_1 1.217(17) . . yes
O1E_1 C13 1.686(17) . . yes
O1E_1 C17 1.54(2) . . yes
O1E_1 C1E_1 1.391(19) . . yes
O1E_1 C5E_1 1.43(2) . . yes
O21 C26 1.435(15) . . yes
O21 C2A_1 1.082(19) . . yes
O2E_1 C2E_1 1.41(2) . . yes
O2E_1 C14 1.510(19) . . yes
O22 C3A_1 1.663(18) . . yes
O22 C27 1.438(16) . . yes
O3E_1 C15 1.316(19) . . yes
O3E_1 C14 1.732(18) . . yes
O3E_1 C3E_1 1.421(19) . . yes
O23 C31 1.394(18) . . yes
O23 C28 1.418(16) . . yes
O23 C4A_1 1.682(16) . . yes
O23 C1B_1 1.178(19) . . yes
O4E_1 C4E_1 1.45(2) . . yes
O4E_1 C1F_1 1.403(18) . . yes
O4E_1 C16 1.13(2) . . yes
O4E_1 C19 1.622(17) . . yes
O24 C5B_1 1.28(2) . . yes
O24 C31 1.395(18) . . yes
O24 C1B_1 1.56(2) . . yes
O24 C35 1.476(19) . . yes
O1F_1 C19 1.152(17) . . yes
O1F_1 C23 1.76(2) . . yes
O1F_1 C1F_1 1.403(19) . . yes
O1F_1 C5F_1 1.438(19) . . yes
O25 C32 1.43(2) . . yes
O25 C2B_1 1.52(2) . . yes
O2F_1 C2F_1 1.42(2) . . yes
O26 C33 1.427(18) . . yes
O26 C3B_1 1.712(17) . . yes
O3F_1 C21 1.412(19) . . yes
O3F_1 C3F_1 1.44(2) . . yes
O27 C1 1.417(15) . . yes
O27 C1C_1 1.196(15) . . yes
O27 C34 1.452(14) . . yes
O4F_1 C4F_1 1.426(15) . . yes
O4F_1 C22 1.052(15) . . yes
O4F_1 C1A_1 1.429(15) . . yes
O28 C36 1.35(3) . . yes
O28 C6B_1 1.57(3) . . yes
O6F_1 C24 1.67(2) . . yes
O6F_1 C6F_1 1.41(2) . . yes
O5 H6C2_1 0.5400 . . no
O5 H6C1_1 1.3900 . . no
O6A_1 H32 0.6600 . . no
O14 H6E2_1 1.4300 . . no
O14 H6E1_1 0.8100 . . no
O6C_1 H6 0.7100 . . no
C1 C2 1.513(18) . . no
C1 C2C_1 1.182(18) . . no
C1 C1C_1 0.444(17) . . no
C1A_1 C26 1.699(17) . . no
C1A_1 C25 0.532(16) . . no
C1A_1 C2A_1 1.501(18) . . no
C2 C3 1.519(19) . . no
C2 C2C_1 0.466(19) . . no
C2 C3C_1 1.193(19) . . no
C2A_1 C26 0.493(19) . . no
C2A_1 C3A_1 1.51(2) . . no
C2A_1 C25 1.474(18) . . no
C3 C4C_1 1.269(19) . . no
C3 C3C_1 0.428(19) . . no
C3 C4 1.519(19) . . no
C3A_1 C27 0.434(17) . . no
C3A_1 C26 1.317(17) . . no
C3A_1 C4A_1 1.549(19) . . no
C4 C5C_1 1.371(19) . . no
C4 C5 1.58(2) . . no
C4 C4C_1 0.29(2) . . no
C4A_1 C29 1.354(19) . . no
C4A_1 C28 0.472(18) . . no
C4A_1 C5A_1 1.55(2) . . no
C4A_1 C27 1.271(17) . . no
C5 C6C_1 1.64(2) . . no
C5 C4C_1 1.69(2) . . no
C5 C6 1.51(2) . . no
C5 C5C_1 0.33(3) . . no
C5A_1 C6A_1 1.53(2) . . no
C5A_1 C29 0.53(2) . . no
C6 C6C_1 0.69(3) . . no
C6 C5C_1 1.51(2) . . no
C6A_1 C29 1.28(2) . . no
C6A_1 C30 0.71(3) . . no
C7 C8 1.53(2) . . no
C7 C2D_1 1.365(19) . . no
C7 C1D_1 0.39(2) . . no
C1B_1 C2B_1 1.55(2) . . no
C1B_1 C31 0.46(2) . . no
C8 C9 1.54(2) . . no
C8 C3D_1 1.31(2) . . no
C8 C2D_1 0.37(3) . . no
C8 C1D_1 1.74(2) . . no
C2B_1 C32 0.48(2) . . no
C2B_1 C3B_1 1.54(2) . . no
C2B_1 C31 1.17(2) . . no
C9 C4D_1 1.66(3) . . no
C9 C2D_1 1.73(2) . . no
C9 C3D_1 0.29(2) . . no
C9 C10 1.57(3) . . no
C3B_1 C4B_1 1.557(19) . . no
C3B_1 C32 1.14(2) . . no
C3B_1 C33 0.433(19) . . no
C3B_1 C34 1.687(17) . . no
C10 C4D_1 0.42(2) . . no
C10 C11 1.544(19) . . no
C10 C3D_1 1.500(19) . . no
C4B_1 C34 0.436(19) . . no
C4B_1 C5B_1 1.54(2) . . no
C4B_1 C33 1.518(19) . . no
C4B_1 C35 1.27(2) . . no
C11 C4D_1 1.190(19) . . no
C11 C12 1.53(2) . . no
C11 C5D_1 0.44(2) . . no
C11 C6D_1 1.53(3) . . no
C5B_1 C36 1.52(3) . . no
C5B_1 C6B_1 1.56(3) . . no
C5B_1 C35 0.33(2) . . no
C12 C6D_1 0.62(3) . . no
C12 C5D_1 1.67(2) . . no
C6B_1 C35 1.52(2) . . no
C6B_1 C36 0.41(3) . . no
C13 C14 1.508(16) . . no
C13 C1E_1 0.648(18) . . no
C13 C2E_1 0.890(19) . . no
C1C_1 C2C_1 1.549(19) . . no
C14 C15 1.561(18) . . no
C14 C3E_1 1.02(2) . . no
C14 C2E_1 0.715(19) . . no
C2C_1 C3C_1 1.529(19) . . no
C15 C3E_1 0.59(2) . . no
C15 C4E_1 1.533(18) . . no
C15 C16 1.547(16) . . no
C3C_1 C4C_1 1.523(19) . . no
C16 C3E_1 1.673(19) . . no
C16 C17 1.512(19) . . no
C16 C4E_1 0.38(2) . . no
C4C_1 C5C_1 1.49(2) . . no
C17 C18 1.524(18) . . no
C17 C5E_1 0.29(2) . . no
C17 C6E_1 1.60(3) . . no
C17 C4E_1 1.22(2) . . no
C5C_1 C6C_1 1.49(2) . . no
C18 C5E_1 1.47(2) . . no
C19 C20 1.518(19) . . no
C19 C1F_1 0.49(2) . . no
C19 C2F_1 1.33(2) . . no
C1D_1 C2D_1 1.50(2) . . no
C20 C3F_1 1.13(2) . . no
C20 C2F_1 0.53(2) . . no
C20 C21 1.538(18) . . no
C2D_1 C3D_1 1.52(2) . . no
C21 C22 1.547(16) . . no
C21 C4F_1 1.187(16) . . no
C21 C3F_1 0.511(17) . . no
C3D_1 C4D_1 1.538(19) . . no
C22 C5F_1 1.629(17) . . no
C22 C23 1.522(18) . . no
C22 C4F_1 0.517(16) . . no
C4D_1 C5D_1 1.52(2) . . no
C23 C6F_1 1.33(2) . . no
C23 C4F_1 1.535(19) . . no
C23 C5F_1 0.35(2) . . no
C23 C24 1.53(2) . . no
C5D_1 C6D_1 1.52(3) . . no
C24 C6F_1 0.40(2) . . no
C25 C26 1.511(17) . . no
C1E_1 C2E_1 1.52(2) . . no
C26 C27 1.517(13) . . no
C2E_1 C3E_1 1.52(2) . . no
C27 C28 1.524(17) . . no
C3E_1 C4E_1 1.53(2) . . no
C28 C29 1.522(19) . . no
C4E_1 C5E_1 1.50(2) . . no
C29 C30 1.53(2) . . no
C5E_1 C6E_1 1.55(3) . . no
C31 C32 1.52(2) . . no
C1F_1 C2F_1 1.51(2) . . no
C32 C33 1.55(2) . . no
C2F_1 C3F_1 1.54(2) . . no
C33 C34 1.533(18) . . no
C3F_1 C4F_1 1.516(18) . . no
C34 C35 1.538(19) . . no
C4F_1 C5F_1 1.526(18) . . no
C35 C36 1.52(2) . . no
C5F_1 C6F_1 1.568(19) . . no
C1 H1 0.9800 . . no
C1 H1C_1 1.2400 . . no
C1A_1 H27 0.8700 . . no
C1A_1 H1A_1 0.9800 . . no
C2 H2C_1 0.9700 . . no
C2 H2 0.9800 . . no
C2A_1 H2A_1 0.9800 . . no
C2A_1 H28 1.3500 . . no
C3 H3 0.9800 . . no
C3 H3C_1 1.1500 . . no
C3A_1 H29 0.8200 . . no
C3A_1 H3A_1 0.9800 . . no
C4 H4 0.9800 . . no
C4 H4C_1 1.0700 . . no
C4A_1 H4A_1 0.9800 . . no
C4A_1 H30 1.3400 . . no
C5 H5C_1 0.6800 . . no
C5 H5 0.9800 . . no
C5A_1 H31 0.8000 . . no
C5A_1 H5A_1 0.9800 . . no
C6 H6 0.9700 . . no
C6 H7 0.9700 . . no
C6 H6C1_1 1.1100 . . no
C6A_1 H6A1_1 0.9700 . . no
C6A_1 H6A2_1 0.9700 . . no
C7 H1D_1 1.2700 . . no
C7 H8 0.9800 . . no
C1B_1 H1B_1 0.9800 . . no
C1B_1 H34 0.8800 . . no
C8 H2D_1 0.8500 . . no
C8 H9 0.9800 . . no
C2B_1 H35 1.0800 . . no
C2B_1 H2B_1 0.9800 . . no
C9 H3D_1 0.7600 . . no
C9 H10 0.9800 . . no
C3B_1 H36 1.1400 . . no
C3B_1 H3B_1 0.9800 . . no
C10 H4D_1 1.0400 . . no
C10 H11 0.9800 . . no
C4B_1 H4B_1 0.9800 . . no
C4B_1 H37 1.0800 . . no
C11 H12 0.9800 . . no
C11 H5D_1 1.1300 . . no
C5B_1 H38 0.9400 . . no
C5B_1 H5B_1 0.9800 . . no
C12 H6D1_1 1.3200 . . no
C12 H6D2_1 0.4100 . . no
C6B_1 H39 1.2500 . . no
C6B_1 H40 0.6300 . . no
C13 H1E_1 1.4200 . . no
C13 H13 0.9800 . . no
C1C_1 H1C_1 0.9800 . . no
C1C_1 H1 0.9100 . . no
C14 H14 0.9800 . . no
C14 H2E_1 1.2600 . . no
C2C_1 H2 1.2100 . . no
C2C_1 H2C_1 0.9800 . . no
C15 H15 0.9800 . . no
C15 H3E_1 0.8800 . . no
C3C_1 H3C_1 0.9800 . . no
C3C_1 H3 0.9400 . . no
C16 H16 0.9800 . . no
C16 H4E_1 0.9900 . . no
C4C_1 H4C_1 0.9800 . . no
C4C_1 H4 1.0100 . . no
C17 H17 0.9800 . . no
C17 H5E_1 1.1800 . . no
C5C_1 H5C_1 0.9800 . . no
C5C_1 H5 1.2800 . . no
C18 H18 0.9700 . . no
C18 H19 0.9700 . . no
C18 H6E1_1 1.0400 . . no
C18 H6E2_1 0.9900 . . no
C6C_1 H7 1.3400 . . no
C6C_1 H6C2_1 0.9700 . . no
C6C_1 H6C1_1 0.9700 . . no
C19 H20 0.9800 . . no
C19 H1F_1 1.3900 . . no
C1D_1 H8 0.8300 . . no
C1D_1 H1D_1 0.9800 . . no
C20 H2F_1 1.0200 . . no
C20 H21 0.9800 . . no
C2D_1 H2D_1 0.9800 . . no
C2D_1 H9 1.2700 . . no
C21 H22 0.9800 . . no
C21 H3F_1 1.1500 . . no
C3D_1 H10 1.1900 . . no
C3D_1 H3D_1 0.9800 . . no
C22 H23 0.9800 . . no
C22 H4F_1 1.1000 . . no
C4D_1 H4D_1 0.9800 . . no
C4D_1 H11 1.1200 . . no
C23 H24 0.9800 . . no
C23 H5F_1 1.0300 . . no
C5D_1 H12 0.9800 . . no
C5D_1 H5D_1 0.9800 . . no
C24 H6F2_1 0.6500 . . no
C24 H6F1_1 0.9700 . . no
C24 H26 0.9700 . . no
C24 H25 0.9700 . . no
C6D_1 H6D2_1 0.9700 . . no
C6D_1 H6D1_1 0.9700 . . no
C25 H1A_1 1.3400 . . no
C25 H27 0.9800 . . no
C1E_1 H13 0.9800 . . no
C1E_1 H1E_1 0.9800 . . no
C26 H28 0.9800 . . no
C26 H2A_1 0.8100 . . no
C2E_1 H13 1.3500 . . no
C2E_1 H14 1.2500 . . no
C2E_1 H2E_1 0.9800 . . no
C27 H29 0.9800 . . no
C27 H3A_1 1.2700 . . no
C3E_1 H3E_1 0.9800 . . no
C3E_1 H15 1.3200 . . no
C28 H30 0.9800 . . no
C28 H4A_1 0.8000 . . no
C4E_1 H16 1.1500 . . no
C4E_1 H4E_1 0.9800 . . no
C29 H5A_1 1.3600 . . no
C29 H31 0.9800 . . no
C5E_1 H5E_1 0.9800 . . no
C5E_1 H17 0.8200 . . no
C30 H6A2_1 0.7500 . . no
C30 H32 0.9700 . . no
C30 H33 0.9700 . . no
C6E_1 H6E2_1 0.9800 . . no
C6E_1 H6E1_1 0.9600 . . no
C6E_1 H18 0.9600 . . no
C6E_1 H19 0.9900 . . no
C31 H34 0.9800 . . no
C31 H1B_1 1.3100 . . no
C1F_1 H20 0.7100 . . no
C1F_1 H1F_1 0.9800 . . no
C32 H2B_1 1.1600 . . no
C32 H35 0.9800 . . no
C2F_1 H21 1.2400 . . no
C2F_1 H2F_1 0.9800 . . no
C33 H36 0.9800 . . no
C33 H3B_1 0.9600 . . no
C3F_1 H22 1.0300 . . no
C3F_1 H3F_1 0.9800 . . no
C34 H37 0.9800 . . no
C34 H4B_1 1.1000 . . no
C4F_1 H4F_1 0.9800 . . no
C4F_1 H23 1.1500 . . no
C35 H38 0.9800 . . no
C35 H5B_1 1.0800 . . no
C5F_1 H24 1.0000 . . no
C5F_1 H5F_1 0.9800 . . no
C36 H39 0.9700 . . no
C36 H40 0.9700 . . no
C6F_1 H26 1.3200 . . no
C6F_1 H6F1_1 0.9700 . . no
C6F_1 H6F2_1 0.9700 . . no
C6F_1 H25 1.1600 . . no

loop_
_geom_contact_atom_site_label_1
_geom_contact_atom_site_label_2
_geom_contact_distance
_geom_contact_site_symmetry_1
_geom_contact_site_symmetry_2
_geom_contact_publ_flag
S1 C6 3.17(2) . . no
S1 C6C_1 3.60(2) . . no
S1 S1E_1 3.413(16) . . no
S1B_1 C30 3.64(2) . . no
S1B_1 S3 3.617(17) . . no
S1B_1 S1E_1 2.614(15) . 3_655 no
S2 O6F_1 2.77(2) . 6_544 no
S2 C1A_1 3.621(15) . 6_544 no
S2 C6C_1 3.666(17) . . no
S2 O19 3.119(16) . 6_544 no
S2 C6 3.504(18) . . no
S2B_1 O6F_1 3.32(2) . 8_554 no
S3 S1B_1 3.617(17) . . no
S1E_1 S1 3.413(16) . . no
S1E_1 O1E_1 3.100(15) . . no
S1E_1 O10 3.488(13) . . no
S1 H7 2.3200 . . no
S1 H6C1_1 2.9000 . . no
S1B_1 H33 2.9300 . . no
S1B_1 H6A2_1 3.0100 . . no
S2 H4F_1 3.1500 . 6_544 no
S2 H1A_1 2.6600 . 6_544 no
S2 H6C1_1 2.8300 . . no
S2 H23 2.9000 . 6_544 no
S2 H7 2.6900 . . no
S2 H27 2.9300 . 6_544 no
S2B_1 H37 3.1600 . . no
S2B_1 H4B_1 2.8800 . . no
S3 H26 3.1800 . . no
O1 O5 2.89(2) . . no
O1 O4B_1 2.352(15) . . no
O1 C6B_1 3.12(2) . . no
O1 C36 3.39(2) . . no
O1 O6C_1 2.720(15) . . no
O1 O27 2.140(14) . . no
O1A_1 O4F_1 2.361(16) . . no
O1A_1 O18 1.882(14) . . no
O1A_1 O6A_1 2.80(4) . . no
O1A_1 C24 3.16(3) . . no
O1A_1 C6F_1 3.317(19) . . no
O2 O27 2.812(14) . . no
O2 O26 2.768(15) . . no
O2 O4B_1 3.056(15) . . no
O2 O3C_1 2.37(2) . . no
O2 O3 2.826(19) . . no
O2A_1 O4F_1 2.722(18) . . no
O2A_1 O3A_1 2.86(2) . . no
O2A_1 O18 2.823(17) . . no
O2A_1 C21 3.261(19) . . no
O2A_1 C22 3.306(19) . . no
O2A_1 O3F_1 2.84(2) . . no
O2A_1 O17 2.271(19) . . no
O3 O2D_1 2.59(2) . . no
O3 C1D_1 3.33(2) . . no
O3 O3_4 2.77(2) . 8_554 no
O3 O2 2.826(19) . . no
O3 O7 3.04(2) . . no
O3 O4C_1 2.535(19) . . no
O3 O4 2.794(18) . . no
O3A_1 O3_4 2.88(2) . 2_555 no
O3A_1 O25 3.01(2) . . no
O3A_1 O2A_1 2.86(2) . . no
O3A_1 O23 2.963(19) . . no
O3A_1 O2B_1 2.93(2) . . no
O3A_1 O4A_1 2.932(19) . . no
O3A_1 O21 2.585(17) . . no
O4 O3 2.794(18) . . no
O4 O1D_1 2.131(16) . . no
O4 O6 2.378(17) . . no
O4 O2D_1 2.702(16) . . no
O4 O3C_1 3.05(2) . . no
O4 C4D_1 3.17(2) . . no
O4 O7 2.866(18) . . no
O4A_1 C4B_1 3.30(2) . . no
O4A_1 O25 2.94(2) . . no
O4A_1 O3A_1 2.932(19) . . no
O4A_1 O22 2.804(18) . . no
O4A_1 O1B_1 2.313(18) . . no
O4A_1 O24 2.518(18) . . no
O4A_1 O2B_1 2.829(19) . . no
O5 O1C_1 2.79(2) . . no
O5 O1 2.89(2) . . no
O6A_1 O20 2.28(4) . . no
O6A_1 O1A_1 2.80(4) . . no
O6 O4D_1 3.217(17) . . no
O6 O6D_1 2.40(3) . . no
O6 O4 2.378(17) . . no
O6 O4C_1 2.648(19) . . no
O6 C6C_1 3.371(19) . . no
O1B_1 C6A_1 3.40(2) . . no
O1B_1 O4A_1 2.313(18) . . no
O1B_1 C29 3.407(18) . . no
O1B_1 C30 2.95(2) . . no
O1B_1 O28 3.23(2) . . no
O1B_1 O23 2.170(17) . . no
O7 O4 2.866(18) . . no
O7 O8 2.90(2) . . no
O7 O4C_1 2.87(2) . . no
O7 O3D_1 2.75(2) . . no
O7 O3 3.04(2) . . no
O2B_1 C28 3.272(19) . . no
O2B_1 O3B_1 2.847(18) . . no
O2B_1 O23 2.559(19) . . no
O2B_1 O22 2.614(18) . . no
O2B_1 C27 3.409(17) . . no
O2B_1 O4A_1 2.829(19) . . no
O2B_1 O3A_1 2.93(2) . . no
O8 O7 2.90(2) . . no
O8 O2E_1 2.73(2) . . no
O8 O11 2.91(2) . . no
O8 O4D_1 2.99(2) . . no
O8 O9 2.78(2) . . no
O8 O2D_1 3.04(2) . . no
O3B_1 O27 3.053(16) . . no
O3B_1 O2B_1 2.847(18) . . no
O3B_1 O2C_1 2.822(17) . . no
O3B_1 O25 2.52(2) . . no
O3B_1 O4B_1 2.832(17) . . no
O9 O3D_1 2.852(15) . . no
O9 O1E_1 2.359(16) . . no
O9 O2E_1 2.437(18) . . no
O9 O11 2.787(16) . . no
O9 O8 2.78(2) . . no
O9 C16 3.367(17) . . no
O9 O10 2.358(14) . . no
O9 C4E_1 3.062(19) . . no
O4B_1 O2C_1 2.756(16) . . no
O4B_1 O1C_1 2.571(15) . . no
O4B_1 O2 3.056(15) . . no
O4B_1 O1 2.352(15) . . no
O4B_1 O3B_1 2.832(17) . . no
O4B_1 O26 2.703(16) . . no
O10 C12 3.38(2) . . no
O10 O14 2.92(2) . . no
O10 S1E_1 3.488(13) . . no
O10 O4D_1 2.386(15) . . no
O10 O9 2.358(14) . . no
O1C_1 O4B_1 2.571(15) . . no
O1C_1 O27 2.303(14) . . no
O1C_1 O5 2.79(2) . . no
O1C_1 O6C_1 2.879(15) . . no
O11 O3D_1 3.142(18) . . no
O11 O4D_1 3.227(18) . . no
O11 O9 2.787(16) . . no
O11 O12 2.878(18) . . no
O11 O3E_1 2.28(2) . . no
O11 O8 2.91(2) . . no
O2C_1 C34 3.213(17) . . no
O2C_1 C33 3.180(18) . . no
O2C_1 O4B_1 2.756(16) . . no
O2C_1 O26 2.322(16) . . no
O2C_1 O3C_1 2.91(2) . . no
O2C_1 O3B_1 2.822(17) . . no
O2C_1 O27 2.575(15) . . no
O12 O2F_1 2.44(2) . . no
O12 C2F_1 3.32(2) . . no
O12 O2_3 2.93(4) . . no
O12 O16 3.00(2) . . no
O12 O13 2.843(19) . . no
O12 C1F_1 3.057(18) . . no
O12 O11 2.878(18) . . no
O12 O4E_1 2.579(18) . . no
O3C_1 O4C_1 2.78(2) . . no
O3C_1 O3_4 2.64(2) . 8_554 no
O3C_1 O2D_1 3.07(2) . . no
O3C_1 O2 2.37(2) . . no
O3C_1 O4 3.05(2) . . no
O3C_1 O2C_1 2.91(2) . . no
O13 O2F_1 2.65(2) . . no
O13 O12 2.843(19) . . no
O13 O1F_1 2.057(19) . . no
O13 C4F_1 3.092(18) . . no
O13 O3E_1 3.24(2) . . no
O13 O15 2.31(2) . . no
O13 O16 2.84(2) . . no
O4C_1 O7 2.87(2) . . no
O4C_1 O1D_1 2.384(17) . . no
O4C_1 O2D_1 2.661(18) . . no
O4C_1 O6 2.648(19) . . no
O4C_1 O3 2.535(19) . . no
O4C_1 O3C_1 2.78(2) . . no
O14 O1E_1 3.01(2) . . no
O14 O10 2.92(2) . . no
O6C_1 O1 2.720(15) . . no
O6C_1 O1C_1 2.879(15) . . no
O15 O6F_1 2.60(2) . . no
O15 O13 2.31(2) . . no
O15 O19 2.71(2) . . no
O15 O4E_1 2.553(18) . . no
O1D_1 O4 2.131(16) . . no
O1D_1 C6 3.17(2) . . no
O1D_1 O6D_1 2.72(3) . . no
O1D_1 C6C_1 3.007(17) . . no
O1D_1 O4C_1 2.384(17) . . no
O16 O12 3.00(2) . . no
O16 O4_6 2.99(4) . . no
O16 O3F_1 2.34(2) . . no
O16 O2_3 3.06(4) . . no
O16 O4E_1 2.89(2) . . no
O16 O13 2.84(2) . . no
O16 O17 2.90(2) . . no
O2D_1 O3D_1 2.97(2) . . no
O2D_1 O4C_1 2.661(18) . . no
O2D_1 O3 2.59(2) . . no
O2D_1 O8 3.04(2) . . no
O2D_1 O4 2.702(16) . . no
O2D_1 O3C_1 3.07(2) . . no
O17 O2A_1 2.271(19) . . no
O17 O18 2.857(14) . . no
O17 C2A_1 3.143(19) . . no
O17 O4F_1 2.406(16) . . no
O17 O16 2.90(2) . . no
O17 C1A_1 3.159(16) . . no
O17 O21 2.737(16) . . no
O3D_1 O4D_1 2.997(17) . . no
O3D_1 O2D_1 2.97(2) . . no
O3D_1 O2E_1 2.82(2) . . no
O3D_1 O11 3.142(18) . . no
O3D_1 O7 2.75(2) . . no
O3D_1 O9 2.852(15) . . no
O18 C4A_1 2.909(16) . . no
O18 C28 3.376(16) . . no
O18 O20 2.328(13) . . no
O18 O1A_1 1.882(14) . . no
O18 O21 2.835(14) . . no
O18 O2A_1 2.823(17) . . no
O18 O17 2.857(14) . . no
O4D_1 O2E_1 2.814(19) . . no
O4D_1 O6 3.217(17) . . no
O4D_1 O10 2.386(15) . . no
O4D_1 O1E_1 2.273(17) . . no
O4D_1 O11 3.227(18) . . no
O4D_1 O8 2.99(2) . . no
O4D_1 C4E_1 3.30(2) . . no
O4D_1 O3D_1 2.997(17) . . no
O19 O15 2.71(2) . . no
O19 O1F_1 3.06(2) . . no
O6D_1 O1D_1 2.72(3) . . no
O6D_1 O6 2.40(3) . . no
O20 O4F_1 2.828(14) . . no
O20 O18 2.328(13) . . no
O20 O6A_1 2.28(4) . . no
O1E_1 O14 3.01(2) . . no
O1E_1 S1E_1 3.100(15) . . no
O1E_1 O4D_1 2.273(17) . . no
O1E_1 C12 2.88(2) . . no
O1E_1 O9 2.359(16) . . no
O21 O4F_1 2.826(14) . . no
O21 O17 2.737(16) . . no
O21 O22 2.928(15) . . no
O21 O18 2.835(14) . . no
O21 O3A_1 2.585(17) . . no
O2E_1 O3E_1 2.88(2) . . no
O2E_1 O4D_1 2.814(19) . . no
O2E_1 C10 3.02(2) . . no
O2E_1 O9 2.437(18) . . no
O2E_1 O8 2.73(2) . . no
O2E_1 O3D_1 2.82(2) . . no
O22 O2B_1 2.614(18) . . no
O22 O23 2.801(17) . . no
O22 O3_4 2.60(2) . 2_555 no
O22 O4A_1 2.804(18) . . no
O22 O25 2.75(2) . . no
O22 O21 2.928(15) . . no
O22 C1B_1 3.384(19) . . no
O3E_1 O13 3.24(2) . . no
O3E_1 O11 2.28(2) . . no
O3E_1 O2E_1 2.88(2) . . no
O3E_1 O4E_1 2.93(2) . . no
O23 O22 2.801(17) . . no
O23 C34 3.408(16) . . no
O23 O24 2.330(17) . . no
O23 O2B_1 2.559(19) . . no
O23 C4B_1 3.10(2) . . no
O23 O3A_1 2.963(19) . . no
O23 O1B_1 2.170(17) . . no
O23 O25 2.67(2) . . no
O4E_1 O15 2.553(18) . . no
O4E_1 O12 2.579(18) . . no
O4E_1 O3E_1 2.93(2) . . no
O4E_1 O16 2.89(2) . . no
O4E_1 O1F_1 2.278(17) . . no
O4E_1 C4F_1 3.399(18) . . no
O4E_1 O2F_1 2.64(2) . . no
O24 O23 2.330(17) . . no
O24 O28 2.97(2) . . no
O24 O4A_1 2.518(18) . . no
O1F_1 O19 3.06(2) . . no
O1F_1 O4E_1 2.278(17) . . no
O1F_1 O13 2.057(19) . . no
O1F_1 C6E_1 3.35(4) . . no
O1F_1 C18 3.335(19) . . no
O1F_1 O6F_1 2.96(2) . . no
O25 O26 2.89(2) . . no
O25 O3A_1 3.01(2) . . no
O25 O3B_1 2.52(2) . . no
O25 O4A_1 2.94(2) . . no
O25 O23 2.67(2) . . no
O25 O22 2.75(2) . . no
O2F_1 O12 2.44(2) . . no
O2F_1 C16 3.36(2) . . no
O2F_1 O13 2.65(2) . . no
O2F_1 O4E_1 2.64(2) . . no
O2F_1 O3F_1 2.84(2) . . no
O2F_1 O2_3 2.77(4) . . no
O2F_1 C15 3.18(2) . . no
O2F_1 O4_6 2.93(4) . . no
O26 O25 2.89(2) . . no
O26 O2C_1 2.322(16) . . no
O26 O2 2.768(15) . . no
O26 C1C_1 3.332(16) . . no
O26 O27 2.851(14) . . no
O26 O4B_1 2.703(16) . . no
O26 C2C_1 3.311(18) . . no
O3F_1 O4F_1 2.805(19) . . no
O3F_1 O2A_1 2.84(2) . . no
O3F_1 O16 2.34(2) . . no
O3F_1 O2F_1 2.84(2) . . no
O27 C4 3.266(17) . . no
O27 C4C_1 3.145(17) . . no
O27 O3B_1 3.053(16) . . no
O27 O2 2.812(14) . . no
O27 O1C_1 2.303(14) . . no
O27 O2C_1 2.575(15) . . no
O27 O1 2.140(14) . . no
O27 O26 2.851(14) . . no
O4F_1 O2A_1 2.722(18) . . no
O4F_1 C29 3.269(17) . . no
O4F_1 O3F_1 2.805(19) . . no
O4F_1 O17 2.406(16) . . no
O4F_1 O21 2.826(14) . . no
O4F_1 O20 2.828(14) . . no
O4F_1 C4A_1 3.337(16) . . no
O4F_1 O1A_1 2.361(16) . . no
O28 O24 2.97(2) . . no
O28 O1B_1 3.23(2) . . no
O28 C1C_1 3.33(3) . . no
O6F_1 O15 2.60(2) . . no
O6F_1 O1F_1 2.96(2) . . no
O2_3 O2F_1 2.77(4) . . no
O2_3 C15 3.19(4) . . no
O2_3 O12 2.93(4) . . no
O2_3 O16 3.06(4) . . no
O3_4 O5_7 2.67(5) . 4_555 no
O3_4 O3 2.77(2) . 6_545 no
O3_4 O3A_1 2.88(2) . 4_555 no
O3_4 O3C_1 2.64(2) . 6_545 no
O3_4 O22 2.60(2) . 4_555 no
O4_6 O16 2.99(4) . . no
O4_6 O2F_1 2.93(4) . . no
O5_7 O3_4 2.67(5) . 2_555 no
O1A_1 H6F2_1 2.5600 . . no
O1A_1 H26 2.4200 . . no
O4 H12 2.4000 . . no
O4 H6C1_1 2.5800 . . no
O4 H3D_1 2.6100 . . no
O4 H5D_1 2.2400 . . no
O4 H10 2.5200 . . no
O4 H7 2.7200 . . no
O4A_1 H6A2_1 2.6200 . . no
O4A_1 H38 2.4900 . . no
O4A_1 H3B_1 2.5100 . . no
O4A_1 H33 2.5800 . . no
O4A_1 H36 2.7600 . . no
O4A_1 H5B_1 2.3000 . . no
O5 H4 2.6100 . . no
O6A_1 H30 2.8400 . . no
O6A_1 H4A_1 2.7400 . . no
O6 H7 2.6900 . . no
O6 H6C1_1 2.4600 . . no
O1B_1 H33 2.0500 . . no
O1B_1 H6A2_1 2.5000 . . no
O9 H15 2.5400 . . no
O9 H17 2.4100 . . no
O9 H5E_1 2.5700 . . no
O9 H3E_1 2.1900 . . no
O4B_1 H3C_1 2.6500 . . no
O4B_1 H5 2.5000 . . no
O4B_1 H3 2.9100 . . no
O4B_1 H5C_1 2.7300 . . no
O12 H1F_1 2.8800 . . no
O13 H24 2.4200 . . no
O13 H5F_1 2.2000 . . no
O13 H19 2.8100 . . no
O13 H22 2.6100 . . no
O13 H6E2_1 2.7100 . . no
O13 H3F_1 2.3500 . . no
O4C_1 H10 2.6200 . . no
O4C_1 H3D_1 2.7300 . . no
O4C_1 H12 2.6500 . . no
O4C_1 H7 2.8600 . . no
O4C_1 H5D_1 2.4900 . . no
O4C_1 H6C1_1 2.7100 . . no
O14 H4E_1 2.3700 . . no
O14 H16 2.6100 . . no
O15 H6E2_1 2.6100 . . no
O15 H19 2.8300 . . no
O1D_1 H7 2.4800 . . no
O1D_1 H6C1_1 2.1400 . . no
O18 H6F2_1 2.6400 . . no
O18 H29 2.5800 . . no
O18 H26 2.7000 . . no
O18 H31 2.5100 . . no
O18 H5A_1 2.0600 . . no
O18 H3A_1 2.3400 . . no
O4D_1 H6D2_1 2.5800 . . no
O4D_1 H17 2.4000 . . no
O4D_1 H5E_1 2.5100 . . no
O4D_1 H3E_1 2.6200 . . no
O19 H23 2.6200 . . no
O19 H4F_1 2.8500 . . no
O6D_1 H4D_1 2.7700 . . no
O20 H26 2.7600 . . no
O1E_1 H6D2_1 2.5900 . . no
O2E_1 H11 2.8300 . . no
O23 H33 2.6700 . . no
O23 H36 2.6000 . . no
O23 H5B_1 2.2900 . . no
O23 H6A2_1 2.7800 . . no
O23 H38 2.4700 . . no
O23 H3B_1 2.3200 . . no
O4E_1 H22 2.8500 . . no
O4E_1 H19 2.8800 . . no
O4E_1 H3F_1 2.5600 . . no
O4E_1 H24 2.7100 . . no
O4E_1 H6E2_1 2.7500 . . no
O4E_1 H5F_1 2.4900 . . no
O24 H33 2.5300 . . no
O1F_1 H19 2.7500 . . no
O1F_1 H16 2.8700 . . no
O1F_1 H6E2_1 2.4600 . . no
O27 H3 2.5300 . . no
O27 H3C_1 2.2800 . . no
O27 H5C_1 2.4500 . . no
O27 H5 2.2400 . . no
O4F_1 H29 2.7700 . . no
O4F_1 H6F2_1 2.8100 . . no
O4F_1 H3A_1 2.4700 . . no
O4F_1 H5A_1 2.4800 . . no
O28 H37 2.5300 . . no
O28 H4B_1 2.3900 . . no
O6F_1 H23 2.3200 . . no
O6F_1 H4F_1 2.5200 . . no
O2_3 H15 2.5700 . . no
O5_7 H30 2.7500 . . no
C1A_1 C6F_1 3.381(19) . . no
C1A_1 O17 3.159(16) . . no
C1A_1 C24 3.39(3) . . no
C2A_1 O17 3.143(19) . . no
C4 O27 3.266(17) . . no
C4A_1 O4F_1 3.337(16) . . no
C4A_1 O18 2.909(16) . . no
C5A_1 C22 3.549(18) . . no
C6 C5D_1 3.56(2) . . no
C6 S1 3.17(2) . . no
C6 O1D_1 3.17(2) . . no
C6 S2 3.504(18) . . no
C6 C1D_1 3.47(2) . . no
C6A_1 O1B_1 3.40(2) . . no
C6A_1 C1B_1 3.48(2) . . no
C7 C6C_1 3.376(18) . . no
C1B_1 O22 3.384(19) . . no
C1B_1 C30 3.04(2) . . no
C1B_1 C6A_1 3.48(2) . . no
C10 O2E_1 3.02(2) . . no
C4B_1 O23 3.10(2) . . no
C4B_1 O4A_1 3.30(2) . . no
C12 O1E_1 2.88(2) . . no
C12 O10 3.38(2) . . no
C12 C13 3.48(2) . . no
C12 C1E_1 2.86(2) . . no
C6B_1 O1 3.12(2) . . no
C6B_1 C1C_1 3.29(2) . . no
C13 C12 3.48(2) . . no
C1C_1 O26 3.332(16) . . no
C1C_1 C6B_1 3.29(2) . . no
C1C_1 O28 3.33(3) . . no
C1C_1 C36 3.47(2) . . no
C2C_1 O26 3.311(18) . . no
C15 O2F_1 3.18(2) . . no
C15 O2_3 3.19(4) . . no
C16 O2F_1 3.36(2) . . no
C16 O9 3.367(17) . . no
C4C_1 O27 3.145(17) . . no
C18 C1F_1 3.589(19) . . no
C18 O1F_1 3.335(19) . . no
C6C_1 C7 3.376(18) . . no
C6C_1 O1D_1 3.007(17) . . no
C6C_1 C1D_1 3.204(18) . . no
C6C_1 S2 3.666(17) . . no
C6C_1 S1 3.60(2) . . no
C6C_1 O6 3.371(19) . . no
C1D_1 C6C_1 3.204(18) . . no
C1D_1 O3 3.33(2) . . no
C1D_1 C6 3.47(2) . . no
C21 O2A_1 3.261(19) . . no
C22 O2A_1 3.306(19) . . no
C22 C5A_1 3.549(18) . . no
C4D_1 O4 3.17(2) . . no
C5D_1 C6 3.56(2) . . no
C24 C25 3.54(3) . . no
C24 C1A_1 3.39(3) . . no
C24 O1A_1 3.16(3) . . no
C6D_1 C1E_1 3.39(3) . . no
C25 C6F_1 3.589(19) . . no
C25 C24 3.54(3) . . no
C1E_1 C6D_1 3.39(3) . . no
C1E_1 C12 2.86(2) . . no
C27 O2B_1 3.409(17) . . no
C28 O18 3.376(16) . . no
C28 O2B_1 3.272(19) . . no
C4E_1 O9 3.062(19) . . no
C4E_1 O4D_1 3.30(2) . . no
C29 O1B_1 3.407(18) . . no
C29 O4F_1 3.269(17) . . no
C30 C31 3.45(2) . . no
C30 O1B_1 2.95(2) . . no
C30 C1B_1 3.04(2) . . no
C30 S1B_1 3.64(2) . . no
C6E_1 O1F_1 3.35(4) . . no
C31 C30 3.45(2) . . no
C1F_1 C18 3.589(19) . . no
C1F_1 O12 3.057(18) . . no
C2F_1 O12 3.32(2) . . no
C33 O2C_1 3.180(18) . . no
C34 O2C_1 3.213(17) . . no
C34 O23 3.408(16) . . no
C4F_1 O4E_1 3.399(18) . . no
C4F_1 O13 3.092(18) . . no
C36 O1 3.39(2) . . no
C36 C1C_1 3.47(2) . . no
C6F_1 C25 3.589(19) . . no
C6F_1 O1A_1 3.317(19) . . no
C6F_1 C1A_1 3.381(19) . . no
C1 H4C_1 3.0000 . . no
C1A_1 H26 3.0000 . . no
C1A_1 H6F2_1 2.9700 . . no
C5A_1 H26 2.9200 . . no
C7 H4D_1 2.9900 . . no
C7 H6C1_1 2.7400 . . no
C1B_1 H33 2.4400 . . no
C1B_1 H6A2_1 2.8400 . . no
C11 H1E_1 2.9600 . . no
C11 H9 3.1000 . . no
C11 H7 3.0500 . . no
C5B_1 H33 2.9600 . . no
C12 H1E_1 2.7500 . . no
C13 H4E_1 2.9900 . . no
C17 H2E_1 3.0600 . . no
C19 H6E2_1 3.0700 . . no
C19 H4F_1 2.8100 . . no
C1D_1 H6C1_1 2.6600 . . no
C1D_1 H7 3.0800 . . no
C20 H5F_1 3.0600 . . no
C23 H19 3.0200 . . no
C5D_1 H6C1_1 2.7700 . . no
C5D_1 H7 2.6600 . . no
C5D_1 H9 3.0900 . . no
C6D_1 H7 3.0200 . . no
C25 H6F2_1 3.0400 . . no
C25 H4A_1 2.8100 . . no
C25 H26 3.0100 . . no
C1E_1 H6D2_1 2.6800 . . no
C2E_1 H17 3.0700 . . no
C2E_1 H11 3.0300 . . no
C29 H1B_1 3.0200 . . no
C30 H1B_1 2.8600 . . no
C31 H4B_1 2.9100 . . no
C31 H33 2.7900 . . no
C1F_1 H6E2_1 2.9700 . . no
C5F_1 H19 2.9000 . . no
C5F_1 H6E2_1 2.9600 . . no
C5F_1 H21 3.0100 . . no
H1 H37 2.1000 . . no
H1A_1 H23 1.5600 . . no
H1A_1 H4F_1 2.1000 . . no
H2 H4C_1 2.2800 . . no
H3 O4B_1 2.9100 . . no
H3 H5 2.5000 . . no
H3 O27 2.5300 . . no
H3A_1 O18 2.3400 . . no
H3A_1 O4F_1 2.4700 . . no
H4 H8 2.2300 . . no
H4 O5 2.6100 . . no
H4 H1D_1 1.8400 . . no
H4 H6C1_1 2.5300 . . no
H4 H6C2_1 2.1600 . . no
H4A_1 O6A_1 2.7400 . . no
H4A_1 H28 2.2500 . . no
H4A_1 C25 2.8100 . . no
H4A_1 H1B_1 2.1100 . . no
H4A_1 H32 2.4000 . . no
H5 H3C_1 2.5400 . . no
H5 O4B_1 2.5000 . . no
H5 O27 2.2400 . . no
H5 H3 2.5000 . . no
H5A_1 O4F_1 2.4800 . . no
H5A_1 O18 2.0600 . . no
H7 C11 3.0500 . . no
H7 H6D1_1 2.4800 . . no
H7 O4 2.7200 . . no
H7 O6 2.6900 . . no
H7 O4C_1 2.8600 . . no
H7 O1D_1 2.4800 . . no
H7 C6D_1 3.0200 . . no
H7 C1D_1 3.0800 . . no
H7 C5D_1 2.6600 . . no
H7 H5D_1 2.3000 . . no
H7 S1 2.3200 . . no
H7 S2 2.6900 . . no
H6A2_1 O1B_1 2.5000 . . no
H6A2_1 O4A_1 2.6200 . . no
H6A2_1 S1B_1 3.0100 . . no
H6A2_1 O23 2.7800 . . no
H6A2_1 C1B_1 2.8400 . . no
H8 H4 2.2300 . . no
H8 H4C_1 2.4500 . . no
H1B_1 C30 2.8600 . . no
H1B_1 C29 3.0200 . . no
H1B_1 H33 2.3900 . . no
H1B_1 H4A_1 2.1100 . . no
H1B_1 H30 1.5900 . . no
H9 H4D_1 2.3400 . . no
H9 C11 3.1000 . . no
H9 C5D_1 3.0900 . . no
H9 H11 2.4500 . . no
H10 O4 2.5200 . . no
H10 O4C_1 2.6200 . . no
H10 H12 2.5400 . . no
H3B_1 O4A_1 2.5100 . . no
H3B_1 O23 2.3200 . . no
H11 C2E_1 3.0300 . . no
H11 H9 2.4500 . . no
H11 O2E_1 2.8300 . . no
H11 H13 2.1400 . . no
H11 H1E_1 1.8900 . . no
H4B_1 O28 2.3900 . . no
H4B_1 H35 2.4900 . . no
H4B_1 H1C_1 2.2100 . . no
H4B_1 C31 2.9100 . . no
H4B_1 S2B_1 2.8800 . . no
H12 H10 2.5400 . . no
H12 O4C_1 2.6500 . . no
H12 O4 2.4000 . . no
H12 H3D_1 2.5600 . . no
H5B_1 O23 2.2900 . . no
H5B_1 O4A_1 2.3000 . . no
H13 H11 2.1400 . . no
H13 H4D_1 2.4800 . . no
H1C_1 H37 1.7300 . . no
H1C_1 H4B_1 2.2100 . . no
H14 H4E_1 2.5000 . . no
H2C_1 H4C_1 2.6000 . . no
H15 O9 2.5400 . . no
H15 O2_3 2.5700 . . no
H3C_1 H5 2.5400 . . no
H3C_1 O4B_1 2.6500 . . no
H3C_1 O27 2.2800 . . no
H16 O14 2.6100 . . no
H16 H20 2.1400 . . no
H16 H6E2_1 2.5800 . . no
H16 O1F_1 2.8700 . . no
H16 H1F_1 1.7100 . . no
H4C_1 H2 2.2800 . . no
H4C_1 H8 2.4500 . . no
H4C_1 C1 3.0000 . . no
H4C_1 H6C2_1 2.5300 . . no
H4C_1 H1D_1 2.0200 . . no
H4C_1 H2C_1 2.6000 . . no
H17 C2E_1 3.0700 . . no
H17 O9 2.4100 . . no
H17 O4D_1 2.4000 . . no
H5C_1 O4B_1 2.7300 . . no
H5C_1 O27 2.4500 . . no
H6C1_1 O4 2.5800 . . no
H6C1_1 S1 2.9000 . . no
H6C1_1 O6 2.4600 . . no
H6C1_1 O4C_1 2.7100 . . no
H6C1_1 O1D_1 2.1400 . . no
H6C1_1 C7 2.7400 . . no
H6C1_1 C1D_1 2.6600 . . no
H6C1_1 C5D_1 2.7700 . . no
H6C1_1 S2 2.8300 . . no
H6C1_1 H4 2.5300 . . no
H19 C5F_1 2.9000 . . no
H19 O13 2.8100 . . no
H19 O15 2.8300 . . no
H19 O4E_1 2.8800 . . no
H19 O1F_1 2.7500 . . no
H19 C23 3.0200 . . no
H19 H24 2.5700 . . no
H19 H5F_1 2.4500 . . no
H6C2_1 H4C_1 2.5300 . . no
H6C2_1 H4 2.1600 . . no
H20 H16 2.1400 . . no
H20 H4E_1 2.5900 . . no
H1D_1 H4 1.8400 . . no
H1D_1 H4C_1 2.0200 . . no
H21 H4F_1 2.0700 . . no
H21 C5F_1 3.0100 . . no
H22 H5F_1 2.4600 . . no
H22 H24 2.5000 . . no
H22 O4E_1 2.8500 . . no
H22 O13 2.6100 . . no
H3D_1 O4 2.6100 . . no
H3D_1 H12 2.5600 . . no
H3D_1 O4C_1 2.7300 . . no
H23 O19 2.6200 . . no
H23 H27 2.0600 . . no
H23 O6F_1 2.3200 . . no
H23 H1A_1 1.5600 . . no
H4D_1 H13 2.4800 . . no
H4D_1 O6D_1 2.7700 . . no
H4D_1 C7 2.9900 . . no
H4D_1 H9 2.3400 . . no
H4D_1 H1E_1 2.0700 . . no
H24 O4E_1 2.7100 . . no
H24 O13 2.4200 . . no
H24 H19 2.5700 . . no
H24 H22 2.5000 . . no
H5D_1 H7 2.3000 . . no
H5D_1 O4 2.2400 . . no
H5D_1 O4C_1 2.4900 . . no
H6D1_1 H7 2.4800 . . no
H26 C1A_1 3.0000 . . no
H26 C5A_1 2.9200 . . no
H26 S3 3.1800 . . no
H26 O1A_1 2.4200 . . no
H26 O18 2.7000 . . no
H26 O20 2.7600 . . no
H26 C25 3.0100 . . no
H6D2_1 O4D_1 2.5800 . . no
H6D2_1 O1E_1 2.5900 . . no
H6D2_1 H1E_1 2.5600 . . no
H6D2_1 C1E_1 2.6800 . . no
H27 H23 2.0600 . . no
H1E_1 H11 1.8900 . . no
H1E_1 C12 2.7500 . . no
H1E_1 C11 2.9600 . . no
H1E_1 H4D_1 2.0700 . . no
H1E_1 H6D2_1 2.5600 . . no
H28 H4A_1 2.2500 . . no
H2E_1 C17 3.0600 . . no
H29 O4F_1 2.7700 . . no
H29 O18 2.5800 . . no
H3E_1 O9 2.1900 . . no
H3E_1 O4D_1 2.6200 . . no
H30 H34 2.1500 . . no
H30 O6A_1 2.8400 . . no
H30 O5_7 2.7500 . . no
H30 H1B_1 1.5900 . . no
H30 H32 2.3800 . . no
H30 H33 2.5800 . . no
H4E_1 O14 2.3700 . . no
H4E_1 H6E2_1 2.4600 . . no
H4E_1 H1F_1 2.1700 . . no
H4E_1 H20 2.5900 . . no
H4E_1 C13 2.9900 . . no
H4E_1 H14 2.5000 . . no
H4E_1 H6E1_1 2.5800 . . no
H31 O18 2.5100 . . no
H5E_1 O9 2.5700 . . no
H5E_1 O4D_1 2.5100 . . no
H32 H4A_1 2.4000 . . no
H32 H30 2.3800 . . no
H6E1_1 H4E_1 2.5800 . . no
H33 O24 2.5300 . . no
H33 C1B_1 2.4400 . . no
H33 O23 2.6700 . . no
H33 O4A_1 2.5800 . . no
H33 O1B_1 2.0500 . . no
H33 S1B_1 2.9300 . . no
H33 C5B_1 2.9600 . . no
H33 C31 2.7900 . . no
H33 H1B_1 2.3900 . . no
H33 H30 2.5800 . . no
H6E2_1 O15 2.6100 . . no
H6E2_1 O13 2.7100 . . no
H6E2_1 H4E_1 2.4600 . . no
H6E2_1 O4E_1 2.7500 . . no
H6E2_1 O1F_1 2.4600 . . no
H6E2_1 C19 3.0700 . . no
H6E2_1 C1F_1 2.9700 . . no
H6E2_1 C5F_1 2.9600 . . no
H6E2_1 H16 2.5800 . . no
H34 H30 2.1500 . . no
H1F_1 H16 1.7100 . . no
H1F_1 H4E_1 2.1700 . . no
H1F_1 O12 2.8800 . . no
H35 H4B_1 2.4900 . . no
H36 O23 2.6000 . . no
H36 O4A_1 2.7600 . . no
H3F_1 O13 2.3500 . . no
H3F_1 H5F_1 2.5800 . . no
H3F_1 O4E_1 2.5600 . . no
H37 O28 2.5300 . . no
H37 H1C_1 1.7300 . . no
H37 H1 2.1000 . . no
H37 S2B_1 3.1600 . . no
H4F_1 C19 2.8100 . . no
H4F_1 O6F_1 2.5200 . . no
H4F_1 O19 2.8500 . . no
H4F_1 H1A_1 2.1000 . . no
H4F_1 H21 2.0700 . . no
H38 O4A_1 2.4900 . . no
H38 O23 2.4700 . . no
H5F_1 C20 3.0600 . . no
H5F_1 O13 2.2000 . . no
H5F_1 O4E_1 2.4900 . . no
H5F_1 H3F_1 2.5800 . . no
H5F_1 H19 2.4500 . . no
H5F_1 H22 2.4600 . . no
H6F2_1 C25 3.0400 . . no
H6F2_1 O1A_1 2.5600 . . no
H6F2_1 O18 2.6400 . . no
H6F2_1 O4F_1 2.8100 . . no
H6F2_1 C1A_1 2.9700 . . no

loop_
_geom_hbond_atom_site_label_D
_geom_hbond_atom_site_label_H
_geom_hbond_atom_site_label_A
_geom_hbond_distance_DH
_geom_hbond_distance_HA
_geom_hbond_distance_DA
_geom_hbond_angle_DHA
_geom_hbond_site_symmetry_A
_geom_hbond_publ_flag
O5 H6C1_1 O4 1.3900 2.5800 3.54(2) 123.00 . yes
O5 H6C1_1 O1D_1 1.3900 2.1400 3.29(2) 135.00 . yes
O14 H6E2_1 O1F_1 1.4300 2.4600 3.45(2) 123.00 . yes
C5 H5 O4B_1 0.9800 2.5000 2.882(17) 103.00 . yes
C6 H7 O1D_1 0.9700 2.4800 3.17(2) 127.00 . yes
C6A_1 H6A2_1 O1B_1 0.9700 2.5000 3.40(2) 154.00 . yes
C9 H10 O4 0.9800 2.5200 2.85(2) 100.00 . yes
C4B_1 H4B_1 O28 0.9800 2.3900 2.79(3) 104.00 . yes
C11 H12 O4 0.9800 2.4000 2.817(19) 105.00 . yes
C5B_1 H5B_1 O4A_1 0.9800 2.3000 2.71(2) 104.00 . yes
C15 H15 O2_3 0.9800 2.5700 3.19(4) 121.00 . yes
C3 H3C_1 O27 1.1500 2.2800 2.847(15) 107.00 . yes
C17 H17 O9 0.9800 2.4100 2.787(18) 102.00 . yes
C17 H17 O4D_1 0.9800 2.4000 2.84(2) 107.00 . yes
C22 H23 O6F_1 0.9800 2.3200 2.73(2) 104.00 . yes
C23 H24 O13 0.9800 2.4200 2.80(2) 103.00 . yes
C11 H5D_1 O4 1.1300 2.2400 2.817(19) 109.00 . yes
C11 H5D_1 O4C_1 1.1300 2.4900 3.09(2) 112.00 . yes
C24 H26 O1A_1 0.9700 2.4200 3.16(3) 133.00 . yes
C12 H6D2_1 O1E_1 0.4100 2.5900 2.88(2) 132.00 . yes
C15 H3E_1 O9 0.8800 2.1900 2.814(15) 127.00 . yes
C16 H4E_1 O14 0.9900 2.3700 2.95(2) 117.00 . yes
C30 H33 O1B_1 0.9700 2.0500 2.95(2) 153.00 . yes
C21 H3F_1 O13 1.1500 2.3500 2.922(18) 108.00 . yes
C21 H3F_1 O4E_1 1.1500 2.5600 3.184(18) 113.00 . yes
C23 H5F_1 O13 1.0300 2.2000 2.80(2) 115.00 . yes
C23 H5F_1 O4E_1 1.0300 2.4900 3.11(2) 118.00 . yes
C24 H6F2_1 O1A_1 0.6500 2.5600 3.16(3) 153.00 . yes

loop_
_geom_torsion_atom_site_label_1
_geom_torsion_atom_site_label_2
_geom_torsion_atom_site_label_3
_geom_torsion_atom_site_label_4
_geom_torsion
_geom_torsion_site_symmetry_1
_geom_torsion_site_symmetry_2
_geom_torsion_site_symmetry_3
_geom_torsion_site_symmetry_4
_geom_torsion_publ_flag
C6A_1 S3 O6A_1 C30 -31.4(16) . . . . no
C30 S3 O6A_1 C6A_1 31.4(16) . . . . no
O6A_1 S3 C6A_1 C5A_1 -130(3) . . . . no
O6A_1 S3 C6A_1 C29 -137(4) . . . . no
O6A_1 S3 C6A_1 C30 59(3) . . . . no
C30 S3 C6A_1 O6A_1 -59(3) . . . . no
C30 S3 C6A_1 C5A_1 171(4) . . . . no
C30 S3 C6A_1 C29 164(5) . . . . no
O6A_1 S3 C30 C6A_1 -96(3) . . . . no
O6A_1 S3 C30 C29 -103(2) . . . . no
C6A_1 S3 C30 O6A_1 96(3) . . . . no
C6A_1 S3 C30 C29 -7(2) . . . . no
C1 O1 O1C_1 C5 -110.2(10) . . . . no
C1 O1 O1C_1 C1C_1 3.8(9) . . . . no
C1 O1 O1C_1 C5C_1 -115.6(12) . . . . no
C5 O1 O1C_1 C1 110.2(10) . . . . no
C5 O1 O1C_1 C1C_1 113.9(9) . . . . no
C5 O1 O1C_1 C5C_1 -5.5(10) . . . . no
C1C_1 O1 O1C_1 C1 -3.8(9) . . . . no
C1C_1 O1 O1C_1 C5 -113.9(9) . . . . no
C1C_1 O1 O1C_1 C5C_1 -119.4(11) . . . . no
C5C_1 O1 O1C_1 C1 115.6(12) . . . . no
C5C_1 O1 O1C_1 C5 5.5(10) . . . . no
C5C_1 O1 O1C_1 C1C_1 119.4(11) . . . . no
C1 O1 C5 C4C_1 42.0(14) . . . . no
C1C_1 O1 C5 C4C_1 58.3(15) . . . . no
C5C_1 O1 C5 C4C_1 -47(3) . . . . no
O1C_1 O1 C5 C5C_1 24(4) . . . . no
C1 O1 C5 C5C_1 89(3) . . . . no
C1C_1 O1 C5 C5C_1 106(3) . . . . no
O1C_1 O1 C5 C6C_1 83(2) . . . . no
C1 O1 C5 C6C_1 148.1(11) . . . . no
C1C_1 O1 C5 C6C_1 164.5(11) . . . . no
C5C_1 O1 C5 C6C_1 59(3) . . . . no
O1C_1 O1 C1 O4B_1 155.1(19) . . . . no
C5 O1 C1 O4B_1 83.3(11) . . . . no
C1C_1 O1 C1 O4B_1 -37(2) . . . . no
C5C_1 O1 C1 O4B_1 96.3(11) . . . . no
C5 O1 C1 O1C_1 -71.8(19) . . . . no
C1C_1 O1 C1 O1C_1 168(3) . . . . no
C5C_1 O1 C1 O1C_1 -58.8(19) . . . . no
O1C_1 O1 C1 O27 143.1(19) . . . . no
C5 O1 C1 O27 71.3(12) . . . . no
C1C_1 O1 C1 O27 -49(2) . . . . no
C5C_1 O1 C1 O27 84.3(12) . . . . no
O1C_1 O1 C1 C2 26(2) . . . . no
C5 O1 C1 C2 -45.6(16) . . . . no
C1C_1 O1 C1 C2 -166(3) . . . . no
C5C_1 O1 C1 C2 -32.7(17) . . . . no
O1C_1 O1 C1 C1C_1 -168(3) . . . . no
C5 O1 C1 C1C_1 121(2) . . . . no
C5C_1 O1 C1 C1C_1 134(2) . . . . no
O1C_1 O1 C1 C2C_1 20(3) . . . . no
C5 O1 C1 C2C_1 -51(2) . . . . no
C1C_1 O1 C1 C2C_1 -172(3) . . . . no
C5C_1 O1 C1 C2C_1 -38(2) . . . . no
C5C_1 O1 C1C_1 C2C_1 -46.9(15) . . . . no
C5 O1 C1C_1 C2C_1 -60.4(14) . . . . no
C5 O1 C5C_1 O1C_1 155(4) . . . . no
C1C_1 O1 C5C_1 O1C_1 75(2) . . . . no
O1C_1 O1 C5C_1 C4 -35(3) . . . . no
C1 O1 C5C_1 C4 26(2) . . . . no
C5 O1 C5C_1 C4 120(4) . . . . no
C1C_1 O1 C5C_1 C4 40(2) . . . . no
O1C_1 O1 C5C_1 C5 -155(4) . . . . no
C1 O1 C5C_1 C5 -94(3) . . . . no
C1C_1 O1 C5C_1 C5 -80(3) . . . . no
O1C_1 O1 C5C_1 C6 127(2) . . . . no
C1 O1 C5C_1 C6 -172.6(13) . . . . no
C5 O1 C5C_1 C6 -79(3) . . . . no
C1C_1 O1 C5C_1 C6 -158.6(13) . . . . no
O1C_1 O1 C5C_1 C4C_1 -37(2) . . . . no
C1 O1 C5C_1 C4C_1 23.9(19) . . . . no
C5 O1 C5C_1 C4C_1 118(4) . . . . no
C1C_1 O1 C5C_1 C4C_1 38(2) . . . . no
O1C_1 O1 C5C_1 C6C_1 99(2) . . . . no
C1 O1 C5C_1 C6C_1 159.9(13) . . . . no
C5 O1 C5C_1 C6C_1 -106(4) . . . . no
C1C_1 O1 C5C_1 C6C_1 173.9(12) . . . . no
C1 O1 C5 O1C_1 65.4(17) . . . . no
C1C_1 O1 C5 O1C_1 81.7(19) . . . . no
C5C_1 O1 C5 O1C_1 -24(4) . . . . no
O1C_1 O1 C5 C4 -19(2) . . . . no
C1 O1 C5 C4 46.8(16) . . . . no
C1C_1 O1 C5 C4 63.2(16) . . . . no
C5C_1 O1 C5 C4 -42(3) . . . . no
O1C_1 O1 C5 C6 108(2) . . . . no
C1 O1 C5 C6 173.6(12) . . . . no
C1 O1 C5C_1 O1C_1 60.6(18) . . . . no
C1C_1 O1 C5 C6 -170.1(12) . . . . no
C5C_1 O1 C5 C6 85(3) . . . . no
O1C_1 O1 C5 C4C_1 -23(2) . . . . no
C5 O1 C1C_1 O4B_1 62.7(15) . . . . no
C5C_1 O1 C1C_1 O4B_1 76.2(15) . . . . no
C1 O1 C1C_1 O1C_1 -12(3) . . . . no
C5C_1 O1 C1C_1 O1C_1 -62.8(19) . . . . no
O1C_1 O1 C1C_1 O27 122(2) . . . . no
C1 O1 C1C_1 O27 110(3) . . . . no
C5 O1 C1C_1 O27 45.4(15) . . . . no
C5C_1 O1 C1C_1 O27 58.8(16) . . . . no
O1C_1 O1 C1C_1 C1 12(3) . . . . no
C5 O1 C1C_1 C1 -65(2) . . . . no
C5C_1 O1 C1C_1 C1 -51(2) . . . . no
O1C_1 O1 C1C_1 C2C_1 16(2) . . . . no
C1 O1 C1C_1 C2C_1 4.2(19) . . . . no
O1C_1 O1 C1C_1 O4B_1 139(2) . . . . no
C1 O1 C1C_1 O4B_1 127(3) . . . . no
C5 O1 C1C_1 O1C_1 -76.3(19) . . . . no
C5A_1 O1A_1 C25 C1A_1 117(3) . . . . no
C1A_1 O1A_1 C25 C2A_1 -169(5) . . . . no
C5A_1 O1A_1 C25 C2A_1 -52(3) . . . . no
O20 O1A_1 C25 C2A_1 8(4) . . . . no
C1A_1 O1A_1 C25 C26 -173(4) . . . . no
C5A_1 O1A_1 C25 C26 -56.4(17) . . . . no
C25 O1A_1 O20 C29 -87(2) . . . . no
C5A_1 O1A_1 C1A_1 C26 -64.2(12) . . . . no
O20 O1A_1 C1A_1 O18 109(2) . . . . no
C5A_1 O1A_1 C1A_1 O18 44.6(13) . . . . no
C25 O1A_1 C1A_1 O18 113(3) . . . . no
O20 O1A_1 C1A_1 O4F_1 116(2) . . . . no
C1A_1 O1A_1 C25 O20 -177(3) . . . . no
C5A_1 O1A_1 C25 O20 -59.8(18) . . . . no
O20 O1A_1 C25 C1A_1 177(3) . . . . no
C1A_1 O1A_1 O20 C5A_1 -89(2) . . . . no
C1A_1 O1A_1 O20 C25 1.4(13) . . . . no
C1A_1 O1A_1 O20 C29 -85(3) . . . . no
O20 O1A_1 C25 C26 3(3) . . . . no
C5A_1 O1A_1 O20 C29 3.5(12) . . . . no
C25 O1A_1 O20 C5A_1 -90.0(19) . . . . no
O20 O1A_1 C1A_1 C26 1(3) . . . . no
O20 O1A_1 C5A_1 C6A_1 46.0(19) . . . . no
C25 O1A_1 C1A_1 C26 5(3) . . . . no
O20 O1A_1 C5A_1 C29 -10(3) . . . . no
C1A_1 O1A_1 C5A_1 C29 124(3) . . . . no
C25 O1A_1 C5A_1 C29 108(3) . . . . no
O20 O1A_1 C1A_1 C25 -4(4) . . . . no
C5A_1 O1A_1 C1A_1 O4F_1 51.2(14) . . . . no
C25 O1A_1 C1A_1 O4F_1 120(3) . . . . no
O20 O1A_1 C1A_1 C2A_1 2(3) . . . . no
C5A_1 O1A_1 C1A_1 C2A_1 -62.8(14) . . . . no
C25 O1A_1 C1A_1 C2A_1 6(3) . . . . no
C5A_1 O1A_1 O20 C25 90.0(19) . . . . no
C1A_1 O1A_1 C5A_1 O20 133(2) . . . . no
C5A_1 O1A_1 C1A_1 C25 -69(3) . . . . no
C25 O1A_1 C5A_1 C4A_1 43.8(15) . . . . no
C1A_1 O1A_1 C25 O18 -51(3) . . . . no
C1A_1 O1A_1 C5A_1 C6A_1 179.3(12) . . . . no
C25 O1A_1 C5A_1 C6A_1 163.1(14) . . . . no
C5A_1 O1A_1 C25 O18 66.1(12) . . . . no
O20 O1A_1 C5A_1 C4A_1 -73.3(19) . . . . no
C25 O1A_1 C5A_1 O20 117(2) . . . . no
C1A_1 O1A_1 C5A_1 C4A_1 60.0(14) . . . . no
O20 O1A_1 C25 O18 125.8(19) . . . . no
O2C_1 O2 C2C_1 C1C_1 29(2) . . . . no
C2C_1 O2 C2 C3 137(3) . . . . no
C2C_1 O2 C2 O2C_1 -2(3) . . . . no
C2 O2 C2C_1 C1C_1 -152(3) . . . . no
O2C_1 O2 C2C_1 C3C_1 144.5(16) . . . . no
O2C_1 O2 C2 C3 138.9(17) . . . . no
C2 O2 O2C_1 C2C_1 -0.5(10) . . . . no
C2 O2 C2C_1 O2C_1 179(3) . . . . no
O2C_1 O2 C2C_1 C1 31(3) . . . . no
C2 O2 C2C_1 C1 -151(4) . . . . no
O2C_1 O2 C2C_1 C2 -179(3) . . . . no
C2C_1 O2 C2 C1 15(2) . . . . no
C2C_1 O2 C2 C3C_1 127(3) . . . . no
C2 O2 C2C_1 C3C_1 -37(2) . . . . no
O2C_1 O2 C2 C1 15.9(19) . . . . no
C2C_1 O2 O2C_1 C2 0.5(10) . . . . no
O2C_1 O2 C2 C3C_1 128.9(18) . . . . no
O2C_1 O2 C2 C2C_1 2(3) . . . . no
O21 O2A_1 C2A_1 C1A_1 142(3) . . . . no
O21 O2A_1 C2A_1 C3A_1 -95(3) . . . . no
O21 O2A_1 C2A_1 C25 141(3) . . . . no
C2A_1 O2A_1 O21 C26 10.2(14) . . . . no
O21 O2A_1 C2A_1 C26 -35(4) . . . . no
O3C_1 O3 C3 C4C_1 -125(3) . . . . no
O3C_1 O3 C3C_1 C4C_1 -127(3) . . . . no
O3C_1 O3 C3 C3C_1 32(4) . . . . no
C3 O3 C3C_1 C2C_1 134(4) . . . . no
C3 O3 C3C_1 C4C_1 17(3) . . . . no
C3C_1 O3 O3C_1 C3 8.3(10) . . . . no
O3C_1 O3 C3C_1 C2 -16(3) . . . . no
C3 O3 C3C_1 C2 128(4) . . . . no
C3C_1 O3 C3 O3C_1 -32(4) . . . . no
O3C_1 O3 C3C_1 C3 -144(5) . . . . no
C3C_1 O3 C3 C4 -164(4) . . . . no
C3C_1 O3 C3 C2 -37(3) . . . . no
C3 O3 C3C_1 O3C_1 144(5) . . . . no
C3C_1 O3 C3 C4C_1 -157(4) . . . . no
O3C_1 O3 C3 C2 -5(3) . . . . no
O3C_1 O3 C3 C4 -132(3) . . . . no
O3C_1 O3 C3C_1 C2C_1 -10(3) . . . . no
C3 O3 O3C_1 C3C_1 -8.3(10) . . . . no
O22 O3A_1 C27 C4A_1 -14(3) . . . . no
C27 O3A_1 C3A_1 O22 11(3) . . . . no
O22 O3A_1 C27 C28 -15(3) . . . . no
O22 O3A_1 C27 C3A_1 170(3) . . . . no
C3A_1 O3A_1 O22 C27 3.3(10) . . . . no
O22 O3A_1 C3A_1 C4A_1 -13(3) . . . . no
C27 O3A_1 C3A_1 C2A_1 123(3) . . . . no
O22 O3A_1 C27 C26 115(2) . . . . no
C3A_1 O3A_1 C27 O22 -170(3) . . . . no
C27 O3A_1 O22 C3A_1 -3.3(10) . . . . no
O22 O3A_1 C3A_1 C2A_1 112(3) . . . . no
C3A_1 O3A_1 C27 C28 175(3) . . . . no
C3A_1 O3A_1 C27 C26 -55(2) . . . . no
C27 O3A_1 C3A_1 C4A_1 -2.3(18) . . . . no
C3A_1 O3A_1 C27 C4A_1 176(3) . . . . no
O22 O3A_1 C3A_1 C27 -11(3) . . . . no
C27 O3A_1 C3A_1 C26 104(3) . . . . no
O22 O3A_1 C3A_1 C26 93(3) . . . . no
C1D_1 O4 C4C_1 O4C_1 109(6) . . . . no
C4C_1 O4 C1D_1 O1D_1 116.7(12) . . . . no
C7 O4 C4C_1 C3 126.8(14) . . . . no
C7 O4 C4C_1 O4C_1 114(6) . . . . no
C7 O4 C1D_1 O1D_1 -48(3) . . . . no
C7 O4 C4C_1 C3C_1 137.2(13) . . . . no
C1D_1 O4 C4C_1 C3C_1 132.4(13) . . . . no
O4C_1 O4 C4C_1 C3 13(6) . . . . no
C4 O4 C1D_1 C7 156(3) . . . . no
C1D_1 O4 C7 C2D_1 -96(3) . . . . no
C4 O4 C1D_1 O4C_1 -48(4) . . . . no
C4 O4 O4C_1 C4C_1 1.0(19) . . . . no
O4C_1 O4 C1D_1 C7 -156(5) . . . . no
C4C_1 O4 C1D_1 O4C_1 -39(4) . . . . no
C7 O4 C1D_1 O4C_1 156(5) . . . . no
C4 O4 C4C_1 O4C_1 -175(9) . . . . no
C4 O4 C4C_1 C3C_1 -152(7) . . . . no
C4 O4 O4C_1 C7 97(5) . . . . no
C4C_1 O4 C1D_1 C8 -139.7(12) . . . . no
O4C_1 O4 C1D_1 C2D_1 -90(4) . . . . no
C1D_1 O4 C4C_1 C3 122.0(14) . . . . no
O4C_1 O4 C1D_1 O1D_1 156(4) . . . . no
C4 O4 C7 C2D_1 -123.5(14) . . . . no
C4C_1 O4 C7 C2D_1 -114.2(14) . . . . no
C4C_1 O4 C1D_1 O6 130.1(10) . . . . no
C7 O4 C1D_1 O6 -34(3) . . . . no
C1D_1 O4 C4 C5C_1 -108.7(17) . . . . no
C1D_1 O4 C4C_1 C4 -76(7) . . . . no
C7 O4 C4C_1 C5 -109.7(14) . . . . no
O4C_1 O4 C1D_1 O6 169(4) . . . . no
C1D_1 O4 C4C_1 C5 -114.5(13) . . . . no
O4C_1 O4 C4C_1 C3C_1 24(6) . . . . no
O4C_1 O4 C7 C8 -79(5) . . . . no
C4 O4 C7 C8 -134.4(14) . . . . no
C4C_1 O4 C7 C8 -125.1(14) . . . . no
C4 O4 C1D_1 C2D_1 -138.2(12) . . . . no
C4 O4 C4C_1 C3 -162(7) . . . . no
O4C_1 O4 C4C_1 C4 175(9) . . . . no
C1D_1 O4 C7 C8 -107(4) . . . . no
O4C_1 O4 C7 C1D_1 28(6) . . . . no
C7 O4 C4 C3 128.7(13) . . . . no
C7 O4 C4C_1 C4 -71(7) . . . . no
C4C_1 O4 C4 C5C_1 144(7) . . . . no
O4C_1 O4 C4C_1 C5 137(6) . . . . no
C4 O4 C4C_1 C5 -38(6) . . . . no
O4C_1 O4 C4 C5 130(5) . . . . no
C4 O4 C1D_1 O1D_1 108.2(13) . . . . no
C4C_1 O4 C1D_1 C7 164(3) . . . . no
O4C_1 O4 C1D_1 C8 -100(4) . . . . no
C7 O4 C1D_1 C8 56(3) . . . . no
O4C_1 O4 C4 C4C_1 -4(8) . . . . no
C4 O4 O4C_1 C1D_1 89(4) . . . . no
C7 O4 O4C_1 C4 -97(5) . . . . no
O4C_1 O4 C7 C2D_1 -68(5) . . . . no
O4C_1 O4 C4 C3 11(5) . . . . no
C1D_1 O4 C4C_1 C5C_1 -105.0(14) . . . . no
C7 O4 C4 C5C_1 -101.7(18) . . . . no
C4C_1 O4 C1D_1 C2D_1 -129.6(12) . . . . no
C4C_1 O4 O4C_1 C4 -1.0(19) . . . . no
C4C_1 O4 O4C_1 C7 96(6) . . . . no
C4C_1 O4 C4 C3 15(6) . . . . no
C1D_1 O4 O4C_1 C4C_1 -88(5) . . . . no
C7 O4 C4 C5 -111.6(15) . . . . no
C4C_1 O4 C4 C5 135(7) . . . . no
C1D_1 O4 C4 C5 -118.6(14) . . . . no
C4 O4 C1D_1 C8 -148.2(12) . . . . no
C7 O4 C4 C4C_1 114(6) . . . . no
O4C_1 O4 C4C_1 C5C_1 146(6) . . . . no
C1D_1 O4 C4 O4C_1 111(5) . . . . no
C4C_1 O4 C7 C1D_1 -18(4) . . . . no
C7 O4 C4 O4C_1 118(5) . . . . no
C4C_1 O4 C4 O4C_1 4(8) . . . . no
C7 O4 C1D_1 C2D_1 66(3) . . . . no
C7 O4 O4C_1 C4C_1 -96(6) . . . . no
C7 O4 O4C_1 C1D_1 -7.7(17) . . . . no
C4 O4 C7 O6 107.3(15) . . . . no
C1D_1 O4 C4 C3 121.7(13) . . . . no
C1D_1 O4 O4C_1 C7 7.7(17) . . . . no
C4C_1 O4 C7 O1D_1 98.1(15) . . . . no
C1D_1 O4 C7 O1D_1 116(4) . . . . no
C4 O4 C7 O1D_1 88.7(16) . . . . no
O4C_1 O4 C7 O1D_1 144(5) . . . . no
C4C_1 O4 C7 O4C_1 -46(5) . . . . no
C4 O4 C7 C1D_1 -27(3) . . . . no
C4 O4 C4C_1 C5C_1 -29(6) . . . . no
C7 O4 C4C_1 C5C_1 -100.3(15) . . . . no
C1D_1 O4 O4C_1 C4 -89(4) . . . . no
C4 O4 C1D_1 O6 121.6(11) . . . . no
C4C_1 O4 O4C_1 C1D_1 88(5) . . . . no
O4C_1 O4 C4 C5C_1 140(5) . . . . no
C4 O4 C7 O4C_1 -55(5) . . . . no
C1D_1 O4 C7 O4C_1 -28(6) . . . . no
C4C_1 O4 C7 O6 116.7(14) . . . . no
O4C_1 O4 C7 O6 163(5) . . . . no
C1D_1 O4 C4 C4C_1 107(6) . . . . no
C1D_1 O4 C7 O6 135(4) . . . . no
C28 O4A_1 C4A_1 C5A_1 -117(3) . . . . no
O23 O4A_1 C1B_1 O24 -99(5) . . . . no
C1B_1 O4A_1 C4A_1 C5A_1 -112.9(14) . . . . no
O23 O4A_1 C4A_1 C5A_1 -153(5) . . . . no
C4A_1 O4A_1 O23 C31 96(7) . . . . no
C28 O4A_1 C4A_1 C3A_1 123(3) . . . . no
C31 O4A_1 C4A_1 C3A_1 118.8(14) . . . . no
C4A_1 O4A_1 O23 C28 12.1(18) . . . . no
C1B_1 O4A_1 O23 C4A_1 -78(6) . . . . no
C1B_1 O4A_1 C31 C32 -147(4) . . . . no
C31 O4A_1 C4A_1 C5A_1 -120.3(14) . . . . no
C28 O4A_1 C31 C2B_1 -106.4(16) . . . . no
O23 O4A_1 C31 C32 -13(7) . . . . no
C4A_1 O4A_1 C1B_1 O23 -126(5) . . . . no
C31 O4A_1 O23 C28 -84(7) . . . . no
C28 O4A_1 C1B_1 O23 -125(5) . . . . no
C31 O4A_1 C1B_1 O23 31(6) . . . . no
C31 O4A_1 C4A_1 C29 -102.0(15) . . . . no
C28 O4A_1 C1B_1 O24 135.6(13) . . . . no
C28 O4A_1 C31 C32 -120.6(14) . . . . no
C1B_1 O4A_1 C4A_1 C3A_1 126.2(13) . . . . no
O23 O4A_1 C4A_1 C3A_1 86(5) . . . . no
C31 O4A_1 C4A_1 O23 33(4) . . . . no
C1B_1 O4A_1 C31 O24 89(3) . . . . no
C28 O4A_1 C31 C1B_1 26(3) . . . . no
C4A_1 O4A_1 C31 C32 -119.3(15) . . . . no
C1B_1 O4A_1 C31 C2B_1 -133(4) . . . . no
C28 O4A_1 C1B_1 O1B_1 118.2(13) . . . . no
C31 O4A_1 C4A_1 C28 -4(3) . . . . no
C4A_1 O4A_1 C1B_1 O24 134.5(13) . . . . no
C31 O4A_1 C28 C29 -120.9(11) . . . . no
C28 O4A_1 C4A_1 C29 -98(3) . . . . no
C4A_1 O4A_1 O23 C1B_1 78(6) . . . . no
C1B_1 O4A_1 C31 O1B_1 75(3) . . . . no
C31 O4A_1 C1B_1 O24 -69(3) . . . . no
O23 O4A_1 C1B_1 C2B_1 2(5) . . . . no
C28 O4A_1 C4A_1 O23 36(5) . . . . no
C1B_1 O4A_1 C4A_1 O23 40(4) . . . . no
C31 O4A_1 O23 C1B_1 -18(3) . . . . no
C28 O4A_1 O23 C1B_1 66(5) . . . . no
O23 O4A_1 C31 C2B_1 1(7) . . . . no
C4A_1 O4A_1 C31 C2B_1 -105.1(18) . . . . no
C4A_1 O4A_1 C1B_1 O1B_1 117.0(14) . . . . no
O23 O4A_1 C1B_1 O1B_1 -117(5) . . . . no
C1B_1 O4A_1 C4A_1 C28 4(3) . . . . no
O23 O4A_1 C4A_1 C29 -135(5) . . . . no
C31 O4A_1 C1B_1 O1B_1 -86(3) . . . . no
C4A_1 O4A_1 C28 C29 62(2) . . . . no
C4A_1 O4A_1 C31 O1B_1 102.8(16) . . . . no
O23 O4A_1 C31 O1B_1 -151(7) . . . . no
C28 O4A_1 C31 O1B_1 101.5(14) . . . . no
C4A_1 O4A_1 C31 O23 -106(7) . . . . no
C1B_1 O4A_1 O23 C28 -66(5) . . . . no
C28 O4A_1 C4A_1 C27 109(3) . . . . no
C31 O4A_1 C4A_1 C27 105.7(15) . . . . no
C28 O4A_1 C31 O24 115.6(14) . . . . no
O23 O4A_1 C31 C1B_1 134(8) . . . . no
C4A_1 O4A_1 C31 C1B_1 27(3) . . . . no
C31 O4A_1 C28 C4A_1 177(2) . . . . no
C4A_1 O4A_1 C28 O23 -151(4) . . . . no
C4A_1 O4A_1 C28 C27 -51(2) . . . . no
C1B_1 O4A_1 C4A_1 C29 -94.6(14) . . . . no
C1B_1 O4A_1 C28 C27 132.2(11) . . . . no
C1B_1 O4A_1 C28 C29 -114.6(12) . . . . no
C28 O4A_1 C1B_1 C31 -156(3) . . . . no
C4A_1 O4A_1 C1B_1 C31 -157(3) . . . . no
O23 O4A_1 C28 C4A_1 151(4) . . . . no
C28 O4A_1 C31 O23 -108(7) . . . . no
C28 O4A_1 O23 C31 84(7) . . . . no
C31 O4A_1 O23 C4A_1 -96(7) . . . . no
C31 O4A_1 C28 O23 26(3) . . . . no
C4A_1 O4A_1 C31 O24 116.9(15) . . . . no
C1B_1 O4A_1 C28 C4A_1 -177(3) . . . . no
O23 O4A_1 C28 C29 -147(4) . . . . no
O23 O4A_1 C4A_1 C27 73(5) . . . . no
O23 O4A_1 C28 C27 100(4) . . . . no
O23 O4A_1 C1B_1 C31 -31(6) . . . . no
O23 O4A_1 C31 O24 -137(7) . . . . no
C31 O4A_1 C28 C27 125.9(11) . . . . no
C1B_1 O4A_1 C4A_1 C27 113.1(14) . . . . no
O23 O4A_1 C4A_1 C28 -36(5) . . . . no
C28 O4A_1 C1B_1 C2B_1 -123.3(13) . . . . no
C1B_1 O4A_1 C31 O23 -134(8) . . . . no
C1B_1 O4A_1 O23 C31 18(3) . . . . no
C1B_1 O4A_1 C28 O23 32(3) . . . . no
C28 O4A_1 O23 C4A_1 -12.1(18) . . . . no
C31 O4A_1 C1B_1 C2B_1 32(3) . . . . no
C4A_1 O4A_1 C1B_1 C2B_1 -124.5(14) . . . . no
C6C_1 O5 C6 C5C_1 -29(3) . . . . no
O6C_1 O5 C6C_1 C5 101(3) . . . . no
C6C_1 O5 C6 O6C_1 -157(4) . . . . no
O6C_1 O5 C6C_1 C5C_1 114(3) . . . . no
C6 O5 C6C_1 C5C_1 133(5) . . . . no
O6C_1 O5 C6C_1 C6 -18(3) . . . . no
C6 O5 O6C_1 C6C_1 -8.8(16) . . . . no
C6C_1 O5 O6C_1 C6 8.8(16) . . . . no
O6C_1 O5 C6 C5 123.5(16) . . . . no
C6 O5 C6C_1 O6C_1 18(3) . . . . no
C6 O5 C6C_1 C5 119(5) . . . . no
O6C_1 O5 C6 C5C_1 128.2(14) . . . . no
O6C_1 O5 C6 C6C_1 157(4) . . . . no
C6C_1 O5 C6 C5 -33(3) . . . . no
C30 O6A_1 C6A_1 S3 114(2) . . . . no
C30 O6A_1 C6A_1 C29 -87(3) . . . . no
S3 O6A_1 C30 C6A_1 47.4(18) . . . . no
S3 O6A_1 C6A_1 C30 -114(2) . . . . no
S3 O6A_1 C30 C29 102.0(13) . . . . no
S3 O6A_1 C6A_1 C29 159(2) . . . . no
C30 O6A_1 C6A_1 C5A_1 -106(3) . . . . no
C6A_1 O6A_1 C30 C29 54.6(19) . . . . no
C6A_1 O6A_1 C30 S3 -47.4(18) . . . . no
S3 O6A_1 C6A_1 C5A_1 141(2) . . . . no
C1D_1 O6 O1D_1 C5D_1 84(3) . . . . no
C1D_1 O6 C11 C6D_1 -158.2(13) . . . . no
C7 O6 C11 C6D_1 -166.8(13) . . . . no
C5D_1 O6 C7 O1D_1 123(3) . . . . no
C7 O6 C1D_1 C8 -1(5) . . . . no
C11 O6 C7 O1D_1 138(3) . . . . no
C1D_1 O6 O1D_1 C7 -4.5(12) . . . . no
C7 O6 C5D_1 C12 176.1(12) . . . . no
C7 O6 C5D_1 C4D_1 73.9(16) . . . . no
C5D_1 O6 C7 O4C_1 44.7(19) . . . . no
C1D_1 O6 C5D_1 C4D_1 83.2(15) . . . . no
C5D_1 O6 O1D_1 C7 -89(3) . . . . no
C5D_1 O6 O1D_1 C1D_1 -84(3) . . . . no
C1D_1 O6 C7 O1D_1 21(6) . . . . no
C11 O6 C7 O4C_1 59.8(17) . . . . no
C1D_1 O6 C7 O4C_1 -57(5) . . . . no
C1D_1 O6 C7 O4 -60(5) . . . . no
C7 O6 C1D_1 O1D_1 -156(7) . . . . no
C11 O6 C1D_1 C8 -67.8(14) . . . . no
O1D_1 O6 C7 C8 158(3) . . . . no
C11 O6 C7 O4 57.3(16) . . . . no
O1D_1 O6 C5D_1 C12 -127(3) . . . . no
C1D_1 O6 C5D_1 C11 105(4) . . . . no
C11 O6 C5D_1 C12 81(4) . . . . no
C11 O6 C5D_1 C4D_1 -22(4) . . . . no
C11 O6 O1D_1 C7 -79(4) . . . . no
C11 O6 O1D_1 C1D_1 -74(4) . . . . no
O1D_1 O6 C7 O4 -81(3) . . . . no
C11 O6 C1D_1 C7 -67(6) . . . . no
C5D_1 O6 C1D_1 C7 -82(6) . . . . no
O1D_1 O6 C1D_1 C8 155(3) . . . . no
C11 O6 C1D_1 O1D_1 137(3) . . . . no
C11 O6 C1D_1 O4C_1 43.4(17) . . . . no
C5D_1 O6 C7 O4 42.2(18) . . . . no
O1D_1 O6 C7 O4C_1 -78(3) . . . . no
O1D_1 O6 C11 C6D_1 -111(4) . . . . no
O1D_1 O6 C1D_1 C2D_1 156(3) . . . . no
C1D_1 O6 C7 C8 179(6) . . . . no
O1D_1 O6 C11 C10 117(4) . . . . no
C1D_1 O6 C5D_1 C12 -174.7(11) . . . . no
C11 O6 C1D_1 C2D_1 -66.6(15) . . . . no
O1D_1 O6 C5D_1 C4D_1 131(3) . . . . no
C11 O6 O1D_1 C5D_1 10.1(16) . . . . no
C7 O6 C11 C12 -170.9(13) . . . . no
C1D_1 O6 C11 C12 -162.3(12) . . . . no
C5D_1 O6 C11 C12 -80(4) . . . . no
C7 O6 C1D_1 O4C_1 110(6) . . . . no
C11 O6 C1D_1 O4 41.4(16) . . . . no
C5D_1 O6 C1D_1 O4C_1 28.3(18) . . . . no
C7 O6 C5D_1 O1D_1 -57(3) . . . . no
C11 O6 C5D_1 O1D_1 -153(5) . . . . no
C11 O6 C7 C8 -64.4(16) . . . . no
C1D_1 O6 C5D_1 O1D_1 -48(3) . . . . no
C7 O6 C5D_1 C11 95(4) . . . . no
C7 O6 C1D_1 C2D_1 0(5) . . . . no
O1D_1 O6 C7 C1D_1 -21(6) . . . . no
C5D_1 O6 C7 C2D_1 -78(2) . . . . no
C7 O6 O1D_1 C1D_1 4.5(12) . . . . no
C7 O6 O1D_1 C5D_1 89(3) . . . . no
O1D_1 O6 C1D_1 C7 156(7) . . . . no
C5D_1 O6 C1D_1 O1D_1 122(3) . . . . no
C5D_1 O6 C1D_1 O4 26.3(17) . . . . no
C1D_1 O6 C7 C2D_1 180(6) . . . . no
C7 O6 C1D_1 O4 108(6) . . . . no
O1D_1 O6 C11 C4D_1 117(4) . . . . no
C7 O6 C11 C4D_1 61.5(17) . . . . no
O1D_1 O6 C5D_1 C6D_1 -116(3) . . . . no
C7 O6 C11 C5D_1 -91(4) . . . . no
C5D_1 O6 C11 C6D_1 -76(4) . . . . no
C7 O6 C11 C10 60.7(16) . . . . no
C1D_1 O6 C11 C10 69.3(16) . . . . no
C5D_1 O6 C7 C8 -79.4(17) . . . . no
C5D_1 O6 C1D_1 C2D_1 -81.7(16) . . . . no
C5D_1 O6 C11 C10 151(5) . . . . no
O1D_1 O6 C11 C12 -115(4) . . . . no
O1D_1 O6 C1D_1 O4C_1 -94(3) . . . . no
C11 O6 C7 C2D_1 -63.0(19) . . . . no
O1D_1 O6 C7 C2D_1 159(3) . . . . no
C5D_1 O6 C11 C4D_1 152(5) . . . . no
O1D_1 O6 C1D_1 O4 -96(3) . . . . no
C11 O6 C7 C1D_1 117(5) . . . . no
C5D_1 O6 C7 C1D_1 102(6) . . . . no
C5D_1 O6 C1D_1 C8 -82.9(15) . . . . no
C1D_1 O6 C11 C5D_1 -82(4) . . . . no
O1D_1 O6 C5D_1 C11 153(5) . . . . no
O1D_1 O6 C11 C5D_1 -35(6) . . . . no
C1D_1 O6 C11 C4D_1 70.1(17) . . . . no
C7 O6 C5D_1 C6D_1 -173.3(13) . . . . no
C1D_1 O6 C5D_1 C6D_1 -164.0(12) . . . . no
C11 O6 C5D_1 C6D_1 91(4) . . . . no
C31 O1B_1 C5B_1 C6B_1 164.8(15) . . . . no
C35 O1B_1 C5B_1 C6B_1 109(7) . . . . no
C1B_1 O1B_1 C31 C2B_1 172(4) . . . . no
C1B_1 O1B_1 C35 C4B_1 53.1(16) . . . . no
O24 O1B_1 C31 C2B_1 -4(3) . . . . no
C35 O1B_1 C31 C1B_1 131(3) . . . . no
C35 O1B_1 C31 C32 -40.1(18) . . . . no
O24 O1B_1 C35 C5B_1 169(8) . . . . no
C31 O1B_1 C5B_1 C36 156.6(14) . . . . no
C31 O1B_1 C35 C4B_1 38.5(15) . . . . no
C1B_1 O1B_1 C35 O24 81(2) . . . . no
C31 O1B_1 C1B_1 C2B_1 -4(2) . . . . no
C5B_1 O1B_1 C31 C32 -46(2) . . . . no
C1B_1 O1B_1 C5B_1 C6B_1 -178.9(15) . . . . no
O24 O1B_1 C35 C4B_1 -28(2) . . . . no
C5B_1 O1B_1 C1B_1 C31 -60(3) . . . . no
C5B_1 O1B_1 C35 C4B_1 164(8) . . . . no
C35 O1B_1 C5B_1 C36 101(7) . . . . no
C35 O1B_1 C31 C2B_1 -57(2) . . . . no
C5B_1 O1B_1 C31 C1B_1 125(3) . . . . no
O24 O1B_1 C31 C1B_1 -175(3) . . . . no
O24 O1B_1 C5B_1 C6B_1 98(3) . . . . no
C35 O1B_1 C5B_1 C4B_1 -14(6) . . . . no
C5B_1 O1B_1 C35 C34 163(8) . . . . no
C31 O1B_1 C35 O24 66(2) . . . . no
C5B_1 O1B_1 O24 C1B_1 114.3(13) . . . . no
C1B_1 O1B_1 C31 C32 -171(3) . . . . no
C5B_1 O1B_1 C1B_1 C2B_1 -64.6(17) . . . . no
C35 O1B_1 C1B_1 C2B_1 -57.2(15) . . . . no
O24 O1B_1 C1B_1 C31 5(3) . . . . no
C35 O1B_1 C1B_1 C31 -53(3) . . . . no
C5B_1 O1B_1 C35 O24 -169(8) . . . . no
O24 O1B_1 C31 C32 14(3) . . . . no
C35 O1B_1 O24 C1B_1 112.7(13) . . . . no
C35 O1B_1 O24 C5B_1 -1.5(10) . . . . no
C5B_1 O1B_1 C31 C2B_1 -63(2) . . . . no
C35 O1B_1 C5B_1 O24 11(7) . . . . no
C5B_1 O1B_1 C1B_1 O24 -65(2) . . . . no
C35 O1B_1 C1B_1 O23 53.1(17) . . . . no
C1B_1 O1B_1 C5B_1 C36 172.9(14) . . . . no
O24 O1B_1 C5B_1 C36 90(2) . . . . no
C5B_1 O1B_1 C31 O4A_1 77.3(13) . . . . no
C35 O1B_1 C31 O4A_1 83.3(10) . . . . no
O24 O1B_1 C1B_1 C2B_1 0(2) . . . . no
C5B_1 O1B_1 O24 C31 112.7(13) . . . . no
C5B_1 O1B_1 O24 C35 1.5(10) . . . . no
C1B_1 O1B_1 O24 C35 -112.7(13) . . . . no
C31 O1B_1 O24 C1B_1 1.5(10) . . . . no
C31 O1B_1 O24 C5B_1 -112.7(13) . . . . no
C31 O1B_1 O24 C35 -111.2(13) . . . . no
C5B_1 O1B_1 C31 O24 -60(2) . . . . no
C35 O1B_1 O24 C31 111.2(13) . . . . no
O24 O1B_1 C5B_1 C4B_1 -24(2) . . . . no
C1B_1 O1B_1 C5B_1 C4B_1 58.7(18) . . . . no
C31 O1B_1 C35 C36 164.1(12) . . . . no
O24 O1B_1 C5B_1 C35 -11(7) . . . . no
C1B_1 O1B_1 C5B_1 C35 72(7) . . . . no
C31 O1B_1 C5B_1 C35 56(7) . . . . no
C1B_1 O1B_1 O24 C5B_1 -114.3(13) . . . . no
C1B_1 O1B_1 C35 C5B_1 -111(7) . . . . no
O24 O1B_1 C31 O4A_1 137(2) . . . . no
C31 O1B_1 C35 C5B_1 -125(7) . . . . no
O24 O1B_1 C35 C6B_1 108(2) . . . . no
C1B_1 O1B_1 C31 O23 -51(2) . . . . no
C5B_1 O1B_1 C31 O23 74.6(14) . . . . no
C35 O1B_1 C31 O23 80.6(12) . . . . no
C1B_1 O1B_1 C31 O24 175(3) . . . . no
C35 O1B_1 C1B_1 O4A_1 61.8(15) . . . . no
O24 O1B_1 C1B_1 O23 111(2) . . . . no
C31 O1B_1 C5B_1 C4B_1 42.5(16) . . . . no
C5B_1 O1B_1 C35 C36 -71(7) . . . . no
C1B_1 O1B_1 C35 C34 51.9(17) . . . . no
C1B_1 O1B_1 O24 C31 -1.5(10) . . . . no
C35 O1B_1 C1B_1 O24 -57.5(19) . . . . no
C1B_1 O1B_1 C35 C6B_1 -171.4(13) . . . . no
C35 O1B_1 C31 O24 -53.8(19) . . . . no
C1B_1 O1B_1 C5B_1 O24 83(2) . . . . no
C5B_1 O1B_1 C1B_1 O23 45.8(19) . . . . no
C31 O1B_1 C1B_1 O23 106(3) . . . . no
C1B_1 O1B_1 C31 O4A_1 -48(2) . . . . no
C31 O1B_1 C1B_1 O24 -5(3) . . . . no
O24 O1B_1 C35 C34 -29(2) . . . . no
C5B_1 O1B_1 C35 C6B_1 -61(7) . . . . no
O24 O1B_1 C31 O23 134(2) . . . . no
C31 O1B_1 C5B_1 O24 67(2) . . . . no
C31 O1B_1 C35 C34 37.2(16) . . . . no
C31 O1B_1 C35 C6B_1 174.0(13) . . . . no
C1B_1 O1B_1 C35 C36 178.8(13) . . . . no
C5B_1 O1B_1 C1B_1 O4A_1 54.5(17) . . . . no
O24 O1B_1 C35 C36 98(2) . . . . no
O24 O1B_1 C1B_1 O4A_1 119(2) . . . . no
C31 O1B_1 C1B_1 O4A_1 115(3) . . . . no
O2D_1 O7 C2D_1 C1D_1 -60(3) . . . . no
O2D_1 O7 C8 C1D_1 -61(3) . . . . no
C2D_1 O7 C8 C3D_1 107(5) . . . . no
C8 O7 C2D_1 C9 -59(4) . . . . no
O2D_1 O7 C2D_1 C9 75(3) . . . . no
C2D_1 O7 C8 C1D_1 -11(4) . . . . no
O2D_1 O7 C8 C2D_1 -50(5) . . . . no
O2D_1 O7 C8 C3D_1 57(3) . . . . no
O2D_1 O7 C2D_1 C3D_1 80(3) . . . . no
C2D_1 O7 C8 C7 -12(4) . . . . no
O2D_1 O7 C2D_1 C7 -63(3) . . . . no
C8 O7 O2D_1 C2D_1 10.8(11) . . . . no
C8 O7 C2D_1 C1D_1 166(5) . . . . no
C2D_1 O7 C8 O2D_1 50(5) . . . . no
C8 O7 C2D_1 C3D_1 -55(4) . . . . no
O2D_1 O7 C8 C9 55(3) . . . . no
C8 O7 C2D_1 C7 163(6) . . . . no
C8 O7 C2D_1 O2D_1 -134(5) . . . . no
O2D_1 O7 C8 C7 -62(3) . . . . no
C2D_1 O7 O2D_1 C8 -10.8(11) . . . . no
O2D_1 O7 C2D_1 C8 134(5) . . . . no
C2D_1 O7 C8 C9 106(5) . . . . no
C32 O2B_1 O25 C2B_1 4.0(12) . . . . no
C2B_1 O2B_1 O25 C32 -4.0(12) . . . . no
C32 O2B_1 C2B_1 C1B_1 -138(3) . . . . no
O25 O2B_1 C32 C3B_1 -26(3) . . . . no
C2B_1 O2B_1 C32 C33 148(3) . . . . no
C32 O2B_1 C2B_1 C31 -135(4) . . . . no
O25 O2B_1 C2B_1 C3B_1 -10(3) . . . . no
O25 O2B_1 C32 C2B_1 -168(4) . . . . no
O25 O2B_1 C2B_1 C1B_1 -126(3) . . . . no
O25 O2B_1 C32 C31 -139(3) . . . . no
C2B_1 O2B_1 C32 O25 168(4) . . . . no
C2B_1 O2B_1 C32 C31 28(2) . . . . no
O25 O2B_1 C2B_1 C32 12(4) . . . . no
C32 O2B_1 C2B_1 C3B_1 -22(2) . . . . no
O25 O2B_1 C2B_1 C31 -123(3) . . . . no
C32 O2B_1 C2B_1 O25 -12(4) . . . . no
C2B_1 O2B_1 C32 C3B_1 142(4) . . . . no
O25 O2B_1 C32 C33 -19(3) . . . . no
C9 O8 O3D_1 C3D_1 -1.3(11) . . . . no
C3D_1 O8 C9 C4D_1 -68(6) . . . . no
O3D_1 O8 C9 C8 42(3) . . . . no
O3D_1 O8 C9 C3D_1 7(6) . . . . no
O3D_1 O8 C3D_1 C9 -172(6) . . . . no
O3D_1 O8 C9 C4D_1 -60(3) . . . . no
C3D_1 O8 O3D_1 C9 1.3(11) . . . . no
C3D_1 O8 C9 O3D_1 -7(6) . . . . no
C9 O8 C3D_1 O3D_1 172(6) . . . . no
O3D_1 O8 C3D_1 C10 -80(3) . . . . no
C9 O8 C3D_1 C2D_1 -123(6) . . . . no
C3D_1 O8 C9 C10 -76(6) . . . . no
O3D_1 O8 C3D_1 C8 52(3) . . . . no
C3D_1 O8 C9 C2D_1 45(5) . . . . no
C9 O8 C3D_1 C10 92(6) . . . . no
O3D_1 O8 C9 C10 -69(3) . . . . no
C9 O8 C3D_1 C4D_1 97(6) . . . . no
C9 O8 C3D_1 C8 -136(6) . . . . no
O3D_1 O8 C3D_1 C2D_1 65(3) . . . . no
O3D_1 O8 C3D_1 C4D_1 -75(3) . . . . no
C3D_1 O8 C9 C8 35(5) . . . . no
O3D_1 O8 C9 C2D_1 53(3) . . . . no
O26 O3B_1 C3B_1 C32 -157(2) . . . . no
C3B_1 O3B_1 C33 C34 -111(3) . . . . no
C3B_1 O3B_1 O26 C33 -5.8(10) . . . . no
O26 O3B_1 C3B_1 C34 72(2) . . . . no
C33 O3B_1 C3B_1 C34 52(3) . . . . no
C3B_1 O3B_1 C33 O26 162(3) . . . . no
C33 O3B_1 C3B_1 C32 -177(3) . . . . no
C33 O3B_1 C3B_1 C4B_1 63(3) . . . . no
O26 O3B_1 C33 C3B_1 -162(3) . . . . no
O26 O3B_1 C3B_1 C4B_1 83(2) . . . . no
O26 O3B_1 C3B_1 C33 20(3) . . . . no
O26 O3B_1 C33 C4B_1 105(2) . . . . no
O26 O3B_1 C33 C34 88(2) . . . . no
C33 O3B_1 C3B_1 C2B_1 -180(3) . . . . no
C3B_1 O3B_1 C33 C4B_1 -93(3) . . . . no
O26 O3B_1 C3B_1 C2B_1 -160(2) . . . . no
C33 O3B_1 O26 C3B_1 5.8(10) . . . . no
C3B_1 O3B_1 C33 C32 3(2) . . . . no
C33 O3B_1 C3B_1 O26 -20(3) . . . . no
O26 O3B_1 C33 C32 -159.1(18) . . . . no
C1E_1 O9 O4D_1 C10 110.8(15) . . . . no
C13 O9 C10 C3D_1 136.7(12) . . . . no
C4D_1 O9 O4D_1 C10 -4.9(13) . . . . no
C13 O9 O4D_1 C10 113.0(15) . . . . no
C4D_1 O9 O4D_1 C13 -118.0(18) . . . . no
C4D_1 O9 O4D_1 C1E_1 -115.7(19) . . . . no
O4D_1 O9 C13 C1E_1 -5(3) . . . . no
C4D_1 O9 C10 C3D_1 -111(5) . . . . no
C10 O9 C13 O1E_1 99.6(12) . . . . no
C4D_1 O9 C1E_1 C13 -145.0(17) . . . . no
C1E_1 O9 O4D_1 C13 -2.3(12) . . . . no
C4D_1 O9 C13 C1E_1 42(2) . . . . no
C4D_1 O9 C13 O1E_1 88.8(11) . . . . no
O4D_1 O9 C1E_1 C13 175(3) . . . . no
C10 O9 C1E_1 C13 -135.0(18) . . . . no
C10 O9 O4D_1 C13 -113.0(15) . . . . no
C13 O9 O4D_1 C4D_1 118.0(18) . . . . no
C1E_1 O9 C4D_1 C3D_1 148.2(11) . . . . no
C13 O9 C10 C9 136.6(13) . . . . no
C1E_1 O9 C10 C11 -87.2(13) . . . . no
O4D_1 O9 C13 C14 174(2) . . . . no
O4D_1 O9 C13 O1E_1 42(2) . . . . no
C13 O9 C1E_1 O1E_1 -103(2) . . . . no
C13 O9 O4D_1 C1E_1 2.3(12) . . . . no
C1E_1 O9 C4D_1 C5D_1 -91.5(15) . . . . no
C13 O9 C4D_1 C3D_1 130.6(12) . . . . no
C10 O9 C13 C1E_1 53(2) . . . . no
C4D_1 O9 C13 C14 -139.4(10) . . . . no
C4D_1 O9 C1E_1 C2E_1 -137.6(10) . . . . no
C1E_1 O9 O4D_1 C4D_1 115.7(19) . . . . no
C1E_1 O9 C13 O4D_1 5(3) . . . . no
C4D_1 O9 C1E_1 O1E_1 112.4(13) . . . . no
C13 O9 C4D_1 C5D_1 -109.1(15) . . . . no
O4D_1 O9 C10 C9 -132(2) . . . . no
C4D_1 O9 C10 O4D_1 21(5) . . . . no
C1E_1 O9 C10 C3D_1 157.9(11) . . . . no
O4D_1 O9 C10 C4D_1 -21(5) . . . . no
O4D_1 O9 C10 C3D_1 -131(2) . . . . no
C4D_1 O9 C10 C11 4(4) . . . . no
C13 O9 C10 C4D_1 -112(5) . . . . no
C10 O9 C1E_1 C2E_1 -127.6(11) . . . . no
C13 O9 C1E_1 C2E_1 7.4(14) . . . . no
O4D_1 O9 C13 C2E_1 -171(2) . . . . no
C10 O9 C13 C14 -128.7(11) . . . . no
C1E_1 O9 C13 O1E_1 47.1(16) . . . . no
O4D_1 O9 C13 O10 56(2) . . . . no
C10 O9 C13 O10 113.1(12) . . . . no
C4D_1 O9 C13 C2E_1 -124.0(16) . . . . no
C10 O9 C4D_1 C5D_1 178(6) . . . . no
C1E_1 O9 C13 C2E_1 -166(3) . . . . no
C10 O9 O4D_1 C4D_1 4.9(13) . . . . no
C10 O9 O4D_1 C1E_1 -110.8(15) . . . . no
C4D_1 O9 C10 C9 -111(5) . . . . no
C1E_1 O9 C10 C9 157.8(12) . . . . no
O4D_1 O9 C1E_1 C2E_1 -177(2) . . . . no
C4D_1 O9 C1E_1 O4D_1 39.8(17) . . . . no
O4D_1 O9 C10 C11 -17(2) . . . . no
C10 O9 C4D_1 C3D_1 58(5) . . . . no
C13 O9 C4D_1 C11 -101.6(16) . . . . no
C1E_1 O9 C10 C4D_1 -91(5) . . . . no
C10 O9 C4D_1 C11 -175(6) . . . . no
C1E_1 O9 C13 O10 60.7(17) . . . . no
C10 O9 C4D_1 O4D_1 -156(6) . . . . no
O4D_1 O9 C4D_1 C5D_1 -26(3) . . . . no
C1E_1 O9 C10 O4D_1 -71(2) . . . . no
C10 O9 C1E_1 O1E_1 122.4(13) . . . . no
C13 O9 C10 O4D_1 -92(2) . . . . no
C10 O9 C1E_1 O10 149.2(12) . . . . no
C13 O9 C4D_1 C10 73(5) . . . . no
O4D_1 O9 C4D_1 C10 156(6) . . . . no
C13 O9 C10 C11 -108.4(13) . . . . no
C13 O9 C1E_1 O4D_1 -175(3) . . . . no
C10 O9 C1E_1 O4D_1 49.8(18) . . . . no
O4D_1 O9 C4D_1 C3D_1 -146(3) . . . . no
C4D_1 O9 C13 O4D_1 46.7(19) . . . . no
O4D_1 O9 C4D_1 C11 -19(3) . . . . no
O4D_1 O9 C1E_1 O10 99(2) . . . . no
C13 O9 C4D_1 C9 132.8(13) . . . . no
C13 O9 C4D_1 O4D_1 -83(3) . . . . no
C1E_1 O9 C4D_1 O4D_1 -66(2) . . . . no
O4D_1 O9 C1E_1 O1E_1 73(2) . . . . no
C10 O9 C13 C2E_1 -113.3(17) . . . . no
O4D_1 O9 C4D_1 C9 -144(3) . . . . no
C1E_1 O9 C4D_1 C11 -84.0(16) . . . . no
C1E_1 O9 C4D_1 C10 91(5) . . . . no
C1E_1 O9 C4D_1 C9 150.4(12) . . . . no
C13 O9 C1E_1 O10 -75.8(19) . . . . no
C10 O9 C13 O4D_1 58(2) . . . . no
C4D_1 O9 C1E_1 O10 139.2(12) . . . . no
C1E_1 O9 C13 C14 179(2) . . . . no
C4D_1 O9 C13 O10 102.4(12) . . . . no
C10 O9 C4D_1 C9 60(5) . . . . no
O27 O4B_1 C1 O1 -90(3) . . . . no
C1C_1 O4B_1 C1 O27 155(4) . . . . no
O27 O4B_1 C1 C2C_1 61(3) . . . . no
C34 O4B_1 C1 C2 -121.3(15) . . . . no
C4B_1 O4B_1 C1 C2 -128.2(14) . . . . no
C4B_1 O4B_1 C1 O27 -174(3) . . . . no
C1 O4B_1 C1C_1 O1C_1 -83(3) . . . . no
O27 O4B_1 C1C_1 O1 -78(2) . . . . no
C4B_1 O4B_1 C1 O1 95.7(15) . . . . no
C4B_1 O4B_1 C1C_1 O1C_1 122.3(14) . . . . no
C34 O4B_1 C1 C1C_1 37(3) . . . . no
C4B_1 O4B_1 C1 C2C_1 -113.6(16) . . . . no
C1C_1 O4B_1 C1 C2 -159(4) . . . . no
O27 O4B_1 C1 C1C_1 -155(4) . . . . no
O27 O4B_1 C1C_1 O1C_1 -63(2) . . . . no
C1 O4B_1 C34 O27 42(10) . . . . no
C1C_1 O4B_1 C1 O1 65(3) . . . . no
C1 O4B_1 O27 C1C_1 6.1(11) . . . . no
C1 O4B_1 O27 C34 -51(11) . . . . no
O27 O4B_1 C1 C2 46(3) . . . . no
C1 O4B_1 C4B_1 C34 37(6) . . . . no
C4B_1 O4B_1 C1C_1 O27 -175(3) . . . . no
C4B_1 O4B_1 C1 C1C_1 30(3) . . . . no
C4B_1 O4B_1 C1C_1 C1 -154(3) . . . . no
C34 O4B_1 C1C_1 C1 -147(3) . . . . no
O27 O4B_1 C1C_1 C1 21(4) . . . . no
O27 O4B_1 C1C_1 C2C_1 47(2) . . . . no
C1 O4B_1 C1C_1 O27 -21(4) . . . . no
C1C_1 O4B_1 C1 C2C_1 -144(4) . . . . no
C34 O4B_1 C4B_1 C33 76(5) . . . . no
C34 O4B_1 C1C_1 C2C_1 -121.0(13) . . . . no
C1C_1 O4B_1 C4B_1 C5B_1 -115.2(14) . . . . no
C34 O4B_1 C1 C2C_1 -106.8(17) . . . . no
C1 O4B_1 C4B_1 C5B_1 -122.5(15) . . . . no
C1C_1 O4B_1 O27 C1 -6.1(11) . . . . no
C4B_1 O4B_1 C34 C3B_1 -88(6) . . . . no
C34 O4B_1 C1 O27 -167(3) . . . . no
C34 O4B_1 C1C_1 O27 -168(3) . . . . no
C1C_1 O4B_1 C34 C35 -118.9(13) . . . . no
C4B_1 O4B_1 C34 C35 20(5) . . . . no
C1 O4B_1 C34 C35 -127.1(13) . . . . no
C1C_1 O4B_1 C34 C33 125.2(12) . . . . no
C1 O4B_1 C1C_1 C2C_1 26(3) . . . . no
C1C_1 O4B_1 C1 O1C_1 74(3) . . . . no
C34 O4B_1 C1 O1C_1 111.4(16) . . . . no
C1C_1 O4B_1 C34 O27 50(10) . . . . no
C1 O4B_1 C1C_1 O1 -99(3) . . . . no
C34 O4B_1 C1 O1 102.5(15) . . . . no
C4B_1 O4B_1 C34 C33 -96(6) . . . . no
C34 O4B_1 C4B_1 C5B_1 -160(6) . . . . no
C1C_1 O4B_1 C4B_1 C34 45(6) . . . . no
C34 O4B_1 C1C_1 O1C_1 129.4(14) . . . . no
C1 O4B_1 C34 C3B_1 124.7(12) . . . . no
C1C_1 O4B_1 C34 C3B_1 132.9(12) . . . . no
C1C_1 O4B_1 O27 C34 -57(11) . . . . no
C1 O4B_1 C4B_1 C33 113.1(14) . . . . no
C34 O4B_1 C4B_1 C35 -156(6) . . . . no
C1C_1 O4B_1 C4B_1 C35 -111.4(15) . . . . no
C1 O4B_1 C4B_1 C3B_1 118.3(14) . . . . no
C4B_1 O4B_1 C1C_1 C2C_1 -128.1(12) . . . . no
C4B_1 O4B_1 C1C_1 O1 106.9(13) . . . . no
C34 O4B_1 C1C_1 O1 114.1(14) . . . . no
O27 O4B_1 C1 O1C_1 -81(3) . . . . no
C1C_1 O4B_1 C4B_1 C33 120.4(13) . . . . no
C34 O4B_1 C4B_1 C3B_1 81(5) . . . . no
C1 O4B_1 C34 C33 117.0(13) . . . . no
C1 O4B_1 C4B_1 C35 -118.7(15) . . . . no
C1 O4B_1 C34 C4B_1 -147(5) . . . . no
C1C_1 O4B_1 C34 C4B_1 -139(5) . . . . no
C4B_1 O4B_1 C1 O1C_1 104.6(16) . . . . no
C4B_1 O4B_1 C34 O27 -171(10) . . . . no
C1C_1 O4B_1 C4B_1 C3B_1 125.6(13) . . . . no
C13 O10 C1E_1 O1E_1 164(2) . . . . no
C1E_1 O10 C17 C5E_1 -73(5) . . . . no
C13 O10 C17 C6E_1 -174.6(14) . . . . no
C17 O10 C5E_1 O1E_1 172(5) . . . . no
C5E_1 O10 C1E_1 C13 -92(2) . . . . no
O1E_1 O10 C1E_1 C2E_1 -173.4(17) . . . . no
C5E_1 O10 C17 C6E_1 -73(4) . . . . no
C13 O10 C5E_1 O1E_1 -104.4(18) . . . . no
C17 O10 C1E_1 O1E_1 85.2(18) . . . . no
C13 O10 C1E_1 C2E_1 -9.5(14) . . . . no
C1E_1 O10 C13 O4D_1 -49.3(17) . . . . no
C13 O10 C5E_1 C17 84(5) . . . . no
C17 O10 C13 O1E_1 98.6(19) . . . . no
C5E_1 O10 O1E_1 C13 -113.9(12) . . . . no
C1E_1 O10 C13 O1E_1 -17(2) . . . . no
C1E_1 O10 C17 C6E_1 -145.6(16) . . . . no
C13 O10 C17 C4E_1 57.4(15) . . . . no
O1E_1 O10 C17 C6E_1 -65(2) . . . . no
C5E_1 O10 C13 O1E_1 85.9(19) . . . . no
O1E_1 O10 C13 C14 -162.8(17) . . . . no
C17 O10 C1E_1 C2E_1 -88.2(14) . . . . no
C1E_1 O10 C5E_1 C18 -153.3(13) . . . . no
C17 O10 C5E_1 C6E_1 93(5) . . . . no
C17 O10 C1E_1 C13 -79(2) . . . . no
O1E_1 O10 C5E_1 C6E_1 -80(2) . . . . no
C1E_1 O10 C5E_1 C4E_1 97.2(14) . . . . no
C1E_1 O10 C17 C16 89.3(16) . . . . no
C1E_1 O10 C5E_1 C17 114(5) . . . . no
O1E_1 O10 C5E_1 C18 -79.0(19) . . . . no
C1E_1 O10 O1E_1 C17 123.0(11) . . . . no
O1E_1 O10 C13 O4D_1 -32.6(18) . . . . no
C1E_1 O10 O1E_1 C13 7.5(11) . . . . no
C1E_1 O10 C13 O9 -62.8(18) . . . . no
O1E_1 O10 C17 C5E_1 8(5) . . . . no
C13 O10 C17 C5E_1 -102(4) . . . . no
C17 O10 C5E_1 C18 93(5) . . . . no
C5E_1 O10 C1E_1 O1E_1 72.5(17) . . . . no
O1E_1 O10 C1E_1 C13 -164(2) . . . . no
C13 O10 C1E_1 O4D_1 96(2) . . . . no
C13 O10 C5E_1 C6E_1 176.1(13) . . . . no
C17 O10 C1E_1 O4D_1 18(2) . . . . no
C13 O10 C1E_1 O9 74.0(18) . . . . no
C5E_1 O10 C17 C16 162(5) . . . . no
C5E_1 O10 C13 O4D_1 53.2(13) . . . . no
C5E_1 O10 C13 O9 39.8(15) . . . . no
C17 O10 C13 O9 52.5(13) . . . . no
O1E_1 O10 C13 O9 -46.1(19) . . . . no
O1E_1 O10 C17 C4E_1 167.0(19) . . . . no
C1E_1 O10 C17 C4E_1 86.4(17) . . . . no
C5E_1 O10 C17 C4E_1 159(5) . . . . no
C13 O10 C5E_1 C18 176.6(11) . . . . no
C5E_1 O10 C1E_1 C2E_1 -101.0(13) . . . . no
C1E_1 O10 C13 C2E_1 162(3) . . . . no
C5E_1 O10 C1E_1 O4D_1 4.8(19) . . . . no
C13 O10 C17 C16 60.3(15) . . . . no
O1E_1 O10 C1E_1 O9 -90.0(18) . . . . no
O1E_1 O10 C13 C2E_1 179(2) . . . . no
O1E_1 O10 C5E_1 C4E_1 171.5(18) . . . . no
C5E_1 O10 O1E_1 C1E_1 -121.4(11) . . . . no
C1E_1 O10 C5E_1 O1E_1 -74.3(17) . . . . no
C17 O10 O1E_1 C13 -115.4(12) . . . . no
C13 O10 C17 O1E_1 -109.6(18) . . . . no
C17 O10 O1E_1 C1E_1 -123.0(11) . . . . no
C1E_1 O10 C5E_1 C6E_1 -153.8(15) . . . . no
C5E_1 O10 O1E_1 C17 1.6(10) . . . . no
O1E_1 O10 C17 C18 -63.4(19) . . . . no
C5E_1 O10 C17 C18 -71(4) . . . . no
C5E_1 O10 C13 C2E_1 -95.3(18) . . . . no
O1E_1 O10 C17 C16 169.9(18) . . . . no
C5E_1 O10 C17 O1E_1 -8(5) . . . . no
C13 O10 O1E_1 C1E_1 -7.5(11) . . . . no
C13 O10 O1E_1 C5E_1 113.9(12) . . . . no
C1E_1 O10 C13 C14 -180(2) . . . . no
C13 O10 C17 C18 -173.0(10) . . . . no
C17 O10 C1E_1 O9 -4.8(19) . . . . no
O1E_1 O10 C5E_1 C17 -172(5) . . . . no
C17 O10 C13 O4D_1 66.0(12) . . . . no
C13 O10 C5E_1 C4E_1 67.1(13) . . . . no
O1E_1 O10 C1E_1 O4D_1 -67.7(19) . . . . no
C1E_1 O10 C17 C18 -144.0(13) . . . . no
C17 O10 O1E_1 C5E_1 -1.6(10) . . . . no
C17 O10 C13 C2E_1 -82.6(18) . . . . no
C13 O10 O1E_1 C17 115.4(12) . . . . no
C1E_1 O10 O1E_1 C5E_1 121.4(11) . . . . no
C17 O10 C13 C14 -64.2(13) . . . . no
C5E_1 O10 C13 C1E_1 103(2) . . . . no
O1E_1 O10 C13 C1E_1 17(2) . . . . no
C1E_1 O10 C17 O1E_1 -80.6(18) . . . . no
C5E_1 O10 C13 C14 -77.0(14) . . . . no
C5E_1 O10 C1E_1 O9 -17.5(19) . . . . no
C17 O10 C13 C1E_1 115.3(19) . . . . no
C17 O10 C5E_1 C4E_1 -16(4) . . . . no
C1C_1 O1C_1 C1 O4B_1 -40(2) . . . . no
C5C_1 O1C_1 C1 O27 55.0(15) . . . . no
C1C_1 O1C_1 C5 C4 93.7(12) . . . . no
C5C_1 O1C_1 C5 C6C_1 54(3) . . . . no
C5C_1 O1C_1 C5 C4 -41(3) . . . . no
O1 O1C_1 C5 C6C_1 -101.6(19) . . . . no
C1 O1C_1 C5 C4 75.5(13) . . . . no
O1 O1C_1 C5C_1 C4C_1 147(2) . . . . no
C5 O1C_1 C1C_1 C2C_1 -90.3(11) . . . . no
C1C_1 O1C_1 C5 C6C_1 -171.2(10) . . . . no
C5 O1C_1 C1C_1 O1 75.0(19) . . . . no
C1C_1 O1C_1 C5 C5C_1 135(3) . . . . no
O1 O1C_1 C1 C2 -158.1(19) . . . . no
C1C_1 O1C_1 C1 O27 -52(2) . . . . no
C5C_1 O1C_1 C1C_1 C2C_1 -79.5(13) . . . . no
O1 O1C_1 C5C_1 C6C_1 -87(2) . . . . no
C5C_1 O1C_1 C5 C4C_1 -47(3) . . . . no
C1C_1 O1C_1 C5C_1 C6 -133.2(15) . . . . no
C1 O1C_1 C5 C6C_1 170.6(10) . . . . no
C1 O1C_1 C1C_1 O1 167(3) . . . . no
O1 O1C_1 C1 C2C_1 -165(2) . . . . no
C1C_1 O1C_1 C1 C2C_1 -177(3) . . . . no
C5C_1 O1C_1 C1 C1C_1 107(2) . . . . no
C1C_1 O1C_1 C5C_1 C6C_1 -161.4(12) . . . . no
C5 O1C_1 C5C_1 C6 -83(3) . . . . no
C1C_1 O1C_1 C5 C4C_1 88.3(12) . . . . no
C5C_1 O1C_1 C1 C2C_1 -69.9(18) . . . . no
C5 O1C_1 C1 O27 41.9(14) . . . . no
C5 O1C_1 C1 O4B_1 54.6(13) . . . . no
O1 O1C_1 C1 O27 -40(2) . . . . no
C5 O1C_1 C1 C2C_1 -83.0(16) . . . . no
C5 O1C_1 C5C_1 C6C_1 -112(4) . . . . no
C1 O1C_1 C5C_1 C6C_1 179.9(12) . . . . no
O1 O1C_1 C5 C5C_1 -156(4) . . . . no
C1 O1C_1 C5C_1 C5 -69(3) . . . . no
C1C_1 O1C_1 C5 O1 -69.6(18) . . . . no
O1 O1C_1 C5 C4 163.4(19) . . . . no
C5 O1C_1 C5C_1 C4 127(4) . . . . no
C1 O1C_1 C5 O1 -87.8(19) . . . . no
C5 O1C_1 C1 C1C_1 94(2) . . . . no
C1 O1C_1 C5 C5C_1 117(3) . . . . no
O1 O1C_1 C1C_1 C2C_1 -165.3(19) . . . . no
C5C_1 O1C_1 C1C_1 C1 -81(3) . . . . no
O1 O1C_1 C1 O4B_1 -27(2) . . . . no
C5C_1 O1C_1 C1 O1 95(2) . . . . no
C5C_1 O1C_1 C5 O1 156(4) . . . . no
C5 O1C_1 C5C_1 C4C_1 123(4) . . . . no
C5 O1C_1 C1 C2 -76.3(13) . . . . no
C1 O1C_1 C5C_1 C4C_1 54.4(17) . . . . no
O1 O1C_1 C1C_1 O27 -65(2) . . . . no
C1C_1 O1C_1 C5C_1 O1 -74(2) . . . . no
C1 O1C_1 C1C_1 O27 102(3) . . . . no
C5 O1C_1 C1C_1 O27 9.5(16) . . . . no
C1 O1C_1 C5C_1 C6 -151.9(14) . . . . no
C1C_1 O1C_1 C5C_1 C5 -50(4) . . . . no
O1 O1C_1 C1 C1C_1 12(3) . . . . no
C1 O1C_1 C5 C4C_1 70.1(12) . . . . no
C5 O1C_1 C1C_1 C1 -92(2) . . . . no
C1 O1C_1 C1C_1 C2C_1 2(2) . . . . no
O1 O1C_1 C1C_1 C1 -167(3) . . . . no
C1C_1 O1C_1 C5C_1 C4 76.7(19) . . . . no
C1 O1C_1 C5C_1 C4 58.0(19) . . . . no
C5C_1 O1C_1 C1 O4B_1 67.7(15) . . . . no
C1C_1 O1C_1 C5C_1 C4C_1 73.1(17) . . . . no
C5C_1 O1C_1 C1 C2 -63.2(15) . . . . no
O1 O1C_1 C5 C4C_1 157.9(19) . . . . no
C5C_1 O1C_1 C1C_1 O27 20.3(18) . . . . no
C5C_1 O1C_1 C1C_1 O4B_1 37.1(19) . . . . no
O1 O1C_1 C5C_1 C4 151(2) . . . . no
C1C_1 O1C_1 C1 C2 -171(3) . . . . no
O1 O1C_1 C5C_1 C5 24(4) . . . . no
O1 O1C_1 C1C_1 O4B_1 -49(2) . . . . no
C1C_1 O1C_1 C1 O1 -12(3) . . . . no
C1C_1 O1C_1 C5 C6 -148.7(13) . . . . no
O1 O1C_1 C5 C6 -79(2) . . . . no
C5C_1 O1C_1 C5 C6 77(3) . . . . no
C5 O1C_1 C5C_1 O1 -24(4) . . . . no
C5C_1 O1C_1 C1C_1 O1 86(2) . . . . no
O1 O1C_1 C5C_1 C6 -59(2) . . . . no
C5 O1C_1 C1 O1 82(2) . . . . no
C1 O1C_1 C1C_1 O4B_1 119(3) . . . . no
C1 O1C_1 C5 C6 -166.9(12) . . . . no
C1 O1C_1 C5C_1 O1 -93(2) . . . . no
C5 O1C_1 C1C_1 O4B_1 26.4(17) . . . . no
O2E_1 O11 C14 C3E_1 142.2(19) . . . . no
O2E_1 O11 C14 C15 148.2(15) . . . . no
O2E_1 O11 C2E_1 C1E_1 49(2) . . . . no
C2E_1 O11 C14 O3E_1 -173(2) . . . . no
C14 O11 O2E_1 C2E_1 -2.7(11) . . . . no
O2E_1 O11 C14 O3E_1 -167.5(15) . . . . no
C2E_1 O11 C14 C15 143(2) . . . . no
C14 O11 C2E_1 O2E_1 174(3) . . . . no
C14 O11 C2E_1 C1E_1 -138(3) . . . . no
C2E_1 O11 O2E_1 C14 2.7(11) . . . . no
O2E_1 O11 C2E_1 C13 59(3) . . . . no
C14 O11 C2E_1 C13 -128(3) . . . . no
O2E_1 O11 C14 C2E_1 5(2) . . . . no
C2E_1 O11 C14 C3E_1 137(3) . . . . no
C14 O11 C2E_1 C3E_1 -23.5(16) . . . . no
C2E_1 O11 C14 C13 21.1(14) . . . . no
O2E_1 O11 C2E_1 C3E_1 162.9(19) . . . . no
O2E_1 O11 C14 C13 26.4(17) . . . . no
C2E_1 O11 C14 O2E_1 -5(2) . . . . no
O2E_1 O11 C2E_1 C14 -174(3) . . . . no
C2 O2C_1 C2C_1 C1C_1 -159(3) . . . . no
O2 O2C_1 C2C_1 C1 -158.9(19) . . . . no
C2C_1 O2C_1 C2 C3 129(3) . . . . no
O2 O2C_1 C2C_1 C3C_1 -37.9(17) . . . . no
O2 O2C_1 C2C_1 C2 2(3) . . . . no
C2C_1 O2C_1 C2 C3C_1 121(3) . . . . no
O2 O2C_1 C2 C3C_1 -57.5(19) . . . . no
O2 O2C_1 C2 C2C_1 -178(3) . . . . no
O2 O2C_1 C2 C1 -165.4(18) . . . . no
C2 O2C_1 C2C_1 C1 -160(4) . . . . no
C2C_1 O2C_1 C2 C1 13(2) . . . . no
C2C_1 O2C_1 C2 O2 178(3) . . . . no
C2 O2C_1 C2C_1 C3C_1 -39(2) . . . . no
O2 O2C_1 C2 C3 -49(2) . . . . no
O2 O2C_1 C2C_1 C1C_1 -157.5(16) . . . . no
C2 O2C_1 C2C_1 O2 -2(3) . . . . no
C15 O12 O3E_1 C14 -17.2(17) . . . . no
C15 O12 O3E_1 C3E_1 0.2(9) . . . . no
O3E_1 O12 C15 C14 14.2(15) . . . . no
O3E_1 O12 C15 C16 -105.3(16) . . . . no
O3E_1 O12 C15 C4E_1 -96.6(17) . . . . no
O3E_1 O12 C15 C3E_1 -1(3) . . . . no
C3 O3C_1 C3C_1 C2C_1 142(3) . . . . no
C3C_1 O3C_1 C3 O3 152(4) . . . . no
O3 O3C_1 C3C_1 C2C_1 172(3) . . . . no
C3 O3C_1 C3C_1 C4C_1 25(3) . . . . no
O3 O3C_1 C3C_1 C2 166(3) . . . . no
O3 O3C_1 C3 C2 175(3) . . . . no
O3 O3C_1 C3 C4 59(3) . . . . no
C3 O3C_1 C3C_1 O3 -30(4) . . . . no
C3C_1 O3C_1 C3 C4C_1 -142(4) . . . . no
O3 O3C_1 C3 C3C_1 -152(4) . . . . no
O3 O3C_1 C3 C4C_1 66(3) . . . . no
C3C_1 O3C_1 C3 C4 -149(4) . . . . no
O3 O3C_1 C3C_1 C3 30(4) . . . . no
O3 O3C_1 C3C_1 C4C_1 55(3) . . . . no
C3 O3C_1 C3C_1 C2 136(3) . . . . no
C3C_1 O3C_1 C3 C2 -33(2) . . . . no
C4E_1 O13 C19 C2F_1 -119.8(15) . . . . no
C4E_1 O13 C16 C15 -92(5) . . . . no
O4E_1 O13 C4E_1 C15 21(6) . . . . no
O4E_1 O13 C4E_1 C16 -57(7) . . . . no
C4E_1 O13 O4E_1 C19 111(5) . . . . no
C16 O13 C19 C2F_1 -114.5(15) . . . . no
O4E_1 O13 C16 C4E_1 109(8) . . . . no
C4E_1 O13 C1F_1 O15 117.3(11) . . . . no
O4E_1 O13 C19 C2F_1 -84(5) . . . . no
O4E_1 O13 C19 C1F_1 12(5) . . . . no
C19 O13 C4E_1 C15 110.3(15) . . . . no
C19 O13 C16 C15 117.5(14) . . . . no
C19 O13 C16 C4E_1 -151(4) . . . . no
C19 O13 C1F_1 O4E_1 170(4) . . . . no
O4E_1 O13 C1F_1 O1F_1 140(4) . . . . no
C16 O13 C1F_1 O1F_1 113.7(13) . . . . no
C4E_1 O13 O4E_1 C16 17(3) . . . . no
O4E_1 O13 C1F_1 O15 148(4) . . . . no
C1F_1 O13 C19 C2F_1 -96(2) . . . . no
C16 O13 C4E_1 C17 -148(5) . . . . no
C1F_1 O13 C16 C3E_1 120.3(14) . . . . no
C19 O13 C16 C3E_1 126.5(14) . . . . no
C19 O13 C1F_1 O15 -43(2) . . . . no
C1F_1 O13 O4E_1 C19 4.1(17) . . . . no
C16 O13 C1F_1 O4E_1 -27(3) . . . . no
O4E_1 O13 C4E_1 C17 156(6) . . . . no
C1F_1 O13 C4E_1 C16 24(5) . . . . no
C16 O13 C4E_1 O4E_1 57(7) . . . . no
C1F_1 O13 C4E_1 C15 102.2(13) . . . . no
C16 O13 C4E_1 C15 78(5) . . . . no
C16 O13 C19 O1F_1 88.7(16) . . . . no
C1F_1 O13 C19 O1F_1 107(3) . . . . no
C1F_1 O13 C16 C15 111.4(12) . . . . no
C4E_1 O13 C19 C1F_1 -24(3) . . . . no
C16 O13 C19 C1F_1 -18(3) . . . . no
C4E_1 O13 O4E_1 C1F_1 107(5) . . . . no
C19 O13 C4E_1 C17 -115.1(17) . . . . no
O4E_1 O13 C16 C3E_1 26(7) . . . . no
O4E_1 O13 C4E_1 C3E_1 26(6) . . . . no
C1F_1 O13 O4E_1 C16 -91(6) . . . . no
C4E_1 O13 C16 C17 26(4) . . . . no
C4E_1 O13 C1F_1 C19 160(2) . . . . no
C1F_1 O13 C4E_1 O4E_1 81(6) . . . . no
C4E_1 O13 C1F_1 C2F_1 -139.5(12) . . . . no
C4E_1 O13 C16 O4E_1 -109(8) . . . . no
C1F_1 O13 O4E_1 C4E_1 -107(5) . . . . no
C4E_1 O13 C19 O4E_1 -36(4) . . . . no
C16 O13 C4E_1 C3E_1 83(5) . . . . no
C16 O13 O4E_1 C19 95(6) . . . . no
C16 O13 O4E_1 C4E_1 -17(3) . . . . no
C19 O13 O4E_1 C1F_1 -4.1(17) . . . . no
C19 O13 O4E_1 C16 -95(6) . . . . no
C1F_1 O13 C4E_1 C17 -123.3(15) . . . . no
C4E_1 O13 C16 C3E_1 -83(5) . . . . no
C1F_1 O13 C16 C17 -130.7(13) . . . . no
C19 O13 C16 C17 -124.6(14) . . . . no
C16 O13 C1F_1 C19 164(2) . . . . no
C19 O13 C16 O4E_1 101(7) . . . . no
C19 O13 C1F_1 C2F_1 60(2) . . . . no
C16 O13 C1F_1 C2F_1 -135.9(12) . . . . no
C1F_1 O13 C16 O4E_1 95(7) . . . . no
C16 O13 C19 O4E_1 -30(4) . . . . no
C1F_1 O13 C19 O4E_1 -12(5) . . . . no
C4E_1 O13 C19 O1F_1 83.4(17) . . . . no
O4E_1 O13 C19 O1F_1 119(4) . . . . no
O4E_1 O13 C19 C20 -105(4) . . . . no
C19 O13 O4E_1 C4E_1 -111(5) . . . . no
C16 O13 O4E_1 C1F_1 91(6) . . . . no
O4E_1 O13 C16 C17 135(7) . . . . no
C16 O13 C1F_1 O15 120.9(11) . . . . no
C19 O13 C4E_1 C16 32(5) . . . . no
C4E_1 O13 C19 O15 95.7(16) . . . . no
O4E_1 O13 C19 O15 131(4) . . . . no
O4E_1 O13 C16 C15 17(7) . . . . no
C19 O13 C4E_1 O4E_1 89(6) . . . . no
C1F_1 O13 C4E_1 C5E_1 -127.1(14) . . . . no
C4E_1 O13 C1F_1 O1F_1 110.1(13) . . . . no
C16 O13 C19 O15 101.0(15) . . . . no
C4E_1 O13 C19 C20 -140.1(13) . . . . no
C19 O13 C1F_1 O1F_1 -50(2) . . . . no
C1F_1 O13 C16 C4E_1 -157(5) . . . . no
C19 O13 C4E_1 C3E_1 114.9(16) . . . . no
C1F_1 O13 C19 C20 -117(3) . . . . no
C16 O13 C4E_1 C5E_1 -151(5) . . . . no
O4E_1 O13 C1F_1 C19 -170(4) . . . . no
O4E_1 O13 C1F_1 C2F_1 -109(4) . . . . no
C4E_1 O13 C1F_1 O4E_1 -30(3) . . . . no
C1F_1 O13 C4E_1 C3E_1 106.8(15) . . . . no
C1F_1 O13 C19 O15 119(3) . . . . no
C19 O13 C4E_1 C5E_1 -119.0(16) . . . . no
C16 O13 C19 C20 -134.8(13) . . . . no
O4E_1 O13 C4E_1 C5E_1 152(6) . . . . no
C4C_1 O4C_1 C7 C2D_1 -124.3(16) . . . . no
C4 O4C_1 C7 C2D_1 -134.9(15) . . . . no
C1D_1 O4C_1 C4C_1 C3 132.1(14) . . . . no
C1D_1 O4C_1 C4C_1 O4 -61(6) . . . . no
C4 O4C_1 C7 C1D_1 -37(4) . . . . no
C1D_1 O4C_1 C7 C2D_1 -98(4) . . . . no
O4 O4C_1 C1D_1 O6 -11(4) . . . . no
C7 O4C_1 C1D_1 O1D_1 -51(3) . . . . no
C4C_1 O4C_1 C1D_1 O1D_1 105.4(15) . . . . no
O4 O4C_1 C7 C1D_1 -149(7) . . . . no
C4C_1 O4C_1 C7 C1D_1 -27(4) . . . . no
O4 O4C_1 C4C_1 C3 -167(6) . . . . no
C1D_1 O4C_1 C4 C4C_1 119(6) . . . . no
C7 O4C_1 C4 C4C_1 127(6) . . . . no
O4 O4C_1 C4 C4C_1 176(7) . . . . no
O4 O4C_1 C7 C2D_1 113(5) . . . . no
C7 O4C_1 C4C_1 C3 137.9(14) . . . . no
O4 O4C_1 C4 C5C_1 -43(6) . . . . no
O4 O4C_1 C4C_1 C4 -5(8) . . . . no
C4 O4C_1 C1D_1 C7 146(3) . . . . no
C4C_1 O4C_1 C1D_1 C7 157(3) . . . . no
C4C_1 O4C_1 C1D_1 O4 131(5) . . . . no
C4 O4C_1 C4C_1 C3 -163(6) . . . . no
C4 O4C_1 C1D_1 O4 121(5) . . . . no
C7 O4C_1 C1D_1 O6 -37(3) . . . . no
C4 O4C_1 C1D_1 O6 109.3(14) . . . . no
C1D_1 O4C_1 C7 C8 -107(4) . . . . no
C4C_1 O4C_1 C7 O1D_1 84.9(19) . . . . no
C7 O4C_1 C4C_1 C5C_1 -89.7(18) . . . . no
C4 O4C_1 C4C_1 C5 -40(5) . . . . no
C1D_1 O4C_1 C4C_1 C5 -105.0(14) . . . . no
C4C_1 O4C_1 C4 C3 14(5) . . . . no
C4 O4C_1 C4C_1 O4 5(8) . . . . no
C1D_1 O4C_1 C4 O4 -57(5) . . . . no
O4 O4C_1 C4C_1 C5C_1 -35(6) . . . . no
C7 O4C_1 C4C_1 C3C_1 147.6(13) . . . . no
C4 O4C_1 C7 O6 93.5(18) . . . . no
O4 O4C_1 C4 C5 -53(5) . . . . no
C1D_1 O4C_1 C4 C3 133.1(13) . . . . no
C4C_1 O4C_1 C7 O6 104.0(17) . . . . no
C1D_1 O4C_1 C4 C5 -110.4(15) . . . . no
C4C_1 O4C_1 C7 C8 -133.9(15) . . . . no
O4 O4C_1 C1D_1 C2D_1 93(4) . . . . no
C4 O4C_1 C7 O1D_1 74.3(19) . . . . no
C4 O4C_1 C1D_1 C2D_1 -146.9(14) . . . . no
C4C_1 O4C_1 C1D_1 C8 -145.9(13) . . . . no
O4 O4C_1 C4C_1 C5 -44(6) . . . . no
C7 O4C_1 C4 O4 -50(5) . . . . no
C4C_1 O4C_1 C1D_1 O6 119.6(13) . . . . no
O4 O4C_1 C1D_1 O1D_1 -26(4) . . . . no
O4 O4C_1 C1D_1 C7 26(5) . . . . no
C7 O4C_1 C4 C5C_1 -93(2) . . . . no
C7 O4C_1 C1D_1 O4 -26(5) . . . . no
C7 O4C_1 C4C_1 C4 -59(6) . . . . no
C1D_1 O4C_1 C4 C5C_1 -100.7(19) . . . . no
C4 O4C_1 C7 C8 -144.5(15) . . . . no
O4 O4C_1 C7 C8 104(5) . . . . no
C1D_1 O4C_1 C7 O1D_1 111(4) . . . . no
C1D_1 O4C_1 C4C_1 C3C_1 141.8(13) . . . . no
O4 O4C_1 C7 O1D_1 -38(5) . . . . no
C4 O4C_1 C4C_1 C5C_1 -30(5) . . . . no
C7 O4C_1 C4C_1 C5 -99.2(15) . . . . no
C1D_1 O4C_1 C4C_1 C4 -65(6) . . . . no
C7 O4C_1 C4 C3 140.8(12) . . . . no
C7 O4C_1 C4C_1 O4 -55(5) . . . . no
C4C_1 O4C_1 C4 O4 -176(7) . . . . no
C4C_1 O4C_1 C1D_1 C2D_1 -136.7(14) . . . . no
C4 O4C_1 C1D_1 O1D_1 95.1(16) . . . . no
C4C_1 O4C_1 C7 O4 123(6) . . . . no
C4 O4C_1 C7 O4 112(5) . . . . no
C7 O4C_1 C1D_1 C8 58(3) . . . . no
C1D_1 O4C_1 C7 O6 131(4) . . . . no
C7 O4C_1 C4 C5 -102.8(17) . . . . no
C4C_1 O4C_1 C4 C5 131(6) . . . . no
C1D_1 O4C_1 C7 O4 149(7) . . . . no
C1D_1 O4C_1 C4C_1 C5C_1 -95.6(16) . . . . no
O4 O4C_1 C4C_1 C3C_1 -158(6) . . . . no
C4C_1 O4C_1 C4 C5C_1 140(7) . . . . no
C4 O4C_1 C1D_1 C8 -156.1(13) . . . . no
O4 O4C_1 C7 O6 -19(5) . . . . no
O4 O4C_1 C4 C3 -170(5) . . . . no
C4 O4C_1 C4C_1 C3C_1 -153(6) . . . . no
C7 O4C_1 C1D_1 C2D_1 67(3) . . . . no
O4 O4C_1 C1D_1 C8 83(4) . . . . no
C6 O6C_1 C6C_1 C5C_1 56(2) . . . . no
O5 O6C_1 C6 C5 -102(2) . . . . no
C6C_1 O6C_1 C6 O5 9.8(17) . . . . no
O5 O6C_1 C6C_1 C5 -146(2) . . . . no
O5 O6C_1 C6C_1 C5C_1 -140(2) . . . . no
O5 O6C_1 C6 C6C_1 -9.8(17) . . . . no
C6 O6C_1 C6C_1 C5 49.7(19) . . . . no
C6 O6C_1 C6C_1 O5 -164(3) . . . . no
C6C_1 O6C_1 C6 C5 -92(3) . . . . no
C6C_1 O6C_1 C6 C5C_1 -76(2) . . . . no
O5 O6C_1 C6 C5C_1 -86(2) . . . . no
O5 O6C_1 C6C_1 C6 164(3) . . . . no
O1F_1 O15 C19 O13 -75(4) . . . . no
C5F_1 O15 C1F_1 C19 -52(3) . . . . no
C23 O15 C19 O13 62.2(16) . . . . no
C1F_1 O15 C23 C4F_1 62.1(15) . . . . no
O1F_1 O15 C1F_1 C2F_1 161(6) . . . . no
O1F_1 O15 C5F_1 C23 -158(7) . . . . no
C19 O15 C1F_1 C2F_1 -15(3) . . . . no
C5F_1 O15 C19 C2F_1 -72(2) . . . . no
C1F_1 O15 C19 C2F_1 157(4) . . . . no
C5F_1 O15 C19 O1F_1 134(4) . . . . no
C19 O15 C23 C24 -173.3(14) . . . . no
C19 O15 C5F_1 C4F_1 60.4(14) . . . . no
C19 O15 C23 C4F_1 50.6(15) . . . . no
C19 O15 C23 C6F_1 178.4(12) . . . . no
C23 O15 C19 O4E_1 70.2(15) . . . . no
C1F_1 O15 C19 O4E_1 -64(3) . . . . no
C1F_1 O15 C19 O1F_1 3(5) . . . . no
C5F_1 O15 C23 C22 76(6) . . . . no
C1F_1 O15 C23 C24 -161.8(13) . . . . no
C1F_1 O15 C5F_1 C22 83.9(16) . . . . no
O1F_1 O15 C5F_1 C6F_1 -146(4) . . . . no
C5F_1 O15 C1F_1 O1F_1 132(6) . . . . no
O1F_1 O15 C1F_1 C19 176(7) . . . . no
O1F_1 O15 C23 C24 -132(5) . . . . no
O1F_1 O15 C19 O4E_1 -67(4) . . . . no
C5F_1 O15 C19 O4E_1 67.7(15) . . . . no
C1F_1 O15 C5F_1 C4F_1 71.5(14) . . . . no
C5F_1 O15 O1F_1 C1F_1 -62(7) . . . . no
C5F_1 O15 O1F_1 C23 4.8(14) . . . . no
C1F_1 O15 C23 C5F_1 -5(6) . . . . no
C19 O15 C23 O1F_1 -41(4) . . . . no
O1F_1 O15 C1F_1 O4E_1 -88(5) . . . . no
C23 O15 C19 O1F_1 137(4) . . . . no
O1F_1 O15 C1F_1 O13 -95(5) . . . . no
C23 O15 C1F_1 O13 37.8(17) . . . . no
C19 O15 C1F_1 O4E_1 97(3) . . . . no
C23 O15 C1F_1 O4E_1 45.0(18) . . . . no
C23 O15 C1F_1 O1F_1 133(6) . . . . no
C23 O15 C1F_1 C2F_1 -66.7(16) . . . . no
C5F_1 O15 C19 O13 59.7(15) . . . . no
C1F_1 O15 C19 O13 -72(3) . . . . no
O1F_1 O15 C5F_1 C4F_1 98(4) . . . . no
C23 O15 C5F_1 C22 -92(6) . . . . no
O1F_1 O15 C23 C6F_1 -140(5) . . . . no
C19 O15 C23 C5F_1 -16(6) . . . . no
C1F_1 O15 O1F_1 C19 -2(2) . . . . no
C19 O15 C5F_1 C23 164(6) . . . . no
C1F_1 O15 C23 C22 70.8(17) . . . . no
C1F_1 O15 C5F_1 C23 176(6) . . . . no
C5F_1 O15 C23 O1F_1 -25(8) . . . . no
C19 O15 O1F_1 C23 68(5) . . . . no
C19 O15 O1F_1 C1F_1 2(2) . . . . no
C19 O15 O1F_1 C5F_1 63(5) . . . . no
O1F_1 O15 C23 C4F_1 92(5) . . . . no
C23 O15 C1F_1 C19 -52(3) . . . . no
O1F_1 O15 C5F_1 C22 110(4) . . . . no
C5F_1 O15 C1F_1 C2F_1 -67.5(16) . . . . no
O1F_1 O15 C19 C2F_1 154(4) . . . . no
C5F_1 O15 O1F_1 C19 -63(5) . . . . no
C1F_1 O15 O1F_1 C23 67(7) . . . . no
C23 O15 C19 C1F_1 134(3) . . . . no
C23 O15 O1F_1 C5F_1 -4.8(14) . . . . no
C19 O15 C23 C22 59.3(17) . . . . no
C23 O15 C19 C2F_1 -69(2) . . . . no
C23 O15 O1F_1 C1F_1 -67(7) . . . . no
C5F_1 O15 C1F_1 O13 37.0(16) . . . . no
C19 O15 C1F_1 O13 89(3) . . . . no
C1F_1 O15 O1F_1 C5F_1 62(7) . . . . no
C5F_1 O15 C1F_1 O4E_1 44.2(17) . . . . no
C19 O15 C1F_1 O1F_1 -176(7) . . . . no
C19 O15 C5F_1 O1F_1 -37(4) . . . . no
C5F_1 O15 C23 C4F_1 67(6) . . . . no
O1F_1 O15 C23 C5F_1 25(8) . . . . no
C19 O15 C5F_1 C22 72.9(16) . . . . no
C5F_1 O15 C19 C1F_1 131(3) . . . . no
C1F_1 O15 C5F_1 O1F_1 -26(4) . . . . no
O1F_1 O15 C23 C22 101(5) . . . . no
O1F_1 O15 C19 C1F_1 -3(5) . . . . no
C1F_1 O15 C5F_1 C6F_1 -172.0(11) . . . . no
C23 O15 C5F_1 C4F_1 -104(6) . . . . no
C1F_1 O15 C23 O1F_1 -30(4) . . . . no
C19 O15 C5F_1 C6F_1 177.0(11) . . . . no
C23 O15 C5F_1 O1F_1 158(7) . . . . no
C1F_1 O15 C23 C6F_1 -170.2(12) . . . . no
C23 O15 C19 C20 -60.2(16) . . . . no
O1F_1 O15 C19 C20 163(4) . . . . no
C5F_1 O15 C23 C6F_1 -165(7) . . . . no
C1F_1 O15 C19 C20 166(3) . . . . no
C5F_1 O15 C19 C20 -62.7(15) . . . . no
C23 O15 C5F_1 C6F_1 13(6) . . . . no
C5F_1 O15 C23 C24 -157(7) . . . . no
C23 O15 O1F_1 C19 -68(5) . . . . no
C7 O1D_1 C1D_1 C2D_1 -7(4) . . . . no
C7 O1D_1 C1D_1 C8 -7(4) . . . . no
C5D_1 O1D_1 C1D_1 C8 -64.9(14) . . . . no
C7 O1D_1 C1D_1 O6 18(5) . . . . no
C7 O1D_1 C1D_1 O4 105(4) . . . . no
O6 O1D_1 C1D_1 C2D_1 -25(3) . . . . no
O6 O1D_1 C1D_1 O4 87(3) . . . . no
O6 O1D_1 C7 C1D_1 164(4) . . . . no
C5D_1 O1D_1 C1D_1 O4C_1 52.1(16) . . . . no
C5D_1 O1D_1 C1D_1 O4 47.7(15) . . . . no
C1D_1 O1D_1 C7 C2D_1 170(6) . . . . no
C5D_1 O1D_1 C1D_1 O6 -40(2) . . . . no
O6 O1D_1 C1D_1 C8 -25(3) . . . . no
C5D_1 O1D_1 C1D_1 C2D_1 -64.7(16) . . . . no
C1D_1 O1D_1 C5D_1 O6 116(4) . . . . no
O6 O1D_1 C7 O4 106(2) . . . . no
C7 O1D_1 C5D_1 C11 68(5) . . . . no
C7 O1D_1 C1D_1 O4C_1 110(5) . . . . no
O6 O1D_1 C5D_1 C11 -36(6) . . . . no
O6 O1D_1 C1D_1 O4C_1 92(3) . . . . no
C1D_1 O1D_1 C7 C8 171(5) . . . . no
C5D_1 O1D_1 C7 O6 -38(2) . . . . no
C1D_1 O1D_1 C7 O4 -59(4) . . . . no
C5D_1 O1D_1 C7 C1D_1 126(4) . . . . no
C5D_1 O1D_1 C7 O4 67.9(14) . . . . no
O6 O1D_1 C7 O4C_1 110(2) . . . . no
C7 O1D_1 C5D_1 C12 165.9(14) . . . . no
C5D_1 O1D_1 C1D_1 C7 -58(4) . . . . no
C5D_1 O1D_1 C7 C8 -63.2(18) . . . . no
O6 O1D_1 C7 C8 -26(3) . . . . no
C1D_1 O1D_1 C5D_1 C6D_1 -177.0(13) . . . . no
C7 O1D_1 C5D_1 C6D_1 171.1(14) . . . . no
O6 O1D_1 C5D_1 C12 62(4) . . . . no
C1D_1 O1D_1 C5D_1 C4D_1 63.7(16) . . . . no
C7 O1D_1 C5D_1 O6 104(4) . . . . no
C1D_1 O1D_1 C7 O4C_1 -54(4) . . . . no
C1D_1 O1D_1 C5D_1 C12 177.8(13) . . . . no
C5D_1 O1D_1 C7 O4C_1 72.7(15) . . . . no
O6 O1D_1 C7 C2D_1 -27(4) . . . . no
O6 O1D_1 C5D_1 C4D_1 -52(3) . . . . no
C5D_1 O1D_1 C7 C2D_1 -64(2) . . . . no
C7 O1D_1 C5D_1 C4D_1 51.8(16) . . . . no
O6 O1D_1 C5D_1 C6D_1 67(4) . . . . no
O6 O1D_1 C1D_1 C7 -18(5) . . . . no
C1D_1 O1D_1 C5D_1 C11 80(5) . . . . no
C1D_1 O1D_1 C7 O6 -164(4) . . . . no
O2F_1 O16 C20 C19 -11(4) . . . . no
O2F_1 O16 C2F_1 C1F_1 1(4) . . . . no
C20 O16 C2F_1 C1F_1 -152(4) . . . . no
C2F_1 O16 C20 C21 142(4) . . . . no
C2F_1 O16 C20 C3F_1 136(4) . . . . no
C20 O16 C2F_1 C3F_1 -30(3) . . . . no
O2F_1 O16 C2F_1 C20 153(4) . . . . no
C20 O16 C2F_1 O2F_1 -153(4) . . . . no
O2F_1 O16 C2F_1 C19 16(5) . . . . no
O2F_1 O16 C20 C21 112(3) . . . . no
O2F_1 O16 C20 C2F_1 -31(4) . . . . no
C2F_1 O16 C20 C19 20(3) . . . . no
O2F_1 O16 C20 C3F_1 105(4) . . . . no
C20 O16 O2F_1 C2F_1 11.0(15) . . . . no
O2F_1 O16 C2F_1 C3F_1 123(3) . . . . no
C20 O16 C2F_1 C19 -138(5) . . . . no
O7 O2D_1 C8 C1D_1 120(3) . . . . no
O7 O2D_1 C2D_1 C8 -55(6) . . . . no
C2D_1 O2D_1 C8 C7 4(5) . . . . no
O7 O2D_1 C8 C7 121(3) . . . . no
O7 O2D_1 C8 C2D_1 118(6) . . . . no
O7 O2D_1 C8 C3D_1 -128(3) . . . . no
C8 O2D_1 C2D_1 C7 -175(6) . . . . no
C2D_1 O2D_1 C8 C1D_1 2(5) . . . . no
C8 O2D_1 C2D_1 O7 55(6) . . . . no
C2D_1 O2D_1 C8 C9 114(6) . . . . no
C2D_1 O2D_1 C8 O7 -118(6) . . . . no
O7 O2D_1 C2D_1 C7 129(3) . . . . no
C8 O2D_1 C2D_1 C3D_1 -53(5) . . . . no
O7 O2D_1 C8 C9 -128(3) . . . . no
C8 O2D_1 C2D_1 C1D_1 -178(6) . . . . no
C2D_1 O2D_1 C8 C3D_1 114(6) . . . . no
O7 O2D_1 C2D_1 C9 -111(3) . . . . no
O7 O2D_1 C2D_1 C3D_1 -108(3) . . . . no
C8 O2D_1 C2D_1 C9 -55(5) . . . . no
O7 O2D_1 C2D_1 C1D_1 127(3) . . . . no
O3F_1 O17 C21 C20 -24(2) . . . . no
C3F_1 O17 C21 C22 -157(3) . . . . no
C3F_1 O17 C21 C4F_1 -143(3) . . . . no
C3F_1 O17 C21 O3F_1 -9(3) . . . . no
C3F_1 O17 C21 C20 -33(2) . . . . no
O3F_1 O17 C21 C4F_1 -134(2) . . . . no
O3F_1 O17 C3F_1 C20 -43(2) . . . . no
C21 O17 C3F_1 C2F_1 141(3) . . . . no
O3F_1 O17 C21 C22 -148.1(19) . . . . no
C21 O17 C3F_1 C20 127(3) . . . . no
O3F_1 O17 C3F_1 C2F_1 -30(2) . . . . no
O3F_1 O17 C3F_1 C4F_1 -146(2) . . . . no
C21 O17 C3F_1 O3F_1 170(3) . . . . no
C21 O17 O3F_1 C3F_1 -3.0(11) . . . . no
O3F_1 O17 C21 C3F_1 9(3) . . . . no
C21 O17 C3F_1 C4F_1 24(2) . . . . no
O3F_1 O17 C3F_1 C21 -170(3) . . . . no
C3F_1 O17 O3F_1 C21 3.0(11) . . . . no
C3D_1 O3D_1 C9 C8 33(4) . . . . no
C3D_1 O3D_1 C9 C2D_1 41(4) . . . . no
C3D_1 O3D_1 C9 O8 173(6) . . . . no
C3D_1 O3D_1 C9 C4D_1 -60(5) . . . . no
C9 O3D_1 C3D_1 C8 -140(5) . . . . no
O8 O3D_1 C3D_1 C4D_1 114(3) . . . . no
O8 O3D_1 C9 C3D_1 -173(6) . . . . no
O8 O3D_1 C9 C4D_1 127(3) . . . . no
C9 O3D_1 C3D_1 C2D_1 -130(5) . . . . no
O8 O3D_1 C3D_1 C2D_1 -123(2) . . . . no
O8 O3D_1 C3D_1 C8 -133(3) . . . . no
O8 O3D_1 C3D_1 C9 7(5) . . . . no
O8 O3D_1 C9 C2D_1 -133(3) . . . . no
C3D_1 O3D_1 C9 C10 -71(5) . . . . no
C9 O3D_1 C3D_1 O8 -7(5) . . . . no
C9 O3D_1 C3D_1 C4D_1 107(5) . . . . no
O8 O3D_1 C9 C8 -141(3) . . . . no
O8 O3D_1 C9 C10 116(3) . . . . no
C9 O3D_1 C3D_1 C10 97(5) . . . . no
O8 O3D_1 C3D_1 C10 103(2) . . . . no
C22 O18 C1A_1 C25 155.0(19) . . . . no
O4F_1 O18 C1A_1 C26 -103.2(18) . . . . no
O4F_1 O18 C1A_1 C2A_1 -86.5(19) . . . . no
C1A_1 O18 C22 C23 -123.1(12) . . . . no
O4F_1 O18 C22 C4F_1 19(4) . . . . no
C22 O18 C1A_1 C2A_1 -124.9(10) . . . . no
O4F_1 O18 C25 O1A_1 149(2) . . . . no
C25 O18 C22 O4F_1 122(2) . . . . no
O4F_1 O18 C22 C21 7(2) . . . . no
C25 O18 C1A_1 C26 63.4(19) . . . . no
C25 O18 C1A_1 C2A_1 80(2) . . . . no
C22 O18 C1A_1 O4F_1 -38.3(16) . . . . no
C25 O18 C22 C21 128.4(10) . . . . no
C25 O18 O4F_1 C22 -86(2) . . . . no
C1A_1 O18 C25 C26 -92(2) . . . . no
C22 O18 O4F_1 C4F_1 -6.2(13) . . . . no
C25 O18 O4F_1 C4F_1 -92(3) . . . . no
O4F_1 O18 C1A_1 C25 -167(2) . . . . no
C25 O18 C1A_1 O4F_1 167(2) . . . . no
C1A_1 O18 O4F_1 C22 -79(2) . . . . no
C22 O18 C25 O1A_1 103.5(12) . . . . no
O4F_1 O18 C25 C26 -75(2) . . . . no
C25 O18 C22 C5F_1 -121.4(11) . . . . no
C1A_1 O18 C25 C2A_1 -76(2) . . . . no
C22 O18 C1A_1 C26 -141.5(9) . . . . no
C1A_1 O18 C22 C21 118.1(10) . . . . no
C1A_1 O18 O4F_1 C4F_1 -85(3) . . . . no
C22 O18 C25 C2A_1 -104.9(11) . . . . no
O4F_1 O18 C22 C23 126(2) . . . . no
C22 O18 C1A_1 O1A_1 123.1(9) . . . . no
C25 O18 O4F_1 C1A_1 -6.6(12) . . . . no
C25 O18 C1A_1 O1A_1 -32.0(17) . . . . no
C22 O18 O4F_1 C1A_1 79(2) . . . . no
C1A_1 O18 C25 O1A_1 132(2) . . . . no
C1A_1 O18 C22 C4F_1 131(4) . . . . no
C25 O18 C22 C4F_1 141(4) . . . . no
O4F_1 O18 C1A_1 O1A_1 161.4(18) . . . . no
C25 O18 C22 C23 -112.8(12) . . . . no
C1A_1 O18 C22 C5F_1 -131.7(11) . . . . no
O4F_1 O18 C22 C5F_1 117(2) . . . . no
O4F_1 O18 C25 C2A_1 -60(2) . . . . no
C22 O18 C25 O20 120.7(11) . . . . no
C1A_1 O18 C25 O20 149(2) . . . . no
C1A_1 O18 C22 O4F_1 112(2) . . . . no
O4F_1 O18 C25 C1A_1 17(3) . . . . no
C22 O18 C25 C26 -120.1(10) . . . . no
O4F_1 O18 C25 O20 166(2) . . . . no
C22 O18 C25 C1A_1 -29(2) . . . . no
C4D_1 O4D_1 C13 C1E_1 68(2) . . . . no
C13 O4D_1 C10 C11 -135.4(12) . . . . no
O9 O4D_1 C1E_1 O10 -92(2) . . . . no
C4D_1 O4D_1 C1E_1 O9 -121(2) . . . . no
C13 O4D_1 C4D_1 O9 70(2) . . . . no
C1E_1 O4D_1 C4D_1 O9 94(3) . . . . no
C13 O4D_1 C10 O9 60.2(19) . . . . no
C10 O4D_1 C1E_1 O1E_1 140.3(14) . . . . no
O9 O4D_1 C13 C1E_1 174(3) . . . . no
C10 O4D_1 C4D_1 O9 18(5) . . . . no
C10 O4D_1 C13 C1E_1 81(2) . . . . no
C13 O4D_1 C1E_1 O9 5(3) . . . . no
C1E_1 O4D_1 C4D_1 C10 76(4) . . . . no
C1E_1 O4D_1 C10 C9 138.4(14) . . . . no
C4D_1 O4D_1 C1E_1 C13 -126(2) . . . . no
O9 O4D_1 C1E_1 C2E_1 3(2) . . . . no
C13 O4D_1 C1E_1 O1E_1 -110(2) . . . . no
O9 O4D_1 C1E_1 O1E_1 -115(2) . . . . no
C1E_1 O4D_1 C10 C3D_1 141.9(14) . . . . no
C4D_1 O4D_1 C1E_1 O10 147.7(13) . . . . no
C10 O4D_1 C1E_1 O9 -105(2) . . . . no
C1E_1 O4D_1 C4D_1 C11 -103.6(16) . . . . no
C1E_1 O4D_1 C10 O9 85(2) . . . . no
C4D_1 O4D_1 C10 O9 -164(4) . . . . no
C1E_1 O4D_1 C13 C14 179(2) . . . . no
O9 O4D_1 C10 C9 53(2) . . . . no
C4D_1 O4D_1 C10 C9 -110(4) . . . . no
C10 O4D_1 C4D_1 C11 -179(5) . . . . no
C1E_1 O4D_1 C13 C2E_1 -163(3) . . . . no
C10 O4D_1 C13 C14 -99.9(15) . . . . no
C4D_1 O4D_1 C13 O1E_1 115.3(14) . . . . no
C4D_1 O4D_1 C10 C11 1(4) . . . . no
C1E_1 O4D_1 C10 C4D_1 -111(4) . . . . no
C13 O4D_1 C10 C4D_1 -136(4) . . . . no
O9 O4D_1 C10 C4D_1 164(4) . . . . no
C13 O4D_1 C1E_1 C2E_1 7.5(14) . . . . no
C10 O4D_1 C1E_1 O10 163.7(14) . . . . no
O9 O4D_1 C4D_1 C9 36(3) . . . . no
O9 O4D_1 C13 C2E_1 11(3) . . . . no
C10 O4D_1 C13 C2E_1 -82(2) . . . . no
C10 O4D_1 C1E_1 C13 -110(2) . . . . no
O9 O4D_1 C1E_1 C13 -5(3) . . . . no
O9 O4D_1 C13 O1E_1 -138(2) . . . . no
O9 O4D_1 C4D_1 C11 162(2) . . . . no
C13 O4D_1 C4D_1 C9 106.0(16) . . . . no
O9 O4D_1 C4D_1 C10 -18(5) . . . . no
C13 O4D_1 C4D_1 C11 -127.7(15) . . . . no
C4D_1 O4D_1 C13 C14 -113.3(15) . . . . no
C13 O4D_1 C10 C9 113.6(15) . . . . no
C1E_1 O4D_1 C13 O1E_1 47.4(18) . . . . no
C13 O4D_1 C1E_1 O10 -87(2) . . . . no
C1E_1 O4D_1 C13 O9 -174(3) . . . . no
O9 O4D_1 C13 O10 -128(2) . . . . no
C1E_1 O4D_1 C10 C11 -110.6(13) . . . . no
C4D_1 O4D_1 C1E_1 C2E_1 -118.0(14) . . . . no
C10 O4D_1 C4D_1 C3D_1 54(4) . . . . no
C4D_1 O4D_1 C1E_1 O1E_1 124.4(14) . . . . no
C10 O4D_1 C4D_1 C9 54(4) . . . . no
C10 O4D_1 C13 O10 138.8(13) . . . . no
C1E_1 O4D_1 C13 O10 57.4(19) . . . . no
C10 O4D_1 C13 O1E_1 128.7(13) . . . . no
C1E_1 O4D_1 C4D_1 C5D_1 -109.6(15) . . . . no
O9 O4D_1 C10 C11 164(2) . . . . no
O9 O4D_1 C13 C14 -7(2) . . . . no
C4D_1 O4D_1 C13 O10 125.3(14) . . . . no
O9 O4D_1 C4D_1 C3D_1 35(3) . . . . no
O9 O4D_1 C4D_1 C5D_1 156(2) . . . . no
O9 O4D_1 C10 C3D_1 57(3) . . . . no
C4D_1 O4D_1 C13 O9 -106(3) . . . . no
C4D_1 O4D_1 C13 C2E_1 -95(2) . . . . no
C10 O4D_1 C1E_1 C2E_1 -102.1(15) . . . . no
C13 O4D_1 C4D_1 C10 52(4) . . . . no
C1E_1 O4D_1 C4D_1 C3D_1 129.2(13) . . . . no
C4D_1 O4D_1 C10 C3D_1 -107(4) . . . . no
C10 O4D_1 C4D_1 C5D_1 175(5) . . . . no
C13 O4D_1 C4D_1 C5D_1 -133.7(14) . . . . no
C1E_1 O4D_1 C4D_1 C9 130.1(14) . . . . no
C13 O4D_1 C10 C3D_1 117.1(15) . . . . no
C13 O4D_1 C4D_1 C3D_1 105.1(15) . . . . no
C10 O4D_1 C13 O9 -93(2) . . . . no
C24 O19 C6F_1 C5F_1 -158(5) . . . . no
O6F_1 O19 C6F_1 C24 146(6) . . . . no
O6F_1 O19 C6F_1 C5F_1 -12(4) . . . . no
C24 O19 O6F_1 C6F_1 10.4(17) . . . . no
C6F_1 O19 O6F_1 C24 -10.4(17) . . . . no
C6F_1 O19 C24 C23 23(4) . . . . no
C6F_1 O19 C24 O6F_1 38(6) . . . . no
O6F_1 O19 C24 C23 -16(4) . . . . no
C24 O19 C6F_1 C23 -145(6) . . . . no
O6F_1 O19 C6F_1 C23 1(4) . . . . no
C24 O19 C6F_1 O6F_1 -146(6) . . . . no
O6F_1 O19 C24 C6F_1 -38(6) . . . . no
C29 O20 C25 C2A_1 -60.7(16) . . . . no
C25 O20 C29 C28 60.1(14) . . . . no
C5A_1 O20 C25 O1A_1 97(2) . . . . no
O1A_1 O20 C29 C5A_1 -9(3) . . . . no
C5A_1 O20 C29 C30 -134(3) . . . . no
O1A_1 O20 C29 C6A_1 -119(2) . . . . no
O1A_1 O20 C25 C26 -177(2) . . . . no
C5A_1 O20 C25 C2A_1 -77.5(16) . . . . no
C29 O20 C5A_1 C6A_1 52(2) . . . . no
C29 O20 C25 C1A_1 109(4) . . . . no
C25 O20 C29 C30 174.0(11) . . . . no
O1A_1 O20 C25 C2A_1 -175(2) . . . . no
C25 O20 C29 C6A_1 -161.7(13) . . . . no
O1A_1 O20 C29 C4A_1 88(2) . . . . no
C5A_1 O20 C29 C4A_1 97(3) . . . . no
C29 O20 C25 C26 -63.0(13) . . . . no
O1A_1 O20 C5A_1 C29 172(3) . . . . no
C25 O20 C5A_1 C29 133(2) . . . . no
O1A_1 O20 C5A_1 C4A_1 112.3(18) . . . . no
C5A_1 O20 C25 C26 -79.8(12) . . . . no
O1A_1 O20 C29 C30 -144(2) . . . . no
C5A_1 O20 C29 C6A_1 -110(3) . . . . no
O1A_1 O20 C25 O18 -59(2) . . . . no
C25 O20 C29 C5A_1 -52(3) . . . . no
C25 O20 C29 C4A_1 45.6(14) . . . . no
C5A_1 O20 C25 C1A_1 92(4) . . . . no
C25 O20 C5A_1 C6A_1 -175.4(11) . . . . no
O1A_1 O20 C25 C1A_1 -5(5) . . . . no
C25 O20 C5A_1 O1A_1 -38.9(15) . . . . no
C5A_1 O20 C29 C28 112(3) . . . . no
O1A_1 O20 C29 C28 102(2) . . . . no
C29 O20 C5A_1 C4A_1 -60(2) . . . . no
C29 O20 C25 O1A_1 114(2) . . . . no
C5A_1 O20 C25 O18 38.4(13) . . . . no
C29 O20 C5A_1 O1A_1 -172(3) . . . . no
C25 O20 C5A_1 C4A_1 73.4(11) . . . . no
C29 O20 C25 O18 55.3(13) . . . . no
O1A_1 O20 C5A_1 C6A_1 -136.5(18) . . . . no
C13 O1E_1 C17 C16 34.0(18) . . . . no
C1E_1 O1E_1 C17 C16 48(2) . . . . no
C5E_1 O1E_1 C17 O10 171(5) . . . . no
C1E_1 O1E_1 C17 O10 60.9(17) . . . . no
C5E_1 O1E_1 C13 C1E_1 134(2) . . . . no
O10 O1E_1 C13 C2E_1 -2(3) . . . . no
C1E_1 O1E_1 C13 C14 -180(3) . . . . no
C17 O1E_1 C13 C1E_1 143(2) . . . . no
C13 O1E_1 C17 C4E_1 31.7(17) . . . . no
O10 O1E_1 C17 C16 -13(2) . . . . no
C5E_1 O1E_1 C17 C4E_1 156(6) . . . . no
C17 O1E_1 C13 C2E_1 -59(2) . . . . no
C1E_1 O1E_1 C17 C4E_1 46(2) . . . . no
C13 O1E_1 C17 C18 167.8(10) . . . . no
C5E_1 O1E_1 C17 C18 -68(5) . . . . no
C5E_1 O1E_1 C17 C16 159(6) . . . . no
O10 O1E_1 C17 C18 120.9(18) . . . . no
C1E_1 O1E_1 C5E_1 C6E_1 172.9(16) . . . . no
C17 O1E_1 C5E_1 C6E_1 99(5) . . . . no
C13 O1E_1 C17 O10 46.8(15) . . . . no
C1E_1 O1E_1 C5E_1 C17 74(5) . . . . no
C5E_1 O1E_1 C13 O4D_1 82.2(11) . . . . no
O10 O1E_1 C5E_1 C17 8(5) . . . . no
C5E_1 O1E_1 C13 C14 -45.6(15) . . . . no
C17 O1E_1 C13 C14 -36.9(14) . . . . no
O10 O1E_1 C13 O9 137.4(18) . . . . no
C1E_1 O1E_1 C17 C18 -178.2(12) . . . . no
C1E_1 O1E_1 C17 C5E_1 -111(5) . . . . no
C17 O1E_1 C1E_1 C13 -41(2) . . . . no
C5E_1 O1E_1 C1E_1 C13 -52(2) . . . . no
C5E_1 O1E_1 C17 C6E_1 -70(5) . . . . no
O10 O1E_1 C1E_1 O9 102.4(18) . . . . no
C17 O1E_1 C1E_1 C2E_1 -50.3(16) . . . . no
C1E_1 O1E_1 C13 O9 -63(2) . . . . no
C5E_1 O1E_1 C13 O9 71.5(11) . . . . no
O10 O1E_1 C17 C5E_1 -171(5) . . . . no
C5E_1 O1E_1 C13 C2E_1 -67(2) . . . . no
C17 O1E_1 C1E_1 O9 45.1(17) . . . . no
O10 O1E_1 C13 C1E_1 -160(3) . . . . no
C17 O1E_1 C5E_1 O10 -8(5) . . . . no
C1E_1 O1E_1 C5E_1 O10 65.8(18) . . . . no
O10 O1E_1 C13 O4D_1 148.1(18) . . . . no
C5E_1 O1E_1 C1E_1 O4D_1 53.9(17) . . . . no
O10 O1E_1 C1E_1 C13 17(2) . . . . no
C17 O1E_1 C13 O9 80.2(10) . . . . no
O10 O1E_1 C5E_1 C6E_1 107(2) . . . . no
C5E_1 O1E_1 C1E_1 C2E_1 -61.2(17) . . . . no
O10 O1E_1 C17 C4E_1 -15(2) . . . . no
C13 O1E_1 C1E_1 C2E_1 -9.6(14) . . . . no
C13 O1E_1 C17 C6E_1 165.9(15) . . . . no
C13 O1E_1 C5E_1 C6E_1 155.7(15) . . . . no
C13 O1E_1 C1E_1 O10 -17(2) . . . . no
C1E_1 O1E_1 C13 C2E_1 159(3) . . . . no
C13 O1E_1 C5E_1 C17 57(5) . . . . no
C1E_1 O1E_1 C13 O10 160(3) . . . . no
C1E_1 O1E_1 C17 C6E_1 180.0(16) . . . . no
C1E_1 O1E_1 C13 O4D_1 -52(2) . . . . no
O10 O1E_1 C5E_1 C18 108.3(19) . . . . no
C17 O1E_1 C5E_1 C4E_1 -17(4) . . . . no
C5E_1 O1E_1 C1E_1 O10 -68.1(17) . . . . no
C1E_1 O1E_1 C5E_1 C4E_1 56.5(18) . . . . no
O10 O1E_1 C1E_1 C2E_1 6.9(18) . . . . no
C17 O1E_1 C13 O10 -57.2(16) . . . . no
O10 O1E_1 C13 C14 20(2) . . . . no
O10 O1E_1 C5E_1 C4E_1 -9(2) . . . . no
C13 O1E_1 C17 C5E_1 -125(5) . . . . no
C5E_1 O1E_1 C1E_1 O9 34.2(18) . . . . no
C13 O1E_1 C1E_1 O9 86(2) . . . . no
C17 O1E_1 C13 O4D_1 90.9(9) . . . . no
C1E_1 O1E_1 C5E_1 C18 174.1(12) . . . . no
O10 O1E_1 C17 C6E_1 119(2) . . . . no
C17 O1E_1 C1E_1 O10 -57.3(15) . . . . no
C17 O1E_1 C1E_1 O4D_1 64.7(15) . . . . no
C13 O1E_1 C5E_1 C18 156.9(11) . . . . no
O10 O1E_1 C1E_1 O4D_1 122.0(17) . . . . no
C17 O1E_1 C5E_1 C18 100(5) . . . . no
C5E_1 O1E_1 C13 O10 -66.0(17) . . . . no
C13 O1E_1 C1E_1 O4D_1 106(2) . . . . no
C13 O1E_1 C5E_1 C4E_1 39.4(15) . . . . no
C13 O1E_1 C5E_1 O10 48.6(15) . . . . no
C2A_1 O21 C26 C1A_1 -14(3) . . . . no
O2A_1 O21 C2A_1 C26 154(3) . . . . no
O2A_1 O21 C26 C25 -49(3) . . . . no
C2A_1 O21 C26 C3A_1 98(3) . . . . no
C2A_1 O21 C26 C27 109(3) . . . . no
O2A_1 O21 C2A_1 C3A_1 90(3) . . . . no
C2A_1 O21 C26 C25 -16(3) . . . . no
O2A_1 O21 C26 C27 76(3) . . . . no
O2A_1 O21 C26 C2A_1 -33(4) . . . . no
O2A_1 O21 C2A_1 C1A_1 -45(3) . . . . no
C26 O21 C2A_1 C1A_1 161(4) . . . . no
C26 O21 C2A_1 O2A_1 -154(3) . . . . no
O2A_1 O21 C2A_1 C25 -54(4) . . . . no
O2A_1 O21 C26 C1A_1 -46(3) . . . . no
C26 O21 C2A_1 C3A_1 -64(3) . . . . no
O2A_1 O21 C26 C3A_1 65(3) . . . . no
C26 O21 C2A_1 C25 153(5) . . . . no
C2E_1 O2E_1 C14 C15 128(2) . . . . no
O11 O2E_1 C2E_1 C3E_1 -18(2) . . . . no
O11 O2E_1 C2E_1 C1E_1 -144.9(17) . . . . no
O11 O2E_1 C2E_1 C13 -138(2) . . . . no
C14 O2E_1 C2E_1 C3E_1 -23.4(14) . . . . no
C14 O2E_1 C2E_1 C1E_1 -150(2) . . . . no
C2E_1 O2E_1 C14 C3E_1 113(3) . . . . no
O11 O2E_1 C2E_1 C14 5(2) . . . . no
C14 O2E_1 C2E_1 C13 -143(3) . . . . no
C14 O2E_1 C2E_1 O11 -5(2) . . . . no
C2E_1 O2E_1 C14 O11 174(2) . . . . no
O11 O2E_1 C14 C2E_1 -174(2) . . . . no
O11 O2E_1 C14 C3E_1 -62(3) . . . . no
O11 O2E_1 C14 C13 -155.2(16) . . . . no
O11 O2E_1 C14 C15 -47(2) . . . . no
C2E_1 O2E_1 C14 O3E_1 -170(2) . . . . no
C2E_1 O2E_1 C14 C13 19.2(15) . . . . no
O11 O2E_1 C14 O3E_1 15.4(19) . . . . no
O3A_1 O22 C27 C28 167(2) . . . . no
C3A_1 O22 C27 C4A_1 -180(3) . . . . no
O3A_1 O22 C27 C3A_1 -11(3) . . . . no
C27 O22 C3A_1 C4A_1 0(2) . . . . no
C3A_1 O22 C27 C26 -60(2) . . . . no
O3A_1 O22 C27 C4A_1 169(2) . . . . no
C3A_1 O22 C27 O3A_1 11(3) . . . . no
O3A_1 O22 C27 C26 -71(2) . . . . no
C27 O22 C3A_1 C2A_1 118(3) . . . . no
O3A_1 O22 C3A_1 C26 -93(3) . . . . no
O3A_1 O22 C3A_1 C4A_1 168(3) . . . . no
C27 O22 C3A_1 C26 100(3) . . . . no
O3A_1 O22 C3A_1 C2A_1 -75(3) . . . . no
C3A_1 O22 C27 C28 178(3) . . . . no
C27 O22 C3A_1 O3A_1 -167(4) . . . . no
O3A_1 O22 C3A_1 C27 167(4) . . . . no
C14 O3E_1 C15 C4E_1 -90.0(13) . . . . no
C14 O3E_1 C15 C16 -105.3(12) . . . . no
C14 O3E_1 C3E_1 C16 -141.6(18) . . . . no
C15 O3E_1 C3E_1 C16 59.8(17) . . . . no
C14 O3E_1 C15 C3E_1 -14.5(17) . . . . no
C3E_1 O3E_1 C14 C13 25(2) . . . . no
O12 O3E_1 C3E_1 C15 0(2) . . . . no
C14 O3E_1 C3E_1 C15 159(2) . . . . no
O12 O3E_1 C15 C16 88.8(15) . . . . no
C3E_1 O3E_1 C15 C14 14.5(17) . . . . no
O12 O3E_1 C15 C14 -165.9(14) . . . . no
C3E_1 O3E_1 C14 C15 -10.1(13) . . . . no
O12 O3E_1 C15 C3E_1 180(2) . . . . no
C15 O3E_1 C3E_1 C4E_1 67.9(19) . . . . no
C15 O3E_1 C14 C13 35(2) . . . . no
O12 O3E_1 C14 C15 19.5(19) . . . . no
O12 O3E_1 C3E_1 C4E_1 67.5(19) . . . . no
O12 O3E_1 C14 O11 -97(2) . . . . no
O12 O3E_1 C15 C4E_1 104.1(16) . . . . no
C3E_1 O3E_1 C15 C16 -91(2) . . . . no
O12 O3E_1 C14 C13 55(4) . . . . no
C3E_1 O3E_1 C15 C4E_1 -76(2) . . . . no
C3E_1 O3E_1 C15 O12 -180(2) . . . . no
C14 O3E_1 C3E_1 C4E_1 -134(2) . . . . no
O12 O3E_1 C14 C3E_1 30(2) . . . . no
O12 O3E_1 C3E_1 C16 59.5(17) . . . . no
C15 O3E_1 C3E_1 C14 -159(2) . . . . no
C15 O3E_1 C3E_1 C2E_1 -167(2) . . . . no
C15 O3E_1 C14 C3E_1 10.1(13) . . . . no
C14 O3E_1 C15 O12 165.9(14) . . . . no
O12 O3E_1 C3E_1 C2E_1 -166.9(15) . . . . no
O12 O3E_1 C14 O2E_1 -105(2) . . . . no
C15 O3E_1 C14 O11 -116.2(12) . . . . no
C14 O3E_1 C3E_1 C2E_1 -7.9(10) . . . . no
C15 O3E_1 C14 O2E_1 -124.6(15) . . . . no
C3E_1 O3E_1 C14 O11 -126.4(16) . . . . no
O12 O3E_1 C3E_1 C14 -159.0(17) . . . . no
C3E_1 O3E_1 C14 O2E_1 -134.8(19) . . . . no
C1B_1 O23 C31 C2B_1 -136(3) . . . . no
C28 O23 C4A_1 C27 112(3) . . . . no
C28 O23 C31 C2B_1 -115.5(15) . . . . no
C4A_1 O23 C1B_1 O1B_1 109.7(14) . . . . no
C28 O23 C31 O1B_1 92.8(14) . . . . no
O4A_1 O23 C31 C32 167(7) . . . . no
C31 O23 C1B_1 O1B_1 -85(3) . . . . no
C28 O23 C31 C32 -129.4(13) . . . . no
O4A_1 O23 C31 O24 45(7) . . . . no
C4A_1 O23 C31 O24 106.7(17) . . . . no
C28 O23 C31 C1B_1 20(3) . . . . no
C31 O23 C4A_1 C27 115.5(16) . . . . no
C1B_1 O23 C4A_1 C27 122.1(14) . . . . no
O4A_1 O23 C31 C2B_1 -179(7) . . . . no
C31 O23 C4A_1 C28 4(3) . . . . no
O4A_1 O23 C1B_1 O1B_1 66(5) . . . . no
C4A_1 O23 C31 C2B_1 -116.7(17) . . . . no
C31 O23 C4A_1 C29 -89.2(18) . . . . no
C28 O23 C1B_1 O1B_1 112.4(13) . . . . no
C1B_1 O23 C4A_1 C29 -82.6(16) . . . . no
C4A_1 O23 C31 O4A_1 62(7) . . . . no
O4A_1 O23 C1B_1 O24 85(5) . . . . no
O4A_1 O23 C4A_1 C29 47(5) . . . . no
C1B_1 O23 C28 C29 -104.2(14) . . . . no
C31 O23 C28 C4A_1 -177(3) . . . . no
C31 O23 C1B_1 O4A_1 -151(5) . . . . no
O4A_1 O23 C31 C1B_1 -43(8) . . . . no
C1B_1 O23 C31 O24 88(3) . . . . no
O4A_1 O23 C4A_1 C27 -109(5) . . . . no
O4A_1 O23 C4A_1 C5A_1 29(5) . . . . no
C1B_1 O23 C31 O4A_1 43(8) . . . . no
C1B_1 O23 C31 C32 -149(3) . . . . no
O4A_1 O23 C4A_1 C28 140(6) . . . . no
C1B_1 O23 C4A_1 C28 11(3) . . . . no
C4A_1 O23 C31 C32 -130.5(15) . . . . no
C28 O23 C4A_1 C29 -93(3) . . . . no
C31 O23 C28 C29 -110.5(14) . . . . no
C4A_1 O23 C1B_1 O24 128.6(13) . . . . no
C31 O23 C1B_1 C2B_1 30(2) . . . . no
O4A_1 O23 C28 C27 -83(4) . . . . no
C4A_1 O23 C28 C27 -51(3) . . . . no
C4A_1 O23 C31 C1B_1 19(3) . . . . no
C31 O23 C1B_1 O24 -66(3) . . . . no
C1B_1 O23 C31 O1B_1 73(3) . . . . no
C28 O23 C31 O4A_1 63(7) . . . . no
C31 O23 C4A_1 C3A_1 127.7(15) . . . . no
C31 O23 C4A_1 C5A_1 -107.3(17) . . . . no
O4A_1 O23 C1B_1 C2B_1 -178(5) . . . . no
C4A_1 O23 C28 O4A_1 31(5) . . . . no
C31 O23 C28 O4A_1 -145(4) . . . . no
O4A_1 O23 C1B_1 C31 151(5) . . . . no
C4A_1 O23 C1B_1 C31 -165(3) . . . . no
C28 O23 C1B_1 O4A_1 46(5) . . . . no
C1B_1 O23 C4A_1 C5A_1 -100.7(15) . . . . no
C4A_1 O23 C1B_1 O4A_1 44(5) . . . . no
C31 O23 C28 C27 132.1(12) . . . . no
C1B_1 O23 C28 C4A_1 -170(3) . . . . no
C28 O23 C31 O24 107.9(15) . . . . no
C28 O23 C4A_1 C5A_1 -111(3) . . . . no
O4A_1 O23 C31 O1B_1 30(7) . . . . no
C28 O23 C4A_1 O4A_1 -140(6) . . . . no
C28 O23 C4A_1 C3A_1 124(3) . . . . no
C1B_1 O23 C28 O4A_1 -139(4) . . . . no
C1B_1 O23 C4A_1 O4A_1 -129(5) . . . . no
C28 O23 C1B_1 C31 -162(3) . . . . no
C28 O23 C1B_1 O24 131.3(13) . . . . no
O4A_1 O23 C4A_1 C3A_1 -97(5) . . . . no
C4A_1 O23 C31 O1B_1 91.6(17) . . . . no
C1B_1 O23 C28 C27 138.4(12) . . . . no
O4A_1 O23 C28 C29 35(4) . . . . no
C1B_1 O23 C4A_1 C3A_1 134.3(14) . . . . no
C31 O23 C4A_1 O4A_1 -136(5) . . . . no
O4A_1 O23 C28 C4A_1 -31(5) . . . . no
C4A_1 O23 C1B_1 C2B_1 -134.7(12) . . . . no
C28 O23 C1B_1 C2B_1 -132.0(12) . . . . no
C4A_1 O23 C28 C29 66(3) . . . . no
C4E_1 O4E_1 C19 C1F_1 -36(3) . . . . no
C19 O4E_1 C4E_1 O13 -77(6) . . . . no
C19 O4E_1 C1F_1 O1F_1 -53(2) . . . . no
C1F_1 O4E_1 C19 C20 -114(3) . . . . no
C16 O4E_1 C19 C2F_1 -123.8(16) . . . . no
O13 O4E_1 C19 C1F_1 -167(5) . . . . no
C16 O4E_1 C4E_1 O13 -115(8) . . . . no
C19 O4E_1 C1F_1 O13 -11(4) . . . . no
O13 O4E_1 C19 C2F_1 98(5) . . . . no
C19 O4E_1 C1F_1 O15 -45(2) . . . . no
C19 O4E_1 C16 C15 128.3(13) . . . . no
C4E_1 O4E_1 C16 O13 79(8) . . . . no
O13 O4E_1 C1F_1 C2F_1 74(4) . . . . no
O13 O4E_1 C1F_1 C19 11(4) . . . . no
C16 O4E_1 C1F_1 O13 144(4) . . . . no
C1F_1 O4E_1 C19 O1F_1 103(3) . . . . no
C4E_1 O4E_1 C19 O13 131(5) . . . . no
C1F_1 O4E_1 C19 O15 115(3) . . . . no
C4E_1 O4E_1 C1F_1 O13 140(4) . . . . no
O13 O4E_1 C1F_1 O15 -34(4) . . . . no
C19 O4E_1 C16 C4E_1 -147(5) . . . . no
O13 O4E_1 C16 C15 -164(7) . . . . no
C1F_1 O4E_1 C19 C2F_1 -95(3) . . . . no
C4E_1 O4E_1 C19 C2F_1 -131.2(16) . . . . no
C1F_1 O4E_1 C16 O13 -77(7) . . . . no
C4E_1 O4E_1 C1F_1 O1F_1 97.7(15) . . . . no
C19 O4E_1 C16 O13 -68(7) . . . . no
C16 O4E_1 C1F_1 O1F_1 102.4(15) . . . . no
C4E_1 O4E_1 C1F_1 O15 105.3(14) . . . . no
C1F_1 O4E_1 C4E_1 O13 -88(6) . . . . no
C16 O4E_1 C19 C20 -142.9(14) . . . . no
C16 O4E_1 C19 O15 86.3(17) . . . . no
O13 O4E_1 C19 O1F_1 -64(5) . . . . no
C16 O4E_1 C19 O13 138(5) . . . . no
C16 O4E_1 C19 C1F_1 -29(3) . . . . no
C19 O4E_1 C4E_1 C3E_1 127.8(15) . . . . no
C4E_1 O4E_1 C16 C3E_1 -77(5) . . . . no
O13 O4E_1 C4E_1 C17 -25(6) . . . . no
C16 O4E_1 C4E_1 C17 -140(5) . . . . no
C16 O4E_1 C1F_1 O15 109.9(14) . . . . no
C4E_1 O4E_1 C1F_1 C19 151(2) . . . . no
O13 O4E_1 C1F_1 O1F_1 -42(4) . . . . no
C1F_1 O4E_1 C19 O13 167(5) . . . . no
C16 O4E_1 C4E_1 C3E_1 90(5) . . . . no
C19 O4E_1 C4E_1 C5E_1 -106.0(17) . . . . no
C16 O4E_1 C1F_1 C2F_1 -142.0(13) . . . . no
C4E_1 O4E_1 C19 C20 -150.3(14) . . . . no
O13 O4E_1 C19 C20 79(5) . . . . no
O13 O4E_1 C19 O15 -52(5) . . . . no
C19 O4E_1 C4E_1 C17 -102.2(19) . . . . no
C19 O4E_1 C16 C3E_1 135.9(13) . . . . no
C1F_1 O4E_1 C4E_1 C3E_1 116.7(14) . . . . no
O13 O4E_1 C16 C17 -47(7) . . . . no
C1F_1 O4E_1 C16 C4E_1 -156(5) . . . . no
O13 O4E_1 C16 C4E_1 -79(8) . . . . no
C1F_1 O4E_1 C16 C17 -123.8(14) . . . . no
C16 O4E_1 C19 O1F_1 74.3(18) . . . . no
C16 O4E_1 C1F_1 C19 155(2) . . . . no
C1F_1 O4E_1 C16 C3E_1 127.5(13) . . . . no
C1F_1 O4E_1 C4E_1 C5E_1 -117.2(15) . . . . no
O13 O4E_1 C4E_1 C3E_1 -155(6) . . . . no
C1F_1 O4E_1 C4E_1 C17 -113.3(17) . . . . no
C4E_1 O4E_1 C19 O1F_1 66.9(19) . . . . no
C4E_1 O4E_1 C16 C17 32(4) . . . . no
C16 O4E_1 C4E_1 C15 87(5) . . . . no
C4E_1 O4E_1 C16 C15 -85(5) . . . . no
O13 O4E_1 C4E_1 C5E_1 -29(6) . . . . no
C1F_1 O4E_1 C16 C15 119.9(12) . . . . no
C4E_1 O4E_1 C19 O15 78.9(18) . . . . no
C1F_1 O4E_1 C4E_1 C16 26(5) . . . . no
C19 O4E_1 C16 C17 -115.4(15) . . . . no
O13 O4E_1 C16 C3E_1 -156(6) . . . . no
C16 O4E_1 C4E_1 C5E_1 -144(5) . . . . no
O13 O4E_1 C4E_1 C16 115(8) . . . . no
O13 O4E_1 C4E_1 C15 -159(6) . . . . no
C19 O4E_1 C1F_1 C2F_1 63(2) . . . . no
C19 O4E_1 C4E_1 C15 124.3(15) . . . . no
C19 O4E_1 C4E_1 C16 37(5) . . . . no
C1F_1 O4E_1 C4E_1 C15 113.2(13) . . . . no
C4E_1 O4E_1 C1F_1 C2F_1 -146.7(13) . . . . no
C35 O24 C5B_1 C4B_1 -15(5) . . . . no
C31 O24 C5B_1 O1B_1 -87(2) . . . . no
C5B_1 O24 C1B_1 C31 -90(3) . . . . no
C1B_1 O24 C35 C36 -157.1(12) . . . . no
C31 O24 C5B_1 C4B_1 70.9(15) . . . . no
C31 O24 C35 C36 -174.7(12) . . . . no
C1B_1 O24 C31 O4A_1 -51(2) . . . . no
C1B_1 O24 C5B_1 C35 104(5) . . . . no
C1B_1 O24 C5B_1 O1B_1 -68(2) . . . . no
C1B_1 O24 C5B_1 C4B_1 89.2(14) . . . . no
O1B_1 O24 C5B_1 C4B_1 157(2) . . . . no
C35 O24 C31 O4A_1 58.4(14) . . . . no
O1B_1 O24 C1B_1 C31 -175(4) . . . . no
C1B_1 O24 C31 O23 -55(2) . . . . no
C5B_1 O24 C35 C36 -76(5) . . . . no
C1B_1 O24 C5B_1 C36 -164.6(13) . . . . no
O1B_1 O24 C5B_1 C36 -96(2) . . . . no
C1B_1 O24 C35 C34 81.7(14) . . . . no
C35 O24 C1B_1 C31 -78(3) . . . . no
C5B_1 O24 C31 O23 42.5(18) . . . . no
C5B_1 O24 C31 O4A_1 46.5(17) . . . . no
C31 O24 C5B_1 C36 177.1(13) . . . . no
C35 O24 C1B_1 O4A_1 29.8(17) . . . . no
C5B_1 O24 C1B_1 C2B_1 -94.9(15) . . . . no
C31 O24 C5B_1 C35 86(5) . . . . no
C35 O24 C5B_1 C6B_1 93(5) . . . . no
C1B_1 O24 C31 C2B_1 172(4) . . . . no
O1B_1 O24 C31 C32 -169(2) . . . . no
O1B_1 O24 C31 C2B_1 177(2) . . . . no
C35 O24 C31 C32 -64.6(15) . . . . no
C35 O24 C1B_1 C2B_1 -83.0(13) . . . . no
C5B_1 O24 C35 C34 163(6) . . . . no
O1B_1 O24 C1B_1 C2B_1 -180(2) . . . . no
C31 O24 C1B_1 C2B_1 -5(2) . . . . no
C35 O24 C5B_1 O1B_1 -172(5) . . . . no
O1B_1 O24 C31 O4A_1 -46(2) . . . . no
C5B_1 O24 C35 C4B_1 162(6) . . . . no
O1B_1 O24 C31 C1B_1 5(3) . . . . no
O1B_1 O24 C5B_1 C35 172(5) . . . . no
C31 O24 C1B_1 O1B_1 175(4) . . . . no
C1B_1 O24 C31 C32 -174(3) . . . . no
O1B_1 O24 C5B_1 C6B_1 -94(3) . . . . no
C5B_1 O24 C31 C32 -76.5(17) . . . . no
C35 O24 C31 C2B_1 -78.3(18) . . . . no
C35 O24 C1B_1 O1B_1 97(2) . . . . no
O1B_1 O24 C31 O23 -50(2) . . . . no
C1B_1 O24 C35 C5B_1 -81(5) . . . . no
C35 O24 C1B_1 O23 19.8(19) . . . . no
C31 O24 C35 C34 64.1(15) . . . . no
O1B_1 O24 C35 C34 155(2) . . . . no
C31 O24 C1B_1 O23 98(3) . . . . no
C35 O24 C5B_1 C36 91(5) . . . . no
C35 O24 C31 C1B_1 109(3) . . . . no
C31 O24 C1B_1 O4A_1 108(3) . . . . no
C1B_1 O24 C31 O1B_1 -5(3) . . . . no
C31 O24 C5B_1 C6B_1 179.1(15) . . . . no
C5B_1 O24 C31 C2B_1 -90.1(19) . . . . no
C5B_1 O24 C1B_1 O1B_1 85(2) . . . . no
C31 O24 C35 O1B_1 -91(2) . . . . no
C35 O24 C31 O1B_1 104(2) . . . . no
C35 O24 C31 O23 54.4(16) . . . . no
C5B_1 O24 C31 C1B_1 98(3) . . . . no
O1B_1 O24 C35 C36 -84(2) . . . . no
C5B_1 O24 C35 C6B_1 -70(5) . . . . no
C31 O24 C35 C6B_1 -168.8(13) . . . . no
C1B_1 O24 C35 C4B_1 80.9(15) . . . . no
O1B_1 O24 C35 C6B_1 -78(3) . . . . no
O1B_1 O24 C1B_1 O23 -77(2) . . . . no
C5B_1 O24 C1B_1 O23 8(2) . . . . no
O1B_1 O24 C35 C5B_1 -8(5) . . . . no
C5B_1 O24 C31 O1B_1 93(2) . . . . no
C1B_1 O24 C5B_1 C6B_1 -162.7(15) . . . . no
C5B_1 O24 C35 O1B_1 8(5) . . . . no
C5B_1 O24 C1B_1 O4A_1 17.8(19) . . . . no
C1B_1 O24 C35 O1B_1 -73(2) . . . . no
O1B_1 O24 C1B_1 O4A_1 -67(2) . . . . no
C1B_1 O24 C35 C6B_1 -151.1(14) . . . . no
O1B_1 O24 C35 C4B_1 154(2) . . . . no
C31 O24 C35 C5B_1 -99(5) . . . . no
C31 O24 C35 C4B_1 63.2(15) . . . . no
C23 O1F_1 C1F_1 O15 -39(5) . . . . no
C1F_1 O1F_1 C23 C22 58.6(18) . . . . no
C5F_1 O1F_1 C1F_1 C2F_1 -59.3(16) . . . . no
C1F_1 O1F_1 C19 O13 -68(2) . . . . no
C5F_1 O1F_1 C23 C6F_1 -172(9) . . . . no
O15 O1F_1 C19 O13 109(4) . . . . no
C23 O1F_1 C19 O13 75.2(13) . . . . no
C1F_1 O1F_1 C19 C2F_1 150(4) . . . . no
C23 O1F_1 C5F_1 C4F_1 -115(8) . . . . no
O15 O1F_1 C1F_1 C19 -4(6) . . . . no
C19 O1F_1 C1F_1 O13 90(3) . . . . no
C19 O1F_1 C5F_1 C4F_1 46.2(14) . . . . no
C19 O1F_1 C5F_1 O15 132(5) . . . . no
O15 O1F_1 C23 C22 -83(5) . . . . no
C23 O1F_1 C19 C2F_1 -66(2) . . . . no
C1F_1 O1F_1 C5F_1 C4F_1 59.3(15) . . . . no
O15 O1F_1 C5F_1 C6F_1 36(4) . . . . no
C23 O1F_1 C1F_1 O4E_1 56.1(17) . . . . no
C19 O1F_1 C1F_1 O4E_1 99(3) . . . . no
C1F_1 O1F_1 C23 C6F_1 -177.9(13) . . . . no
C5F_1 O1F_1 C1F_1 O4E_1 55.5(17) . . . . no
C5F_1 O1F_1 C19 O13 73.3(13) . . . . no
C5F_1 O1F_1 C23 C22 64(8) . . . . no
O15 O1F_1 C23 C24 51(5) . . . . no
C23 O1F_1 C19 O4E_1 84.2(13) . . . . no
O15 O1F_1 C1F_1 O13 86(5) . . . . no
C23 O1F_1 C5F_1 O15 -29(9) . . . . no
C1F_1 O1F_1 C23 O15 141(5) . . . . no
C23 O1F_1 C19 O15 -34(4) . . . . no
C5F_1 O1F_1 C1F_1 O15 -39(5) . . . . no
C23 O1F_1 C1F_1 C2F_1 -58.7(16) . . . . no
C23 O1F_1 C5F_1 C6F_1 7(7) . . . . no
C1F_1 O1F_1 C19 O15 -177(4) . . . . no
C23 O1F_1 C1F_1 C19 -42(3) . . . . no
O15 O1F_1 C1F_1 O4E_1 95(5) . . . . no
O15 O1F_1 C23 C6F_1 41(5) . . . . no
O15 O1F_1 C5F_1 C4F_1 -86(4) . . . . no
C19 O1F_1 C23 C22 45.4(16) . . . . no
C5F_1 O1F_1 C19 C2F_1 -68(2) . . . . no
C5F_1 O1F_1 C19 O15 -36(4) . . . . no
C1F_1 O1F_1 C19 O4E_1 -59(2) . . . . no
C1F_1 O1F_1 C23 C4F_1 52.7(16) . . . . no
O15 O1F_1 C19 C1F_1 177(4) . . . . no
C19 O1F_1 C23 O15 128(5) . . . . no
C1F_1 O1F_1 C19 C20 164(3) . . . . no
C19 O1F_1 C5F_1 C6F_1 168.4(12) . . . . no
C1F_1 O1F_1 C5F_1 O15 145(5) . . . . no
C1F_1 O1F_1 C5F_1 C6F_1 -178.6(12) . . . . no
O15 O1F_1 C1F_1 C2F_1 -20(6) . . . . no
C5F_1 O1F_1 C1F_1 C19 -43(3) . . . . no
C19 O1F_1 C23 C24 178.8(14) . . . . no
C19 O1F_1 C5F_1 C22 54.9(16) . . . . no
O15 O1F_1 C23 C4F_1 -89(5) . . . . no
C5F_1 O1F_1 C19 C1F_1 142(2) . . . . no
O15 O1F_1 C19 C2F_1 -32(5) . . . . no
C5F_1 O1F_1 C23 O15 147(10) . . . . no
O15 O1F_1 C19 O4E_1 118(4) . . . . no
C5F_1 O1F_1 C19 C20 -54.7(17) . . . . no
C23 O1F_1 C19 C20 -52.8(17) . . . . no
O15 O1F_1 C19 C20 -19(4) . . . . no
C23 O1F_1 C1F_1 O13 47.5(17) . . . . no
C5F_1 O1F_1 C19 O4E_1 82.3(13) . . . . no
C19 O1F_1 C5F_1 C23 162(8) . . . . no
O15 O1F_1 C5F_1 C22 -78(4) . . . . no
C5F_1 O1F_1 C23 C24 -162(9) . . . . no
C19 O1F_1 C23 C5F_1 -19(8) . . . . no
C1F_1 O1F_1 C5F_1 C22 68.0(17) . . . . no
C1F_1 O1F_1 C23 C5F_1 -6(8) . . . . no
C19 O1F_1 C23 C4F_1 39.5(14) . . . . no
O15 O1F_1 C5F_1 C23 29(9) . . . . no
C23 O1F_1 C19 C1F_1 143(2) . . . . no
C5F_1 O1F_1 C1F_1 O13 46.9(16) . . . . no
C23 O1F_1 C5F_1 C22 -107(8) . . . . no
O15 O1F_1 C23 C5F_1 -147(10) . . . . no
C1F_1 O1F_1 C23 C24 -168.0(14) . . . . no
C19 O1F_1 C23 C6F_1 168.9(13) . . . . no
C19 O1F_1 C1F_1 O15 4(6) . . . . no
C19 O1F_1 C1F_1 C2F_1 -16(2) . . . . no
C5F_1 O1F_1 C23 C4F_1 58(8) . . . . no
C1F_1 O1F_1 C5F_1 C23 175(8) . . . . no
O2B_1 O25 C2B_1 C1B_1 61(3) . . . . no
C32 O25 C2B_1 C1B_1 -132(3) . . . . no
O2B_1 O25 C2B_1 C31 68(3) . . . . no
O2B_1 O25 C2B_1 C3B_1 170(3) . . . . no
C2B_1 O25 C32 O2B_1 -12(4) . . . . no
C2B_1 O25 C32 C31 32(2) . . . . no
O2B_1 O25 C32 C31 44(3) . . . . no
O2B_1 O25 C32 C33 164(3) . . . . no
C32 O25 C2B_1 O2B_1 167(4) . . . . no
O2B_1 O25 C2B_1 C32 -167(4) . . . . no
C2B_1 O25 C32 C33 152(3) . . . . no
C32 O25 C2B_1 C3B_1 -23(2) . . . . no
C2B_1 O25 C32 C3B_1 146(3) . . . . no
O2B_1 O25 C32 C2B_1 12(4) . . . . no
O2B_1 O25 C32 C3B_1 158(3) . . . . no
C32 O25 C2B_1 C31 -125(4) . . . . no
O16 O2F_1 C2F_1 C20 -32(4) . . . . no
O16 O2F_1 C2F_1 C19 -170(3) . . . . no
O16 O2F_1 C2F_1 C1F_1 -179(3) . . . . no
O16 O2F_1 C2F_1 C3F_1 -60(3) . . . . no
O3B_1 O26 C33 C4B_1 -89(2) . . . . no
O3B_1 O26 C3B_1 C2B_1 24(2) . . . . no
C33 O26 C3B_1 C4B_1 52(3) . . . . no
C3B_1 O26 C33 C4B_1 -111(4) . . . . no
O3B_1 O26 C33 C34 -102(2) . . . . no
O3B_1 O26 C3B_1 C32 26(2) . . . . no
C3B_1 O26 C33 C34 -124(4) . . . . no
C3B_1 O26 C33 C32 0(3) . . . . no
C33 O26 C3B_1 C34 45(3) . . . . no
C3B_1 O26 C33 O3B_1 -22(4) . . . . no
C33 O26 C3B_1 C2B_1 178(4) . . . . no
O3B_1 O26 C33 C32 22(2) . . . . no
O3B_1 O26 C33 C3B_1 22(4) . . . . no
C33 O26 C3B_1 O3B_1 155(4) . . . . no
O3B_1 O26 C3B_1 C34 -110(2) . . . . no
C33 O26 C3B_1 C32 -180(4) . . . . no
O3B_1 O26 C3B_1 C33 -155(4) . . . . no
O3B_1 O26 C3B_1 C4B_1 -102(2) . . . . no
C3F_1 O3F_1 C21 C22 -148(3) . . . . no
O17 O3F_1 C21 C22 41(2) . . . . no
C21 O3F_1 C3F_1 C20 134(3) . . . . no
O17 O3F_1 C21 C3F_1 -172(3) . . . . no
O17 O3F_1 C21 C20 157.7(19) . . . . no
O17 O3F_1 C21 C4F_1 61(2) . . . . no
C3F_1 O3F_1 C21 C20 -31(2) . . . . no
O17 O3F_1 C3F_1 C21 9(3) . . . . no
C3F_1 O3F_1 C21 O17 172(3) . . . . no
O17 O3F_1 C3F_1 C20 143(2) . . . . no
C3F_1 O3F_1 C21 C4F_1 -127(3) . . . . no
O17 O3F_1 C3F_1 C4F_1 36(2) . . . . no
C21 O3F_1 C3F_1 O17 -9(3) . . . . no
C21 O3F_1 C3F_1 C2F_1 148(3) . . . . no
C21 O3F_1 C3F_1 C4F_1 27.9(19) . . . . no
O17 O3F_1 C3F_1 C2F_1 156(2) . . . . no
C1C_1 O27 C1 O1 71(2) . . . . no
O4B_1 O27 C34 C4B_1 -11(11) . . . . no
O4B_1 O27 C1C_1 O1C_1 126(2) . . . . no
C1C_1 O27 C1 O4B_1 -20(4) . . . . no
C34 O27 C1C_1 C2C_1 -128.1(9) . . . . no
C34 O27 C1 O4B_1 8(2) . . . . no
C34 O27 C1 O1C_1 111.8(11) . . . . no
O4B_1 O27 C1C_1 C2C_1 -136(2) . . . . no
C1 O27 C34 O4B_1 -134(11) . . . . no
C34 O27 C1 C2C_1 -114.7(12) . . . . no
O4B_1 O27 C1 C1C_1 20(4) . . . . no
C34 O27 C1C_1 O4B_1 7.9(19) . . . . no
O4B_1 O27 C1 O1 91(3) . . . . no
C1 O27 C1C_1 C2C_1 27(2) . . . . no
O4B_1 O27 C1 O1C_1 104(3) . . . . no
C1 O27 C34 C3B_1 127.0(11) . . . . no
C1C_1 O27 C1 O1C_1 84(3) . . . . no
C1C_1 O27 C1 C2C_1 -143(3) . . . . no
C1 O27 C1C_1 O1C_1 -71(3) . . . . no
O4B_1 O27 C1 C2 -137(3) . . . . no
C34 O27 C1C_1 C1 -155(3) . . . . no
C1C_1 O27 C1 C2 -158(3) . . . . no
C1 O27 C1C_1 O1 -90(3) . . . . no
C1C_1 O27 C34 O4B_1 -125(11) . . . . no
O4B_1 O27 C34 C3B_1 -99(10) . . . . no
C34 O27 C1 C2 -129.2(11) . . . . no
O4B_1 O27 C1C_1 C1 -163(3) . . . . no
O4B_1 O27 C34 C35 11(10) . . . . no
C1C_1 O27 C34 C3B_1 135.2(11) . . . . no
C1 O27 C34 C33 120.3(11) . . . . no
C1C_1 O27 C34 C4B_1 -136(6) . . . . no
C34 O27 C1C_1 O1 115.8(10) . . . . no
C1C_1 O27 C34 C35 -114.4(11) . . . . no
C34 O27 C1C_1 O1C_1 134.0(11) . . . . no
O4B_1 O27 C1C_1 O1 108(2) . . . . no
C34 O27 C1 O1 99.3(11) . . . . no
C1 O27 C1C_1 O4B_1 163(3) . . . . no
O4B_1 O27 C34 C33 -106(10) . . . . no
C1C_1 O27 C34 C33 128.5(11) . . . . no
O4B_1 O27 C1 C2C_1 -123(3) . . . . no
C34 O27 C1 C1C_1 28(3) . . . . no
C1 O27 C34 C4B_1 -144(6) . . . . no
C1 O27 C34 C35 -122.6(11) . . . . no
O18 O4F_1 C22 C5F_1 -75(2) . . . . no
C1A_1 O4F_1 C4F_1 C22 -40(3) . . . . no
C4F_1 O4F_1 C22 C23 104(3) . . . . no
C4F_1 O4F_1 C22 O18 166(3) . . . . no
C4F_1 O4F_1 C1A_1 O18 134(2) . . . . no
O18 O4F_1 C4F_1 C22 18(4) . . . . no
C22 O4F_1 C1A_1 O1A_1 102.7(13) . . . . no
C1A_1 O4F_1 C22 C5F_1 -124.6(12) . . . . no
C22 O4F_1 C1A_1 O18 123(2) . . . . no
O18 O4F_1 C22 C4F_1 -166(3) . . . . no
C4F_1 O4F_1 C22 C5F_1 92(3) . . . . no
C22 O4F_1 C4F_1 C23 -57(3) . . . . no
O18 O4F_1 C1A_1 C2A_1 99(2) . . . . no
C22 O4F_1 C1A_1 C2A_1 -138.8(12) . . . . no
C4F_1 O4F_1 C1A_1 C26 -142.4(10) . . . . no
O18 O4F_1 C4F_1 C23 -39(3) . . . . no
C4F_1 O4F_1 C1A_1 O1A_1 113.7(12) . . . . no
C1A_1 O4F_1 C4F_1 C3F_1 136.5(11) . . . . no
C1A_1 O4F_1 C4F_1 C21 130.0(12) . . . . no
O18 O4F_1 C4F_1 C3F_1 -165(3) . . . . no
C4F_1 O4F_1 C1A_1 C2A_1 -127.8(11) . . . . no
C1A_1 O4F_1 C4F_1 C5F_1 -104.5(12) . . . . no
C22 O4F_1 C1A_1 C26 -153.4(11) . . . . no
O18 O4F_1 C1A_1 O1A_1 -19.9(19) . . . . no
O18 O4F_1 C4F_1 C21 -172(3) . . . . no
C22 O4F_1 C4F_1 C5F_1 -65(3) . . . . no
C4F_1 O4F_1 C22 C21 -8(2) . . . . no
C1A_1 O4F_1 C4F_1 C23 -96.9(12) . . . . no
O18 O4F_1 C1A_1 C25 16(3) . . . . no
C1A_1 O4F_1 C22 C4F_1 144(3) . . . . no
O18 O4F_1 C22 C21 -174(2) . . . . no
C4F_1 O4F_1 C1A_1 C25 149(2) . . . . no
O18 O4F_1 C1A_1 C26 84.0(19) . . . . no
C1A_1 O4F_1 C22 C21 136.2(10) . . . . no
C22 O4F_1 C1A_1 C25 138(2) . . . . no
O18 O4F_1 C4F_1 C5F_1 -46(3) . . . . no
C22 O4F_1 C4F_1 C21 170(3) . . . . no
C1A_1 O4F_1 C22 C23 -112.1(13) . . . . no
C1A_1 O4F_1 C22 O18 -50.1(19) . . . . no
C22 O4F_1 C4F_1 C3F_1 177(3) . . . . no
O18 O4F_1 C22 C23 -62(2) . . . . no
C6B_1 O28 C36 C35 -93(5) . . . . no
C6B_1 O28 C36 C5B_1 -104(5) . . . . no
C36 O28 C6B_1 C5B_1 56(4) . . . . no
C36 O28 C6B_1 C35 68(4) . . . . no
O19 O6F_1 C24 C6F_1 134(7) . . . . no
O19 O6F_1 C24 C23 165(4) . . . . no
C24 O6F_1 C6F_1 O19 39(6) . . . . no
O19 O6F_1 C6F_1 C5F_1 170(3) . . . . no
C24 O6F_1 C6F_1 C23 -140(6) . . . . no
O19 O6F_1 C6F_1 C24 -39(6) . . . . no
C6F_1 O6F_1 C24 C23 31(4) . . . . no
C24 O6F_1 C6F_1 C5F_1 -151(6) . . . . no
C6F_1 O6F_1 C24 O19 -134(7) . . . . no
O19 O6F_1 C6F_1 C23 -179(3) . . . . no
O27 C1 C1C_1 O1 106.8(15) . . . . no
C1C_1 C1 C2 O2C_1 27(6) . . . . no
O1 C1 C2C_1 O2 161.1(17) . . . . no
O27 C1 C2C_1 C2 -101(4) . . . . no
O1 C1 C2C_1 C3C_1 52(2) . . . . no
C1C_1 C1 C2C_1 C3C_1 -116(4) . . . . no
O1C_1 C1 C1C_1 O1 -4.2(10) . . . . no
C1C_1 C1 C2 O2 21(6) . . . . no
O27 C1 C2 O2C_1 65.7(11) . . . . no
O27 C1 C2C_1 C1C_1 48(4) . . . . no
O1 C1 C2C_1 C2 19(5) . . . . no
O27 C1 C2C_1 O2C_1 55.4(17) . . . . no
O1C_1 C1 C2 O2 -179.1(10) . . . . no
O4B_1 C1 C2C_1 O2 30(3) . . . . no
C2C_1 C1 C1C_1 O4B_1 59(5) . . . . no
O27 C1 C2 O2 60.0(14) . . . . no
O1C_1 C1 C2 C3 57.1(14) . . . . no
O1C_1 C1 C2 O2C_1 -173.5(10) . . . . no
O1 C1 C2C_1 C1C_1 168(5) . . . . no
O27 C1 C2 C3C_1 -52.4(14) . . . . no
O4B_1 C1 C2 C3C_1 -61.4(15) . . . . no
O4B_1 C1 C2 C2C_1 74(4) . . . . no
O27 C1 C2C_1 C3C_1 -67.8(13) . . . . no
O1C_1 C1 C2 C2C_1 -156(4) . . . . no
O1C_1 C1 C2C_1 C1C_1 176(5) . . . . no
O1C_1 C1 C2C_1 C3C_1 60.0(16) . . . . no
C2C_1 C1 C2 O2 -23(3) . . . . no
O4B_1 C1 C2C_1 O2C_1 44.6(18) . . . . no
C1C_1 C1 C2C_1 C2 -149(5) . . . . no
O1 C1 C2 O2 171.9(11) . . . . no
C2C_1 C1 C1C_1 O1 172(4) . . . . no
O1C_1 C1 C2 C3C_1 68.5(14) . . . . no
O4B_1 C1 C2 O2 51.0(15) . . . . no
O4B_1 C1 C2C_1 C3C_1 -78.6(13) . . . . no
C1C_1 C1 C2 C3 -103(6) . . . . no
O27 C1 C2C_1 O2 41(3) . . . . no
C1C_1 C1 C2 C3C_1 -92(6) . . . . no
O1 C1 C1C_1 O1C_1 4.2(10) . . . . no
O1C_1 C1 C1C_1 O4B_1 -117(2) . . . . no
C2 C1 C2C_1 O2 142(5) . . . . no
C2C_1 C1 C2 C3C_1 -136(4) . . . . no
C1C_1 C1 C2C_1 O2C_1 8(5) . . . . no
O4B_1 C1 C2C_1 C2 -112(3) . . . . no
O1 C1 C2 C3 48.1(16) . . . . no
C2C_1 C1 C1C_1 O27 65(4) . . . . no
C2 C1 C1C_1 O4B_1 44(7) . . . . no
C2 C1 C1C_1 O1 157(5) . . . . no
O4B_1 C1 C2 O2C_1 56.7(12) . . . . no
O1C_1 C1 C2C_1 C2 27(4) . . . . no
O1 C1 C1C_1 O4B_1 -113(2) . . . . no
C2C_1 C1 C2 O2C_1 -18(3) . . . . no
O4B_1 C1 C2 C3 -72.8(14) . . . . no
C1C_1 C1 C2 C2C_1 44(6) . . . . no
C1C_1 C1 C2C_1 O2 -7(5) . . . . no
O1 C1 C1C_1 O27 -106.8(15) . . . . no
O1 C1 C2C_1 O2C_1 175.3(14) . . . . no
O1C_1 C1 C2C_1 O2 168.9(17) . . . . no
O1 C1 C2 C3C_1 59.5(17) . . . . no
O4B_1 C1 C2C_1 C1C_1 37(4) . . . . no
O1 C1 C2 O2C_1 177.6(11) . . . . no
C2C_1 C1 C2 C3 -147(4) . . . . no
C2C_1 C1 C1C_1 O1C_1 176(4) . . . . no
O27 C1 C1C_1 C2C_1 -65(4) . . . . no
O1 C1 C1C_1 C2C_1 -172(4) . . . . no
C2 C1 C2C_1 O2C_1 156(4) . . . . no
O27 C1 C2 C3 -63.8(13) . . . . no
O1 C1 C2 C2C_1 -165(4) . . . . no
O27 C1 C2 C2C_1 83(4) . . . . no
C2 C1 C2C_1 C3C_1 33(3) . . . . no
C2 C1 C1C_1 O1C_1 161(6) . . . . no
O4B_1 C1 C1C_1 C2C_1 -59(5) . . . . no
O4B_1 C1 C1C_1 O27 6.3(11) . . . . no
O1C_1 C1 C1C_1 O27 -111.0(15) . . . . no
O27 C1 C1C_1 O1C_1 111.0(15) . . . . no
C2 C1 C1C_1 C2C_1 -15(2) . . . . no
O27 C1 C1C_1 O4B_1 -6.3(11) . . . . no
O1C_1 C1 C2C_1 O2C_1 -176.9(12) . . . . no
C2 C1 C1C_1 O27 50(6) . . . . no
O4B_1 C1 C1C_1 O1C_1 117(2) . . . . no
O1C_1 C1 C1C_1 C2C_1 -176(4) . . . . no
O4B_1 C1 C1C_1 O1 113(2) . . . . no
C2 C1 C2C_1 C1C_1 149(5) . . . . no
C2A_1 C1A_1 C26 O21 10(2) . . . . no
C25 C1A_1 C26 C27 69(2) . . . . no
C2A_1 C1A_1 C26 C25 -178(3) . . . . no
C25 C1A_1 C26 C3A_1 85(2) . . . . no
O18 C1A_1 C26 C27 -27.3(14) . . . . no
O18 C1A_1 C2A_1 C3A_1 -42.3(15) . . . . no
O18 C1A_1 C2A_1 O21 92.2(18) . . . . no
O18 C1A_1 C26 C25 -97(2) . . . . no
C2A_1 C1A_1 C26 C27 -109(2) . . . . no
O4F_1 C1A_1 C26 O21 70.3(10) . . . . no
O18 C1A_1 C25 C2A_1 102.7(13) . . . . no
O1A_1 C1A_1 C26 O21 -175.2(9) . . . . no
O1A_1 C1A_1 C26 C2A_1 175(2) . . . . no
C26 C1A_1 C25 O18 -103.2(13) . . . . no
C2A_1 C1A_1 C26 C3A_1 -94(2) . . . . no
O1A_1 C1A_1 C25 O20 2(2) . . . . no
O18 C1A_1 C25 C26 103.2(13) . . . . no
O4F_1 C1A_1 C25 O1A_1 -77(3) . . . . no
O1A_1 C1A_1 C25 O18 71(3) . . . . no
O18 C1A_1 C25 O1A_1 -71(3) . . . . no
O18 C1A_1 C25 O20 -69(4) . . . . no
C25 C1A_1 C26 C2A_1 178(3) . . . . no
O1A_1 C1A_1 C25 C26 175(3) . . . . no
O1A_1 C1A_1 C25 C2A_1 174(3) . . . . no
C25 C1A_1 C2A_1 C3A_1 60(2) . . . . no
O4F_1 C1A_1 C26 C25 -118(2) . . . . no
O1A_1 C1A_1 C26 C27 66.5(11) . . . . no
C26 C1A_1 C25 O1A_1 -175(3) . . . . no
C26 C1A_1 C2A_1 C25 2(3) . . . . no
O1A_1 C1A_1 C2A_1 C26 -5(3) . . . . no
O4F_1 C1A_1 C26 C2A_1 61(2) . . . . no
O4F_1 C1A_1 C26 C3A_1 -32.9(14) . . . . no
C25 C1A_1 C2A_1 O2A_1 -179(2) . . . . no
O4F_1 C1A_1 C2A_1 C26 -124(2) . . . . no
C26 C1A_1 C2A_1 C3A_1 61(2) . . . . no
O4F_1 C1A_1 C25 O20 -75(5) . . . . no
O4F_1 C1A_1 C2A_1 O21 71.9(18) . . . . no
O4F_1 C1A_1 C2A_1 C3A_1 -62.5(14) . . . . no
C26 C1A_1 C2A_1 O21 -164(3) . . . . no
O1A_1 C1A_1 C2A_1 C3A_1 56.1(15) . . . . no
O18 C1A_1 C26 C3A_1 -12.2(14) . . . . no
C26 C1A_1 C25 O20 -173(5) . . . . no
C26 C1A_1 C2A_1 O2A_1 -178(3) . . . . no
C26 C1A_1 C25 C2A_1 -0.5(9) . . . . no
O4F_1 C1A_1 C25 C26 97.9(18) . . . . no
O4F_1 C1A_1 C26 C27 -48.1(13) . . . . no
O4F_1 C1A_1 C25 C2A_1 97.4(18) . . . . no
O18 C1A_1 C26 O21 91.0(10) . . . . no
C2A_1 C1A_1 C25 O1A_1 -174(3) . . . . no
O18 C1A_1 C2A_1 O2A_1 79.0(14) . . . . no
O1A_1 C1A_1 C26 C3A_1 81.6(12) . . . . no
O4F_1 C1A_1 C25 O18 -5.4(10) . . . . no
C25 C1A_1 C2A_1 O21 -166(2) . . . . no
O1A_1 C1A_1 C2A_1 C25 -3.5(15) . . . . no
O1A_1 C1A_1 C2A_1 O2A_1 177.4(11) . . . . no
O1A_1 C1A_1 C26 C25 -3.0(17) . . . . no
O1A_1 C1A_1 C2A_1 O21 -169.5(14) . . . . no
O4F_1 C1A_1 C2A_1 C25 -122(2) . . . . no
C25 C1A_1 C26 O21 -172(2) . . . . no
C2A_1 C1A_1 C25 C26 0.5(9) . . . . no
C25 C1A_1 C2A_1 C26 -2(3) . . . . no
O18 C1A_1 C2A_1 C25 -102(2) . . . . no
O18 C1A_1 C26 C2A_1 82(2) . . . . no
C2A_1 C1A_1 C25 O18 -102.7(13) . . . . no
C2A_1 C1A_1 C25 O20 -172(4) . . . . no
O4F_1 C1A_1 C2A_1 O2A_1 58.7(14) . . . . no
O18 C1A_1 C2A_1 C26 -103(2) . . . . no
O2 C2 C3C_1 O3C_1 70.2(13) . . . . no
O2C_1 C2 C3C_1 O3 92.7(14) . . . . no
C2C_1 C2 C3 C4 -78(4) . . . . no
O2C_1 C2 C3C_1 C2C_1 -67(3) . . . . no
C2C_1 C2 C3 C4C_1 -81(4) . . . . no
C2C_1 C2 C3 O3C_1 151(4) . . . . no
C3 C2 C2C_1 C1C_1 43(6) . . . . no
O2 C2 C2C_1 C1C_1 150(3) . . . . no
C2C_1 C2 C3 C3C_1 39(5) . . . . no
O2 C2 C3 C4C_1 -175.5(13) . . . . no
C3C_1 C2 C3 O3 113(4) . . . . no
O2C_1 C2 C3C_1 O3C_1 88.4(14) . . . . no
O2 C2 C3C_1 C4C_1 174.9(11) . . . . no
C1 C2 C2C_1 C1C_1 -8.0(12) . . . . no
C3 C2 C2C_1 C1 51(5) . . . . no
C3 C2 C2C_1 O2C_1 -108(3) . . . . no
O2C_1 C2 C2C_1 C1C_1 151(4) . . . . no
O2C_1 C2 C3C_1 C3 145(3) . . . . no
O2 C2 C3C_1 C3 127(3) . . . . no
O2 C2 C3C_1 C2C_1 -85(4) . . . . no
O2C_1 C2 C2C_1 O2 0.6(12) . . . . no
C1 C2 C3C_1 C2C_1 34(3) . . . . no
O2 C2 C3 O3C_1 55.8(14) . . . . no
O2C_1 C2 C2C_1 C1 159(4) . . . . no
O2 C2 C2C_1 O2C_1 -0.6(12) . . . . no
O2C_1 C2 C3C_1 C4C_1 -166.9(11) . . . . no
C1 C2 C3C_1 C3 -114(3) . . . . no
C3C_1 C2 C2C_1 C1C_1 52(5) . . . . no
O2 C2 C2C_1 C3C_1 98(3) . . . . no
C1 C2 C3C_1 O3 -166.9(10) . . . . no
C1 C2 C3C_1 O3C_1 -171.2(11) . . . . no
O2C_1 C2 C2C_1 C3C_1 99(3) . . . . no
C1 C2 C2C_1 O2C_1 -159(4) . . . . no
C3C_1 C2 C3 C4C_1 -120(4) . . . . no
C2C_1 C2 C3C_1 O3C_1 155(3) . . . . no
C1 C2 C3 C3C_1 69(4) . . . . no
C3C_1 C2 C2C_1 O2 -98(3) . . . . no
C1 C2 C3 O3C_1 -179.2(12) . . . . no
O2 C2 C3 C4 -172.2(12) . . . . no
O2 C2 C2C_1 C1 158(3) . . . . no
C1 C2 C2C_1 O2 -158(3) . . . . no
O2 C2 C3 C3C_1 -56(4) . . . . no
C2C_1 C2 C3C_1 O3 160(3) . . . . no
C1 C2 C3 C4C_1 -50.5(15) . . . . no
C1 C2 C3 C4 -47.2(15) . . . . no
C2C_1 C2 C3C_1 C4C_1 -100(4) . . . . no
C3C_1 C2 C3 O3C_1 112(4) . . . . no
C3C_1 C2 C3 C4 -116(4) . . . . no
O2C_1 C2 C3 C4C_1 -158.5(14) . . . . no
C1 C2 C3 O3 -177.4(11) . . . . no
C2C_1 C2 C3 O3 152(4) . . . . no
O2 C2 C3C_1 O3 74.4(14) . . . . no
C3C_1 C2 C2C_1 C1 60(4) . . . . no
C3 C2 C2C_1 C3C_1 -9.5(14) . . . . no
C3 C2 C2C_1 O2 -107(3) . . . . no
O2C_1 C2 C3 O3C_1 72.8(16) . . . . no
C3 C2 C3C_1 O3 -53(3) . . . . no
C1 C2 C2C_1 C3C_1 -60(4) . . . . no
C3 C2 C3C_1 O3C_1 -57(3) . . . . no
O2C_1 C2 C3 C4 -155.3(13) . . . . no
O2 C2 C3 O3 57.6(15) . . . . no
C2C_1 C2 C3C_1 C3 -148(4) . . . . no
C3C_1 C2 C2C_1 O2C_1 -99(3) . . . . no
O2C_1 C2 C3 O3 74.5(16) . . . . no
C1 C2 C3C_1 C4C_1 -66.5(14) . . . . no
C3 C2 C3C_1 C4C_1 48(3) . . . . no
C3 C2 C3C_1 C2C_1 148(4) . . . . no
O2C_1 C2 C3 C3C_1 -39(4) . . . . no
O21 C2A_1 C25 O18 72(3) . . . . no
C26 C2A_1 C3A_1 C27 -2(4) . . . . no
C3A_1 C2A_1 C26 O21 90(3) . . . . no
C26 C2A_1 C3A_1 O22 -65(3) . . . . no
C26 C2A_1 C3A_1 C4A_1 44(3) . . . . no
C25 C2A_1 C26 C1A_1 -0.6(10) . . . . no
C1A_1 C2A_1 C26 O21 -164(3) . . . . no
C1A_1 C2A_1 C3A_1 C27 -98(3) . . . . no
C3A_1 C2A_1 C26 C25 -105.3(13) . . . . no
O21 C2A_1 C25 O1A_1 -168(2) . . . . no
O21 C2A_1 C26 C3A_1 -90(3) . . . . no
O21 C2A_1 C3A_1 C27 120(3) . . . . no
C3A_1 C2A_1 C26 C27 0.6(10) . . . . no
C25 C2A_1 C26 O21 -165(3) . . . . no
O2A_1 C2A_1 C25 O18 53.2(18) . . . . no
O21 C2A_1 C25 O20 -165(2) . . . . no
O21 C2A_1 C26 C25 165(3) . . . . no
C1A_1 C2A_1 C26 C27 106.5(19) . . . . no
C1A_1 C2A_1 C3A_1 C26 -95(3) . . . . no
C1A_1 C2A_1 C25 O18 52.1(18) . . . . no
O2A_1 C2A_1 C25 C26 -177(3) . . . . no
O2A_1 C2A_1 C25 O1A_1 173(2) . . . . no
O2A_1 C2A_1 C25 O20 175.9(13) . . . . no
C3A_1 C2A_1 C26 C1A_1 -105.8(15) . . . . no
O2A_1 C2A_1 C25 C1A_1 1(3) . . . . no
O2A_1 C2A_1 C3A_1 O22 76.5(15) . . . . no
C1A_1 C2A_1 C3A_1 C4A_1 -50.8(15) . . . . no
C3A_1 C2A_1 C25 C1A_1 -125(2) . . . . no
C1A_1 C2A_1 C25 O1A_1 172(4) . . . . no
C1A_1 C2A_1 C26 C25 0.6(10) . . . . no
O21 C2A_1 C26 C27 -90(3) . . . . no
C26 C2A_1 C3A_1 O3A_1 -80(3) . . . . no
C25 C2A_1 C3A_1 C27 -80(3) . . . . no
O21 C2A_1 C26 C1A_1 164(3) . . . . no
C1A_1 C2A_1 C25 O20 175(3) . . . . no
C1A_1 C2A_1 C3A_1 O3A_1 -175.4(12) . . . . no
C25 C2A_1 C26 C3A_1 105.3(13) . . . . no
C3A_1 C2A_1 C25 O1A_1 46(3) . . . . no
O2A_1 C2A_1 C3A_1 C4A_1 -174.5(11) . . . . no
O2A_1 C2A_1 C26 C27 -77(4) . . . . no
C1A_1 C2A_1 C25 C26 -179(3) . . . . no
C25 C2A_1 C3A_1 O3A_1 -157.4(12) . . . . no
O2A_1 C2A_1 C3A_1 O3A_1 60.9(16) . . . . no
C1A_1 C2A_1 C3A_1 O22 -159.8(11) . . . . no
O21 C2A_1 C3A_1 C4A_1 167.2(12) . . . . no
C25 C2A_1 C26 C27 105.9(18) . . . . no
O21 C2A_1 C3A_1 O22 58.2(17) . . . . no
C3A_1 C2A_1 C25 O18 -73.2(11) . . . . no
C26 C2A_1 C25 O1A_1 -10(3) . . . . no
C25 C2A_1 C3A_1 O22 -141.8(11) . . . . no
O21 C2A_1 C25 C26 -158(4) . . . . no
O21 C2A_1 C3A_1 C26 123(3) . . . . no
O2A_1 C2A_1 C26 O21 12.3(16) . . . . no
C26 C2A_1 C25 O18 -129(2) . . . . no
C26 C2A_1 C25 C1A_1 179(3) . . . . no
O2A_1 C2A_1 C3A_1 C27 139(3) . . . . no
C3A_1 C2A_1 C25 O20 49.5(16) . . . . no
C3A_1 C2A_1 C25 C26 56.2(18) . . . . no
C25 C2A_1 C3A_1 C4A_1 -32.9(14) . . . . no
C25 C2A_1 C3A_1 C26 -77(2) . . . . no
C26 C2A_1 C25 O20 -7(3) . . . . no
C1A_1 C2A_1 C26 C3A_1 105.8(15) . . . . no
O2A_1 C2A_1 C26 C25 177(4) . . . . no
O2A_1 C2A_1 C26 C1A_1 176(4) . . . . no
O21 C2A_1 C3A_1 O3A_1 42.6(17) . . . . no
O2A_1 C2A_1 C26 C3A_1 -78(4) . . . . no
O2A_1 C2A_1 C3A_1 C26 141(3) . . . . no
O21 C2A_1 C25 C1A_1 20(3) . . . . no
C4C_1 C3 C3C_1 C2 74(4) . . . . no
O3 C3 C4C_1 C4 -89(9) . . . . no
C4 C3 C4C_1 C5 -85(9) . . . . no
C3C_1 C3 C4C_1 O4 138(3) . . . . no
C4 C3 C4C_1 C5C_1 -92(9) . . . . no
C4C_1 C3 C3C_1 O3 157(4) . . . . no
C2 C3 C4 O4C_1 176.5(12) . . . . no
O3C_1 C3 C4C_1 C5C_1 158.1(18) . . . . no
C3C_1 C3 C4C_1 C5C_1 21(4) . . . . no
O3C_1 C3 C4 C5C_1 152.2(18) . . . . no
C4C_1 C3 C3C_1 O3C_1 146(3) . . . . no
C3C_1 C3 C4C_1 O4C_1 140(3) . . . . no
C2 C3 C4C_1 O4 172.7(11) . . . . no
O3C_1 C3 C4C_1 C3C_1 137(4) . . . . no
O3 C3 C4 C5 -179.3(13) . . . . no
C2 C3 C4 C5C_1 45(2) . . . . no
C3C_1 C3 C4 O4C_1 140(3) . . . . no
O3 C3 C4 O4 -58.3(17) . . . . no
C2 C3 C4 O4 174.8(11) . . . . no
C4 C3 C4C_1 O4 25(8) . . . . no
C2 C3 C4C_1 C5C_1 56(2) . . . . no
C4 C3 C4C_1 O4C_1 27(8) . . . . no
C4C_1 C3 C3C_1 C2C_1 61(5) . . . . no
C2 C3 C4C_1 C3C_1 34(3) . . . . no
C3C_1 C3 C4C_1 C4 113(9) . . . . no
C3C_1 C3 C4 C5C_1 8(4) . . . . no
C3C_1 C3 C4 O4 138(3) . . . . no
O3C_1 C3 C4 C4C_1 74(9) . . . . no
O3C_1 C3 C4 O4C_1 -76(2) . . . . no
C4 C3 C3C_1 C4C_1 6.2(13) . . . . no
C2 C3 C4C_1 C5 63.0(17) . . . . no
C2 C3 C4C_1 O4C_1 174.3(12) . . . . no
O3C_1 C3 C4C_1 C4 -110(9) . . . . no
O3 C3 C4C_1 C5C_1 178.7(16) . . . . no
O3 C3 C4C_1 C3C_1 157(4) . . . . no
O3C_1 C3 C4 C5 161.5(16) . . . . no
C4 C3 C4C_1 C3C_1 -113(9) . . . . no
C3C_1 C3 C4C_1 C5 29(4) . . . . no
C3C_1 C3 C4 C5 17(4) . . . . no
C2 C3 C3C_1 O3C_1 72(3) . . . . no
C4 C3 C3C_1 O3 163(4) . . . . no
O3C_1 C3 C4C_1 O4 -84.9(19) . . . . no
O3 C3 C4C_1 C5 -174.0(13) . . . . no
C4 C3 C3C_1 C2C_1 67(5) . . . . no
C2 C3 C4 C4C_1 -33(9) . . . . no
O3 C3 C4C_1 O4C_1 -62.7(17) . . . . no
C4C_1 C3 C4 C5 87(9) . . . . no
O3C_1 C3 C4C_1 O4C_1 -83(2) . . . . no
O3C_1 C3 C3C_1 C2C_1 -85(4) . . . . no
O3 C3 C4C_1 O4 -64.3(17) . . . . no
O3 C3 C4 O4C_1 -56.7(17) . . . . no
C4 C3 C3C_1 O3C_1 152(3) . . . . no
O3 C3 C4 C5C_1 171.5(16) . . . . no
C2 C3 C4C_1 C4 148(9) . . . . no
C2 C3 C3C_1 C4C_1 -74(4) . . . . no
C4C_1 C3 C4 C5C_1 78(9) . . . . no
O3C_1 C3 C4C_1 C5 165.4(15) . . . . no
C2 C3 C3C_1 O3 83(4) . . . . no
O3C_1 C3 C3C_1 C4C_1 -146(3) . . . . no
O3C_1 C3 C4 O4 -78(2) . . . . no
C4 C3 C3C_1 C2 80(4) . . . . no
O3 C3 C3C_1 O3C_1 -10.8(14) . . . . no
O3 C3 C3C_1 C4C_1 -157(4) . . . . no
C2 C3 C3C_1 C2C_1 -12.6(18) . . . . no
C2 C3 C4 C5 53.8(17) . . . . no
O3 C3 C4 C4C_1 94(9) . . . . no
O3C_1 C3 C3C_1 C2 -72(3) . . . . no
C4C_1 C3 C4 O4C_1 -150(9) . . . . no
C3C_1 C3 C4 C4C_1 -70(9) . . . . no
O3 C3 C3C_1 C2 -83(4) . . . . no
C4C_1 C3 C4 O4 -152(9) . . . . no
O3 C3 C3C_1 C2C_1 -96(4) . . . . no
O3C_1 C3 C3C_1 O3 10.8(14) . . . . no
C26 C3A_1 C4A_1 C29 58.8(17) . . . . no
C26 C3A_1 C4A_1 C27 -110(3) . . . . no
C26 C3A_1 C4A_1 C5A_1 62.7(13) . . . . no
O22 C3A_1 C4A_1 O4A_1 -69.8(12) . . . . no
C26 C3A_1 C4A_1 O23 -171.4(11) . . . . no
C4A_1 C3A_1 C26 C2A_1 -139(2) . . . . no
C26 C3A_1 C4A_1 C28 -119(3) . . . . no
C2A_1 C3A_1 C4A_1 C5A_1 49.8(14) . . . . no
O22 C3A_1 C27 C28 -177(4) . . . . no
C4A_1 C3A_1 C26 C1A_1 -77.8(11) . . . . no
O22 C3A_1 C27 C4A_1 180(3) . . . . no
C4A_1 C3A_1 C26 C27 43(2) . . . . no
C27 C3A_1 C4A_1 O4A_1 -70(3) . . . . no
C2A_1 C3A_1 C4A_1 O23 175.7(10) . . . . no
C27 C3A_1 C4A_1 O23 -61(3) . . . . no
C26 C3A_1 C4A_1 O4A_1 -179.8(12) . . . . no
O22 C3A_1 C27 O3A_1 -3.5(11) . . . . no
C2A_1 C3A_1 C4A_1 C29 45.9(19) . . . . no
O3A_1 C3A_1 C27 C4A_1 -177(2) . . . . no
O22 C3A_1 C4A_1 C29 168.8(13) . . . . no
O22 C3A_1 C26 C2A_1 123(2) . . . . no
C2A_1 C3A_1 C4A_1 O4A_1 167.3(11) . . . . no
O3A_1 C3A_1 C4A_1 C5A_1 176.0(11) . . . . no
C2A_1 C3A_1 C27 O22 -99(3) . . . . no
O22 C3A_1 C27 C26 99.3(19) . . . . no
O3A_1 C3A_1 C27 O22 3.5(11) . . . . no
C2A_1 C3A_1 C4A_1 C27 -123(3) . . . . no
C26 C3A_1 C27 C4A_1 80(3) . . . . no
O3A_1 C3A_1 C27 C26 102.8(17) . . . . no
O3A_1 C3A_1 C26 C27 -71(3) . . . . no
O22 C3A_1 C26 C1A_1 -176.5(9) . . . . no
O3A_1 C3A_1 C27 C28 -174(4) . . . . no
C26 C3A_1 C27 O3A_1 -102.8(17) . . . . no
C4A_1 C3A_1 C27 C28 3.3(15) . . . . no
C27 C3A_1 C26 C1A_1 -121(3) . . . . no
O3A_1 C3A_1 C4A_1 O23 -58.1(14) . . . . no
O22 C3A_1 C26 O21 84.8(12) . . . . no
C2A_1 C3A_1 C26 C1A_1 61(2) . . . . no
O3A_1 C3A_1 C26 C25 -173.5(11) . . . . no
O3A_1 C3A_1 C26 C1A_1 167.8(10) . . . . no
C27 C3A_1 C26 C25 -102(3) . . . . no
C27 C3A_1 C4A_1 C5A_1 173(3) . . . . no
C26 C3A_1 C27 O22 -99.3(19) . . . . no
C27 C3A_1 C26 O21 140(3) . . . . no
O22 C3A_1 C26 C25 -157.8(10) . . . . no
O3A_1 C3A_1 C26 C2A_1 107(3) . . . . no
O3A_1 C3A_1 C4A_1 C29 172.1(13) . . . . no
C4A_1 C3A_1 C26 C25 -59.1(12) . . . . no
C27 C3A_1 C26 C2A_1 178(3) . . . . no
O3A_1 C3A_1 C4A_1 C27 3(2) . . . . no
O3A_1 C3A_1 C4A_1 C28 -6(3) . . . . no
C2A_1 C3A_1 C26 O21 -38(2) . . . . no
C2A_1 C3A_1 C26 C27 -178(3) . . . . no
C2A_1 C3A_1 C26 C25 80(2) . . . . no
C27 C3A_1 C4A_1 C29 169(3) . . . . no
C2A_1 C3A_1 C4A_1 C28 -132(3) . . . . no
O22 C3A_1 C4A_1 C28 -9(3) . . . . no
O3A_1 C3A_1 C4A_1 O4A_1 -66.5(14) . . . . no
C4A_1 C3A_1 C27 C26 -80(3) . . . . no
O22 C3A_1 C26 C27 -55(2) . . . . no
C27 C3A_1 C4A_1 C28 -9(4) . . . . no
O3A_1 C3A_1 C26 O21 69.1(14) . . . . no
C2A_1 C3A_1 C27 C26 0.8(14) . . . . no
C26 C3A_1 C27 C28 84(3) . . . . no
C4A_1 C3A_1 C26 O21 -176.5(10) . . . . no
C2A_1 C3A_1 C27 O3A_1 -102(3) . . . . no
C4A_1 C3A_1 C27 O22 -180(3) . . . . no
C2A_1 C3A_1 C27 C4A_1 81(3) . . . . no
C4A_1 C3A_1 C27 O3A_1 177(2) . . . . no
C2A_1 C3A_1 C27 C28 84(4) . . . . no
O22 C3A_1 C4A_1 O23 -61.4(11) . . . . no
O22 C3A_1 C4A_1 C27 0(3) . . . . no
O22 C3A_1 C4A_1 C5A_1 172.7(10) . . . . no
C3 C4 C5C_1 O1C_1 -47(2) . . . . no
O4 C4 C4C_1 C3C_1 62(10) . . . . no
C3 C4 C5C_1 C5 59(5) . . . . no
O4C_1 C4 C5C_1 O1C_1 -162.5(16) . . . . no
C5C_1 C4 C4C_1 O4 -147(6) . . . . no
O4 C4 C5C_1 C6C_1 68(2) . . . . no
C5C_1 C4 C5 C6C_1 -40(4) . . . . no
O4 C4 C4C_1 C5C_1 147(6) . . . . no
C5C_1 C4 C5 C4C_1 97(7) . . . . no
O4C_1 C4 C5C_1 C5 -57(5) . . . . no
C5C_1 C4 C5 O1 68(4) . . . . no
O4C_1 C4 C5 C6 71(2) . . . . no
O4 C4 C5C_1 C6 43(3) . . . . no
C5 C4 C4C_1 C5C_1 10.6(12) . . . . no
C5C_1 C4 C5 O1C_1 62(4) . . . . no
C3 C4 C5 C6 177.2(14) . . . . no
O4C_1 C4 C4C_1 O4 -0.7(14) . . . . no
O4 C4 C5 C6C_1 80.3(14) . . . . no
C4C_1 C4 C5 C6C_1 -137(5) . . . . no
O4C_1 C4 C4C_1 C3 33(10) . . . . no
O4C_1 C4 C5C_1 O1 -151.1(17) . . . . no
C5C_1 C4 C4C_1 C3 -113(7) . . . . no
O4C_1 C4 C5 C5C_1 128(4) . . . . no
C5C_1 C4 C5 C6 -58(4) . . . . no
O4C_1 C4 C5C_1 C6C_1 75(2) . . . . no
C3 C4 C5C_1 O1 -36(3) . . . . no
O4C_1 C4 C4C_1 C5C_1 146(5) . . . . no
C4C_1 C4 C5 C5C_1 -97(7) . . . . no
C5C_1 C4 C4C_1 C3C_1 -85(8) . . . . no
O4 C4 C5C_1 C4C_1 -150(6) . . . . no
C5C_1 C4 C4C_1 O4C_1 -146(5) . . . . no
C5 C4 C4C_1 C3C_1 -75(8) . . . . no
O4C_1 C4 C5C_1 C4C_1 -143(7) . . . . no
C5 C4 C5C_1 O1 -94(4) . . . . no
O4 C4 C4C_1 O4C_1 0.7(14) . . . . no
O4C_1 C4 C5 O1 -164.0(14) . . . . no
C3 C4 C5C_1 C4C_1 -27(5) . . . . no
C3 C4 C5 O1 -57.3(18) . . . . no
C3 C4 C5C_1 C6 165.9(16) . . . . no
O4 C4 C5 C4C_1 -142(6) . . . . no
C3 C4 C5C_1 C6C_1 -169.5(14) . . . . no
O4C_1 C4 C5 C4C_1 -135(6) . . . . no
C4C_1 C4 C5 C6 -155(5) . . . . no
O4 C4 C5C_1 C5 -64(4) . . . . no
O4 C4 C5C_1 O1C_1 -169.6(13) . . . . no
C5C_1 C4 C4C_1 C5 -10.6(12) . . . . no
O4 C4 C5C_1 O1 -158.2(15) . . . . no
C5 C4 C4C_1 O4C_1 -136(5) . . . . no
C4C_1 C4 C5C_1 C5 86(7) . . . . no
C5 C4 C5C_1 O1C_1 -106(4) . . . . no
O4 C4 C4C_1 C3 34(11) . . . . no
O4 C4 C4C_1 C5 137(6) . . . . no
O4C_1 C4 C4C_1 C5 136(5) . . . . no
O4C_1 C4 C5 C6C_1 88.2(16) . . . . no
O4C_1 C4 C5C_1 C6 50(3) . . . . no
O4C_1 C4 C5 O1C_1 -170.1(14) . . . . no
C4C_1 C4 C5C_1 O1C_1 -20(6) . . . . no
C5 C4 C5C_1 C6C_1 132(5) . . . . no
C3 C4 C4C_1 C5C_1 113(7) . . . . no
C5 C4 C4C_1 O4 -137(6) . . . . no
C5 C4 C4C_1 C3 -102(7) . . . . no
O4C_1 C4 C4C_1 C3C_1 61(9) . . . . no
C3 C4 C4C_1 C5 102(7) . . . . no
C4C_1 C4 C5 O1C_1 -36(6) . . . . no
C4C_1 C4 C5C_1 O1 -8(6) . . . . no
O4 C4 C5 C5C_1 120(4) . . . . no
O4 C4 C5 O1C_1 -178.0(12) . . . . no
O4 C4 C5 O1 -171.9(12) . . . . no
O4 C4 C5 C6 62.6(18) . . . . no
C4C_1 C4 C5C_1 C6C_1 -142(6) . . . . no
C3 C4 C5 O1C_1 -63.4(15) . . . . no
C3 C4 C4C_1 C3C_1 28(5) . . . . no
C5 C4 C5C_1 C4C_1 -86(7) . . . . no
C3 C4 C5 C5C_1 -125(4) . . . . no
C3 C4 C4C_1 O4 -34(11) . . . . no
C3 C4 C4C_1 O4C_1 -33(10) . . . . no
C4C_1 C4 C5C_1 C6 -167(5) . . . . no
C5 C4 C5C_1 C6 107(5) . . . . no
C3 C4 C5 C6C_1 -165.1(13) . . . . no
C3 C4 C5 C4C_1 -28(5) . . . . no
C4C_1 C4 C5 O1 -30(6) . . . . no
C3A_1 C4A_1 C27 C28 -172(3) . . . . no
O23 C4A_1 C29 C28 50(2) . . . . no
C28 C4A_1 C29 C6A_1 13(4) . . . . no
O4A_1 C4A_1 C28 C29 -92.7(17) . . . . no
O4A_1 C4A_1 C29 O20 -173.5(10) . . . . no
C29 C4A_1 C5A_1 O20 97(2) . . . . no
C3A_1 C4A_1 C28 C27 2.3(10) . . . . no
C29 C4A_1 C28 O4A_1 92.7(17) . . . . no
C27 C4A_1 C28 O4A_1 -91(2) . . . . no
O23 C4A_1 C29 C30 62.3(15) . . . . no
C29 C4A_1 C5A_1 C6A_1 1.8(19) . . . . no
C29 C4A_1 C28 C27 -176(2) . . . . no
C3A_1 C4A_1 C28 O4A_1 -89(3) . . . . no
C27 C4A_1 C28 C29 176(2) . . . . no
C3A_1 C4A_1 C5A_1 O1A_1 -52.6(14) . . . . no
O4A_1 C4A_1 C29 C28 56(2) . . . . no
C3A_1 C4A_1 C5A_1 C29 -171(2) . . . . no
O4A_1 C4A_1 C29 C30 68.2(15) . . . . no
C3A_1 C4A_1 C29 O20 -48.1(17) . . . . no
C3A_1 C4A_1 C29 C5A_1 11(3) . . . . no
O23 C4A_1 C27 C26 177.5(9) . . . . no
C5A_1 C4A_1 C28 C29 -3.6(11) . . . . no
C27 C4A_1 C5A_1 C6A_1 -167.4(13) . . . . no
O4A_1 C4A_1 C27 O22 -66.1(15) . . . . no
C27 C4A_1 C5A_1 O1A_1 -50.6(17) . . . . no
C3A_1 C4A_1 C5A_1 C6A_1 -169.4(12) . . . . no
O23 C4A_1 C27 C3A_1 122(3) . . . . no
C28 C4A_1 C27 C3A_1 172(3) . . . . no
C3A_1 C4A_1 C29 C6A_1 -165(2) . . . . no
C27 C4A_1 C29 C28 -174(4) . . . . no
C27 C4A_1 C29 C30 -162.0(18) . . . . no
C28 C4A_1 C29 O20 130(2) . . . . no
O4A_1 C4A_1 C5A_1 C6A_1 71.2(15) . . . . no
O4A_1 C4A_1 C29 C5A_1 -115(2) . . . . no
O4A_1 C4A_1 C29 C6A_1 69(3) . . . . no
C28 C4A_1 C5A_1 C6A_1 12(3) . . . . no
O4A_1 C4A_1 C27 O3A_1 -61(2) . . . . no
C29 C4A_1 C5A_1 O1A_1 119(3) . . . . no
C27 C4A_1 C5A_1 O20 -72.7(16) . . . . no
C28 C4A_1 C5A_1 O1A_1 129(3) . . . . no
C3A_1 C4A_1 C5A_1 O20 -74.7(13) . . . . no
C29 C4A_1 C28 O23 98.9(19) . . . . no
C3A_1 C4A_1 C28 C29 178(3) . . . . no
O4A_1 C4A_1 C28 O23 6.2(10) . . . . no
C3A_1 C4A_1 C28 O23 -83(3) . . . . no
O4A_1 C4A_1 C28 C27 91(2) . . . . no
O23 C4A_1 C27 C28 -50(2) . . . . no
C27 C4A_1 C28 O23 -85(2) . . . . no
O4A_1 C4A_1 C5A_1 O20 165.9(11) . . . . no
C5A_1 C4A_1 C27 C3A_1 -8(3) . . . . no
O23 C4A_1 C29 O20 -179.4(9) . . . . no
C28 C4A_1 C5A_1 C29 11(3) . . . . no
C28 C4A_1 C5A_1 O20 107(3) . . . . no
C27 C4A_1 C5A_1 C29 -169(2) . . . . no
C27 C4A_1 C29 C6A_1 -161(2) . . . . no
O23 C4A_1 C5A_1 C6A_1 67.2(15) . . . . no
C5A_1 C4A_1 C29 C6A_1 -176(4) . . . . no
O23 C4A_1 C27 O22 -58.3(14) . . . . no
O23 C4A_1 C5A_1 C29 66(2) . . . . no
C29 C4A_1 C27 C26 41(2) . . . . no
O23 C4A_1 C28 C27 85(2) . . . . no
O4A_1 C4A_1 C27 C3A_1 114(3) . . . . no
O4A_1 C4A_1 C27 C26 169.7(10) . . . . no
C5A_1 C4A_1 C27 O3A_1 176.9(15) . . . . no
C5A_1 C4A_1 C27 O22 171.6(11) . . . . no
C5A_1 C4A_1 C27 C28 180(3) . . . . no
O23 C4A_1 C29 C5A_1 -120(2) . . . . no
C28 C4A_1 C27 O22 -8(3) . . . . no
O23 C4A_1 C29 C6A_1 63(3) . . . . no
O23 C4A_1 C5A_1 O20 162.0(10) . . . . no
O23 C4A_1 C27 O3A_1 -53(2) . . . . no
C3A_1 C4A_1 C27 O3A_1 -175(4) . . . . no
C3A_1 C4A_1 C27 O22 180(3) . . . . no
O23 C4A_1 C28 C29 -98.9(19) . . . . no
C29 C4A_1 C27 C28 174(4) . . . . no
C29 C4A_1 C27 C3A_1 -14(4) . . . . no
O23 C4A_1 C28 O4A_1 -6.2(10) . . . . no
C27 C4A_1 C29 C5A_1 15(3) . . . . no
C5A_1 C4A_1 C29 C28 171(3) . . . . no
C3A_1 C4A_1 C29 C28 -178(3) . . . . no
O4A_1 C4A_1 C5A_1 O1A_1 -172.0(11) . . . . no
C28 C4A_1 C27 O3A_1 -3(3) . . . . no
C27 C4A_1 C29 O20 -44(2) . . . . no
O23 C4A_1 C5A_1 O1A_1 -176.0(10) . . . . no
C29 C4A_1 C27 O22 165.4(17) . . . . no
C5A_1 C4A_1 C29 O20 -59(2) . . . . no
C29 C4A_1 C27 O3A_1 170.8(18) . . . . no
C3A_1 C4A_1 C29 C30 -166.3(14) . . . . no
C5A_1 C4A_1 C28 O4A_1 89(2) . . . . no
C28 C4A_1 C29 C30 12(3) . . . . no
O4A_1 C4A_1 C5A_1 C29 70(2) . . . . no
C5A_1 C4A_1 C29 C30 -177(3) . . . . no
C5A_1 C4A_1 C27 C26 47.4(15) . . . . no
O4A_1 C4A_1 C27 C28 -58(2) . . . . no
C28 C4A_1 C29 C5A_1 -171(3) . . . . no
C3A_1 C4A_1 C27 C26 55(3) . . . . no
C5A_1 C4A_1 C28 C27 -180(3) . . . . no
C28 C4A_1 C27 C26 -132(2) . . . . no
C5A_1 C4A_1 C28 O23 95(2) . . . . no
O1 C5 C5C_1 C6C_1 104.2(19) . . . . no
O1 C5 C4C_1 C4 152(5) . . . . no
O1 C5 C4C_1 C3 -64.1(19) . . . . no
O1C_1 C5 C6 C5C_1 -72(4) . . . . no
O1C_1 C5 C6C_1 O6C_1 80.6(13) . . . . no
O1C_1 C5 C6 C6C_1 -64(2) . . . . no
C4C_1 C5 C5C_1 C6C_1 -144(4) . . . . no
O1C_1 C5 C5C_1 O1 7.9(12) . . . . no
O1C_1 C5 C6 O6C_1 33(3) . . . . no
C6C_1 C5 C4C_1 C3 -173.1(15) . . . . no
C6C_1 C5 C4C_1 O4 73.8(12) . . . . no
C6C_1 C5 C4C_1 O4C_1 78.6(14) . . . . no
O1 C5 C6 O5 -70.1(17) . . . . no
C6C_1 C5 C4C_1 C4 43(6) . . . . no
O1 C5 C6 O6C_1 13(3) . . . . no
O1C_1 C5 C6C_1 C6 123(2) . . . . no
C4C_1 C5 C5C_1 C6 -140(3) . . . . no
C4 C5 C6 C5C_1 38(3) . . . . no
O1 C5 C6C_1 O6C_1 61.0(15) . . . . no
O1 C5 C6C_1 C6 104(2) . . . . no
O1 C5 C5C_1 C4C_1 -112(3) . . . . no
O1 C5 C6 C5C_1 -92(4) . . . . no
C4C_1 C5 C5C_1 O1C_1 104(3) . . . . no
O1 C5 C6 C6C_1 -84(2) . . . . no
C5C_1 C5 C6C_1 O5 53(5) . . . . no
C4C_1 C5 C6 C5C_1 34(3) . . . . no
O1 C5 C4C_1 C3C_1 -57.1(16) . . . . no
O1 C5 C6C_1 C5C_1 -86(4) . . . . no
O1 C5 C5C_1 O1C_1 -7.9(12) . . . . no
C4C_1 C5 C6 O6C_1 138.2(18) . . . . no
O1 C5 C6C_1 O5 -33(4) . . . . no
O1 C5 C4C_1 O4C_1 -172.4(12) . . . . no
O1 C5 C5C_1 C6 108.2(12) . . . . no
C6 C5 C5C_1 C4 127(3) . . . . no
C4 C5 C6 C6C_1 46(2) . . . . no
C4C_1 C5 C6 O5 55.6(19) . . . . no
C6C_1 C5 C5C_1 O1 -104.2(19) . . . . no
O1C_1 C5 C6 O5 -50.0(18) . . . . no
C5C_1 C5 C4C_1 O4 105(4) . . . . no
C4C_1 C5 C6C_1 C6 -144(2) . . . . no
C6 C5 C4C_1 C4 27(6) . . . . no
C4C_1 C5 C6 C6C_1 42(2) . . . . no
C5C_1 C5 C6 O5 22(4) . . . . no
C6C_1 C5 C5C_1 C4 132(4) . . . . no
C6C_1 C5 C6 O6C_1 96(3) . . . . no
O1 C5 C4C_1 O4 -177.3(11) . . . . no
O1 C5 C5C_1 C4 -124(3) . . . . no
C4C_1 C5 C5C_1 C4 -12.4(11) . . . . no
C6C_1 C5 C5C_1 C4C_1 144(4) . . . . no
C4 C5 C6 O6C_1 142.7(18) . . . . no
C4 C5 C5C_1 C4C_1 12.4(11) . . . . no
C4 C5 C5C_1 C6 -127(3) . . . . no
O1C_1 C5 C6C_1 O5 -14(4) . . . . no
C6C_1 C5 C5C_1 O1C_1 -112(2) . . . . no
O1C_1 C5 C5C_1 C6 116.1(12) . . . . no
C4C_1 C5 C6C_1 C5C_1 27(4) . . . . no
C5C_1 C5 C6C_1 O6C_1 147(4) . . . . no
C5C_1 C5 C4C_1 C3 -142(4) . . . . no
O1C_1 C5 C6C_1 C5C_1 -67(4) . . . . no
C6C_1 C5 C5C_1 C6 4.1(19) . . . . no
C5C_1 C5 C6C_1 C6 -170(5) . . . . no
C4C_1 C5 C5C_1 O1 112(3) . . . . no
C6C_1 C5 C6 C5C_1 -8(4) . . . . no
C6 C5 C5C_1 C4C_1 140(3) . . . . no
O1C_1 C5 C5C_1 C4C_1 -104(3) . . . . no
C6 C5 C6C_1 C5C_1 170(5) . . . . no
C6 C5 C5C_1 O1C_1 -116.1(12) . . . . no
C4 C5 C5C_1 O1C_1 117(3) . . . . no
C4 C5 C5C_1 O1 124(3) . . . . no
O1C_1 C5 C5C_1 C4 -117(3) . . . . no
O1C_1 C5 C4C_1 C3 -71.7(17) . . . . no
C4C_1 C5 C6C_1 O6C_1 173.7(12) . . . . no
C5C_1 C5 C4C_1 O4C_1 110(4) . . . . no
C5C_1 C5 C4C_1 C3C_1 -135(4) . . . . no
C5C_1 C5 C4C_1 C4 74(7) . . . . no
C6C_1 C5 C4C_1 C3C_1 -166.0(12) . . . . no
C6C_1 C5 C4C_1 C5C_1 -31(4) . . . . no
C6 C5 C5C_1 C6C_1 -4.1(19) . . . . no
C4C_1 C5 C6C_1 O5 79(3) . . . . no
C4 C5 C6C_1 C6 -137(2) . . . . no
C4 C5 C6C_1 C5C_1 33(4) . . . . no
C6 C5 C6C_1 O5 -137(4) . . . . no
O1C_1 C5 C5C_1 C6C_1 112(2) . . . . no
C4 C5 C5C_1 C6C_1 -132(4) . . . . no
O1C_1 C5 C4C_1 O4C_1 180.0(12) . . . . no
C6C_1 C5 C6 O5 13.7(14) . . . . no
O1 C5 C4C_1 C5C_1 78(4) . . . . no
C6 C5 C4C_1 C5C_1 -47(4) . . . . no
C6 C5 C4C_1 C3 170.4(16) . . . . no
C4 C5 C4C_1 C3C_1 151(6) . . . . no
C4 C5 C6 O5 60.1(18) . . . . no
C5C_1 C5 C6 C6C_1 8(4) . . . . no
C5C_1 C5 C6 O6C_1 105(4) . . . . no
C4 C5 C4C_1 O4C_1 35(5) . . . . no
O1C_1 C5 C4C_1 C3C_1 -64.6(13) . . . . no
O1C_1 C5 C4C_1 O4 175.2(10) . . . . no
C4 C5 C6C_1 O6C_1 -179.9(12) . . . . no
C6 C5 C5C_1 O1 -108.2(12) . . . . no
C6 C5 C6C_1 O6C_1 -42.5(18) . . . . no
C6 C5 C4C_1 O4C_1 62.1(19) . . . . no
C4 C5 C4C_1 O4 30(5) . . . . no
O1C_1 C5 C4C_1 C4 145(6) . . . . no
C4 C5 C4C_1 C3 144(6) . . . . no
C6 C5 C4C_1 O4 57.2(17) . . . . no
O1C_1 C5 C4C_1 C5C_1 71(4) . . . . no
C4 C5 C6C_1 O5 86(3) . . . . no
C6 C5 C4C_1 C3C_1 177.5(14) . . . . no
C4 C5 C4C_1 C5C_1 -74(7) . . . . no
C4A_1 C5A_1 C6A_1 O6A_1 68(2) . . . . no
C4A_1 C5A_1 C29 C6A_1 178(2) . . . . no
O20 C5A_1 C6A_1 C30 -101(3) . . . . no
C4A_1 C5A_1 C29 C30 177(4) . . . . no
C4A_1 C5A_1 C29 C28 -3.2(10) . . . . no
O20 C5A_1 C29 C28 -99.0(19) . . . . no
O1A_1 C5A_1 C6A_1 O6A_1 -49(3) . . . . no
C29 C5A_1 C6A_1 C30 2(3) . . . . no
O20 C5A_1 C6A_1 O6A_1 -33(3) . . . . no
O1A_1 C5A_1 C29 C30 85(4) . . . . no
O20 C5A_1 C6A_1 C29 -104(3) . . . . no
C29 C5A_1 C6A_1 O6A_1 70(3) . . . . no
C6A_1 C5A_1 C29 C4A_1 -178(2) . . . . no
O1A_1 C5A_1 C6A_1 C29 -120(3) . . . . no
O20 C5A_1 C29 C30 81(3) . . . . no
O1A_1 C5A_1 C29 C28 -95(2) . . . . no
C6A_1 C5A_1 C29 C30 -1(2) . . . . no
C4A_1 C5A_1 C29 O20 95.8(15) . . . . no
O20 C5A_1 C29 C6A_1 82.1(19) . . . . no
C29 C5A_1 C6A_1 S3 -169(3) . . . . no
O20 C5A_1 C6A_1 S3 88(2) . . . . no
O1A_1 C5A_1 C6A_1 C30 -117(3) . . . . no
O1A_1 C5A_1 C29 O20 3.7(12) . . . . no
C4A_1 C5A_1 C6A_1 C29 -2(2) . . . . no
C4A_1 C5A_1 C6A_1 C30 0(3) . . . . no
O20 C5A_1 C29 C4A_1 -95.8(15) . . . . no
O1A_1 C5A_1 C29 C4A_1 -92(2) . . . . no
C6A_1 C5A_1 C29 O20 -82.1(19) . . . . no
O1A_1 C5A_1 C29 C6A_1 86(3) . . . . no
C6A_1 C5A_1 C29 C28 179(3) . . . . no
C4A_1 C5A_1 C6A_1 S3 -170.5(15) . . . . no
O1A_1 C5A_1 C6A_1 S3 72(2) . . . . no
C5 C6 C6C_1 O5 149(3) . . . . no
C6C_1 C6 C5C_1 O1C_1 -84(2) . . . . no
O6C_1 C6 C6C_1 C5 -126.5(15) . . . . no
C5 C6 C6C_1 O6C_1 126.5(15) . . . . no
C5 C6 C5C_1 C4C_1 -130(5) . . . . no
C6C_1 C6 C5C_1 O1 -101(2) . . . . no
O6C_1 C6 C6C_1 C5C_1 -128.4(14) . . . . no
O6C_1 C6 C5C_1 C5 -85(4) . . . . no
C5 C6 C5C_1 O1 71(3) . . . . no
O5 C6 C6C_1 C5C_1 -151(3) . . . . no
C5 C6 C5C_1 C4 -127(5) . . . . no
O5 C6 C6C_1 C5 -149(3) . . . . no
C6C_1 C6 C5C_1 C5 -171(4) . . . . no
O5 C6 C5C_1 O1C_1 -71.6(18) . . . . no
O6C_1 C6 C5C_1 O1 -14(3) . . . . no
O6C_1 C6 C5C_1 C4C_1 145(2) . . . . no
O6C_1 C6 C5C_1 C4 148(2) . . . . no
C5 C6 C5C_1 C6C_1 171(4) . . . . no
C6C_1 C6 C5C_1 C4 62(3) . . . . no
C5C_1 C6 C6C_1 C5 1.9(8) . . . . no
C5 C6 C6C_1 C5C_1 -1.9(8) . . . . no
O6C_1 C6 C6C_1 O5 22(4) . . . . no
O6C_1 C6 C5C_1 O1C_1 2(3) . . . . no
O6C_1 C6 C5C_1 C6C_1 86(3) . . . . no
C6C_1 C6 C5C_1 C4C_1 59(3) . . . . no
C5 C6 C5C_1 O1C_1 88(3) . . . . no
O5 C6 C5C_1 C6C_1 12.3(15) . . . . no
O5 C6 C5C_1 C5 -159(4) . . . . no
O5 C6 C5C_1 C4 74(2) . . . . no
O5 C6 C5C_1 C4C_1 71(3) . . . . no
O5 C6 C6C_1 O6C_1 -22(4) . . . . no
C5C_1 C6 C6C_1 O5 151(3) . . . . no
C5C_1 C6 C6C_1 O6C_1 128.4(14) . . . . no
O5 C6 C5C_1 O1 -88.2(16) . . . . no
S3 C6A_1 C29 C4A_1 -167(2) . . . . no
S3 C6A_1 C29 O20 74(3) . . . . no
S3 C6A_1 C29 C5A_1 17(4) . . . . no
C30 C6A_1 C29 C5A_1 -178(3) . . . . no
C5A_1 C6A_1 C30 O6A_1 107(2) . . . . no
O6A_1 C6A_1 C30 C29 -108(2) . . . . no
C5A_1 C6A_1 C30 S3 -173(3) . . . . no
O6A_1 C6A_1 C29 O20 -60(2) . . . . no
C5A_1 C6A_1 C29 C28 -179(3) . . . . no
C30 C6A_1 C29 O20 -121(2) . . . . no
O6A_1 C6A_1 C29 C4A_1 59(4) . . . . no
C30 C6A_1 C29 C4A_1 -2(4) . . . . no
O6A_1 C6A_1 C30 S3 80(2) . . . . no
C5A_1 C6A_1 C29 C30 178(3) . . . . no
C30 C6A_1 C29 C28 3(3) . . . . no
S3 C6A_1 C30 C29 172(3) . . . . no
S3 C6A_1 C30 O6A_1 -80(2) . . . . no
S3 C6A_1 C29 C28 -161(2) . . . . no
C29 C6A_1 C30 O6A_1 108(2) . . . . no
C5A_1 C6A_1 C30 C29 -0.7(11) . . . . no
C5A_1 C6A_1 C29 C4A_1 176(4) . . . . no
S3 C6A_1 C29 C30 -165(5) . . . . no
C5A_1 C6A_1 C29 O20 57(2) . . . . no
O6A_1 C6A_1 C29 C5A_1 -117(3) . . . . no
O6A_1 C6A_1 C29 C28 64(3) . . . . no
O6A_1 C6A_1 C29 C30 61(3) . . . . no
C29 C6A_1 C30 S3 -172(3) . . . . no
C8 C7 C2D_1 C1D_1 -174(5) . . . . no
O1D_1 C7 C1D_1 O4 -90(3) . . . . no
O1D_1 C7 C2D_1 C1D_1 -171(5) . . . . no
O4C_1 C7 C1D_1 C2D_1 -93(3) . . . . no
O1D_1 C7 C8 C1D_1 -171(5) . . . . no
C8 C7 C1D_1 C2D_1 1.5(13) . . . . no
O4 C7 C2D_1 C3D_1 -79.1(14) . . . . no
C8 C7 C1D_1 O1D_1 -171(5) . . . . no
C2D_1 C7 C1D_1 O4 98(2) . . . . no
O4C_1 C7 C1D_1 O1D_1 94(3) . . . . no
O6 C7 C1D_1 C2D_1 180(6) . . . . no
O4C_1 C7 C1D_1 C8 -95(3) . . . . no
O1D_1 C7 C8 C9 75(2) . . . . no
C8 C7 C2D_1 O7 -164(6) . . . . no
C2D_1 C7 C1D_1 O4C_1 93(3) . . . . no
O4C_1 C7 C1D_1 O6 87(5) . . . . no
O4C_1 C7 C2D_1 O2D_1 39.4(19) . . . . no
O4C_1 C7 C1D_1 O4 4.7(10) . . . . no
O6 C7 C2D_1 C9 51.6(19) . . . . no
O4C_1 C7 C2D_1 C9 -79.3(15) . . . . no
O1D_1 C7 C2D_1 C9 61(3) . . . . no
O1D_1 C7 C2D_1 O2D_1 179.4(18) . . . . no
O1D_1 C7 C2D_1 O7 -161(2) . . . . no
C8 C7 C1D_1 O6 -178(6) . . . . no
C8 C7 C1D_1 O4C_1 95(3) . . . . no
O4 C7 C2D_1 O7 66(2) . . . . no
C2D_1 C7 C1D_1 C8 -1.5(13) . . . . no
C2D_1 C7 C1D_1 O6 -180(6) . . . . no
C2D_1 C7 C1D_1 O1D_1 -173(4) . . . . no
O1D_1 C7 C8 O2D_1 179.8(15) . . . . no
C8 C7 C2D_1 C3D_1 51(4) . . . . no
O1D_1 C7 C8 O7 -166.9(16) . . . . no
C1D_1 C7 C2D_1 C9 -129(4) . . . . no
O6 C7 C1D_1 C8 178(6) . . . . no
O4C_1 C7 C2D_1 C8 -137(4) . . . . no
O6 C7 C2D_1 O2D_1 170.3(13) . . . . no
O1D_1 C7 C2D_1 C8 3(5) . . . . no
O1D_1 C7 C2D_1 C3D_1 54(3) . . . . no
C8 C7 C2D_1 O2D_1 176(5) . . . . no
C8 C7 C2D_1 C9 58(4) . . . . no
C1D_1 C7 C8 C9 -114(4) . . . . no
C8 C7 C1D_1 O4 99(3) . . . . no
O1D_1 C7 C1D_1 C8 171(5) . . . . no
O1D_1 C7 C1D_1 C2D_1 173(4) . . . . no
O4C_1 C7 C8 C3D_1 -68.5(18) . . . . no
O4C_1 C7 C2D_1 O7 59(2) . . . . no
C1D_1 C7 C2D_1 C3D_1 -135(4) . . . . no
O4 C7 C2D_1 O2D_1 46.4(19) . . . . no
O4 C7 C2D_1 C8 -130(4) . . . . no
O6 C7 C2D_1 O7 -170.0(18) . . . . no
C1D_1 C7 C2D_1 O7 10(4) . . . . no
O4C_1 C7 C2D_1 C1D_1 49(3) . . . . no
O6 C7 C2D_1 C8 -6(5) . . . . no
O4C_1 C7 C2D_1 C3D_1 -86.1(13) . . . . no
O1D_1 C7 C8 C2D_1 -177(4) . . . . no
O1D_1 C7 C1D_1 O6 -7(2) . . . . no
O1D_1 C7 C1D_1 O4C_1 -94(3) . . . . no
C1D_1 C7 C8 O7 4(4) . . . . no
C1D_1 C7 C8 O2D_1 -9(4) . . . . no
O6 C7 C2D_1 C3D_1 44.7(18) . . . . no
O4 C7 C8 C9 -54(2) . . . . no
O6 C7 C1D_1 O4C_1 -87(5) . . . . no
O6 C7 C1D_1 O4 -82(5) . . . . no
O4 C7 C8 C1D_1 60(4) . . . . no
O6 C7 C1D_1 O1D_1 7(2) . . . . no
O6 C7 C8 C9 67.1(19) . . . . no
C1D_1 C7 C8 C2D_1 -7(6) . . . . no
O6 C7 C8 C2D_1 175(4) . . . . no
O4 C7 C2D_1 C9 -72.3(16) . . . . no
O4 C7 C2D_1 C1D_1 56(3) . . . . no
O4C_1 C7 C8 C2D_1 46(4) . . . . no
O1D_1 C7 C8 C3D_1 68(2) . . . . no
C1D_1 C7 C2D_1 O2D_1 -10(4) . . . . no
O6 C7 C8 O7 -174.9(13) . . . . no
O6 C7 C8 C1D_1 -179(5) . . . . no
O6 C7 C8 O2D_1 171.9(11) . . . . no
O4 C7 C8 O2D_1 50.8(14) . . . . no
C1D_1 C7 C2D_1 C8 174(5) . . . . no
C2D_1 C7 C8 C3D_1 -114(5) . . . . no
O6 C7 C8 C3D_1 60.3(18) . . . . no
O4C_1 C7 C8 O7 56.3(16) . . . . no
O4C_1 C7 C8 O2D_1 43.0(14) . . . . no
O4 C7 C1D_1 O1D_1 90(3) . . . . no
O4 C7 C1D_1 C8 -99(3) . . . . no
O4 C7 C8 C2D_1 54(4) . . . . no
O4 C7 C8 O7 64.0(17) . . . . no
O4 C7 C1D_1 O6 82(5) . . . . no
O4C_1 C7 C8 C9 -61.7(19) . . . . no
C2D_1 C7 C8 O2D_1 -3(4) . . . . no
O4C_1 C7 C8 C1D_1 52(4) . . . . no
O6 C7 C2D_1 C1D_1 -180(4) . . . . no
C2D_1 C7 C8 C1D_1 7(6) . . . . no
O4 C7 C1D_1 O4C_1 -4.7(10) . . . . no
O4 C7 C1D_1 C2D_1 -98(2) . . . . no
C2D_1 C7 C8 O7 10(4) . . . . no
O4 C7 C8 C3D_1 -60.8(19) . . . . no
C1D_1 C7 C8 C3D_1 -121(4) . . . . no
C2D_1 C7 C8 C9 -108(5) . . . . no
O23 C1B_1 C2B_1 C3B_1 -54.3(15) . . . . no
O1B_1 C1B_1 C2B_1 O2B_1 176.7(12) . . . . no
O24 C1B_1 C31 C32 170(5) . . . . no
C2B_1 C1B_1 C31 O4A_1 -85(4) . . . . no
O1B_1 C1B_1 C2B_1 C32 70(4) . . . . no
C31 C1B_1 C2B_1 C32 61(6) . . . . no
O1B_1 C1B_1 C31 C2B_1 -172(4) . . . . no
O1B_1 C1B_1 C2B_1 C31 9(4) . . . . no
O24 C1B_1 C31 O4A_1 105(2) . . . . no
O1B_1 C1B_1 C2B_1 C3B_1 62.5(14) . . . . no
O23 C1B_1 C2B_1 O2B_1 59.9(16) . . . . no
C31 C1B_1 C2B_1 O25 152(5) . . . . no
O1B_1 C1B_1 C31 O4A_1 104(2) . . . . no
O4A_1 C1B_1 C31 C32 65(5) . . . . no
O4A_1 C1B_1 C31 O23 4.9(10) . . . . no
O23 C1B_1 C2B_1 O25 43.3(18) . . . . no
O23 C1B_1 C31 O24 -110.2(17) . . . . no
C31 C1B_1 C2B_1 C3B_1 54(4) . . . . no
O4A_1 C1B_1 C2B_1 O25 43.1(18) . . . . no
O24 C1B_1 C31 O1B_1 1.7(11) . . . . no
O23 C1B_1 C31 C32 60(5) . . . . no
C2B_1 C1B_1 C31 O24 170(5) . . . . no
O4A_1 C1B_1 C2B_1 C32 -47(4) . . . . no
O23 C1B_1 C31 O4A_1 -4.9(10) . . . . no
O1B_1 C1B_1 C2B_1 O25 160.1(13) . . . . no
O24 C1B_1 C31 C2B_1 -170(5) . . . . no
O24 C1B_1 C2B_1 O2B_1 176.8(12) . . . . no
O4A_1 C1B_1 C2B_1 O2B_1 59.6(16) . . . . no
O24 C1B_1 C31 O23 110.2(17) . . . . no
C2B_1 C1B_1 C31 O1B_1 172(4) . . . . no
C31 C1B_1 C2B_1 O2B_1 168(5) . . . . no
O1B_1 C1B_1 C31 C32 168(5) . . . . no
O1B_1 C1B_1 C31 O24 -1.7(11) . . . . no
O23 C1B_1 C31 O1B_1 -108.5(18) . . . . no
O4A_1 C1B_1 C2B_1 C3B_1 -54.6(15) . . . . no
O1B_1 C1B_1 C31 O23 108.5(18) . . . . no
O4A_1 C1B_1 C31 C2B_1 85(4) . . . . no
O24 C1B_1 C2B_1 C3B_1 62.6(12) . . . . no
O4A_1 C1B_1 C31 O1B_1 -104(2) . . . . no
O23 C1B_1 C2B_1 C32 -47(4) . . . . no
O24 C1B_1 C2B_1 C32 70(4) . . . . no
C2B_1 C1B_1 C31 C32 -20(2) . . . . no
O24 C1B_1 C2B_1 O25 160.2(13) . . . . no
O4A_1 C1B_1 C2B_1 C31 -108(5) . . . . no
O23 C1B_1 C31 C2B_1 80(4) . . . . no
O23 C1B_1 C2B_1 C31 -108(5) . . . . no
O24 C1B_1 C2B_1 C31 9(4) . . . . no
O4A_1 C1B_1 C31 O24 -105(2) . . . . no
C2B_1 C1B_1 C31 O23 -80(4) . . . . no
O7 C8 C9 C2D_1 -54(4) . . . . no
C2D_1 C8 C3D_1 C10 -123(4) . . . . no
C2D_1 C8 C3D_1 O3D_1 129(4) . . . . no
O7 C8 C9 O3D_1 80.4(18) . . . . no
C7 C8 C2D_1 C3D_1 -92(3) . . . . no
O2D_1 C8 C2D_1 C1D_1 178(7) . . . . no
C3D_1 C8 C9 C2D_1 137(9) . . . . no
O2D_1 C8 C9 C2D_1 -42(4) . . . . no
C2D_1 C8 C1D_1 O4 71(5) . . . . no
O2D_1 C8 C2D_1 C9 79(4) . . . . no
C3D_1 C8 C2D_1 O7 -101(3) . . . . no
C3D_1 C8 C2D_1 O2D_1 -84(5) . . . . no
C9 C8 C2D_1 O7 -96(3) . . . . no
O2D_1 C8 C9 O3D_1 92.8(14) . . . . no
O2D_1 C8 C9 O8 78.8(18) . . . . no
O7 C8 C9 O8 66(2) . . . . no
O7 C8 C9 C4D_1 -173.0(15) . . . . no
C3D_1 C8 C1D_1 C7 63(4) . . . . no
C3D_1 C8 C1D_1 C2D_1 -110(5) . . . . no
C1D_1 C8 C3D_1 C4D_1 -63.4(18) . . . . no
O7 C8 C9 C3D_1 170(8) . . . . no
O7 C8 C9 C10 178.7(14) . . . . no
C2D_1 C8 C3D_1 C4D_1 -114(4) . . . . no
O2D_1 C8 C9 C10 -168.9(12) . . . . no
C1D_1 C8 C3D_1 O3D_1 180.0(13) . . . . no
O2D_1 C8 C3D_1 C4D_1 -158.2(11) . . . . no
C7 C8 C3D_1 O8 175.2(13) . . . . no
C2D_1 C8 C3D_1 O8 114(4) . . . . no
C7 C8 C2D_1 O7 167(5) . . . . no
C2D_1 C8 C3D_1 C9 46(9) . . . . no
C9 C8 C2D_1 O2D_1 -79(4) . . . . no
C3D_1 C8 C1D_1 O4C_1 -50(2) . . . . no
C3D_1 C8 C1D_1 O6 63.6(16) . . . . no
O2D_1 C8 C3D_1 O3D_1 85.2(14) . . . . no
O2D_1 C8 C2D_1 C3D_1 84(5) . . . . no
O2D_1 C8 C1D_1 O6 171.7(10) . . . . no
C7 C8 C2D_1 C1D_1 1.8(16) . . . . no
O7 C8 C2D_1 O2D_1 17.2(17) . . . . no
C1D_1 C8 C3D_1 O8 164.4(13) . . . . no
O2D_1 C8 C3D_1 C2D_1 -44(4) . . . . no
C9 C8 C1D_1 C2D_1 -102(5) . . . . no
C9 C8 C3D_1 C4D_1 -160(8) . . . . no
C9 C8 C1D_1 C7 70(4) . . . . no
C1D_1 C8 C9 C2D_1 50(3) . . . . no
C1D_1 C8 C3D_1 C9 97(8) . . . . no
C1D_1 C8 C3D_1 C10 -72(2) . . . . no
C1D_1 C8 C3D_1 C2D_1 51(4) . . . . no
C2D_1 C8 C1D_1 C7 172(7) . . . . no
C3D_1 C8 C1D_1 O1D_1 69.2(17) . . . . no
O7 C8 C3D_1 C9 -11(8) . . . . no
O7 C8 C3D_1 C10 179.8(14) . . . . no
O7 C8 C1D_1 C2D_1 11(4) . . . . no
O7 C8 C1D_1 C7 -176(4) . . . . no
O2D_1 C8 C3D_1 C10 -167.1(11) . . . . no
C3D_1 C8 C9 O3D_1 -89(8) . . . . no
O2D_1 C8 C1D_1 O4 69.2(13) . . . . no
O7 C8 C2D_1 C7 -167(5) . . . . no
O2D_1 C8 C2D_1 C7 176(6) . . . . no
O2D_1 C8 C2D_1 O7 -17.2(17) . . . . no
O7 C8 C2D_1 C3D_1 101(3) . . . . no
O2D_1 C8 C9 C3D_1 -178(8) . . . . no
C7 C8 C2D_1 C9 -97(3) . . . . no
C7 C8 C9 O3D_1 -163.6(15) . . . . no
O7 C8 C1D_1 O6 -175.3(12) . . . . no
O2D_1 C8 C3D_1 C9 2(8) . . . . no
O2D_1 C8 C3D_1 O8 69.7(17) . . . . no
O7 C8 C1D_1 O1D_1 -169.8(12) . . . . no
O7 C8 C1D_1 O4C_1 71.5(15) . . . . no
O7 C8 C3D_1 C4D_1 -171.2(15) . . . . no
O7 C8 C3D_1 O3D_1 72.2(19) . . . . no
C2D_1 C8 C9 O3D_1 135(4) . . . . no
C3D_1 C8 C9 O8 -103(8) . . . . no
C2D_1 C8 C9 O8 120(4) . . . . no
C1D_1 C8 C9 C4D_1 -68.5(17) . . . . no
C1D_1 C8 C9 O3D_1 -175.2(14) . . . . no
C7 C8 C3D_1 O3D_1 -169.3(13) . . . . no
C3D_1 C8 C9 C4D_1 18(7) . . . . no
O7 C8 C1D_1 O4 82.2(15) . . . . no
C2D_1 C8 C1D_1 O4C_1 60(5) . . . . no
C2D_1 C8 C1D_1 O1D_1 179(5) . . . . no
C3D_1 C8 C2D_1 C7 92(3) . . . . no
C3D_1 C8 C2D_1 C9 -5.3(11) . . . . no
C1D_1 C8 C2D_1 C7 -1.8(16) . . . . no
C7 C8 C9 C3D_1 -75(8) . . . . no
C3D_1 C8 C2D_1 C1D_1 94(4) . . . . no
O7 C8 C3D_1 C2D_1 -57(4) . . . . no
O7 C8 C3D_1 O8 57(2) . . . . no
C2D_1 C8 C9 C10 -127(4) . . . . no
O2D_1 C8 C1D_1 O4C_1 58.6(13) . . . . no
O2D_1 C8 C1D_1 O1D_1 177.3(11) . . . . no
C7 C8 C9 C2D_1 62(4) . . . . no
C7 C8 C3D_1 C9 108(8) . . . . no
O2D_1 C8 C9 C4D_1 -160.5(12) . . . . no
C7 C8 C9 O8 -177.7(16) . . . . no
C3D_1 C8 C9 C10 9(7) . . . . no
C3D_1 C8 C1D_1 O4 -39(2) . . . . no
C1D_1 C8 C2D_1 C9 -99(4) . . . . no
C1D_1 C8 C2D_1 O7 165(6) . . . . no
C1D_1 C8 C2D_1 O2D_1 -178(7) . . . . no
C9 C8 C1D_1 O4C_1 -42(2) . . . . no
C2D_1 C8 C9 C4D_1 -119(4) . . . . no
C9 C8 C3D_1 C2D_1 -46(9) . . . . no
C2D_1 C8 C9 C3D_1 -137(9) . . . . no
C9 C8 C3D_1 O8 68(8) . . . . no
C9 C8 C1D_1 O1D_1 76.5(18) . . . . no
O7 C8 C2D_1 C9 96(3) . . . . no
O7 C8 C2D_1 C1D_1 -165(6) . . . . no
C7 C8 C3D_1 C4D_1 -52.6(18) . . . . no
C2D_1 C8 C1D_1 O6 173(5) . . . . no
O2D_1 C8 C1D_1 C7 171(4) . . . . no
C7 C8 C2D_1 O2D_1 -176(6) . . . . no
C9 C8 C3D_1 C10 -169(8) . . . . no
C1D_1 C8 C9 C10 -76.9(18) . . . . no
C9 C8 C2D_1 C3D_1 5.3(11) . . . . no
C9 C8 C1D_1 O6 70.9(16) . . . . no
C7 C8 C1D_1 O1D_1 6(3) . . . . no
C7 C8 C1D_1 C2D_1 -172(7) . . . . no
C7 C8 C1D_1 O4C_1 -112(4) . . . . no
O2D_1 C8 C1D_1 C2D_1 -2(4) . . . . no
C7 C8 C9 C10 -65.3(19) . . . . no
C1D_1 C8 C9 C3D_1 -86(8) . . . . no
C1D_1 C8 C9 O8 170.8(15) . . . . no
C9 C8 C2D_1 C1D_1 99(4) . . . . no
C7 C8 C1D_1 O4 -102(4) . . . . no
C9 C8 C1D_1 O4 -32(2) . . . . no
C9 C8 C3D_1 O3D_1 83(8) . . . . no
C7 C8 C9 C4D_1 -57.0(17) . . . . no
C1D_1 C8 C2D_1 C3D_1 -94(4) . . . . no
C9 C8 C2D_1 C7 97(3) . . . . no
C7 C8 C3D_1 C2D_1 62(4) . . . . no
C7 C8 C1D_1 O6 1(4) . . . . no
C7 C8 C3D_1 C10 -62(2) . . . . no
C32 C2B_1 C31 C1B_1 -128(5) . . . . no
C32 C2B_1 C31 O24 64(4) . . . . no
C32 C2B_1 C31 O23 -70(4) . . . . no
C3B_1 C2B_1 C32 C31 2(7) . . . . no
C31 C2B_1 C32 O2B_1 128(3) . . . . no
O25 C2B_1 C32 C31 -124(3) . . . . no
C3B_1 C2B_1 C32 C33 -1.3(14) . . . . no
C31 C2B_1 C3B_1 O26 -172.4(12) . . . . no
C3B_1 C2B_1 C31 C1B_1 -129(4) . . . . no
C1B_1 C2B_1 C32 O2B_1 116(3) . . . . no
O2B_1 C2B_1 C32 O25 -3.9(12) . . . . no
C3B_1 C2B_1 C31 O24 62.7(16) . . . . no
O25 C2B_1 C32 C3B_1 -126(4) . . . . no
O2B_1 C2B_1 C3B_1 C34 -177.5(11) . . . . no
C3B_1 C2B_1 C32 O25 126(4) . . . . no
C1B_1 C2B_1 C3B_1 O3B_1 -174.0(11) . . . . no
C1B_1 C2B_1 C3B_1 C32 169(5) . . . . no
C1B_1 C2B_1 C32 O25 112(3) . . . . no
C32 C2B_1 C31 O4A_1 -70(4) . . . . no
O25 C2B_1 C3B_1 C34 179.4(11) . . . . no
O25 C2B_1 C3B_1 O3B_1 66.2(13) . . . . no
C31 C2B_1 C3B_1 C4B_1 -48.0(15) . . . . no
C31 C2B_1 C3B_1 C32 179(5) . . . . no
O25 C2B_1 C32 C33 -128(5) . . . . no
O25 C2B_1 C32 O2B_1 3.9(12) . . . . no
C32 C2B_1 C3B_1 C34 130(5) . . . . no
C1B_1 C2B_1 C32 C33 -16(7) . . . . no
C3B_1 C2B_1 C31 C32 -1(3) . . . . no
O2B_1 C2B_1 C32 C3B_1 -130(4) . . . . no
C1B_1 C2B_1 C3B_1 C4B_1 -57.3(14) . . . . no
C31 C2B_1 C32 C3B_1 -2(7) . . . . no
O2B_1 C2B_1 C3B_1 O26 61.5(16) . . . . no
C1B_1 C2B_1 C3B_1 C34 -60.8(15) . . . . no
C1B_1 C2B_1 C3B_1 O26 178.3(11) . . . . no
C3B_1 C2B_1 C31 O23 -71.1(14) . . . . no
O25 C2B_1 C3B_1 O26 58.4(14) . . . . no
C1B_1 C2B_1 C32 C31 -12.8(14) . . . . no
O2B_1 C2B_1 C3B_1 C32 53(5) . . . . no
C3B_1 C2B_1 C32 O2B_1 130(4) . . . . no
O2B_1 C2B_1 C31 O1B_1 179.4(16) . . . . no
O2B_1 C2B_1 C31 O4A_1 44(2) . . . . no
O25 C2B_1 C3B_1 C4B_1 -177.1(11) . . . . no
C31 C2B_1 C3B_1 C34 -51.4(16) . . . . no
O25 C2B_1 C3B_1 C32 49(5) . . . . no
C32 C2B_1 C31 O1B_1 65(5) . . . . no
C31 C2B_1 C32 O25 124(3) . . . . no
C32 C2B_1 C3B_1 O26 9(5) . . . . no
O25 C2B_1 C31 O23 25(2) . . . . no
O25 C2B_1 C31 O4A_1 25(2) . . . . no
C31 C2B_1 C3B_1 O3B_1 -164.6(13) . . . . no
C3B_1 C2B_1 C31 O4A_1 -71.2(14) . . . . no
C3B_1 C2B_1 C31 O1B_1 64(2) . . . . no
O2B_1 C2B_1 C32 C31 -128(3) . . . . no
O2B_1 C2B_1 C32 C33 -131(4) . . . . no
O2B_1 C2B_1 C3B_1 O3B_1 69.3(14) . . . . no
O2B_1 C2B_1 C31 O24 178.1(13) . . . . no
C31 C2B_1 C32 C33 -3(7) . . . . no
C1B_1 C2B_1 C32 C3B_1 -15(7) . . . . no
C1B_1 C2B_1 C31 C32 128(5) . . . . no
C32 C2B_1 C3B_1 O3B_1 17(5) . . . . no
O2B_1 C2B_1 C31 C32 115(4) . . . . no
O25 C2B_1 C31 C32 95(4) . . . . no
O25 C2B_1 C31 O1B_1 160.1(16) . . . . no
C1B_1 C2B_1 C31 O4A_1 57(4) . . . . no
C32 C2B_1 C3B_1 C4B_1 133(5) . . . . no
O2B_1 C2B_1 C31 C1B_1 -13(5) . . . . no
O2B_1 C2B_1 C3B_1 C4B_1 -174.0(11) . . . . no
O25 C2B_1 C31 O24 158.8(14) . . . . no
C1B_1 C2B_1 C31 O23 57(4) . . . . no
O25 C2B_1 C31 C1B_1 -32(5) . . . . no
C1B_1 C2B_1 C31 O1B_1 -168(6) . . . . no
O2B_1 C2B_1 C31 O23 44(2) . . . . no
C1B_1 C2B_1 C31 O24 -169(5) . . . . no
C3D_1 C9 C10 O4D_1 164(5) . . . . no
O3D_1 C9 C2D_1 O2D_1 81.5(16) . . . . no
C3D_1 C9 C2D_1 O2D_1 162(6) . . . . no
C2D_1 C9 C10 O4D_1 149.2(14) . . . . no
O8 C9 C4D_1 C5D_1 173.8(15) . . . . no
O3D_1 C9 C3D_1 C4D_1 -108(2) . . . . no
C3D_1 C9 C2D_1 O7 143(6) . . . . no
C2D_1 C9 C4D_1 C3D_1 -21(5) . . . . no
C3D_1 C9 C10 O9 179(5) . . . . no
C8 C9 C3D_1 O8 -90(7) . . . . no
C2D_1 C9 C10 C4D_1 26(3) . . . . no
C4D_1 C9 C10 O9 139(3) . . . . no
C2D_1 C9 C10 C11 50.1(17) . . . . no
C3D_1 C9 C4D_1 O4D_1 -174(5) . . . . no
C4D_1 C9 C10 O4D_1 123(4) . . . . no
O8 C9 C4D_1 C3D_1 102(6) . . . . no
C10 C9 C3D_1 C4D_1 -10.8(15) . . . . no
C10 C9 C3D_1 C2D_1 -159(5) . . . . no
C8 C9 C3D_1 C2D_1 12(3) . . . . no
C10 C9 C2D_1 C1D_1 -59(2) . . . . no
C2D_1 C9 C3D_1 O8 -101(5) . . . . no
C2D_1 C9 C4D_1 O4D_1 164.8(12) . . . . no
C2D_1 C9 C4D_1 O9 172.8(12) . . . . no
C10 C9 C2D_1 C3D_1 21(6) . . . . no
C8 C9 C4D_1 C3D_1 -11(5) . . . . no
C2D_1 C9 C10 C3D_1 -15(4) . . . . no
C3D_1 C9 C10 C11 65(5) . . . . no
C3D_1 C9 C4D_1 O9 -167(6) . . . . no
C8 C9 C2D_1 C3D_1 -34(7) . . . . no
O3D_1 C9 C3D_1 C10 -97.3(14) . . . . no
C2D_1 C9 C10 O9 164.6(13) . . . . no
O3D_1 C9 C3D_1 C2D_1 104(4) . . . . no
C10 C9 C3D_1 C8 -171(7) . . . . no
C8 C9 C3D_1 C10 171(7) . . . . no
C8 C9 C3D_1 C4D_1 160(8) . . . . no
C2D_1 C9 C4D_1 C10 -156(3) . . . . no
C10 C9 C4D_1 C5D_1 -153(4) . . . . no
C10 C9 C4D_1 C11 -142(4) . . . . no
C2D_1 C9 C3D_1 O3D_1 -104(4) . . . . no
O3D_1 C9 C2D_1 O7 63(2) . . . . no
C8 C9 C4D_1 C11 72(2) . . . . no
C8 C9 C3D_1 O3D_1 -92(6) . . . . no
C10 C9 C2D_1 O7 164.7(16) . . . . no
C3D_1 C9 C10 C4D_1 41(6) . . . . no
C4D_1 C9 C3D_1 C10 10.8(15) . . . . no
C4D_1 C9 C3D_1 C2D_1 -148(6) . . . . no
C4D_1 C9 C10 C11 24(3) . . . . no
C4D_1 C9 C10 C3D_1 -41(6) . . . . no
O8 C9 C4D_1 C11 -175.6(17) . . . . no
O3D_1 C9 C4D_1 C3D_1 82(6) . . . . no
C10 C9 C3D_1 O8 100(3) . . . . no
C10 C9 C3D_1 O3D_1 97.3(14) . . . . no
O3D_1 C9 C4D_1 C5D_1 154.6(13) . . . . no
C10 C9 C4D_1 O4D_1 -40(3) . . . . no
C2D_1 C9 C4D_1 C11 62.1(19) . . . . no
O3D_1 C9 C3D_1 C8 92(6) . . . . no
C2D_1 C9 C4D_1 C5D_1 51.5(16) . . . . no
C3D_1 C9 C2D_1 C8 34(7) . . . . no
O8 C9 C10 C3D_1 109(5) . . . . no
O3D_1 C9 C2D_1 C3D_1 -81(6) . . . . no
C10 C9 C2D_1 C8 56(4) . . . . no
C8 C9 C2D_1 O2D_1 128(4) . . . . no
O3D_1 C9 C2D_1 C1D_1 -161.2(14) . . . . no
O8 C9 C4D_1 O4D_1 -72.8(18) . . . . no
O8 C9 C4D_1 C10 -33(3) . . . . no
O3D_1 C9 C4D_1 O9 -84.1(13) . . . . no
O3D_1 C9 C4D_1 O4D_1 -92.1(14) . . . . no
O8 C9 C2D_1 O7 46(2) . . . . no
C10 C9 C4D_1 C3D_1 135(6) . . . . no
C10 C9 C4D_1 O9 -32(3) . . . . no
C3D_1 C9 C2D_1 C1D_1 -81(6) . . . . no
C10 C9 C2D_1 C7 -46.6(19) . . . . no
O8 C9 C10 C4D_1 150(3) . . . . no
O3D_1 C9 C10 O4D_1 -106.8(16) . . . . no
C10 C9 C2D_1 O2D_1 -176.6(13) . . . . no
C4D_1 C9 C2D_1 O7 171.0(15) . . . . no
C4D_1 C9 C2D_1 O2D_1 -170.3(13) . . . . no
O8 C9 C4D_1 O9 -64.9(17) . . . . no
C8 C9 C2D_1 O7 109(4) . . . . no
C4D_1 C9 C3D_1 O3D_1 108(2) . . . . no
C3D_1 C9 C4D_1 C10 -135(6) . . . . no
C4D_1 C9 C3D_1 O8 111(3) . . . . no
O8 C9 C2D_1 C8 -64(4) . . . . no
O8 C9 C2D_1 O2D_1 64(2) . . . . no
C8 C9 C4D_1 C5D_1 61.4(17) . . . . no
C4D_1 C9 C2D_1 C7 -40.3(17) . . . . no
C3D_1 C9 C2D_1 C7 -68(6) . . . . no
C8 C9 C10 C4D_1 36(3) . . . . no
C8 C9 C10 C11 59.6(17) . . . . no
C8 C9 C10 O4D_1 158.8(15) . . . . no
O8 C9 C10 C11 174.1(14) . . . . no
C8 C9 C2D_1 C7 -102(4) . . . . no
C8 C9 C2D_1 C1D_1 -115(4) . . . . no
C4D_1 C9 C3D_1 C8 -160(8) . . . . no
O8 C9 C2D_1 C3D_1 -98(7) . . . . no
C2D_1 C9 C3D_1 C4D_1 148(6) . . . . no
C4D_1 C9 C2D_1 C1D_1 -52.9(18) . . . . no
O3D_1 C9 C10 O9 -91.4(13) . . . . no
O3D_1 C9 C10 C11 154.1(12) . . . . no
O3D_1 C9 C4D_1 C10 -52(3) . . . . no
C2D_1 C9 C3D_1 C10 159(5) . . . . no
O3D_1 C9 C4D_1 C11 165.2(15) . . . . no
C8 C9 C10 C3D_1 -5(4) . . . . no
O8 C9 C10 O9 -71.4(16) . . . . no
O3D_1 C9 C3D_1 O8 3(2) . . . . no
C8 C9 C10 O9 174.1(13) . . . . no
C2D_1 C9 C3D_1 C8 -12(3) . . . . no
C8 C9 C4D_1 C10 -146(3) . . . . no
O3D_1 C9 C2D_1 C8 -46(4) . . . . no
O8 C9 C2D_1 C1D_1 -178.3(16) . . . . no
O8 C9 C3D_1 C8 90(7) . . . . no
O8 C9 C3D_1 O3D_1 -3(2) . . . . no
C4D_1 C9 C2D_1 C8 62(4) . . . . no
O8 C9 C3D_1 C10 -100(3) . . . . no
O3D_1 C9 C10 C4D_1 130(3) . . . . no
O3D_1 C9 C2D_1 C7 -148.6(14) . . . . no
O8 C9 C2D_1 C7 -165.6(17) . . . . no
O8 C9 C3D_1 C2D_1 101(5) . . . . no
C3D_1 C9 C4D_1 C5D_1 72(6) . . . . no
C3D_1 C9 C4D_1 C11 83(6) . . . . no
O8 C9 C10 O4D_1 -86.8(18) . . . . no
C8 C9 C4D_1 O4D_1 174.8(14) . . . . no
O3D_1 C9 C10 C3D_1 89(5) . . . . no
C8 C9 C4D_1 O9 -177.3(13) . . . . no
O8 C9 C3D_1 C4D_1 -111(3) . . . . no
C4D_1 C9 C2D_1 C3D_1 28(6) . . . . no
O3B_1 C3B_1 C32 C2B_1 -164(5) . . . . no
O26 C3B_1 C33 O3B_1 9.0(15) . . . . no
O26 C3B_1 C4B_1 C33 -34(2) . . . . no
C2B_1 C3B_1 C4B_1 C33 -171(3) . . . . no
C33 C3B_1 C4B_1 C34 3(3) . . . . no
C2B_1 C3B_1 C4B_1 C34 -168(3) . . . . no
O26 C3B_1 C4B_1 C5B_1 -168.4(11) . . . . no
C34 C3B_1 C4B_1 C33 -3(3) . . . . no
C32 C3B_1 C34 C35 57.4(17) . . . . no
C32 C3B_1 C4B_1 C5B_1 63.2(17) . . . . no
C2B_1 C3B_1 C4B_1 O4B_1 169.6(11) . . . . no
O26 C3B_1 C32 O25 67.7(16) . . . . no
O3B_1 C3B_1 C32 O2B_1 84.4(18) . . . . no
C33 C3B_1 C4B_1 C35 -129(3) . . . . no
O3B_1 C3B_1 C34 C4B_1 133(3) . . . . no
O26 C3B_1 C34 C35 -176.8(9) . . . . no
C32 C3B_1 C4B_1 O4B_1 178.8(13) . . . . no
C2B_1 C3B_1 C34 O27 162.8(11) . . . . no
O26 C3B_1 C4B_1 C35 -163.0(12) . . . . no
C32 C3B_1 C34 O4B_1 169.9(16) . . . . no
C34 C3B_1 C4B_1 C35 -132(3) . . . . no
C2B_1 C3B_1 C4B_1 C5B_1 54.0(15) . . . . no
C32 C3B_1 C34 O27 174.1(14) . . . . no
C4B_1 C3B_1 C34 C35 33(2) . . . . no
C32 C3B_1 C33 O26 0(10) . . . . no
O3B_1 C3B_1 C34 O4B_1 -81.9(14) . . . . no
O26 C3B_1 C33 C32 0(10) . . . . no
O26 C3B_1 C33 C4B_1 128(3) . . . . no
O3B_1 C3B_1 C33 C32 -10(9) . . . . no
O3B_1 C3B_1 C33 C4B_1 119.0(16) . . . . no
C34 C3B_1 C4B_1 C5B_1 -138(3) . . . . no
O26 C3B_1 C34 C33 -33(2) . . . . no
O26 C3B_1 C34 C4B_1 150(3) . . . . no
C2B_1 C3B_1 C34 C4B_1 13(3) . . . . no
O26 C3B_1 C4B_1 C34 -31(3) . . . . no
C32 C3B_1 C34 C33 -159(4) . . . . no
O3B_1 C3B_1 C4B_1 C35 178.0(13) . . . . no
O26 C3B_1 C32 O2B_1 76.4(19) . . . . no
O3B_1 C3B_1 C32 C33 8(8) . . . . no
C4B_1 C3B_1 C33 O3B_1 -119.0(16) . . . . no
C32 C3B_1 C33 C4B_1 128(8) . . . . no
C2B_1 C3B_1 C34 O4B_1 158.6(13) . . . . no
C34 C3B_1 C33 C32 -128(8) . . . . no
O3B_1 C3B_1 C33 C34 118(2) . . . . no
O3B_1 C3B_1 C4B_1 O4B_1 -71.9(13) . . . . no
C33 C3B_1 C34 C4B_1 -177(4) . . . . no
C2B_1 C3B_1 C4B_1 C35 59.5(16) . . . . no
C2B_1 C3B_1 C32 O25 -120(5) . . . . no
C4B_1 C3B_1 C33 C32 -128(8) . . . . no
C32 C3B_1 C33 C34 128(8) . . . . no
C4B_1 C3B_1 C32 O2B_1 -161.5(14) . . . . no
O3B_1 C3B_1 C34 C33 -51(3) . . . . no
O26 C3B_1 C4B_1 O4B_1 -52.9(12) . . . . no
O26 C3B_1 C33 C34 127(3) . . . . no
C4B_1 C3B_1 C34 C33 177(4) . . . . no
O26 C3B_1 C32 C2B_1 -172(4) . . . . no
C2B_1 C3B_1 C32 C31 -1(4) . . . . no
O3B_1 C3B_1 C4B_1 C5B_1 172.5(12) . . . . no
O3B_1 C3B_1 C4B_1 C33 -53(2) . . . . no
O26 C3B_1 C32 C33 0(8) . . . . no
O3B_1 C3B_1 C4B_1 C34 -50(3) . . . . no
C34 C3B_1 C4B_1 O4B_1 -22(2) . . . . no
C33 C3B_1 C32 C2B_1 -172(8) . . . . no
C4B_1 C3B_1 C33 O26 -128(3) . . . . no
C2B_1 C3B_1 C32 C33 172(8) . . . . no
C32 C3B_1 C33 O3B_1 10(9) . . . . no
O3B_1 C3B_1 C34 O27 -77.7(12) . . . . no
C34 C3B_1 C33 O3B_1 -118(2) . . . . no
O3B_1 C3B_1 C34 C35 165.6(10) . . . . no
C2B_1 C3B_1 C34 C33 -170(3) . . . . no
O3B_1 C3B_1 C32 O25 75.7(15) . . . . no
C4B_1 C3B_1 C34 O27 150(3) . . . . no
C33 C3B_1 C34 O4B_1 -31(3) . . . . no
C33 C3B_1 C34 O27 -27(3) . . . . no
C33 C3B_1 C32 C31 -174(8) . . . . no
C34 C3B_1 C32 O2B_1 -168.2(13) . . . . no
C2B_1 C3B_1 C32 O2B_1 -112(5) . . . . no
C34 C3B_1 C32 O25 -176.8(12) . . . . no
C33 C3B_1 C32 O2B_1 76(9) . . . . no
O26 C3B_1 C34 O4B_1 -64.3(13) . . . . no
C4B_1 C3B_1 C34 O4B_1 146(3) . . . . no
C4B_1 C3B_1 C33 C34 -0.9(10) . . . . no
C34 C3B_1 C32 C33 116(9) . . . . no
C33 C3B_1 C34 C35 -144(3) . . . . no
C32 C3B_1 C34 C4B_1 24(3) . . . . no
O3B_1 C3B_1 C32 C31 -165.2(11) . . . . no
C34 C3B_1 C33 C4B_1 0.9(10) . . . . no
C32 C3B_1 C4B_1 C33 -162(3) . . . . no
O26 C3B_1 C32 C31 -173.2(10) . . . . no
C2B_1 C3B_1 C34 C35 46.1(14) . . . . no
C34 C3B_1 C32 C31 -57.7(18) . . . . no
C33 C3B_1 C4B_1 C5B_1 -135(3) . . . . no
C4B_1 C3B_1 C32 C33 123(9) . . . . no
C4B_1 C3B_1 C32 C31 -51.0(16) . . . . no
C33 C3B_1 C4B_1 O4B_1 -19(3) . . . . no
C32 C3B_1 C4B_1 C34 -159(3) . . . . no
C4B_1 C3B_1 C32 O25 -170.1(12) . . . . no
O26 C3B_1 C34 O27 -60.1(11) . . . . no
O3B_1 C3B_1 C33 O26 -9.0(15) . . . . no
C34 C3B_1 C33 O26 -127(3) . . . . no
C33 C3B_1 C32 O25 67(9) . . . . no
C32 C3B_1 C4B_1 C35 68.7(18) . . . . no
C4B_1 C3B_1 C32 C2B_1 -50(5) . . . . no
C34 C3B_1 C32 C2B_1 -57(5) . . . . no
C3D_1 C10 C11 O6 -48.2(15) . . . . no
O4D_1 C10 C11 C5D_1 -148(5) . . . . no
C3D_1 C10 C11 C12 -173.9(13) . . . . no
C9 C10 C11 O6 -57.9(16) . . . . no
C9 C10 C11 C5D_1 -32(5) . . . . no
O9 C10 C3D_1 O3D_1 -78.6(13) . . . . no
O4D_1 C10 C11 C4D_1 -179(7) . . . . no
O4D_1 C10 C11 O6 -173.9(13) . . . . no
C11 C10 C3D_1 C9 -118(5) . . . . no
O9 C10 C11 C6D_1 87(2) . . . . no
O4D_1 C10 C11 C6D_1 81.9(19) . . . . no
C11 C10 C3D_1 C8 55.1(18) . . . . no
C11 C10 C3D_1 C4D_1 22(3) . . . . no
C9 C10 C11 C12 176.4(14) . . . . no
O4D_1 C10 C11 C12 60.5(16) . . . . no
O4D_1 C10 C4D_1 C5D_1 -12(10) . . . . no
C4D_1 C10 C3D_1 C2D_1 21(4) . . . . no
C3D_1 C10 C11 C4D_1 -53(6) . . . . no
C4D_1 C10 C3D_1 C8 34(3) . . . . no
C11 C10 C3D_1 O3D_1 164.1(11) . . . . no
O9 C10 C11 O6 -168.7(12) . . . . no
C9 C10 C11 C4D_1 -63(6) . . . . no
C4D_1 C10 C3D_1 C9 -139(6) . . . . no
O9 C10 C11 C12 65.7(17) . . . . no
O9 C10 C11 C4D_1 -174(7) . . . . no
C9 C10 C3D_1 C4D_1 139(6) . . . . no
C9 C10 C4D_1 O4D_1 121(3) . . . . no
C4D_1 C10 C3D_1 O3D_1 143(3) . . . . no
C3D_1 C10 C11 C6D_1 -152.4(17) . . . . no
O9 C10 C3D_1 O8 -59.1(15) . . . . no
C11 C10 C3D_1 C2D_1 42.4(18) . . . . no
C9 C10 C3D_1 C2D_1 160(6) . . . . no
O9 C10 C11 C5D_1 -143(5) . . . . no
C11 C10 C3D_1 O8 -176.4(12) . . . . no
C3D_1 C10 C4D_1 C5D_1 116(8) . . . . no
C4D_1 C10 C11 C5D_1 31(8) . . . . no
C4D_1 C10 C11 C6D_1 -99(7) . . . . no
O9 C10 C3D_1 C4D_1 139(4) . . . . no
O4D_1 C10 C4D_1 C3D_1 -128(3) . . . . no
O9 C10 C3D_1 C8 172.4(14) . . . . no
C9 C10 C4D_1 O9 114(4) . . . . no
O4D_1 C10 C4D_1 O9 -7.3(18) . . . . no
O4D_1 C10 C4D_1 C9 -121(3) . . . . no
C4D_1 C10 C11 O6 5(7) . . . . no
C3D_1 C10 C11 C5D_1 -23(5) . . . . no
C9 C10 C11 C6D_1 -162.1(17) . . . . no
C11 C10 C4D_1 O4D_1 -1(8) . . . . no
C3D_1 C10 C4D_1 O4D_1 128(3) . . . . no
C4D_1 C10 C11 C12 -121(7) . . . . no
C9 C10 C3D_1 O8 -59(5) . . . . no
C3D_1 C10 C4D_1 C11 129(6) . . . . no
O4D_1 C10 C3D_1 O3D_1 -95.7(16) . . . . no
O4D_1 C10 C3D_1 O8 -76.2(18) . . . . no
O9 C10 C4D_1 O4D_1 7.3(18) . . . . no
C11 C10 C4D_1 O9 -9(9) . . . . no
O4D_1 C10 C4D_1 C11 1(8) . . . . no
O9 C10 C4D_1 C9 -114(4) . . . . no
O9 C10 C4D_1 C11 9(9) . . . . no
O9 C10 C3D_1 C9 -1(5) . . . . no
C4D_1 C10 C3D_1 O8 162(3) . . . . no
C11 C10 C4D_1 C3D_1 -129(6) . . . . no
O9 C10 C4D_1 C3D_1 -121(4) . . . . no
O9 C10 C3D_1 C2D_1 159.6(13) . . . . no
O4D_1 C10 C3D_1 C2D_1 142.6(16) . . . . no
O4D_1 C10 C3D_1 C4D_1 122(4) . . . . no
C9 C10 C3D_1 C8 173(6) . . . . no
C9 C10 C3D_1 O3D_1 -78(5) . . . . no
C9 C10 C4D_1 C5D_1 109(8) . . . . no
C3D_1 C10 C4D_1 O9 121(4) . . . . no
C11 C10 C4D_1 C5D_1 -13(3) . . . . no
O4D_1 C10 C3D_1 C8 155.3(17) . . . . no
C11 C10 C4D_1 C9 -122(5) . . . . no
C9 C10 C4D_1 C3D_1 -6.8(10) . . . . no
O4D_1 C10 C3D_1 C9 -18(5) . . . . no
O9 C10 C4D_1 C5D_1 -5(12) . . . . no
C3D_1 C10 C4D_1 C9 6.8(10) . . . . no
C9 C10 C4D_1 C11 122(5) . . . . no
O4B_1 C4B_1 C33 O26 -68.4(14) . . . . no
C5B_1 C4B_1 C33 C3B_1 52(3) . . . . no
O4B_1 C4B_1 C5B_1 C35 29(7) . . . . no
C34 C4B_1 C35 O1B_1 -176(3) . . . . no
C33 C4B_1 C35 O1B_1 -69.1(17) . . . . no
O4B_1 C4B_1 C34 C3B_1 104(5) . . . . no
C3B_1 C4B_1 C34 O27 -102(5) . . . . no
C34 C4B_1 C5B_1 O24 175(3) . . . . no
O4B_1 C4B_1 C33 C32 173.4(10) . . . . no
C5B_1 C4B_1 C35 C34 162(7) . . . . no
C3B_1 C4B_1 C33 C34 177(3) . . . . no
O4B_1 C4B_1 C33 C3B_1 162(3) . . . . no
C34 C4B_1 C35 C5B_1 -162(7) . . . . no
C34 C4B_1 C5B_1 O1B_1 -177(3) . . . . no
C3B_1 C4B_1 C34 O4B_1 -104(5) . . . . no
C5B_1 C4B_1 C33 O26 -178.2(13) . . . . no
C3B_1 C4B_1 C34 C33 -0.8(10) . . . . no
O4B_1 C4B_1 C34 O27 1.4(15) . . . . no
C35 C4B_1 C33 O26 -170.4(14) . . . . no
O4B_1 C4B_1 C33 C34 -21(2) . . . . no
C34 C4B_1 C35 C6B_1 56(4) . . . . no
C3B_1 C4B_1 C34 C35 -131(3) . . . . no
O4B_1 C4B_1 C5B_1 O24 -175.5(12) . . . . no
O4B_1 C4B_1 C5B_1 C6B_1 60.6(16) . . . . no
O4B_1 C4B_1 C33 O3B_1 -96.2(14) . . . . no
C34 C4B_1 C5B_1 C36 67(4) . . . . no
C3B_1 C4B_1 C33 O3B_1 102(3) . . . . no
C35 C4B_1 C5B_1 O1B_1 164(7) . . . . no
C35 C4B_1 C33 C3B_1 60(3) . . . . no
C3B_1 C4B_1 C33 O26 130(3) . . . . no
C5B_1 C4B_1 C33 O3B_1 154.1(14) . . . . no
O4B_1 C4B_1 C5B_1 O1B_1 -167.4(12) . . . . no
C5B_1 C4B_1 C33 C34 -131(3) . . . . no
C35 C4B_1 C33 O3B_1 161.9(15) . . . . no
C5B_1 C4B_1 C35 C36 -123(7) . . . . no
C5B_1 C4B_1 C33 C32 63.6(16) . . . . no
C35 C4B_1 C5B_1 C6B_1 32(6) . . . . no
C3B_1 C4B_1 C35 C5B_1 -40(7) . . . . no
C3B_1 C4B_1 C35 O24 -60.8(14) . . . . no
C35 C4B_1 C5B_1 O24 156(7) . . . . no
C35 C4B_1 C5B_1 C36 48(6) . . . . no
C34 C4B_1 C5B_1 C35 19(8) . . . . no
C35 C4B_1 C33 C32 71.4(17) . . . . no
C5B_1 C4B_1 C34 C33 127(3) . . . . no
C3B_1 C4B_1 C5B_1 O1B_1 -53.6(17) . . . . no
C33 C4B_1 C34 O27 -101(5) . . . . no
C3B_1 C4B_1 C33 C32 12(2) . . . . no
C33 C4B_1 C35 C5B_1 -56(7) . . . . no
C33 C4B_1 C35 C36 -178.9(14) . . . . no
C33 C4B_1 C35 C34 107(4) . . . . no
C34 C4B_1 C35 O24 177(3) . . . . no
C5B_1 C4B_1 C35 C6B_1 -142(7) . . . . no
C33 C4B_1 C35 C6B_1 162.9(14) . . . . no
C34 C4B_1 C35 C36 74(3) . . . . no
C5B_1 C4B_1 C34 O4B_1 25(7) . . . . no
C5B_1 C4B_1 C34 C35 -3.0(12) . . . . no
O4B_1 C4B_1 C5B_1 C36 76.5(16) . . . . no
C35 C4B_1 C33 C34 -123(3) . . . . no
C35 C4B_1 C34 O27 29(7) . . . . no
C33 C4B_1 C5B_1 C6B_1 160.8(13) . . . . no
C5B_1 C4B_1 C35 O24 -21(6) . . . . no
C33 C4B_1 C35 O24 -76.6(16) . . . . no
O4B_1 C4B_1 C34 C33 103(5) . . . . no
O4B_1 C4B_1 C34 C35 -28(7) . . . . no
C33 C4B_1 C5B_1 C36 176.7(14) . . . . no
C3B_1 C4B_1 C35 C36 -163.0(14) . . . . no
O4B_1 C4B_1 C35 C34 10(3) . . . . no
C34 C4B_1 C33 O3B_1 -75(3) . . . . no
C3B_1 C4B_1 C35 O1B_1 -53.3(16) . . . . no
O4B_1 C4B_1 C35 O1B_1 -165.7(10) . . . . no
O4B_1 C4B_1 C35 O24 -173.2(11) . . . . no
C34 C4B_1 C5B_1 C6B_1 51(4) . . . . no
C5B_1 C4B_1 C34 C3B_1 128(3) . . . . no
C33 C4B_1 C5B_1 C35 129(7) . . . . no
O4B_1 C4B_1 C35 C5B_1 -152(7) . . . . no
C5B_1 C4B_1 C35 O1B_1 -13(6) . . . . no
C33 C4B_1 C34 O4B_1 -103(5) . . . . no
C35 C4B_1 C34 C33 130(2) . . . . no
C34 C4B_1 C33 C32 -165(2) . . . . no
C5B_1 C4B_1 C34 O27 26(8) . . . . no
C35 C4B_1 C34 C3B_1 131(3) . . . . no
C3B_1 C4B_1 C5B_1 C6B_1 174.5(12) . . . . no
C3B_1 C4B_1 C5B_1 O24 -61.7(15) . . . . no
C3B_1 C4B_1 C35 C6B_1 178.7(13) . . . . no
C3B_1 C4B_1 C35 C34 123(4) . . . . no
O4B_1 C4B_1 C35 C36 84.6(16) . . . . no
C34 C4B_1 C33 C3B_1 -177(3) . . . . no
O4B_1 C4B_1 C35 C6B_1 66.3(17) . . . . no
C33 C4B_1 C34 C3B_1 0.8(10) . . . . no
C3B_1 C4B_1 C5B_1 C35 143(7) . . . . no
C34 C4B_1 C33 O26 -47(3) . . . . no
C3B_1 C4B_1 C5B_1 C36 -169.7(13) . . . . no
C33 C4B_1 C34 C35 -130(2) . . . . no
C33 C4B_1 C5B_1 O24 -75.4(16) . . . . no
C33 C4B_1 C5B_1 O1B_1 -67.3(18) . . . . no
C35 C4B_1 C34 O4B_1 28(7) . . . . no
C10 C11 C6D_1 C5D_1 150(4) . . . . no
C4D_1 C11 C6D_1 O6D_1 51(3) . . . . no
C6D_1 C11 C4D_1 C5D_1 -118(5) . . . . no
C4D_1 C11 C12 C6D_1 127(3) . . . . no
C10 C11 C12 C5D_1 162(4) . . . . no
C6D_1 C11 C12 C5D_1 26(4) . . . . no
O6 C11 C5D_1 C12 -110(3) . . . . no
O6 C11 C4D_1 C3D_1 -59.8(18) . . . . no
O6 C11 C5D_1 O1D_1 11.4(19) . . . . no
O6 C11 C6D_1 O6D_1 -51(2) . . . . no
C4D_1 C11 C6D_1 C5D_1 137(4) . . . . no
C5D_1 C11 C12 C6D_1 -26(4) . . . . no
C10 C11 C12 C6D_1 136(3) . . . . no
C10 C11 C5D_1 C12 -154(5) . . . . no
O6 C11 C12 C6D_1 10(3) . . . . no
C10 C11 C5D_1 C6D_1 -144(4) . . . . no
C12 C11 C6D_1 C5D_1 -154(4) . . . . no
C10 C11 C6D_1 O6D_1 63(3) . . . . no
C6D_1 C11 C5D_1 C4D_1 138(4) . . . . no
C10 C11 C6D_1 C12 -56(3) . . . . no
C5D_1 C11 C6D_1 C12 154(4) . . . . no
C12 C11 C5D_1 O6 110(3) . . . . no
C6D_1 C11 C4D_1 C3D_1 -155.8(17) . . . . no
O6 C11 C4D_1 C9 -70.8(18) . . . . no
C10 C11 C5D_1 C4D_1 -6.2(16) . . . . no
C12 C11 C6D_1 O6D_1 119(4) . . . . no
C4D_1 C11 C5D_1 O6 -38(6) . . . . no
C10 C11 C4D_1 O9 5(6) . . . . no
C10 C11 C5D_1 O1D_1 -33(8) . . . . no
C4D_1 C11 C12 C5D_1 152(4) . . . . no
O6 C11 C6D_1 C5D_1 35(2) . . . . no
C10 C11 C5D_1 O6 -44(7) . . . . no
O6 C11 C12 C5D_1 36(2) . . . . no
O6 C11 C4D_1 O9 -170.0(11) . . . . no
C10 C11 C4D_1 C9 104(7) . . . . no
C4D_1 C11 C6D_1 C12 -68(3) . . . . no
O6 C11 C5D_1 C6D_1 -100(3) . . . . no
C6D_1 C11 C4D_1 C10 89(7) . . . . no
C12 C11 C4D_1 C10 64(7) . . . . no
C12 C11 C4D_1 O4D_1 64.5(18) . . . . no
O6 C11 C4D_1 C10 -175(6) . . . . no
C10 C11 C4D_1 C5D_1 154(7) . . . . no
C10 C11 C4D_1 C3D_1 115(7) . . . . no
C6D_1 C11 C5D_1 C12 -10.1(15) . . . . no
C6D_1 C11 C5D_1 O1D_1 111(5) . . . . no
C12 C11 C5D_1 C4D_1 148(4) . . . . no
O6 C11 C6D_1 C12 -170(3) . . . . no
C12 C11 C4D_1 C9 168.0(15) . . . . no
C5D_1 C11 C6D_1 O6D_1 -87(3) . . . . no
C4D_1 C11 C5D_1 C6D_1 -138(4) . . . . no
C6D_1 C11 C5D_1 O6 100(3) . . . . no
O6 C11 C5D_1 C4D_1 38(6) . . . . no
O6 C11 C4D_1 O4D_1 -174.3(12) . . . . no
C6D_1 C11 C4D_1 C9 -166.9(17) . . . . no
C4D_1 C11 C5D_1 C12 -148(4) . . . . no
C12 C11 C4D_1 C3D_1 179.0(14) . . . . no
C5D_1 C11 C4D_1 O4D_1 -153(4) . . . . no
C5D_1 C11 C4D_1 C10 -154(7) . . . . no
C5D_1 C11 C4D_1 C3D_1 -38(5) . . . . no
C12 C11 C5D_1 O1D_1 121(4) . . . . no
C4D_1 C11 C5D_1 O1D_1 -26(7) . . . . no
C12 C11 C4D_1 C5D_1 -143(5) . . . . no
C5D_1 C11 C4D_1 O9 -149(4) . . . . no
C10 C11 C4D_1 O4D_1 1(6) . . . . no
C6D_1 C11 C4D_1 O4D_1 90(2) . . . . no
C12 C11 C4D_1 O9 68.8(19) . . . . no
C12 C11 C5D_1 C6D_1 10.1(15) . . . . no
C5D_1 C11 C4D_1 C9 -49(5) . . . . no
O6 C11 C4D_1 C5D_1 -21(4) . . . . no
C6D_1 C11 C4D_1 O9 94(2) . . . . no
C35 C5B_1 C6B_1 C36 111(5) . . . . no
O24 C5B_1 C36 C35 -120(4) . . . . no
O1B_1 C5B_1 C6B_1 O28 -72(2) . . . . no
O1B_1 C5B_1 C6B_1 C35 -142(5) . . . . no
O1B_1 C5B_1 C36 C6B_1 153(4) . . . . no
C6B_1 C5B_1 C35 O1B_1 -124(6) . . . . no
C35 C5B_1 C36 O28 52(4) . . . . no
C4B_1 C5B_1 C35 O1B_1 24(11) . . . . no
C4B_1 C5B_1 C35 C36 134(6) . . . . no
C4B_1 C5B_1 C35 C34 -9(4) . . . . no
O24 C5B_1 C6B_1 C36 -7(4) . . . . no
C36 C5B_1 C35 O1B_1 -110(6) . . . . no
C6B_1 C5B_1 C35 C36 -14.4(12) . . . . no
C6B_1 C5B_1 C35 C4B_1 -148(6) . . . . no
C6B_1 C5B_1 C36 O28 118(4) . . . . no
C6B_1 C5B_1 C35 O24 -120(3) . . . . no
O24 C5B_1 C6B_1 O28 -48(2) . . . . no
C6B_1 C5B_1 C36 C35 67(5) . . . . no
C4B_1 C5B_1 C36 C35 -24(3) . . . . no
C36 C5B_1 C35 C6B_1 14.4(12) . . . . no
C36 C5B_1 C35 C34 -143(9) . . . . no
C6B_1 C5B_1 C35 C34 -158(9) . . . . no
C4B_1 C5B_1 C6B_1 C36 94(4) . . . . no
C4B_1 C5B_1 C35 C6B_1 148(6) . . . . no
C4B_1 C5B_1 C35 O24 28(8) . . . . no
C36 C5B_1 C35 O24 -105(3) . . . . no
C4B_1 C5B_1 C6B_1 C35 -17(3) . . . . no
C4B_1 C5B_1 C6B_1 O28 52.7(18) . . . . no
O1B_1 C5B_1 C35 C6B_1 124(6) . . . . no
O1B_1 C5B_1 C35 C34 -34(14) . . . . no
O1B_1 C5B_1 C6B_1 C36 -31(4) . . . . no
C36 C5B_1 C35 C4B_1 -134(6) . . . . no
C35 C5B_1 C6B_1 O28 70(4) . . . . no
O1B_1 C5B_1 C36 C35 -141(5) . . . . no
O1B_1 C5B_1 C35 C4B_1 -24(11) . . . . no
O1B_1 C5B_1 C35 O24 4(3) . . . . no
O24 C5B_1 C35 C6B_1 120(3) . . . . no
C36 C5B_1 C6B_1 C35 -111(5) . . . . no
O24 C5B_1 C35 C36 105(3) . . . . no
C4B_1 C5B_1 C36 C6B_1 -90(4) . . . . no
O24 C5B_1 C35 C34 -38(11) . . . . no
O24 C5B_1 C36 C6B_1 174(4) . . . . no
O1B_1 C5B_1 C36 O28 -89(2) . . . . no
C36 C5B_1 C6B_1 O28 -41(3) . . . . no
O1B_1 C5B_1 C35 C36 110(6) . . . . no
C35 C5B_1 C36 C6B_1 -67(5) . . . . no
O24 C5B_1 C6B_1 C35 -118(5) . . . . no
O24 C5B_1 C35 C4B_1 -28(8) . . . . no
O24 C5B_1 C36 O28 -68(2) . . . . no
O24 C5B_1 C35 O1B_1 -4(3) . . . . no
C4B_1 C5B_1 C36 O28 28(2) . . . . no
C6D_1 C12 C5D_1 C4D_1 134(3) . . . . no
C6D_1 C12 C5D_1 C11 152(4) . . . . no
C11 C12 C6D_1 C5D_1 7.1(11) . . . . no
C6D_1 C12 C5D_1 O6 29(3) . . . . no
C11 C12 C5D_1 C6D_1 -152(4) . . . . no
C11 C12 C5D_1 O6 -123(4) . . . . no
C11 C12 C6D_1 O6D_1 -115(3) . . . . no
C5D_1 C12 C6D_1 C11 -7.1(11) . . . . no
C11 C12 C5D_1 O1D_1 -139(4) . . . . no
C5D_1 C12 C6D_1 O6D_1 -122(3) . . . . no
C6D_1 C12 C5D_1 O1D_1 14(3) . . . . no
C11 C12 C5D_1 C4D_1 -19(3) . . . . no
O28 C6B_1 C35 O1B_1 -86.0(16) . . . . no
C35 C6B_1 C36 C5B_1 11.4(10) . . . . no
O28 C6B_1 C35 C36 -47(3) . . . . no
O28 C6B_1 C35 O24 -69.2(17) . . . . no
C5B_1 C6B_1 C35 O1B_1 28(4) . . . . no
C5B_1 C6B_1 C35 C36 67(5) . . . . no
O28 C6B_1 C36 C35 116(3) . . . . no
O28 C6B_1 C35 C4B_1 42(2) . . . . no
O28 C6B_1 C35 C34 55.3(17) . . . . no
C5B_1 C6B_1 C35 O24 45(4) . . . . no
C35 C6B_1 C36 O28 -116(3) . . . . no
C36 C6B_1 C35 C4B_1 89(4) . . . . no
C36 C6B_1 C35 O1B_1 -39(4) . . . . no
C5B_1 C6B_1 C35 C34 169(4) . . . . no
C5B_1 C6B_1 C36 O28 -127(3) . . . . no
O28 C6B_1 C35 C5B_1 -114(4) . . . . no
C5B_1 C6B_1 C36 C35 -11.4(10) . . . . no
C36 C6B_1 C35 C5B_1 -67(5) . . . . no
C36 C6B_1 C35 O24 -22(4) . . . . no
O28 C6B_1 C36 C5B_1 127(3) . . . . no
C5B_1 C6B_1 C35 C4B_1 156(5) . . . . no
C36 C6B_1 C35 C34 102(4) . . . . no
O10 C13 C2E_1 C14 77(4) . . . . no
O4D_1 C13 C14 O11 64.2(15) . . . . no
O9 C13 C1E_1 O4D_1 1.6(9) . . . . no
O9 C13 C2E_1 O2E_1 55(2) . . . . no
C2E_1 C13 C14 C3E_1 164(4) . . . . no
O9 C13 C2E_1 C14 -56(4) . . . . no
O9 C13 C1E_1 O1E_1 114.0(14) . . . . no
O4D_1 C13 C14 C15 -58.5(13) . . . . no
O10 C13 C2E_1 O11 159.9(15) . . . . no
C14 C13 C2E_1 C1E_1 -177(7) . . . . no
O1E_1 C13 C1E_1 O4D_1 -112.4(18) . . . . no
O10 C13 C2E_1 O2E_1 -172.3(12) . . . . no
C14 C13 C2E_1 O11 83(4) . . . . no
O1E_1 C13 C2E_1 C1E_1 -100(8) . . . . no
O10 C13 C14 O3E_1 34(3) . . . . no
O10 C13 C14 C3E_1 53.9(15) . . . . no
O4D_1 C13 C14 O3E_1 -85(3) . . . . no
C14 C13 C2E_1 C3E_1 -11(3) . . . . no
O1E_1 C13 C1E_1 C2E_1 114(8) . . . . no
O9 C13 C1E_1 C2E_1 -132(8) . . . . no
O1E_1 C13 C1E_1 O10 6.7(9) . . . . no
O10 C13 C1E_1 O1E_1 -6.7(9) . . . . no
C2E_1 C13 C14 C15 170(4) . . . . no
O4D_1 C13 C14 C2E_1 132(4) . . . . no
O1E_1 C13 C1E_1 O9 -114.0(14) . . . . no
O9 C13 C2E_1 O11 27(3) . . . . no
O9 C13 C14 O3E_1 -87(2) . . . . no
O10 C13 C14 O2E_1 -163.2(10) . . . . no
C2E_1 C13 C14 O11 -67(4) . . . . no
O4D_1 C13 C2E_1 O2E_1 52(3) . . . . no
O4D_1 C13 C2E_1 O11 24(3) . . . . no
O1E_1 C13 C14 O2E_1 -170.0(12) . . . . no
O4D_1 C13 C1E_1 C2E_1 -133(8) . . . . no
O4D_1 C13 C14 O2E_1 78.5(12) . . . . no
O1E_1 C13 C14 O3E_1 27(3) . . . . no
O10 C13 C2E_1 C3E_1 65.6(16) . . . . no
O10 C13 C1E_1 C2E_1 108(8) . . . . no
O10 C13 C1E_1 O9 -120.7(10) . . . . no
O9 C13 C1E_1 O10 120.7(10) . . . . no
O9 C13 C2E_1 C1E_1 126(9) . . . . no
O10 C13 C1E_1 O4D_1 -119.1(13) . . . . no
O1E_1 C13 C14 O11 175.6(11) . . . . no
O9 C13 C14 C3E_1 -66.3(14) . . . . no
O1E_1 C13 C2E_1 O11 160.4(13) . . . . no
O9 C13 C14 O11 62.2(13) . . . . no
O9 C13 C14 O2E_1 76.5(11) . . . . no
O10 C13 C14 C15 59.8(12) . . . . no
O10 C13 C14 C2E_1 -110(4) . . . . no
O1E_1 C13 C14 C15 53.0(14) . . . . no
O4D_1 C13 C1E_1 O9 -1.6(9) . . . . no
O4D_1 C13 C1E_1 O1E_1 112.4(18) . . . . no
O1E_1 C13 C2E_1 O2E_1 -171.7(12) . . . . no
C2E_1 C13 C14 O3E_1 144(5) . . . . no
O1E_1 C13 C14 C3E_1 47.1(17) . . . . no
O4D_1 C13 C2E_1 C14 -60(4) . . . . no
O4D_1 C13 C14 C3E_1 -64.3(16) . . . . no
O9 C13 C2E_1 C3E_1 -67.0(17) . . . . no
O1E_1 C13 C2E_1 C14 77(4) . . . . no
O10 C13 C2E_1 C1E_1 -101(8) . . . . no
O9 C13 C14 C15 -60.5(12) . . . . no
O4D_1 C13 C2E_1 C3E_1 -71(2) . . . . no
O9 C13 C14 C2E_1 130(4) . . . . no
O1E_1 C13 C2E_1 C3E_1 66(2) . . . . no
C14 C13 C2E_1 O2E_1 111(4) . . . . no
O4D_1 C13 C1E_1 O10 119.1(13) . . . . no
O10 C13 C14 O11 -177.6(10) . . . . no
O4D_1 C13 C2E_1 C1E_1 123(9) . . . . no
O1E_1 C13 C14 C2E_1 -117(4) . . . . no
C2E_1 C13 C14 O2E_1 -53(4) . . . . no
O1C_1 C1C_1 C2C_1 C2 33(4) . . . . no
C1 C1C_1 C2C_1 C3C_1 67(4) . . . . no
O4B_1 C1C_1 C2C_1 O2 40.9(18) . . . . no
O1C_1 C1C_1 C2C_1 C1 -3(4) . . . . no
O27 C1C_1 C2C_1 C3C_1 -54.2(12) . . . . no
O1C_1 C1C_1 C2C_1 C3C_1 63.8(11) . . . . no
O27 C1C_1 C2C_1 O2C_1 65.5(13) . . . . no
O1 C1C_1 C2C_1 C1 -9(4) . . . . no
O27 C1C_1 C2C_1 C1 -121(4) . . . . no
O1 C1C_1 C2C_1 C2 28(4) . . . . no
O1 C1C_1 C2C_1 O2 166.0(13) . . . . no
O4B_1 C1C_1 C2C_1 C3C_1 -66.5(13) . . . . no
O4B_1 C1C_1 C2C_1 O2C_1 53.2(14) . . . . no
O1 C1C_1 C2C_1 C3C_1 58.7(14) . . . . no
O1C_1 C1C_1 C2C_1 O2C_1 -176.5(11) . . . . no
O1 C1C_1 C2C_1 O2C_1 178.3(11) . . . . no
C1 C1C_1 C2C_1 O2C_1 -173(4) . . . . no
O27 C1C_1 C2C_1 C2 -85(4) . . . . no
O27 C1C_1 C2C_1 O2 53.2(17) . . . . no
O4B_1 C1C_1 C2C_1 C2 -97(4) . . . . no
C1 C1C_1 C2C_1 C2 37(5) . . . . no
C1 C1C_1 C2C_1 O2 175(4) . . . . no
O4B_1 C1C_1 C2C_1 C1 -134(4) . . . . no
O1C_1 C1C_1 C2C_1 O2 171.1(14) . . . . no
C13 C14 C15 C16 -54.2(13) . . . . no
O11 C14 C3E_1 O3E_1 69.6(16) . . . . no
C3E_1 C14 C2E_1 O11 -137(3) . . . . no
C3E_1 C14 C15 O3E_1 -133(5) . . . . no
O11 C14 C3E_1 C16 175.8(16) . . . . no
C3E_1 C14 C2E_1 C13 -18(5) . . . . no
C3E_1 C14 C2E_1 C1E_1 -18(5) . . . . no
O3E_1 C14 C15 C4E_1 116.5(12) . . . . no
C2E_1 C14 C3E_1 C16 -55(3) . . . . no
C13 C14 C2E_1 O2E_1 -122(4) . . . . no
O2E_1 C14 C3E_1 O3E_1 104(2) . . . . no
C13 C14 C15 C3E_1 -30(5) . . . . no
C2E_1 C14 C15 O3E_1 -159(2) . . . . no
C13 C14 C15 O3E_1 -163.6(11) . . . . no
C15 C14 C3E_1 C16 146(6) . . . . no
O2E_1 C14 C15 C16 -151.9(14) . . . . no
O3E_1 C14 C3E_1 C2E_1 162(2) . . . . no
C15 C14 C3E_1 C2E_1 -158(5) . . . . no
C3E_1 C14 C15 O12 -142(5) . . . . no
C2E_1 C14 C15 C16 -49(3) . . . . no
C13 C14 C15 O12 -172.3(10) . . . . no
O3E_1 C14 C15 O12 -8.7(9) . . . . no
C13 C14 C2E_1 C1E_1 0.6(16) . . . . no
O2E_1 C14 C2E_1 C13 122(4) . . . . no
C15 C14 C2E_1 C13 -13(5) . . . . no
C13 C14 C2E_1 O11 -119(3) . . . . no
O2E_1 C14 C3E_1 C15 64(6) . . . . no
C13 C14 C15 C4E_1 -47.2(12) . . . . no
C2E_1 C14 C15 O12 -167(2) . . . . no
C13 C14 C3E_1 C2E_1 -7.0(18) . . . . no
C13 C14 C3E_1 C4E_1 -51(2) . . . . no
C13 C14 C3E_1 O3E_1 -168.6(11) . . . . no
O3E_1 C14 C3E_1 C16 106(2) . . . . no
O2E_1 C14 C3E_1 C4E_1 -139(2) . . . . no
C2E_1 C14 C15 C4E_1 -42(3) . . . . no
C2E_1 C14 C15 C3E_1 -25(5) . . . . no
O3E_1 C14 C15 C3E_1 133(5) . . . . no
C2E_1 C14 C3E_1 C4E_1 -44(3) . . . . no
O3E_1 C14 C15 C16 109.4(12) . . . . no
C2E_1 C14 C3E_1 O3E_1 -162(2) . . . . no
O2E_1 C14 C2E_1 C3E_1 140(2) . . . . no
C2E_1 C14 C3E_1 C15 158(5) . . . . no
C3E_1 C14 C2E_1 O2E_1 -140(2) . . . . no
C15 C14 C3E_1 O3E_1 40(5) . . . . no
O2E_1 C14 C15 O3E_1 98.7(16) . . . . no
O11 C14 C15 C4E_1 -170.1(11) . . . . no
C13 C14 C3E_1 C15 151(5) . . . . no
O3E_1 C14 C3E_1 C4E_1 117(2) . . . . no
O11 C14 C2E_1 C13 119(3) . . . . no
O2E_1 C14 C3E_1 C2E_1 -94(3) . . . . no
O11 C14 C3E_1 C2E_1 -129(3) . . . . no
C15 C14 C2E_1 O2E_1 -134.5(19) . . . . no
C15 C14 C2E_1 O11 -131(3) . . . . no
C13 C14 C2E_1 C3E_1 18(5) . . . . no
O11 C14 C2E_1 C3E_1 137(3) . . . . no
O2E_1 C14 C2E_1 C1E_1 122(4) . . . . no
O2E_1 C14 C15 C4E_1 -144.9(15) . . . . no
O2E_1 C14 C2E_1 O11 3.2(13) . . . . no
C15 C14 C3E_1 C4E_1 158(6) . . . . no
O2E_1 C14 C15 O12 90.0(17) . . . . no
C13 C14 C3E_1 C16 -62(2) . . . . no
C3E_1 C14 C15 C4E_1 -17(5) . . . . no
O11 C14 C15 C16 -177.2(11) . . . . no
O11 C14 C2E_1 O2E_1 -3.2(13) . . . . no
O3E_1 C14 C3E_1 C15 -40(5) . . . . no
O11 C14 C15 C3E_1 -153(5) . . . . no
O11 C14 C3E_1 C4E_1 -173.0(14) . . . . no
O11 C14 C3E_1 C15 29(6) . . . . no
C15 C14 C2E_1 C1E_1 -12(5) . . . . no
O2E_1 C14 C15 C3E_1 -128(5) . . . . no
C3E_1 C14 C15 C16 -24(5) . . . . no
O11 C14 C15 O12 64.7(13) . . . . no
C15 C14 C2E_1 C3E_1 5.7(12) . . . . no
O2E_1 C14 C3E_1 C16 -149.8(18) . . . . no
O11 C14 C2E_1 C1E_1 119(3) . . . . no
O11 C14 C15 O3E_1 73.4(12) . . . . no
O2 C2C_1 C3C_1 O3C_1 53.3(13) . . . . no
C1C_1 C2C_1 C3C_1 O3C_1 -171.4(11) . . . . no
O2 C2C_1 C3C_1 C4C_1 164.4(11) . . . . no
O2C_1 C2C_1 C3C_1 O3 70.7(16) . . . . no
C1 C2C_1 C3C_1 C2 -135(4) . . . . no
C1 C2C_1 C3C_1 O3C_1 -161.3(13) . . . . no
O2 C2C_1 C3C_1 O3 56.1(14) . . . . no
O2 C2C_1 C3C_1 C2 80(3) . . . . no
C2 C2C_1 C3C_1 O3 -24(4) . . . . no
C1C_1 C2C_1 C3C_1 C3 -103(4) . . . . no
O2C_1 C2C_1 C3C_1 O3C_1 67.9(15) . . . . no
O2 C2C_1 C3C_1 C3 122(4) . . . . no
C1 C2C_1 C3C_1 O3 -158.5(13) . . . . no
C1C_1 C2C_1 C3C_1 O3 -168.5(11) . . . . no
C1C_1 C2C_1 C3C_1 C2 -145(4) . . . . no
C1C_1 C2C_1 C3C_1 C4C_1 -60.2(14) . . . . no
C2 C2C_1 C3C_1 C4C_1 85(4) . . . . no
O2C_1 C2C_1 C3C_1 C3 136(4) . . . . no
C1 C2C_1 C3C_1 C3 -93(5) . . . . no
O2C_1 C2C_1 C3C_1 C4C_1 179.0(12) . . . . no
C1 C2C_1 C3C_1 C4C_1 -50.2(16) . . . . no
O2C_1 C2C_1 C3C_1 C2 94(4) . . . . no
C2 C2C_1 C3C_1 O3C_1 -26(4) . . . . no
C2 C2C_1 C3C_1 C3 42(6) . . . . no
O3E_1 C15 C16 C4E_1 109(3) . . . . no
C16 C15 C3E_1 C14 158(5) . . . . no
C3E_1 C15 C16 C17 42(2) . . . . no
C3E_1 C15 C4E_1 O4E_1 171(2) . . . . no
C14 C15 C3E_1 C4E_1 -163(5) . . . . no
C14 C15 C16 C4E_1 29(3) . . . . no
O3E_1 C15 C16 C3E_1 88(2) . . . . no
C14 C15 C16 C3E_1 8.0(17) . . . . no
O12 C15 C3E_1 O3E_1 0.3(15) . . . . no
C3E_1 C15 C16 O13 158(2) . . . . no
O3E_1 C15 C16 C17 129.7(14) . . . . no
C16 C15 C4E_1 O4E_1 -31(3) . . . . no
O3E_1 C15 C4E_1 O13 -110.1(13) . . . . no
C4E_1 C15 C16 O13 137(4) . . . . no
C4E_1 C15 C16 O4E_1 139(4) . . . . no
C14 C15 C16 O13 166.4(11) . . . . no
C14 C15 C16 O4E_1 168.5(11) . . . . no
O12 C15 C4E_1 C5E_1 -179.8(15) . . . . no
C16 C15 C3E_1 O3E_1 113.4(11) . . . . no
C4E_1 C15 C3E_1 O3E_1 118.7(11) . . . . no
C4E_1 C15 C3E_1 C14 163(5) . . . . no
O3E_1 C15 C4E_1 C3E_1 81(2) . . . . no
O12 C15 C4E_1 C17 176.8(17) . . . . no
O3E_1 C15 C3E_1 C16 -113.4(11) . . . . no
C3E_1 C15 C4E_1 O13 169(2) . . . . no
C14 C15 C16 C17 49.6(15) . . . . no
C14 C15 C4E_1 C16 -152(3) . . . . no
C16 C15 C4E_1 C17 -148(4) . . . . no
C3E_1 C15 C4E_1 C16 -158(4) . . . . no
O3E_1 C15 C4E_1 C16 -77(3) . . . . no
C3E_1 C15 C16 O4E_1 161(2) . . . . no
C4E_1 C15 C16 C17 20(3) . . . . no
O3E_1 C15 C16 O4E_1 -111.4(14) . . . . no
O12 C15 C4E_1 C16 -36(4) . . . . no
O12 C15 C16 C3E_1 127(2) . . . . no
O12 C15 C4E_1 O13 -68.6(14) . . . . no
C16 C15 C3E_1 C4E_1 -5.3(9) . . . . no
C4E_1 C15 C3E_1 C16 5.3(9) . . . . no
O12 C15 C16 O13 -75.0(14) . . . . no
O3E_1 C15 C4E_1 C17 135.3(19) . . . . no
O12 C15 C4E_1 C3E_1 123(2) . . . . no
C16 C15 C4E_1 C5E_1 -144(4) . . . . no
C14 C15 C3E_1 C16 -158(5) . . . . no
C14 C15 C4E_1 C17 60(2) . . . . no
C14 C15 C4E_1 C5E_1 63.5(18) . . . . no
C16 C15 C4E_1 O13 -33(3) . . . . no
O12 C15 C3E_1 C16 -113(2) . . . . no
C4E_1 C15 C16 C3E_1 -21(4) . . . . no
O3E_1 C15 C16 O13 -113.5(14) . . . . no
O12 C15 C16 C4E_1 148(3) . . . . no
O12 C15 C16 C17 168.2(12) . . . . no
O12 C15 C16 O4E_1 -72.9(14) . . . . no
C14 C15 C4E_1 O4E_1 177.0(10) . . . . no
O12 C15 C3E_1 C4E_1 -118.4(18) . . . . no
C3E_1 C15 C4E_1 C5E_1 58(3) . . . . no
C16 C15 C4E_1 C3E_1 158(4) . . . . no
O3E_1 C15 C3E_1 C4E_1 -118.7(11) . . . . no
C14 C15 C4E_1 C3E_1 5.8(17) . . . . no
C14 C15 C4E_1 O13 174.7(9) . . . . no
C14 C15 C3E_1 O3E_1 -44(5) . . . . no
O3E_1 C15 C4E_1 O4E_1 -107.8(13) . . . . no
O3E_1 C15 C4E_1 C5E_1 138.7(16) . . . . no
C3E_1 C15 C16 C4E_1 21(4) . . . . no
O12 C15 C4E_1 O4E_1 -66.3(14) . . . . no
C3E_1 C15 C4E_1 C17 54(3) . . . . no
O3E_1 C15 C3E_1 C14 44(5) . . . . no
O12 C15 C3E_1 C14 45(6) . . . . no
C2C_1 C3C_1 C4C_1 C5C_1 51.3(18) . . . . no
C2 C3C_1 C4C_1 C5 73.1(16) . . . . no
O3C_1 C3C_1 C4C_1 C5C_1 168.7(15) . . . . no
O3C_1 C3C_1 C4C_1 O4 -75.2(15) . . . . no
O3C_1 C3C_1 C4C_1 C3 -30(3) . . . . no
O3 C3C_1 C4C_1 O4C_1 -59.4(14) . . . . no
C2 C3C_1 C4C_1 C4 137(8) . . . . no
C2 C3C_1 C4C_1 O4 -178.1(12) . . . . no
O3 C3C_1 C4C_1 C5 -171.0(12) . . . . no
C2 C3C_1 C4C_1 O4C_1 -175.3(13) . . . . no
C3 C3C_1 C4C_1 C4 -90(9) . . . . no
O3C_1 C3C_1 C4C_1 O4C_1 -72.3(15) . . . . no
O3 C3C_1 C4C_1 C4 -107(8) . . . . no
C3 C3C_1 C4C_1 C5C_1 -161(4) . . . . no
C3 C3C_1 C4C_1 O4C_1 -42(3) . . . . no
O3C_1 C3C_1 C4C_1 C5 176.0(12) . . . . no
C2C_1 C3C_1 C4C_1 C5 58.6(15) . . . . no
C2C_1 C3C_1 C4C_1 C3 -147(4) . . . . no
O3 C3C_1 C4C_1 C3 -17(3) . . . . no
O3 C3C_1 C4C_1 O4 -62.3(13) . . . . no
C2C_1 C3C_1 C4C_1 O4 167.4(11) . . . . no
C2C_1 C3C_1 C4C_1 C4 122(8) . . . . no
C2 C3C_1 C4C_1 C5C_1 65.7(18) . . . . no
C3 C3C_1 C4C_1 O4 -45(3) . . . . no
C2C_1 C3C_1 C4C_1 O4C_1 170.3(12) . . . . no
C3 C3C_1 C4C_1 C5 -154(4) . . . . no
C2 C3C_1 C4C_1 C3 -133(4) . . . . no
O3C_1 C3C_1 C4C_1 C4 -120(8) . . . . no
O3 C3C_1 C4C_1 C5C_1 -178.4(14) . . . . no
O13 C16 C17 C18 71.7(16) . . . . no
C3E_1 C16 C4E_1 O4E_1 99(4) . . . . no
C15 C16 C17 C4E_1 -36(5) . . . . no
O4E_1 C16 C4E_1 C17 56(7) . . . . no
O13 C16 C17 O1E_1 -160.2(15) . . . . no
C3E_1 C16 C17 O10 -37.8(14) . . . . no
C3E_1 C16 C17 C4E_1 -22(5) . . . . no
C3E_1 C16 C17 O1E_1 -32.7(19) . . . . no
C17 C16 C4E_1 C3E_1 -155(5) . . . . no
O4E_1 C16 C4E_1 C15 -91(4) . . . . no
O4E_1 C16 C3E_1 C4E_1 134(4) . . . . no
C3E_1 C16 C17 C6E_1 -159(2) . . . . no
C4E_1 C16 C17 O10 -16(5) . . . . no
C4E_1 C16 C17 C5E_1 115(13) . . . . no
O13 C16 C17 O10 -165.3(12) . . . . no
C15 C16 C17 C5E_1 79(12) . . . . no
C15 C16 C17 C6E_1 -172(2) . . . . no
O13 C16 C17 C5E_1 -35(12) . . . . no
O13 C16 C4E_1 C5E_1 40(7) . . . . no
C3E_1 C16 C17 C18 -160.9(13) . . . . no
C3E_1 C16 C4E_1 C15 8.4(15) . . . . no
C17 C16 C4E_1 C15 -146(4) . . . . no
C3E_1 C16 C4E_1 O13 109(3) . . . . no
O4E_1 C16 C4E_1 O13 10.4(16) . . . . no
C17 C16 C3E_1 C14 57(2) . . . . no
C17 C16 C3E_1 O3E_1 158.6(13) . . . . no
C15 C16 C3E_1 C4E_1 156(4) . . . . no
C17 C16 C3E_1 C4E_1 15(3) . . . . no
C4E_1 C16 C3E_1 O3E_1 144(4) . . . . no
C4E_1 C16 C17 C6E_1 -137(5) . . . . no
O13 C16 C3E_1 O3E_1 -85.3(16) . . . . no
O13 C16 C17 C4E_1 -150(6) . . . . no
O13 C16 C4E_1 C3E_1 -109(3) . . . . no
C4E_1 C16 C17 C18 -139(5) . . . . no
O4E_1 C16 C4E_1 C5E_1 50(7) . . . . no
C3E_1 C16 C4E_1 C5E_1 149(5) . . . . no
C17 C16 C4E_1 C5E_1 -5.6(14) . . . . no
C15 C16 C4E_1 C3E_1 -8.4(15) . . . . no
C17 C16 C4E_1 O13 -45(7) . . . . no
C15 C16 C4E_1 C5E_1 141(4) . . . . no
O4E_1 C16 C4E_1 C3E_1 -99(4) . . . . no
O13 C16 C3E_1 C4E_1 131(4) . . . . no
C15 C16 C3E_1 O3E_1 -60.0(18) . . . . no
C15 C16 C3E_1 C2E_1 175(3) . . . . no
C17 C16 C3E_1 C15 -141(2) . . . . no
C17 C16 C3E_1 C2E_1 33.1(17) . . . . no
O4E_1 C16 C3E_1 C2E_1 152.7(15) . . . . no
O4E_1 C16 C3E_1 C14 176(2) . . . . no
O13 C16 C4E_1 C17 45(7) . . . . no
C3E_1 C16 C17 C5E_1 93(12) . . . . no
C15 C16 C17 C18 -174.5(12) . . . . no
C3E_1 C16 C4E_1 C17 155(5) . . . . no
C15 C16 C17 O10 -51.5(16) . . . . no
C17 C16 C4E_1 O4E_1 -56(7) . . . . no
O13 C16 C3E_1 C15 -25(2) . . . . no
O13 C16 C4E_1 C15 -101(4) . . . . no
C4E_1 C16 C17 O1E_1 -11(5) . . . . no
O4E_1 C16 C17 O10 -159.8(13) . . . . no
O4E_1 C16 C17 O1E_1 -154.7(15) . . . . no
C15 C16 C3E_1 C14 -162(4) . . . . no
O4E_1 C16 C3E_1 C15 -22(2) . . . . no
O4E_1 C16 C3E_1 O3E_1 -81.8(17) . . . . no
O13 C16 C3E_1 C14 173(2) . . . . no
O4E_1 C16 C17 C4E_1 -144(6) . . . . no
C4E_1 C16 C3E_1 C2E_1 19(4) . . . . no
C15 C16 C4E_1 O4E_1 91(4) . . . . no
O13 C16 C17 C6E_1 74(2) . . . . no
O13 C16 C3E_1 C2E_1 149.3(14) . . . . no
O13 C16 C4E_1 O4E_1 -10.4(16) . . . . no
C4E_1 C16 C3E_1 C14 42(4) . . . . no
C15 C16 C4E_1 C17 146(4) . . . . no
C15 C16 C17 O1E_1 -46(2) . . . . no
O4E_1 C16 C17 C6E_1 79(2) . . . . no
C15 C16 C4E_1 O13 101(4) . . . . no
O4E_1 C16 C17 C18 77.2(17) . . . . no
O4E_1 C16 C17 C5E_1 -29(13) . . . . no
C4E_1 C16 C3E_1 C15 -156(4) . . . . no
C3 C4C_1 C5C_1 O1C_1 -56(2) . . . . no
C5 C4C_1 C5C_1 C6 116(5) . . . . no
O4C_1 C4C_1 C5C_1 C4 28(5) . . . . no
O4 C4C_1 C5C_1 O1C_1 -175.0(12) . . . . no
C5 C4C_1 C5C_1 O1C_1 -98(4) . . . . no
O4 C4C_1 C5C_1 C4 24(5) . . . . no
C3C_1 C4C_1 C5C_1 O1C_1 -50.6(18) . . . . no
C3C_1 C4C_1 C5C_1 C4 148(6) . . . . no
C5 C4C_1 C5C_1 C6C_1 141(5) . . . . no
O4 C4C_1 C5C_1 O1 -163.7(13) . . . . no
O4C_1 C4C_1 C5C_1 C5 -73(4) . . . . no
C4 C4C_1 C5C_1 O1 173(6) . . . . no
C3C_1 C4C_1 C5C_1 O1 -39(2) . . . . no
C3C_1 C4C_1 C5C_1 C6 163.3(19) . . . . no
C4 C4C_1 C5C_1 C6 15(6) . . . . no
O4C_1 C4C_1 C5C_1 O1 -159.7(14) . . . . no
O4C_1 C4C_1 C5C_1 O1C_1 -171.0(13) . . . . no
C5 C4C_1 C5C_1 C4 101(7) . . . . no
C3 C4C_1 C5C_1 C6 158(2) . . . . no
C5 C4C_1 C5C_1 O1 -87(4) . . . . no
O4 C4C_1 C5C_1 C6 39(3) . . . . no
C3C_1 C4C_1 C5C_1 C6C_1 -171.3(14) . . . . no
C3 C4C_1 C5C_1 O1 -45(3) . . . . no
O4 C4C_1 C5C_1 C6C_1 64.3(18) . . . . no
C4 C4C_1 C5C_1 C5 -101(7) . . . . no
C3 C4C_1 C5C_1 C5 42(5) . . . . no
C4 C4C_1 C5C_1 O1C_1 161(6) . . . . no
O4 C4C_1 C5C_1 C5 -77(4) . . . . no
O4C_1 C4C_1 C5C_1 C6 43(3) . . . . no
C4 C4C_1 C5C_1 C6C_1 41(6) . . . . no
C3 C4C_1 C5C_1 C6C_1 -176.9(17) . . . . no
C3 C4C_1 C5C_1 C4 143(7) . . . . no
O4C_1 C4C_1 C5C_1 C6C_1 68(2) . . . . no
C3C_1 C4C_1 C5C_1 C5 47(5) . . . . no
C6E_1 C17 C5E_1 C18 -1.7(17) . . . . no
O1E_1 C17 C5E_1 C4E_1 110(13) . . . . no
C6E_1 C17 C4E_1 C5E_1 138(15) . . . . no
O1E_1 C17 C5E_1 C6E_1 -106(3) . . . . no
C4E_1 C17 C18 O14 47(2) . . . . no
O1E_1 C17 C6E_1 S1E_1 72(2) . . . . no
O10 C17 C6E_1 O14 -71(3) . . . . no
O1E_1 C17 C5E_1 C18 -107(3) . . . . no
O10 C17 C4E_1 O4E_1 -167.7(12) . . . . no
C4E_1 C17 C18 C5E_1 -165(6) . . . . no
O10 C17 C4E_1 C15 -62(2) . . . . no
O10 C17 C6E_1 S1E_1 92(2) . . . . no
O1E_1 C17 C6E_1 O14 -90(2) . . . . no
C16 C17 C6E_1 O14 53(3) . . . . no
C6E_1 C17 C5E_1 C4E_1 -144(13) . . . . no
C4E_1 C17 C18 S1E_1 -153.9(14) . . . . no
C6E_1 C17 C4E_1 C15 180(2) . . . . no
O1E_1 C17 C4E_1 O13 -164.9(12) . . . . no
O1E_1 C17 C5E_1 O10 3.2(19) . . . . no
O10 C17 C5E_1 C6E_1 -109(2) . . . . no
C6E_1 C17 C4E_1 C3E_1 -160(2) . . . . no
C18 C17 C4E_1 C15 177.7(15) . . . . no
C18 C17 C4E_1 O4E_1 72(2) . . . . no
C4E_1 C17 C5E_1 C6E_1 144(13) . . . . no
C6E_1 C17 C5E_1 O10 109(2) . . . . no
C5E_1 C17 C18 S1E_1 11(5) . . . . no
O10 C17 C4E_1 C16 165(5) . . . . no
C16 C17 C6E_1 S1E_1 -144.8(16) . . . . no
C5E_1 C17 C18 O14 -148(5) . . . . no
O10 C17 C4E_1 O13 -170.5(11) . . . . no
C6E_1 C17 C4E_1 O4E_1 75(3) . . . . no
O10 C17 C4E_1 C5E_1 -104(15) . . . . no
C5E_1 C17 C4E_1 C15 42(15) . . . . no
C5E_1 C17 C4E_1 C16 -91(15) . . . . no
O10 C17 C5E_1 C4E_1 107(14) . . . . no
O10 C17 C6E_1 C5E_1 79(5) . . . . no
C6E_1 C17 C4E_1 C16 48(6) . . . . no
C16 C17 C18 O14 55.3(18) . . . . no
C16 C17 C18 C5E_1 -157(5) . . . . no
O10 C17 C18 C5E_1 79(5) . . . . no
C6E_1 C17 C5E_1 O1E_1 106(3) . . . . no
O1E_1 C17 C6E_1 C5E_1 60(5) . . . . no
C18 C17 C4E_1 C5E_1 136(15) . . . . no
C5E_1 C17 C4E_1 O13 -66(15) . . . . no
C18 C17 C4E_1 C3E_1 -162.1(14) . . . . no
O10 C17 C4E_1 C3E_1 -42.2(18) . . . . no
C6E_1 C17 C4E_1 O13 72(2) . . . . no
C5E_1 C17 C4E_1 C3E_1 62(15) . . . . no
C18 C17 C5E_1 O10 110.6(14) . . . . no
O10 C17 C5E_1 O1E_1 -3.2(19) . . . . no
C16 C17 C4E_1 O13 24(5) . . . . no
C16 C17 C4E_1 O4E_1 27(4) . . . . no
C18 C17 C4E_1 O13 69.6(18) . . . . no
C16 C17 C5E_1 O1E_1 -138(10) . . . . no
C18 C17 C4E_1 C16 45(6) . . . . no
O10 C17 C18 S1E_1 89.4(13) . . . . no
O1E_1 C17 C4E_1 C3E_1 -37(2) . . . . no
C16 C17 C4E_1 C5E_1 91(15) . . . . no
O1E_1 C17 C4E_1 C15 -57(3) . . . . no
O10 C17 C5E_1 C18 -110.6(14) . . . . no
C5E_1 C17 C6E_1 O14 -150(5) . . . . no
C16 C17 C5E_1 C18 115(11) . . . . no
C16 C17 C5E_1 C4E_1 -27(7) . . . . no
C16 C17 C5E_1 C6E_1 117(11) . . . . no
C5E_1 C17 C4E_1 O4E_1 -64(15) . . . . no
C16 C17 C6E_1 C5E_1 -157(5) . . . . no
O1E_1 C17 C4E_1 C16 171(5) . . . . no
C16 C17 C18 S1E_1 -145.6(11) . . . . no
O1E_1 C17 C18 O14 -89.2(14) . . . . no
C4E_1 C17 C5E_1 C18 142(13) . . . . no
O10 C17 C18 O14 -69.7(16) . . . . no
C4E_1 C17 C5E_1 O10 -107(14) . . . . no
C18 C17 C5E_1 C6E_1 1.7(17) . . . . no
C18 C17 C5E_1 O1E_1 107(3) . . . . no
C4E_1 C17 C6E_1 O14 45(4) . . . . no
O1E_1 C17 C4E_1 O4E_1 -162.1(13) . . . . no
O1E_1 C17 C4E_1 C5E_1 -99(14) . . . . no
C16 C17 C4E_1 C15 132(6) . . . . no
C16 C17 C4E_1 C3E_1 153(6) . . . . no
C4E_1 C17 C6E_1 S1E_1 -153.3(17) . . . . no
C5E_1 C17 C6E_1 S1E_1 12(5) . . . . no
C18 C17 C5E_1 C4E_1 -142(13) . . . . no
O1E_1 C17 C18 S1E_1 69.9(12) . . . . no
C4E_1 C17 C5E_1 O1E_1 -110(13) . . . . no
O1E_1 C17 C18 C5E_1 59(5) . . . . no
C16 C17 C5E_1 O10 -135(11) . . . . no
C4E_1 C17 C6E_1 C5E_1 -166(6) . . . . no
C5 C5C_1 C6C_1 O6C_1 -35(4) . . . . no
O1 C5C_1 C6C_1 O5 -59(3) . . . . no
C6 C5C_1 C6C_1 O6C_1 -43.9(17) . . . . no
O1C_1 C5C_1 C6C_1 O5 -40(3) . . . . no
C6 C5C_1 C6C_1 C5 -9(4) . . . . no
C4C_1 C5C_1 C6C_1 C6 -137(2) . . . . no
C4C_1 C5C_1 C6C_1 O6C_1 179.4(14) . . . . no
C5 C5C_1 C6C_1 O5 -138(5) . . . . no
O1 C5C_1 C6C_1 O6C_1 43.7(19) . . . . no
O1C_1 C5C_1 C6C_1 C5 98(4) . . . . no
O1C_1 C5C_1 C6C_1 O6C_1 63.5(19) . . . . no
O1 C5C_1 C6C_1 C6 88(2) . . . . no
C4C_1 C5C_1 C6C_1 O5 76(3) . . . . no
C6 C5C_1 C6C_1 O5 -147(4) . . . . no
O1C_1 C5C_1 C6C_1 C6 107(2) . . . . no
O1 C5C_1 C6C_1 C5 79(4) . . . . no
C4 C5C_1 C6C_1 O5 84(3) . . . . no
C4 C5C_1 C6C_1 C5 -139(5) . . . . no
C4C_1 C5C_1 C6C_1 C5 -146(5) . . . . no
C5 C5C_1 C6C_1 C6 9(4) . . . . no
C4 C5C_1 C6C_1 O6C_1 -173.3(15) . . . . no
C4 C5C_1 C6C_1 C6 -129(2) . . . . no
S1E_1 C18 C5E_1 C4E_1 -158.7(11) . . . . no
S1E_1 C18 C5E_1 O1E_1 81.6(13) . . . . no
C17 C18 C5E_1 C4E_1 11(4) . . . . no
C17 C18 C5E_1 O10 -85(5) . . . . no
O14 C18 C5E_1 O10 -51(2) . . . . no
O14 C18 C5E_1 O1E_1 -73.9(18) . . . . no
S1E_1 C18 C5E_1 C17 -170(5) . . . . no
C17 C18 C5E_1 O1E_1 -109(5) . . . . no
S1E_1 C18 C5E_1 O10 104.9(12) . . . . no
O14 C18 C5E_1 C4E_1 46(2) . . . . no
O14 C18 C5E_1 C17 35(5) . . . . no
C2F_1 C19 C1F_1 O4E_1 98.7(17) . . . . no
O15 C19 C2F_1 C20 25(4) . . . . no
O1F_1 C19 C1F_1 O15 -0.7(11) . . . . no
O4E_1 C19 C1F_1 O13 2.4(10) . . . . no
C2F_1 C19 C1F_1 O13 101.2(15) . . . . no
C2F_1 C19 C1F_1 O15 -163(3) . . . . no
O1F_1 C19 C1F_1 O4E_1 -99.2(19) . . . . no
C1F_1 C19 C2F_1 C20 -174(3) . . . . no
O4E_1 C19 C1F_1 O15 99(2) . . . . no
O15 C19 C20 C3F_1 70.1(17) . . . . no
O1F_1 C19 C2F_1 C1F_1 -152(4) . . . . no
O1F_1 C19 C2F_1 O2F_1 180(2) . . . . no
C1F_1 C19 C2F_1 C3F_1 -142(2) . . . . no
O4E_1 C19 C20 C21 -75.7(13) . . . . no
O1F_1 C19 C20 C21 60.2(18) . . . . no
C1F_1 C19 C2F_1 O2F_1 -29(3) . . . . no
O15 C19 C20 C2F_1 -160(3) . . . . no
O1F_1 C19 C2F_1 C3F_1 66(3) . . . . no
C2F_1 C19 C20 C3F_1 -130(3) . . . . no
O4E_1 C19 C20 O16 49.6(16) . . . . no
O1F_1 C19 C2F_1 O16 172(3) . . . . no
O15 C19 C2F_1 O2F_1 170.7(16) . . . . no
C2F_1 C19 C20 C21 -144(3) . . . . no
C2F_1 C19 C1F_1 O1F_1 -162(2) . . . . no
O4E_1 C19 C1F_1 O1F_1 99.2(19) . . . . no
O13 C19 C2F_1 C20 -108(3) . . . . no
C2F_1 C19 C20 O16 -19(3) . . . . no
C20 C19 C1F_1 O4E_1 96(2) . . . . no
C1F_1 C19 C2F_1 O16 -36(4) . . . . no
C20 C19 C1F_1 C2F_1 -2.3(14) . . . . no
C20 C19 C2F_1 C1F_1 174(3) . . . . no
O15 C19 C1F_1 O1F_1 0.7(11) . . . . no
O13 C19 C1F_1 O15 96(2) . . . . no
O13 C19 C20 O16 59.8(16) . . . . no
O4E_1 C19 C2F_1 C3F_1 -85.0(13) . . . . no
O4E_1 C19 C2F_1 C20 -117(3) . . . . no
C20 C19 C1F_1 O13 99(2) . . . . no
C20 C19 C1F_1 O1F_1 -164(3) . . . . no
C20 C19 C2F_1 O16 138(5) . . . . no
O1F_1 C19 C20 C2F_1 -156(3) . . . . no
O15 C19 C2F_1 C1F_1 -161(3) . . . . no
O4E_1 C19 C1F_1 C2F_1 -98.7(17) . . . . no
O13 C19 C2F_1 C3F_1 -75.0(14) . . . . no
O13 C19 C1F_1 O4E_1 -2.4(10) . . . . no
O13 C19 C2F_1 O16 31(4) . . . . no
C20 C19 C2F_1 O2F_1 146(4) . . . . no
O15 C19 C20 C21 55.9(15) . . . . no
O1F_1 C19 C2F_1 C20 34(4) . . . . no
O15 C19 C1F_1 O13 -96(2) . . . . no
O13 C19 C1F_1 C2F_1 -101.2(15) . . . . no
O13 C19 C2F_1 C1F_1 67(2) . . . . no
C1F_1 C19 C20 C3F_1 -123(3) . . . . no
O15 C19 C2F_1 O16 163(3) . . . . no
O1F_1 C19 C1F_1 C2F_1 162(2) . . . . no
O13 C19 C20 C3F_1 -51.4(17) . . . . no
O1F_1 C19 C20 C3F_1 74(2) . . . . no
C1F_1 C19 C20 O16 -12(3) . . . . no
O4E_1 C19 C2F_1 C1F_1 57(2) . . . . no
O1F_1 C19 C20 O16 -174.4(15) . . . . no
O15 C19 C1F_1 O4E_1 -99(2) . . . . no
O1F_1 C19 C1F_1 O13 -96.8(18) . . . . no
C20 C19 C1F_1 O15 -165(4) . . . . no
O13 C19 C1F_1 O1F_1 96.8(18) . . . . no
O13 C19 C20 C21 -65.6(14) . . . . no
O4E_1 C19 C20 C3F_1 -61.5(16) . . . . no
C1F_1 C19 C20 C2F_1 7(4) . . . . no
C20 C19 C2F_1 C3F_1 32(2) . . . . no
O4E_1 C19 C20 C2F_1 69(3) . . . . no
O15 C19 C1F_1 C2F_1 163(3) . . . . no
O4E_1 C19 C2F_1 O2F_1 28(2) . . . . no
O13 C19 C2F_1 O2F_1 38(2) . . . . no
O15 C19 C20 O16 -178.8(13) . . . . no
O13 C19 C20 C2F_1 79(3) . . . . no
O4E_1 C19 C2F_1 O16 21(3) . . . . no
O15 C19 C2F_1 C3F_1 58(2) . . . . no
C1F_1 C19 C20 C21 -138(3) . . . . no
C7 C1D_1 C2D_1 C9 56(4) . . . . no
O6 C1D_1 C2D_1 C3D_1 48.4(15) . . . . no
C7 C1D_1 C2D_1 C8 -7(6) . . . . no
O4C_1 C1D_1 C2D_1 O7 72.3(19) . . . . no
O4 C1D_1 C2D_1 C7 -106(4) . . . . no
C7 C1D_1 C2D_1 C3D_1 48(4) . . . . no
O6 C1D_1 C2D_1 C8 -7(5) . . . . no
O4C_1 C1D_1 C2D_1 C3D_1 -67.7(17) . . . . no
O6 C1D_1 C2D_1 C7 0(3) . . . . no
O6 C1D_1 C2D_1 O7 -171.7(15) . . . . no
O4 C1D_1 C2D_1 O7 82.8(19) . . . . no
C7 C1D_1 C2D_1 O7 -172(4) . . . . no
O4C_1 C1D_1 C2D_1 C8 -123(5) . . . . no
O1D_1 C1D_1 C2D_1 O2D_1 176.9(12) . . . . no
C8 C1D_1 C2D_1 C3D_1 55(4) . . . . no
O1D_1 C1D_1 C2D_1 C8 -1(5) . . . . no
C8 C1D_1 C2D_1 C7 7(6) . . . . no
O1D_1 C1D_1 C2D_1 C7 6(3) . . . . no
O4 C1D_1 C2D_1 O2D_1 65.8(16) . . . . no
C8 C1D_1 C2D_1 O7 -165(6) . . . . no
C8 C1D_1 C2D_1 C9 63(5) . . . . no
O4C_1 C1D_1 C2D_1 C7 -116(4) . . . . no
C8 C1D_1 C2D_1 O2D_1 178(5) . . . . no
C7 C1D_1 C2D_1 O2D_1 171(4) . . . . no
O1D_1 C1D_1 C2D_1 C9 61.6(18) . . . . no
O6 C1D_1 C2D_1 O2D_1 171.4(11) . . . . no
O4C_1 C1D_1 C2D_1 O2D_1 55.3(16) . . . . no
O4 C1D_1 C2D_1 C3D_1 -57.2(17) . . . . no
O1D_1 C1D_1 C2D_1 O7 -166.1(15) . . . . no
O4C_1 C1D_1 C2D_1 C9 -60.0(18) . . . . no
O6 C1D_1 C2D_1 C9 56.1(16) . . . . no
O1D_1 C1D_1 C2D_1 C3D_1 53.9(17) . . . . no
O4 C1D_1 C2D_1 C9 -49.5(19) . . . . no
O4 C1D_1 C2D_1 C8 -112(5) . . . . no
C3F_1 C20 C2F_1 C1F_1 85(4) . . . . no
C19 C20 C21 O3F_1 174.2(12) . . . . no
C21 C20 C2F_1 C3F_1 -9.8(17) . . . . no
C19 C20 C2F_1 C3F_1 -87(3) . . . . no
C19 C20 C2F_1 O2F_1 -146(4) . . . . no
C3F_1 C20 C2F_1 C19 87(3) . . . . no
C19 C20 C2F_1 C1F_1 -2.1(12) . . . . no
C3F_1 C20 C2F_1 O2F_1 -59(5) . . . . no
C19 C20 C21 O17 -176.3(11) . . . . no
C19 C20 C21 C4F_1 -51.2(14) . . . . no
O16 C20 C21 C22 -176.4(13) . . . . no
C19 C20 C3F_1 C21 -90(4) . . . . no
C2F_1 C20 C21 C22 -115(4) . . . . no
O16 C20 C21 O3F_1 50.3(15) . . . . no
C21 C20 C2F_1 O2F_1 -69(5) . . . . no
C3F_1 C20 C2F_1 O16 -71(4) . . . . no
C19 C20 C3F_1 O3F_1 -176.1(11) . . . . no
O16 C20 C21 C4F_1 -175.0(14) . . . . no
C2F_1 C20 C21 C4F_1 -113(5) . . . . no
C2F_1 C20 C21 C3F_1 32(6) . . . . no
O16 C20 C2F_1 C3F_1 71(4) . . . . no
C21 C20 C2F_1 C1F_1 75(5) . . . . no
C21 C20 C2F_1 C19 78(4) . . . . no
C21 C20 C2F_1 O16 -81(4) . . . . no
C19 C20 C21 C22 -52.6(14) . . . . no
O16 C20 C3F_1 O17 81.2(17) . . . . no
O16 C20 C3F_1 O3F_1 66.7(16) . . . . no
C2F_1 C20 C3F_1 C21 -156(4) . . . . no
C2F_1 C20 C21 O3F_1 112(5) . . . . no
O16 C20 C2F_1 C1F_1 156(4) . . . . no
C19 C20 C3F_1 O17 -161.6(11) . . . . no
O16 C20 C21 C3F_1 -30(4) . . . . no
O16 C20 C21 O17 59.9(17) . . . . no
C2F_1 C20 C3F_1 O3F_1 119(4) . . . . no
C3F_1 C20 C21 C4F_1 -145(4) . . . . no
C3F_1 C20 C21 O3F_1 80(4) . . . . no
C2F_1 C20 C21 O17 122(4) . . . . no
O16 C20 C3F_1 C2F_1 -52(3) . . . . no
O16 C20 C2F_1 C19 158(3) . . . . no
C21 C20 C3F_1 O17 -71(4) . . . . no
C19 C20 C21 C3F_1 94(4) . . . . no
C19 C20 C3F_1 C4F_1 -63.7(14) . . . . no
C2F_1 C20 C3F_1 C4F_1 -129(4) . . . . no
C21 C20 C3F_1 C2F_1 156(4) . . . . no
C3F_1 C20 C21 O17 90(4) . . . . no
C21 C20 C3F_1 O3F_1 -86(4) . . . . no
C3F_1 C20 C21 C22 -147(4) . . . . no
O16 C20 C3F_1 C21 152(4) . . . . no
O16 C20 C3F_1 C4F_1 179.1(12) . . . . no
O16 C20 C2F_1 O2F_1 12.2(17) . . . . no
C21 C20 C3F_1 C4F_1 27(3) . . . . no
C19 C20 C2F_1 O16 -158(3) . . . . no
C2F_1 C20 C3F_1 O17 133(3) . . . . no
C19 C20 C3F_1 C2F_1 65(4) . . . . no
C1D_1 C2D_1 C3D_1 C4D_1 -45.1(18) . . . . no
C8 C2D_1 C3D_1 C9 -143(7) . . . . no
C9 C2D_1 C3D_1 C8 143(7) . . . . no
C9 C2D_1 C3D_1 O8 70(6) . . . . no
C7 C2D_1 C3D_1 C8 -104(4) . . . . no
O7 C2D_1 C3D_1 C8 104(4) . . . . no
O7 C2D_1 C3D_1 O8 32(2) . . . . no
O2D_1 C2D_1 C3D_1 O8 51.8(18) . . . . no
C9 C2D_1 C3D_1 O3D_1 89(6) . . . . no
O7 C2D_1 C3D_1 C9 -39(7) . . . . no
O2D_1 C2D_1 C3D_1 C4D_1 -166.3(12) . . . . no
C8 C2D_1 C3D_1 C4D_1 70(4) . . . . no
C8 C2D_1 C3D_1 O3D_1 -54(4) . . . . no
O2D_1 C2D_1 C3D_1 O3D_1 70.4(15) . . . . no
C7 C2D_1 C3D_1 O3D_1 -157.1(12) . . . . no
C1D_1 C2D_1 C3D_1 O8 173.0(13) . . . . no
C9 C2D_1 C3D_1 C4D_1 -148(7) . . . . no
O2D_1 C2D_1 C3D_1 C10 -172.2(13) . . . . no
C8 C2D_1 C3D_1 C10 64(4) . . . . no
O7 C2D_1 C3D_1 C4D_1 173.9(15) . . . . no
C1D_1 C2D_1 C3D_1 O3D_1 -168.3(13) . . . . no
O7 C2D_1 C3D_1 O3D_1 50.6(19) . . . . no
C1D_1 C2D_1 C3D_1 C8 -115(4) . . . . no
C9 C2D_1 C3D_1 C10 -154(7) . . . . no
O7 C2D_1 C3D_1 C10 168.0(15) . . . . no
C7 C2D_1 C3D_1 O8 -175.7(13) . . . . no
O2D_1 C2D_1 C3D_1 C9 -19(7) . . . . no
C1D_1 C2D_1 C3D_1 C9 103(6) . . . . no
C1D_1 C2D_1 C3D_1 C10 -51(2) . . . . no
C7 C2D_1 C3D_1 C9 114(6) . . . . no
C7 C2D_1 C3D_1 C10 -39.8(19) . . . . no
C7 C2D_1 C3D_1 C4D_1 -33.8(17) . . . . no
O2D_1 C2D_1 C3D_1 C8 124(4) . . . . no
C8 C2D_1 C3D_1 O8 -72(4) . . . . no
C20 C21 C3F_1 C2F_1 -11(2) . . . . no
C20 C21 C3F_1 O17 101(3) . . . . no
O3F_1 C21 C22 C4F_1 111(3) . . . . no
C20 C21 C3F_1 O3F_1 97(3) . . . . no
C20 C21 C3F_1 C4F_1 -41(5) . . . . no
C22 C21 C3F_1 C2F_1 36(7) . . . . no
C4F_1 C21 C3F_1 O17 142(3) . . . . no
O3F_1 C21 C3F_1 C4F_1 -139(2) . . . . no
C22 C21 C3F_1 C4F_1 5.9(14) . . . . no
C22 C21 C3F_1 C20 47(6) . . . . no
C22 C21 C3F_1 O3F_1 144(3) . . . . no
O17 C21 C22 C4F_1 128(3) . . . . no
O3F_1 C21 C3F_1 C20 -97(3) . . . . no
O3F_1 C21 C3F_1 C2F_1 -108(5) . . . . no
O17 C21 C4F_1 C22 -58(3) . . . . no
O17 C21 C4F_1 C23 -167.9(13) . . . . no
O3F_1 C21 C22 O18 -80.5(16) . . . . no
O3F_1 C21 C22 O4F_1 -78.4(16) . . . . no
O3F_1 C21 C22 C23 159.2(14) . . . . no
C3F_1 C21 C22 C4F_1 -19(5) . . . . no
O3F_1 C21 C3F_1 O17 3.6(13) . . . . no
C3F_1 C21 C4F_1 C23 55(4) . . . . no
O17 C21 C22 C5F_1 170.8(10) . . . . no
O17 C21 C3F_1 C4F_1 -142(3) . . . . no
O17 C21 C22 O4F_1 -61.8(13) . . . . no
O17 C21 C22 O18 -63.8(13) . . . . no
O17 C21 C22 C23 175.8(11) . . . . no
C20 C21 C4F_1 C22 -175(3) . . . . no
C3F_1 C21 C22 O4F_1 151(4) . . . . no
C22 C21 C4F_1 C5F_1 -121(3) . . . . no
O17 C21 C4F_1 O4F_1 -65.4(14) . . . . no
C3F_1 C21 C4F_1 O4F_1 158(3) . . . . no
O17 C21 C3F_1 C2F_1 -112(4) . . . . no
O17 C21 C3F_1 C20 -101(3) . . . . no
C22 C21 C3F_1 O17 148(4) . . . . no
C3F_1 C21 C22 O18 149(4) . . . . no
C20 C21 C22 C4F_1 5(3) . . . . no
O3F_1 C21 C4F_1 C3F_1 112(4) . . . . no
C4F_1 C21 C3F_1 C2F_1 30(6) . . . . no
C22 C21 C4F_1 C3F_1 -165(4) . . . . no
C3F_1 C21 C4F_1 C5F_1 44(4) . . . . no
C3F_1 C21 C22 C23 29(4) . . . . no
O17 C21 C3F_1 O3F_1 -3.6(13) . . . . no
C3F_1 C21 C22 C5F_1 24(4) . . . . no
C20 C21 C22 C5F_1 47.9(13) . . . . no
C4F_1 C21 C3F_1 C20 41(5) . . . . no
O3F_1 C21 C4F_1 C23 167.5(15) . . . . no
O17 C21 C4F_1 C5F_1 -179.5(12) . . . . no
C20 C21 C4F_1 C5F_1 63.5(16) . . . . no
C20 C21 C4F_1 C3F_1 20(3) . . . . no
C4F_1 C21 C3F_1 O3F_1 139(2) . . . . no
C3F_1 C21 C4F_1 C22 165(4) . . . . no
C20 C21 C22 O4F_1 175.4(12) . . . . no
O3F_1 C21 C4F_1 C22 -83(3) . . . . no
O3F_1 C21 C22 C5F_1 154.1(14) . . . . no
C22 C21 C4F_1 C23 -110(4) . . . . no
C4F_1 C21 C22 C5F_1 43(3) . . . . no
C20 C21 C4F_1 O4F_1 177.6(10) . . . . no
C20 C21 C22 C23 53.0(15) . . . . no
C4F_1 C21 C22 C23 48(3) . . . . no
O3F_1 C21 C4F_1 C5F_1 155.9(15) . . . . no
C4F_1 C21 C22 O18 168(3) . . . . no
C20 C21 C22 O18 173.4(10) . . . . no
C20 C21 C4F_1 C23 75.1(18) . . . . no
O17 C21 C4F_1 C3F_1 137(4) . . . . no
C4F_1 C21 C22 O4F_1 170(3) . . . . no
O3F_1 C21 C4F_1 O4F_1 -90.0(18) . . . . no
C22 C21 C4F_1 O4F_1 -7(2) . . . . no
C2D_1 C3D_1 C4D_1 C10 -162(3) . . . . no
O8 C3D_1 C4D_1 O4D_1 -57.3(17) . . . . no
O8 C3D_1 C4D_1 C9 -63(5) . . . . no
C8 C3D_1 C4D_1 O4D_1 172.4(14) . . . . no
C8 C3D_1 C4D_1 C9 167(6) . . . . no
C10 C3D_1 C4D_1 C9 -43(6) . . . . no
C9 C3D_1 C4D_1 C5D_1 -112(6) . . . . no
C9 C3D_1 C4D_1 C11 -103(6) . . . . no
C10 C3D_1 C4D_1 O4D_1 -38(3) . . . . no
C8 C3D_1 C4D_1 C10 -150(3) . . . . no
C2D_1 C3D_1 C4D_1 C11 51(2) . . . . no
C2D_1 C3D_1 C4D_1 O4D_1 160.4(12) . . . . no
C8 C3D_1 C4D_1 O9 -179.8(13) . . . . no
C2D_1 C3D_1 C4D_1 O9 168.2(11) . . . . no
O8 C3D_1 C4D_1 O9 -49.5(15) . . . . no
C9 C3D_1 C4D_1 O4D_1 6(6) . . . . no
C10 C3D_1 C4D_1 C11 -147(4) . . . . no
O3D_1 C3D_1 C4D_1 O9 -69.8(12) . . . . no
C2D_1 C3D_1 C4D_1 C5D_1 42.9(17) . . . . no
O3D_1 C3D_1 C4D_1 C5D_1 164.9(12) . . . . no
C2D_1 C3D_1 C4D_1 C9 155(6) . . . . no
O3D_1 C3D_1 C4D_1 C10 -40(3) . . . . no
C10 C3D_1 C4D_1 O9 -30(3) . . . . no
C10 C3D_1 C4D_1 C5D_1 -155(4) . . . . no
C8 C3D_1 C4D_1 C11 63(2) . . . . no
C8 C3D_1 C4D_1 C5D_1 54.9(17) . . . . no
O3D_1 C3D_1 C4D_1 O4D_1 -77.6(15) . . . . no
O3D_1 C3D_1 C4D_1 C9 -83(6) . . . . no
C9 C3D_1 C4D_1 C10 43(6) . . . . no
O8 C3D_1 C4D_1 C11 -166.4(15) . . . . no
C9 C3D_1 C4D_1 O9 14(6) . . . . no
O3D_1 C3D_1 C4D_1 C11 173.3(15) . . . . no
O8 C3D_1 C4D_1 C5D_1 -174.8(13) . . . . no
O8 C3D_1 C4D_1 C10 -20(3) . . . . no
C5F_1 C22 C4F_1 C23 0.8(10) . . . . no
C5F_1 C22 C23 O1F_1 -21(3) . . . . no
C5F_1 C22 C4F_1 C21 -134(3) . . . . no
O18 C22 C5F_1 C4F_1 -142(3) . . . . no
O18 C22 C5F_1 C6F_1 72.2(13) . . . . no
C21 C22 C23 C6F_1 -163.6(13) . . . . no
C5F_1 C22 C23 O15 -30(3) . . . . no
O4F_1 C22 C23 O15 -155.7(14) . . . . no
O4F_1 C22 C23 O1F_1 -146.7(13) . . . . no
O18 C22 C5F_1 O15 177.7(13) . . . . no
O18 C22 C5F_1 O1F_1 -168.7(12) . . . . no
O18 C22 C23 C5F_1 -142(4) . . . . no
C4F_1 C22 C23 C6F_1 -136(2) . . . . no
C21 C22 C23 C4F_1 -27.7(18) . . . . no
O4F_1 C22 C5F_1 O15 -162.3(16) . . . . no
O4F_1 C22 C5F_1 O1F_1 -148.7(15) . . . . no
C23 C22 C4F_1 C3F_1 -128(3) . . . . no
C23 C22 C4F_1 C5F_1 -0.8(10) . . . . no
C5F_1 C22 C4F_1 O4F_1 -122(2) . . . . no
O18 C22 C23 O15 -172.5(11) . . . . no
C4F_1 C22 C5F_1 O15 -40(2) . . . . no
C4F_1 C22 C5F_1 O1F_1 -27(2) . . . . no
C5F_1 C22 C4F_1 C3F_1 -127(4) . . . . no
C21 C22 C23 O15 -54.5(16) . . . . no
C21 C22 C23 O1F_1 -45.5(15) . . . . no
C21 C22 C23 C5F_1 -24(4) . . . . no
C21 C22 C23 C24 -179.1(13) . . . . no
C23 C22 C5F_1 C6F_1 31(4) . . . . no
C23 C22 C5F_1 C4F_1 176(5) . . . . no
C23 C22 C5F_1 O15 136(5) . . . . no
C21 C22 C4F_1 C5F_1 134(3) . . . . no
C4F_1 C22 C23 C5F_1 3(4) . . . . no
C23 C22 C4F_1 C21 -135(2) . . . . no
O18 C22 C23 C4F_1 -146(2) . . . . no
O18 C22 C23 C24 62.9(17) . . . . no
C23 C22 C5F_1 O1F_1 150(5) . . . . no
C21 C22 C5F_1 C4F_1 -26.7(19) . . . . no
C21 C22 C5F_1 C6F_1 -172.4(10) . . . . no
O18 C22 C4F_1 O4F_1 -7.3(15) . . . . no
O18 C22 C23 C6F_1 78.4(16) . . . . no
O4F_1 C22 C23 C24 79.7(19) . . . . no
O4F_1 C22 C23 C4F_1 -129(3) . . . . no
O18 C22 C5F_1 C23 42(4) . . . . no
O4F_1 C22 C23 C6F_1 95.2(18) . . . . no
O4F_1 C22 C5F_1 C23 62(4) . . . . no
O4F_1 C22 C5F_1 C4F_1 -122(3) . . . . no
O4F_1 C22 C4F_1 C3F_1 -5(5) . . . . no
C23 C22 C4F_1 O4F_1 -123(2) . . . . no
C21 C22 C4F_1 C3F_1 7.0(16) . . . . no
O4F_1 C22 C4F_1 C5F_1 122(2) . . . . no
O18 C22 C23 O1F_1 -163.6(10) . . . . no
C21 C22 C5F_1 C23 157(4) . . . . no
C21 C22 C5F_1 O1F_1 -53.4(15) . . . . no
C4F_1 C22 C23 O1F_1 -18(2) . . . . no
C4F_1 C22 C23 C24 -152(2) . . . . no
O4F_1 C22 C4F_1 C21 -13(4) . . . . no
C4F_1 C22 C5F_1 C23 -176(5) . . . . no
C4F_1 C22 C5F_1 C6F_1 -146(2) . . . . no
O18 C22 C4F_1 C3F_1 -13(6) . . . . no
C4F_1 C22 C23 O15 -27(2) . . . . no
O4F_1 C22 C23 C5F_1 -126(4) . . . . no
O18 C22 C4F_1 C23 115(3) . . . . no
C5F_1 C22 C23 C24 -155(5) . . . . no
C21 C22 C4F_1 C23 135(2) . . . . no
O4F_1 C22 C4F_1 C23 123(2) . . . . no
C21 C22 C5F_1 O15 -67.0(16) . . . . no
C5F_1 C22 C23 C6F_1 -139(5) . . . . no
C5F_1 C22 C23 C4F_1 -3(4) . . . . no
C21 C22 C4F_1 O4F_1 13(4) . . . . no
O18 C22 C4F_1 C21 -20(5) . . . . no
O4F_1 C22 C5F_1 C6F_1 92.2(16) . . . . no
O18 C22 C4F_1 C5F_1 114(3) . . . . no
C10 C4D_1 C5D_1 O1D_1 -159(8) . . . . no
C10 C4D_1 C5D_1 C12 66(9) . . . . no
O9 C4D_1 C5D_1 C11 35(4) . . . . no
C10 C4D_1 C5D_1 C6D_1 83(9) . . . . no
O4D_1 C4D_1 C5D_1 C12 57.3(15) . . . . no
C9 C4D_1 C5D_1 O1D_1 -60.4(17) . . . . no
C10 C4D_1 C5D_1 C11 38(9) . . . . no
C10 C4D_1 C5D_1 O6 -171(8) . . . . no
O4D_1 C4D_1 C5D_1 C6D_1 74.0(17) . . . . no
O4D_1 C4D_1 C5D_1 C11 28(4) . . . . no
C3D_1 C4D_1 C5D_1 O6 -62.7(17) . . . . no
C9 C4D_1 C5D_1 C6D_1 -178.4(14) . . . . no
O4D_1 C4D_1 C5D_1 O6 -180.0(14) . . . . no
C9 C4D_1 C5D_1 O6 -72.3(17) . . . . no
C9 C4D_1 C5D_1 C12 165.0(13) . . . . no
C3D_1 C4D_1 C5D_1 C12 174.6(13) . . . . no
C9 C4D_1 C5D_1 C11 136(4) . . . . no
O4D_1 C4D_1 C5D_1 O1D_1 -168.1(12) . . . . no
C11 C4D_1 C5D_1 O6 152(5) . . . . no
C3D_1 C4D_1 C5D_1 O1D_1 -50.8(16) . . . . no
C11 C4D_1 C5D_1 C6D_1 46(4) . . . . no
C3D_1 C4D_1 C5D_1 C6D_1 -168.8(14) . . . . no
O9 C4D_1 C5D_1 O1D_1 -161.9(11) . . . . no
C11 C4D_1 C5D_1 C12 29(4) . . . . no
O9 C4D_1 C5D_1 C12 63.5(15) . . . . no
O9 C4D_1 C5D_1 C6D_1 80.1(17) . . . . no
O9 C4D_1 C5D_1 O6 -173.8(14) . . . . no
C3D_1 C4D_1 C5D_1 C11 146(4) . . . . no
C11 C4D_1 C5D_1 O1D_1 164(5) . . . . no
C4F_1 C23 C6F_1 C5F_1 110(6) . . . . no
O1F_1 C23 C5F_1 C6F_1 -9(11) . . . . no
C22 C23 C5F_1 O15 -113(5) . . . . no
C22 C23 C5F_1 O1F_1 -122(7) . . . . no
O15 C23 C4F_1 C3F_1 -59.7(16) . . . . no
C24 C23 C5F_1 O1F_1 24(12) . . . . no
O15 C23 C4F_1 C22 155(2) . . . . no
O1F_1 C23 C5F_1 C4F_1 121(7) . . . . no
C4F_1 C23 C6F_1 C24 -113(5) . . . . no
C4F_1 C23 C6F_1 O19 31(3) . . . . no
O1F_1 C23 C5F_1 O15 9(3) . . . . no
O15 C23 C5F_1 C6F_1 -18(8) . . . . no
C5F_1 C23 C24 O19 -76(6) . . . . no
C5F_1 C23 C6F_1 O19 -79(5) . . . . no
C5F_1 C23 C6F_1 C24 137(7) . . . . no
O1F_1 C23 C5F_1 C22 122(7) . . . . no
O15 C23 C4F_1 O4F_1 -174.9(11) . . . . no
O15 C23 C4F_1 C21 -75.8(19) . . . . no
C22 C23 C5F_1 C6F_1 -132(5) . . . . no
C24 C23 C5F_1 O15 33(9) . . . . no
O1F_1 C23 C24 C6F_1 -43(5) . . . . no
C5F_1 C23 C6F_1 O6F_1 -79(5) . . . . no
C6F_1 C23 C24 O6F_1 -27(4) . . . . no
C4F_1 C23 C6F_1 O6F_1 32(2) . . . . no
C24 C23 C6F_1 C5F_1 -137(7) . . . . no
C4F_1 C23 C24 O19 55(3) . . . . no
C22 C23 C6F_1 O19 48(2) . . . . no
C22 C23 C24 C6F_1 90(5) . . . . no
C5F_1 C23 C24 C6F_1 -53(8) . . . . no
C6F_1 C23 C24 O19 -23(4) . . . . no
C5F_1 C23 C24 O6F_1 -79(6) . . . . no
O15 C23 C24 O6F_1 -62.6(17) . . . . no
C22 C23 C5F_1 C4F_1 -1.1(15) . . . . no
C6F_1 C23 C5F_1 C22 132(5) . . . . no
C6F_1 C23 C5F_1 C4F_1 130(4) . . . . no
O1F_1 C23 C24 O6F_1 -69.4(17) . . . . no
O15 C23 C6F_1 O19 -69(2) . . . . no
O1F_1 C23 C6F_1 O19 -75(2) . . . . no
C4F_1 C23 C24 C6F_1 78(5) . . . . no
O1F_1 C23 C4F_1 O4F_1 -166.5(10) . . . . no
C4F_1 C23 C24 O6F_1 51(2) . . . . no
C22 C23 C6F_1 C24 -97(5) . . . . no
O15 C23 C5F_1 C4F_1 112(5) . . . . no
C22 C23 C24 O6F_1 63.3(18) . . . . no
O1F_1 C23 C4F_1 C21 -67.4(19) . . . . no
O15 C23 C24 O19 -59(2) . . . . no
O1F_1 C23 C4F_1 C5F_1 -20(3) . . . . no
O15 C23 C6F_1 C5F_1 9(4) . . . . no
C6F_1 C23 C5F_1 O1F_1 9(11) . . . . no
O1F_1 C23 C24 O19 -66(2) . . . . no
C4F_1 C23 C5F_1 C6F_1 -130(4) . . . . no
C5F_1 C23 C4F_1 C22 -177(4) . . . . no
C5F_1 C23 C4F_1 C3F_1 -32(4) . . . . no
O15 C23 C4F_1 C5F_1 -28(3) . . . . no
C24 C23 C6F_1 O19 145(6) . . . . no
C24 C23 C6F_1 O6F_1 145(5) . . . . no
C22 C23 C6F_1 O6F_1 48(2) . . . . no
O1F_1 C23 C4F_1 C22 164(2) . . . . no
O15 C23 C6F_1 C24 146(5) . . . . no
O15 C23 C5F_1 C22 113(5) . . . . no
O1F_1 C23 C4F_1 C3F_1 -51.3(15) . . . . no
C6F_1 C23 C4F_1 O4F_1 82.6(18) . . . . no
C22 C23 C4F_1 C5F_1 177(4) . . . . no
C6F_1 C23 C5F_1 O15 18(8) . . . . no
O15 C23 C24 C6F_1 -36(5) . . . . no
C24 C23 C5F_1 C6F_1 14(2) . . . . no
C4F_1 C23 C5F_1 C22 1.1(15) . . . . no
C24 C23 C4F_1 C22 35(3) . . . . no
O15 C23 C5F_1 O1F_1 -9(3) . . . . no
O1F_1 C23 C6F_1 O6F_1 -74.7(17) . . . . no
C22 C23 C6F_1 C5F_1 127(6) . . . . no
O15 C23 C6F_1 O6F_1 -69.2(17) . . . . no
O1F_1 C23 C6F_1 C5F_1 4(4) . . . . no
C22 C23 C24 O19 67(2) . . . . no
C6F_1 C23 C4F_1 C5F_1 -131(5) . . . . no
C24 C23 C4F_1 C21 164.3(18) . . . . no
C24 C23 C4F_1 C5F_1 -148(5) . . . . no
C5F_1 C23 C4F_1 O4F_1 -147(4) . . . . no
C24 C23 C5F_1 C22 146(6) . . . . no
C24 C23 C5F_1 C4F_1 145(5) . . . . no
O1F_1 C23 C6F_1 C24 141(5) . . . . no
C4F_1 C23 C5F_1 O1F_1 -121(7) . . . . no
C6F_1 C23 C4F_1 C22 53(3) . . . . no
C6F_1 C23 C4F_1 C3F_1 -162.3(15) . . . . no
C22 C23 C4F_1 C21 129(3) . . . . no
C5F_1 C23 C4F_1 C21 -48(4) . . . . no
C24 C23 C4F_1 C3F_1 -179.6(17) . . . . no
C4F_1 C23 C5F_1 O15 -112(5) . . . . no
C6F_1 C23 C4F_1 C21 -178.4(16) . . . . no
C24 C23 C4F_1 O4F_1 65(2) . . . . no
C22 C23 C4F_1 O4F_1 30.0(17) . . . . no
C22 C23 C4F_1 C3F_1 145(3) . . . . no
O6 C5D_1 C6D_1 O6D_1 -28(3) . . . . no
O1D_1 C5D_1 C6D_1 C12 -169(3) . . . . no
C12 C5D_1 C6D_1 C11 25(4) . . . . no
O1D_1 C5D_1 C6D_1 O6D_1 -42(2) . . . . no
C4D_1 C5D_1 C6D_1 O6D_1 77(2) . . . . no
C12 C5D_1 C6D_1 O6D_1 127(4) . . . . no
C11 C5D_1 C6D_1 O6D_1 102(3) . . . . no
C4D_1 C5D_1 C6D_1 C12 -50(3) . . . . no
C4D_1 C5D_1 C6D_1 C11 -25(2) . . . . no
C11 C5D_1 C6D_1 C12 -25(4) . . . . no
O1D_1 C5D_1 C6D_1 C11 -144(3) . . . . no
O6 C5D_1 C6D_1 C11 -130(3) . . . . no
O6 C5D_1 C6D_1 C12 -155(3) . . . . no
O6F_1 C24 C6F_1 C23 141(5) . . . . no
O19 C24 C6F_1 O6F_1 11.6(17) . . . . no
C23 C24 C6F_1 O19 -152(4) . . . . no
O19 C24 C6F_1 C23 152(4) . . . . no
O6F_1 C24 C6F_1 C5F_1 149(6) . . . . no
C23 C24 C6F_1 C5F_1 8.1(11) . . . . no
C23 C24 C6F_1 O6F_1 -141(5) . . . . no
O19 C24 C6F_1 C5F_1 161(5) . . . . no
O6F_1 C24 C6F_1 O19 -11.6(17) . . . . no
C2A_1 C25 C26 C3A_1 -100(2) . . . . no
O18 C25 C26 C2A_1 54(2) . . . . no
C2A_1 C25 C26 C1A_1 2(3) . . . . no
O18 C25 C26 C3A_1 -46.3(13) . . . . no
C1A_1 C25 C26 C2A_1 -2(3) . . . . no
O20 C25 C26 C3A_1 74.4(12) . . . . no
C1A_1 C25 C26 O21 8(2) . . . . no
C2A_1 C25 C26 O21 9.9(18) . . . . no
C1A_1 C25 C26 C3A_1 -102(2) . . . . no
O20 C25 C26 C2A_1 174(2) . . . . no
O20 C25 C26 O21 -175.7(9) . . . . no
O18 C25 C26 C27 -62.7(12) . . . . no
O1A_1 C25 C26 C3A_1 73.2(17) . . . . no
O18 C25 C26 C1A_1 55.3(19) . . . . no
O18 C25 C26 O21 63.6(11) . . . . no
O1A_1 C25 C26 C1A_1 175(3) . . . . no
O1A_1 C25 C26 C27 56.8(17) . . . . no
C2A_1 C25 C26 C27 -116(2) . . . . no
O20 C25 C26 C1A_1 176(3) . . . . no
O20 C25 C26 C27 58.1(12) . . . . no
O1A_1 C25 C26 O21 -176.9(13) . . . . no
O1A_1 C25 C26 C2A_1 173(2) . . . . no
C1A_1 C25 C26 C27 -118(2) . . . . no
O9 C1E_1 C2E_1 C13 -47(8) . . . . no
O10 C1E_1 C2E_1 O11 159.4(16) . . . . no
O10 C1E_1 C2E_1 C13 71(8) . . . . no
O1E_1 C1E_1 C2E_1 C13 69(8) . . . . no
O4D_1 C1E_1 C2E_1 O11 40(2) . . . . no
O10 C1E_1 C2E_1 C14 68(4) . . . . no
O10 C1E_1 C2E_1 O2E_1 -176.9(13) . . . . no
O9 C1E_1 C2E_1 O2E_1 64.3(14) . . . . no
O9 C1E_1 C2E_1 C14 -50(4) . . . . no
O4D_1 C1E_1 C2E_1 O2E_1 63.4(16) . . . . no
O1E_1 C1E_1 C2E_1 C14 66(4) . . . . no
O1E_1 C1E_1 C2E_1 O2E_1 -179.7(13) . . . . no
C13 C1E_1 C2E_1 C14 -3(8) . . . . no
O10 C1E_1 C2E_1 C3E_1 57.4(13) . . . . no
O9 C1E_1 C2E_1 C3E_1 -61.4(13) . . . . no
O1E_1 C1E_1 C2E_1 C3E_1 54.6(16) . . . . no
O1E_1 C1E_1 C2E_1 O11 156.6(15) . . . . no
C13 C1E_1 C2E_1 O2E_1 112(8) . . . . no
O4D_1 C1E_1 C2E_1 C3E_1 -62.3(15) . . . . no
O4D_1 C1E_1 C2E_1 C14 -51(4) . . . . no
O4D_1 C1E_1 C2E_1 C13 -48(8) . . . . no
C13 C1E_1 C2E_1 C3E_1 -14(8) . . . . no
C13 C1E_1 C2E_1 O11 88(8) . . . . no
O9 C1E_1 C2E_1 O11 40.6(19) . . . . no
C25 C26 C27 O3A_1 170.5(11) . . . . no
C3A_1 C26 C27 C28 -135(3) . . . . no
C2A_1 C26 C27 O22 103(3) . . . . no
C1A_1 C26 C27 O22 170.6(10) . . . . no
C3A_1 C26 C27 C4A_1 -122(3) . . . . no
C2A_1 C26 C27 O3A_1 85(3) . . . . no
C1A_1 C26 C27 C28 -70.3(12) . . . . no
C1A_1 C26 C27 O3A_1 152.6(10) . . . . no
C3A_1 C26 C27 O22 106(3) . . . . no
O21 C26 C27 C28 -178.3(10) . . . . no
C1A_1 C26 C27 C4A_1 -57.2(13) . . . . no
C1A_1 C26 C27 C3A_1 65(3) . . . . no
C2A_1 C26 C27 C4A_1 -125(3) . . . . no
C3A_1 C26 C27 O3A_1 88(3) . . . . no
C2A_1 C26 C27 C3A_1 -2(4) . . . . no
C25 C26 C27 C28 -52.4(13) . . . . no
C25 C26 C27 C3A_1 83(3) . . . . no
C25 C26 C27 O22 -171.5(10) . . . . no
O21 C26 C27 C3A_1 -43(3) . . . . no
O21 C26 C27 O3A_1 44.6(14) . . . . no
O21 C26 C27 O22 62.6(14) . . . . no
O21 C26 C27 C4A_1 -165.3(11) . . . . no
C25 C26 C27 C4A_1 -39.4(13) . . . . no
C2A_1 C26 C27 C28 -138(3) . . . . no
O2E_1 C2E_1 C3E_1 C16 -176.3(13) . . . . no
O2E_1 C2E_1 C3E_1 O3E_1 62.7(17) . . . . no
C13 C2E_1 C3E_1 C16 -51(2) . . . . no
C14 C2E_1 C3E_1 O3E_1 20(2) . . . . no
O2E_1 C2E_1 C3E_1 C14 43(2) . . . . no
C13 C2E_1 C3E_1 O3E_1 -172.4(15) . . . . no
C1E_1 C2E_1 C3E_1 C4E_1 -45.2(17) . . . . no
O11 C2E_1 C3E_1 C14 34(2) . . . . no
O2E_1 C2E_1 C3E_1 C4E_1 -171.9(13) . . . . no
C13 C2E_1 C3E_1 C14 168(3) . . . . no
C14 C2E_1 C3E_1 C16 141(3) . . . . no
O11 C2E_1 C3E_1 C16 174.8(14) . . . . no
C1E_1 C2E_1 C3E_1 C16 -49.5(19) . . . . no
O11 C2E_1 C3E_1 C4E_1 179.1(12) . . . . no
C1E_1 C2E_1 C3E_1 C14 170(3) . . . . no
C14 C2E_1 C3E_1 C4E_1 145(3) . . . . no
C1E_1 C2E_1 C3E_1 O3E_1 -170.6(12) . . . . no
O11 C2E_1 C3E_1 O3E_1 53.7(13) . . . . no
C13 C2E_1 C3E_1 C4E_1 -47.0(19) . . . . no
C3A_1 C27 C28 C29 -14(4) . . . . no
C26 C27 C28 O4A_1 153.4(11) . . . . no
O3A_1 C27 C28 O4A_1 -80.2(15) . . . . no
O3A_1 C27 C28 O23 -68.5(15) . . . . no
C3A_1 C27 C28 O23 104(4) . . . . no
C26 C27 C28 C29 47.9(13) . . . . no
C3A_1 C27 C28 C4A_1 -10(4) . . . . no
O22 C27 C28 O23 -73.5(12) . . . . no
O3A_1 C27 C28 C4A_1 178(3) . . . . no
O22 C27 C28 O4A_1 -85.2(12) . . . . no
C4A_1 C27 C28 C29 -4(2) . . . . no
C3A_1 C27 C28 O4A_1 92(4) . . . . no
O22 C27 C28 C29 169.3(10) . . . . no
O3A_1 C27 C28 C29 174.3(11) . . . . no
C26 C27 C28 O23 165.1(11) . . . . no
O22 C27 C28 C4A_1 173(3) . . . . no
C26 C27 C28 C4A_1 52(3) . . . . no
C4A_1 C27 C28 O23 114(3) . . . . no
C4A_1 C27 C28 O4A_1 102(3) . . . . no
O3E_1 C3E_1 C4E_1 C16 -38(4) . . . . no
C14 C3E_1 C4E_1 C17 54(3) . . . . no
O3E_1 C3E_1 C4E_1 C17 162.0(16) . . . . no
O3E_1 C3E_1 C4E_1 O4E_1 -70.0(17) . . . . no
C15 C3E_1 C4E_1 O4E_1 -9(2) . . . . no
C15 C3E_1 C4E_1 O13 -12(2) . . . . no
O3E_1 C3E_1 C4E_1 C15 -60.8(18) . . . . no
O3E_1 C3E_1 C4E_1 O13 -72.9(17) . . . . no
C14 C3E_1 C4E_1 O4E_1 -177.6(17) . . . . no
C2E_1 C3E_1 C4E_1 C16 -164(3) . . . . no
C15 C3E_1 C4E_1 C16 23(4) . . . . no
O3E_1 C3E_1 C4E_1 C5E_1 166.0(14) . . . . no
C14 C3E_1 C4E_1 O13 179.5(17) . . . . no
C2E_1 C3E_1 C4E_1 C5E_1 40.7(19) . . . . no
C14 C3E_1 C4E_1 C16 -146(4) . . . . no
C14 C3E_1 C4E_1 C15 -168(3) . . . . no
C2E_1 C3E_1 C4E_1 C15 174(3) . . . . no
C16 C3E_1 C4E_1 O13 -35(3) . . . . no
C16 C3E_1 C4E_1 C5E_1 -156(4) . . . . no
C16 C3E_1 C4E_1 C17 -160(4) . . . . no
C14 C3E_1 C4E_1 C5E_1 58(2) . . . . no
C2E_1 C3E_1 C4E_1 C17 37(2) . . . . no
C16 C3E_1 C4E_1 O4E_1 -32(3) . . . . no
C15 C3E_1 C4E_1 C5E_1 -133(2) . . . . no
C2E_1 C3E_1 C4E_1 O4E_1 164.7(12) . . . . no
C16 C3E_1 C4E_1 C15 -23(4) . . . . no
C15 C3E_1 C4E_1 C17 -137(2) . . . . no
C2E_1 C3E_1 C4E_1 O13 161.8(12) . . . . no
O4A_1 C28 C29 C4A_1 -103(3) . . . . no
O23 C28 C29 C30 80.7(13) . . . . no
O23 C28 C29 C6A_1 79.1(19) . . . . no
O4A_1 C28 C29 C6A_1 85.8(19) . . . . no
C4A_1 C28 C29 C6A_1 -171(3) . . . . no
C27 C28 C29 C5A_1 14(3) . . . . no
O4A_1 C28 C29 C5A_1 -93(3) . . . . no
O4A_1 C28 C29 C30 87.3(13) . . . . no
C4A_1 C28 C29 C5A_1 10(3) . . . . no
O23 C28 C29 C4A_1 -110(3) . . . . no
O23 C28 C29 C5A_1 -100(3) . . . . no
C27 C28 C29 C30 -166.4(11) . . . . no
C4A_1 C28 C29 O20 -54(2) . . . . no
C27 C28 C29 C4A_1 3(2) . . . . no
C27 C28 C29 O20 -50.9(14) . . . . no
C4A_1 C28 C29 C30 -170(2) . . . . no
O4A_1 C28 C29 O20 -157.2(12) . . . . no
O23 C28 C29 O20 -163.8(11) . . . . no
C27 C28 C29 C6A_1 -167.9(16) . . . . no
O4E_1 C4E_1 C5E_1 O1E_1 -166.8(13) . . . . no
O4E_1 C4E_1 C5E_1 C18 77.8(16) . . . . no
O4E_1 C4E_1 C5E_1 C17 118(14) . . . . no
C15 C4E_1 C5E_1 O1E_1 -65(2) . . . . no
C17 C4E_1 C5E_1 O1E_1 75(14) . . . . no
O4E_1 C4E_1 C5E_1 C6E_1 80(2) . . . . no
C15 C4E_1 C5E_1 C18 179.5(14) . . . . no
C16 C4E_1 C5E_1 C6E_1 55(5) . . . . no
C17 C4E_1 C5E_1 O10 72(14) . . . . no
O13 C4E_1 C5E_1 C6E_1 77(2) . . . . no
C15 C4E_1 C5E_1 O10 -68.7(18) . . . . no
O4E_1 C4E_1 C5E_1 O10 -170.4(12) . . . . no
C15 C4E_1 C5E_1 C17 -140(14) . . . . no
C16 C4E_1 C5E_1 C18 53(5) . . . . no
C16 C4E_1 C5E_1 O1E_1 169(5) . . . . no
C16 C4E_1 C5E_1 C17 93(15) . . . . no
O13 C4E_1 C5E_1 C18 74.7(15) . . . . no
C15 C4E_1 C5E_1 C6E_1 -179(2) . . . . no
C16 C4E_1 C5E_1 O10 165(5) . . . . no
C3E_1 C4E_1 C5E_1 O10 -48.0(15) . . . . no
O13 C4E_1 C5E_1 O1E_1 -169.9(12) . . . . no
C3E_1 C4E_1 C5E_1 C6E_1 -158(2) . . . . no
O13 C4E_1 C5E_1 O10 -173.5(11) . . . . no
O13 C4E_1 C5E_1 C17 115(14) . . . . no
C3E_1 C4E_1 C5E_1 O1E_1 -44.4(19) . . . . no
C3E_1 C4E_1 C5E_1 C17 -120(14) . . . . no
C17 C4E_1 C5E_1 C18 -40(14) . . . . no
C17 C4E_1 C5E_1 C6E_1 -38(14) . . . . no
C3E_1 C4E_1 C5E_1 C18 -159.8(14) . . . . no
C28 C29 C30 C6A_1 -177(2) . . . . no
C4A_1 C29 C30 C6A_1 179(2) . . . . no
C4A_1 C29 C30 O6A_1 100(2) . . . . no
C28 C29 C30 O6A_1 104(2) . . . . no
C5A_1 C29 C30 O6A_1 -76(4) . . . . no
C4A_1 C29 C30 S3 -175.1(10) . . . . no
C5A_1 C29 C30 S3 9(4) . . . . no
C28 C29 C30 S3 -171.3(9) . . . . no
O20 C29 C30 C6A_1 63(2) . . . . no
O20 C29 C30 S3 69.5(13) . . . . no
O20 C29 C30 O6A_1 -16(3) . . . . no
C6A_1 C29 C30 S3 6(2) . . . . no
C5A_1 C29 C30 C6A_1 3(4) . . . . no
C6A_1 C29 C30 O6A_1 -79(3) . . . . no
C17 C5E_1 C6E_1 O14 33(6) . . . . no
C4E_1 C5E_1 C6E_1 S1E_1 -157.8(15) . . . . no
C17 C5E_1 C6E_1 S1E_1 -168(5) . . . . no
C4E_1 C5E_1 C6E_1 O14 43(3) . . . . no
C4E_1 C5E_1 C6E_1 C17 11(4) . . . . no
O1E_1 C5E_1 C6E_1 O14 -76(3) . . . . no
O1E_1 C5E_1 C6E_1 C17 -108(5) . . . . no
O10 C5E_1 C6E_1 C17 -85(5) . . . . no
O10 C5E_1 C6E_1 O14 -52(3) . . . . no
O10 C5E_1 C6E_1 S1E_1 106.6(19) . . . . no
O1E_1 C5E_1 C6E_1 S1E_1 83(2) . . . . no
O1B_1 C31 C32 O25 170.7(14) . . . . no
C1B_1 C31 C32 O2B_1 19(5) . . . . no
O4A_1 C31 C32 O2B_1 66.1(13) . . . . no
O4A_1 C31 C32 C2B_1 115(4) . . . . no
O1B_1 C31 C32 O2B_1 -176.5(14) . . . . no
O4A_1 C31 C32 C3B_1 -65.9(15) . . . . no
O1B_1 C31 C32 C2B_1 -127(4) . . . . no
O24 C31 C32 C33 55.8(15) . . . . no
C1B_1 C31 C32 O25 6(5) . . . . no
O1B_1 C31 C32 C33 50.9(19) . . . . no
C1B_1 C31 C32 C3B_1 -113(5) . . . . no
O23 C31 C32 O2B_1 64.8(13) . . . . no
O4A_1 C31 C32 O25 53.2(16) . . . . no
O23 C31 C32 O25 52.0(16) . . . . no
O24 C31 C32 O2B_1 -171.6(11) . . . . no
O4A_1 C31 C32 C33 -66.5(14) . . . . no
O24 C31 C32 O25 175.6(12) . . . . no
O24 C31 C32 C2B_1 -122(4) . . . . no
O24 C31 C32 C3B_1 56.5(16) . . . . no
C1B_1 C31 C32 C33 -114(5) . . . . no
O23 C31 C32 C2B_1 114(4) . . . . no
O23 C31 C32 C3B_1 -67.1(15) . . . . no
O1B_1 C31 C32 C3B_1 52(2) . . . . no
C2B_1 C31 C32 C33 178(4) . . . . no
C2B_1 C31 C32 C3B_1 179(4) . . . . no
C1B_1 C31 C32 C2B_1 68(6) . . . . no
O23 C31 C32 C33 -67.8(14) . . . . no
C2B_1 C31 C32 O25 -62(4) . . . . no
C2B_1 C31 C32 O2B_1 -49(4) . . . . no
O4E_1 C1F_1 C2F_1 C19 -102(3) . . . . no
O13 C1F_1 C2F_1 C19 -89(3) . . . . no
O1F_1 C1F_1 C2F_1 C19 14(2) . . . . no
O13 C1F_1 C2F_1 O16 66(2) . . . . no
O13 C1F_1 C2F_1 O2F_1 66.4(17) . . . . no
O1F_1 C1F_1 C2F_1 O2F_1 169.9(13) . . . . no
O4E_1 C1F_1 C2F_1 O2F_1 53.7(17) . . . . no
O4E_1 C1F_1 C2F_1 O16 53(2) . . . . no
O13 C1F_1 C2F_1 C20 -83(4) . . . . no
O13 C1F_1 C2F_1 C3F_1 -47.9(17) . . . . no
O4E_1 C1F_1 C2F_1 C20 -95(3) . . . . no
O15 C1F_1 C2F_1 O16 167(2) . . . . no
C19 C1F_1 C2F_1 C3F_1 41(3) . . . . no
O4E_1 C1F_1 C2F_1 C3F_1 -60.5(16) . . . . no
O1F_1 C1F_1 C2F_1 O16 169(2) . . . . no
C19 C1F_1 C2F_1 C20 7(4) . . . . no
O15 C1F_1 C2F_1 O2F_1 167.4(13) . . . . no
C19 C1F_1 C2F_1 O2F_1 156(3) . . . . no
O1F_1 C1F_1 C2F_1 C20 21(4) . . . . no
O15 C1F_1 C2F_1 C20 18(4) . . . . no
O15 C1F_1 C2F_1 C3F_1 53.2(15) . . . . no
O1F_1 C1F_1 C2F_1 C3F_1 55.7(17) . . . . no
O15 C1F_1 C2F_1 C19 12(2) . . . . no
C19 C1F_1 C2F_1 O16 155(3) . . . . no
C31 C32 C33 O26 -172.9(11) . . . . no
C3B_1 C32 C33 C34 -56(8) . . . . no
C31 C32 C33 C3B_1 7(8) . . . . no
O25 C32 C33 O3B_1 74.8(14) . . . . no
O2B_1 C32 C33 C4B_1 -160.0(14) . . . . no
O25 C32 C33 C3B_1 -115(8) . . . . no
O2B_1 C32 C33 C3B_1 -108(8) . . . . no
O2B_1 C32 C33 C34 -164.5(13) . . . . no
O25 C32 C33 C34 -170.9(12) . . . . no
C31 C32 C33 C34 -49.7(15) . . . . no
C31 C32 C33 O3B_1 -164.0(12) . . . . no
C3B_1 C32 C33 C4B_1 -52(8) . . . . no
O2B_1 C32 C33 O26 72.3(17) . . . . no
O25 C32 C33 O26 65.9(15) . . . . no
O25 C32 C33 C4B_1 -166.4(12) . . . . no
O2B_1 C32 C33 O3B_1 81.2(16) . . . . no
C2B_1 C32 C33 C34 -48(5) . . . . no
C31 C32 C33 C4B_1 -45.2(13) . . . . no
C3B_1 C32 C33 O26 -180(9) . . . . no
C2B_1 C32 C33 C4B_1 -43(5) . . . . no
C3B_1 C32 C33 O3B_1 -171(9) . . . . no
C2B_1 C32 C33 O3B_1 -162(5) . . . . no
C2B_1 C32 C33 C3B_1 9(9) . . . . no
C2B_1 C32 C33 O26 -171(5) . . . . no
C1F_1 C2F_1 C3F_1 O17 -164.6(13) . . . . no
C20 C2F_1 C3F_1 O3F_1 -65(4) . . . . no
C20 C2F_1 C3F_1 C21 33(6) . . . . no
C20 C2F_1 C3F_1 C4F_1 54(4) . . . . no
O16 C2F_1 C3F_1 O17 59(2) . . . . no
C19 C2F_1 C3F_1 C21 -65(5) . . . . no
C19 C2F_1 C3F_1 C4F_1 -43.9(16) . . . . no
O16 C2F_1 C3F_1 O3F_1 48.1(18) . . . . no
C1F_1 C2F_1 C3F_1 O3F_1 -175.5(13) . . . . no
C1F_1 C2F_1 C3F_1 C20 -110(4) . . . . no
C20 C2F_1 C3F_1 O17 -55(4) . . . . no
C1F_1 C2F_1 C3F_1 C21 -77(5) . . . . no
O16 C2F_1 C3F_1 C21 147(5) . . . . no
C1F_1 C2F_1 C3F_1 C4F_1 -56.0(17) . . . . no
O16 C2F_1 C3F_1 C4F_1 167.5(15) . . . . no
O2F_1 C2F_1 C3F_1 O17 78.6(19) . . . . no
O2F_1 C2F_1 C3F_1 O3F_1 67.8(17) . . . . no
O2F_1 C2F_1 C3F_1 C4F_1 -172.8(13) . . . . no
C19 C2F_1 C3F_1 O17 -152.5(14) . . . . no
C19 C2F_1 C3F_1 O3F_1 -163.3(13) . . . . no
C19 C2F_1 C3F_1 C20 -98(4) . . . . no
O2F_1 C2F_1 C3F_1 C20 133(4) . . . . no
O16 C2F_1 C3F_1 C20 113(4) . . . . no
O2F_1 C2F_1 C3F_1 C21 167(5) . . . . no
O26 C33 C34 C35 174.1(10) . . . . no
C4B_1 C33 C34 O4B_1 149(3) . . . . no
C3B_1 C33 C34 C4B_1 3(4) . . . . no
C4B_1 C33 C34 C3B_1 -3(4) . . . . no
C32 C33 C34 C4B_1 16(3) . . . . no
C32 C33 C34 C35 51.3(14) . . . . no
C3B_1 C33 C34 C35 38(3) . . . . no
C3B_1 C33 C34 O27 155(3) . . . . no
C32 C33 C34 C3B_1 13(2) . . . . no
C4B_1 C33 C34 O27 152(3) . . . . no
C32 C33 C34 O27 168.3(10) . . . . no
O26 C33 C34 O27 -68.9(12) . . . . no
O26 C33 C34 C3B_1 136(3) . . . . no
C3B_1 C33 C34 O4B_1 152(3) . . . . no
C32 C33 C34 O4B_1 164.5(12) . . . . no
O3B_1 C33 C34 C3B_1 110(3) . . . . no
C4B_1 C33 C34 C35 36(2) . . . . no
O26 C33 C34 C4B_1 139(3) . . . . no
O26 C33 C34 O4B_1 -72.7(14) . . . . no
O3B_1 C33 C34 C4B_1 113(3) . . . . no
O3B_1 C33 C34 O27 -94.7(13) . . . . no
O3B_1 C33 C34 C35 148.4(12) . . . . no
O3B_1 C33 C34 O4B_1 -98.4(14) . . . . no
O17 C3F_1 C4F_1 C23 -165.5(12) . . . . no
O17 C3F_1 C4F_1 C21 -31(3) . . . . no
O3F_1 C3F_1 C4F_1 C5F_1 175.0(12) . . . . no
O17 C3F_1 C4F_1 C22 -51(4) . . . . no
O17 C3F_1 C4F_1 C5F_1 -172.8(10) . . . . no
O3F_1 C3F_1 C4F_1 C23 -177.7(13) . . . . no
O17 C3F_1 C4F_1 O4F_1 -54.2(11) . . . . no
C21 C3F_1 C4F_1 C22 -20(5) . . . . no
C21 C3F_1 C4F_1 C23 -135(3) . . . . no
O3F_1 C3F_1 C4F_1 O4F_1 -66.4(14) . . . . no
O3F_1 C3F_1 C4F_1 C21 -43(3) . . . . no
C21 C3F_1 C4F_1 C5F_1 -142(3) . . . . no
O3F_1 C3F_1 C4F_1 C22 -63(4) . . . . no
C2F_1 C3F_1 C4F_1 C21 -164(4) . . . . no
C2F_1 C3F_1 C4F_1 C22 176(4) . . . . no
C2F_1 C3F_1 C4F_1 C23 61.6(18) . . . . no
C20 C3F_1 C4F_1 C23 73.4(18) . . . . no
C20 C3F_1 C4F_1 O4F_1 -175.3(13) . . . . no
C20 C3F_1 C4F_1 C22 -172(4) . . . . no
C20 C3F_1 C4F_1 C21 -152(4) . . . . no
C20 C3F_1 C4F_1 C5F_1 66.1(16) . . . . no
C21 C3F_1 C4F_1 O4F_1 -23(3) . . . . no
C2F_1 C3F_1 C4F_1 O4F_1 172.9(11) . . . . no
C2F_1 C3F_1 C4F_1 C5F_1 54.3(16) . . . . no
C3B_1 C34 C35 C4B_1 -44(3) . . . . no
C3B_1 C34 C35 O24 -47.2(12) . . . . no
O27 C34 C35 C36 80.8(15) . . . . no
C3B_1 C34 C35 C6B_1 -173.6(12) . . . . no
O27 C34 C35 C6B_1 63.7(14) . . . . no
C4B_1 C34 C35 O1B_1 5(3) . . . . no
C4B_1 C34 C35 O24 -4(3) . . . . no
C3B_1 C34 C35 O1B_1 -38.9(14) . . . . no
C33 C34 C35 C36 -165.6(13) . . . . no
C3B_1 C34 C35 C5B_1 -18(10) . . . . no
C4B_1 C34 C35 C36 -113(3) . . . . no
C33 C34 C35 O1B_1 -47.9(15) . . . . no
C33 C34 C35 O24 -56.2(14) . . . . no
C33 C34 C35 C4B_1 -53(3) . . . . no
C33 C34 C35 C5B_1 -27(10) . . . . no
C33 C34 C35 C6B_1 177.4(12) . . . . no
C4B_1 C34 C35 C6B_1 -130(3) . . . . no
O4B_1 C34 C35 C36 81.5(16) . . . . no
O27 C34 C35 O1B_1 -161.6(11) . . . . no
C3B_1 C34 C35 C36 -156.5(13) . . . . no
O4B_1 C34 C35 O1B_1 -160.9(12) . . . . no
O4B_1 C34 C35 O24 -169.1(12) . . . . no
O4B_1 C34 C35 C4B_1 -166(4) . . . . no
O27 C34 C35 O24 -169.9(10) . . . . no
C4B_1 C34 C35 C5B_1 26(10) . . . . no
O4B_1 C34 C35 C5B_1 -140(9) . . . . no
O27 C34 C35 C4B_1 -166(4) . . . . no
O27 C34 C35 C5B_1 -141(9) . . . . no
O4B_1 C34 C35 C6B_1 64.4(16) . . . . no
O4F_1 C4F_1 C5F_1 C6F_1 69.0(14) . . . . no
O4F_1 C4F_1 C5F_1 O15 177.0(12) . . . . no
C21 C4F_1 C5F_1 O15 -78.7(18) . . . . no
C21 C4F_1 C5F_1 O1F_1 -66.4(17) . . . . no
O4F_1 C4F_1 C5F_1 O1F_1 -170.7(10) . . . . no
C21 C4F_1 C5F_1 C22 136(3) . . . . no
C21 C4F_1 C5F_1 C23 140(4) . . . . no
C21 C4F_1 C5F_1 C6F_1 173.3(13) . . . . no
C22 C4F_1 C5F_1 O15 145(2) . . . . no
O4F_1 C4F_1 C5F_1 C22 32.0(17) . . . . no
O4F_1 C4F_1 C5F_1 C23 35(4) . . . . no
C3F_1 C4F_1 C5F_1 O15 -66.5(16) . . . . no
C22 C4F_1 C5F_1 O1F_1 157(2) . . . . no
C22 C4F_1 C5F_1 C23 3(4) . . . . no
C22 C4F_1 C5F_1 C6F_1 37(2) . . . . no
C23 C4F_1 C5F_1 O15 142(4) . . . . no
C23 C4F_1 C5F_1 O1F_1 154(4) . . . . no
C23 C4F_1 C5F_1 C22 -3(4) . . . . no
C23 C4F_1 C5F_1 C6F_1 34(3) . . . . no
C3F_1 C4F_1 C5F_1 O1F_1 -54.2(15) . . . . no
C3F_1 C4F_1 C5F_1 C22 148(3) . . . . no
C3F_1 C4F_1 C5F_1 C23 152(4) . . . . no
C3F_1 C4F_1 C5F_1 C6F_1 -174.6(11) . . . . no
O1B_1 C35 C36 C5B_1 31(4) . . . . no
O1B_1 C35 C36 C6B_1 143(4) . . . . no
O1B_1 C35 C36 O28 -103.5(18) . . . . no
C4B_1 C35 C36 C5B_1 147(5) . . . . no
C34 C35 C36 O28 29(2) . . . . no
C34 C35 C36 C5B_1 162(4) . . . . no
C4B_1 C35 C36 C6B_1 -101(4) . . . . no
C5B_1 C35 C36 O28 -134(4) . . . . no
C5B_1 C35 C36 C6B_1 112(5) . . . . no
C6B_1 C35 C36 O28 114(4) . . . . no
C6B_1 C35 C36 C5B_1 -112(5) . . . . no
O24 C35 C36 O28 -87.2(19) . . . . no
O24 C35 C36 C5B_1 47(4) . . . . no
C34 C35 C36 C6B_1 -85(4) . . . . no
C4B_1 C35 C36 O28 13(3) . . . . no
O24 C35 C36 C6B_1 159(4) . . . . no
O15 C5F_1 C6F_1 C24 145(5) . . . . no
O15 C5F_1 C6F_1 C23 -168(6) . . . . no
C4F_1 C5F_1 C6F_1 O6F_1 50.9(17) . . . . no
C4F_1 C5F_1 C6F_1 C23 -55(5) . . . . no
C4F_1 C5F_1 C6F_1 C24 -102(5) . . . . no
O1F_1 C5F_1 C6F_1 O19 -66(2) . . . . no
O1F_1 C5F_1 C6F_1 O6F_1 -69.6(16) . . . . no
O1F_1 C5F_1 C6F_1 C23 -175(6) . . . . no
O1F_1 C5F_1 C6F_1 C24 138(5) . . . . no
C22 C5F_1 C6F_1 O19 65.9(19) . . . . no
C22 C5F_1 C6F_1 O6F_1 62.0(15) . . . . no
C22 C5F_1 C6F_1 C23 -44(5) . . . . no
C22 C5F_1 C6F_1 C24 -91(5) . . . . no
C23 C5F_1 C6F_1 O19 110(5) . . . . no
C23 C5F_1 C6F_1 O6F_1 106(5) . . . . no
C23 C5F_1 C6F_1 C24 -47(7) . . . . no
C4F_1 C5F_1 C6F_1 O19 55(2) . . . . no
O15 C5F_1 C6F_1 O19 -59(2) . . . . no
O15 C5F_1 C6F_1 O6F_1 -62.7(17) . . . . no
